data_7028986
loop_
_publ_author_name
'Ciabatti, Iacopo'
'Femoni, Cristina'
'Gaboardi, Mattia'
'Iapalucci, Maria Carmela'
'Longoni, Giuliano'
'Pontiroli, Daniele'
'Ricc\`o, Mauro'
'Zacchini, Stefano'

_publ_section_title
;
 Structural rearrangements induced by acid-base reactions in metal
 carbonyl clusters: the case of [H3-nCo15Pd9C3(CO)38](n-) (n = 0-3).
;
_journal_issue 11
_journal_name_full 'Dalton transactions (Cambridge, England : 2003)'
_journal_page_first 4388
_journal_page_last 4399
_journal_paper_doi 10.1039/c3dt52527a
_journal_volume 43
_journal_year 2014
_chemical_formula_sum 'C52 H27 Co15 N O38 Pd9'
_chemical_formula_weight 3115.30
_chemical_name_systematic
; 
 ? 
;
_space_group_IT_number 14
_symmetry_cell_setting monoclinic
_symmetry_space_group_name_Hall '-P 2ybc'
_symmetry_space_group_name_H-M 'P 1 21/c 1'
_atom_sites_solution_hydrogens geom
_atom_sites_solution_primary direct
_atom_sites_solution_secondary difmap
_audit_creation_method SHELXL-97
_cell_angle_alpha 90.00
_cell_angle_beta 96.8900(10)
_cell_angle_gamma 90.00
_cell_formula_units_Z 4
_cell_length_a 15.3309(8)
_cell_length_b 16.4552(8)
_cell_length_c 29.5880(15)
_cell_measurement_reflns_used 9923
_cell_measurement_temperature 292(2)
_cell_measurement_theta_max 25.4225
_cell_measurement_theta_min 2.191
_cell_volume 7410.3(6)
_computing_cell_refinement 'APEX2 (Bruker AXS, 2006)'
_computing_data_collection 'APEX2 (Bruker AXS, 2006)'
_computing_data_reduction 'SAINT (Bruker AXS, 2004)'
_computing_molecular_graphics 'SCHAKAL99 (Keller, 1999)'
_computing_publication_material 'XCIF (Bruker AXS, 2001)'
_computing_structure_refinement 'SHELXL-97 (Sheldrick, 1997)'
_computing_structure_solution 'SHELXS-97 (Sheldrick, 1990)'
_diffrn_ambient_temperature 292(2)
_diffrn_measured_fraction_theta_full 1.000
_diffrn_measured_fraction_theta_max 1.000
_diffrn_measurement_device_type 'CCD area detector'
_diffrn_measurement_method 'phi and omega scans'
_diffrn_radiation_monochromator graphite
_diffrn_radiation_source 'fine-focus sealed tube'
_diffrn_radiation_type MoK\a
_diffrn_radiation_wavelength 0.71073
_diffrn_reflns_av_R_equivalents 0.0586
_diffrn_reflns_av_unetI/netI 0.0437
_diffrn_reflns_limit_h_max 18
_diffrn_reflns_limit_h_min -18
_diffrn_reflns_limit_k_max 19
_diffrn_reflns_limit_k_min -19
_diffrn_reflns_limit_l_max 35
_diffrn_reflns_limit_l_min -35
_diffrn_reflns_number 70308
_diffrn_reflns_theta_full 25.03
_diffrn_reflns_theta_max 25.03
_diffrn_reflns_theta_min 1.34
_exptl_absorpt_coefficient_mu 5.466
_exptl_absorpt_correction_T_max 0.5368
_exptl_absorpt_correction_T_min 0.4395
_exptl_absorpt_correction_type empirical
_exptl_absorpt_process_details
;
 Data were corrected for Lorentz polarization and absorption
 effects (empirical absorption corrections SADABS).
 R(int) = 0.0808 (selected reflections only, before parameter refinement)
 R(int) = 0.0470 (selected reflections only, after parameter refinement)
;
_exptl_crystal_colour black
_exptl_crystal_density_diffrn 2.792
_exptl_crystal_density_method 'not measured'
_exptl_crystal_description plate
_exptl_crystal_F_000 5876
_exptl_crystal_size_max 0.18
_exptl_crystal_size_mid 0.15
_exptl_crystal_size_min 0.13
_refine_diff_density_max 2.131
_refine_diff_density_min -0.757
_refine_diff_density_rms 0.158
_refine_ls_extinction_method none
_refine_ls_goodness_of_fit_ref 1.027
_refine_ls_hydrogen_treatment constr
_refine_ls_matrix_type full
_refine_ls_number_parameters 988
_refine_ls_number_reflns 13108
_refine_ls_number_restraints 31
_refine_ls_restrained_S_all 1.031
_refine_ls_R_factor_all 0.0734
_refine_ls_R_factor_gt 0.0419
_refine_ls_shift/su_max 0.000
_refine_ls_shift/su_mean 0.000
_refine_ls_structure_factor_coef Fsqd
_refine_ls_weighting_details 'calc w=1/[\s^2^(Fo^2^)+(0.0584P)^2^+13.7909P] where P=(Fo^2^+2Fc^2^)/3'
_refine_ls_weighting_scheme calc
_refine_ls_wR_factor_gt 0.1003
_refine_ls_wR_factor_ref 0.1162
_reflns_number_gt 9134
_reflns_number_total 13108
_reflns_threshold_expression >2sigma(I)
_cod_data_source_file c3dt52527a.txt
_cod_data_source_block '[H2Co15Pd9C3(CO)38]-'
_cod_depositor_comments
;
The following automatic conversions were performed:

'_symmetry_cell_setting' value 'Monoclinic' changed to 'monoclinic'
according to
/usr/data/users/saulius/automatic-downloads/current/RSC/lib/dictionaries/cif_core.dic
dictionary named 'cif_core.dic' version 2.4.2 from 2011-04-26.

Automatic conversion script
Id: cif_fix_values 2281 2013-09-26 08:29:07Z andrius 
;
_cod_original_sg_symbol_H-M P2(1)/c
_cod_database_code 7028986

loop_
_symmetry_equiv_pos_as_xyz
'x, y, z'
'-x, y+1/2, -z+1/2'
'-x, -y, -z'
'x, -y-1/2, z-1/2'

loop_
_atom_site_label
_atom_site_type_symbol
_atom_site_fract_x
_atom_site_fract_y
_atom_site_fract_z
_atom_site_U_iso_or_equiv
_atom_site_adp_type
_atom_site_occupancy
_atom_site_symmetry_multiplicity
_atom_site_calc_flag
_atom_site_refinement_flags
_atom_site_disorder_assembly
_atom_site_disorder_group
Co1 Co 0.36356(7) 0.13712(7) 0.21260(4) 0.0408(3) Uani 1 1 d . . .
Co2 Co 0.33527(8) 0.29659(7) 0.20389(4) 0.0410(3) Uani 1 1 d . . .
Co3 Co 0.15814(8) 0.26484(8) 0.19475(4) 0.0432(3) Uani 1 1 d . . .
Co4 Co 0.18814(8) 0.11121(7) 0.20348(4) 0.0421(3) Uani 1 1 d . . .
Co5 Co 0.26720(8) 0.19670(8) 0.14513(4) 0.0475(3) Uani 1 1 d . . .
Co6 Co 0.52238(7) 0.14564(8) 0.35624(4) 0.0441(3) Uani 1 1 d . . .
Co7 Co 0.51883(8) 0.30248(8) 0.35965(4) 0.0448(3) Uani 1 1 d . . .
Co8 Co 0.57478(7) 0.22173(8) 0.43336(4) 0.0432(3) Uani 1 1 d . . .
Co9 Co 0.43815(7) 0.13455(7) 0.43163(4) 0.0409(3) Uani 1 1 d . . .
Co10 Co 0.43349(7) 0.29711(7) 0.43576(4) 0.0415(3) Uani 1 1 d . . .
Co11 Co 0.13106(7) 0.07835(7) 0.41078(4) 0.0401(3) Uani 1 1 d . . .
Co12 Co 0.10086(7) 0.22738(7) 0.42652(4) 0.0401(3) Uani 1 1 d . . .
Co13 Co 0.00559(7) 0.24392(7) 0.34153(4) 0.0389(3) Uani 1 1 d . . .
Co14 Co 0.03792(7) 0.08743(7) 0.32639(4) 0.0368(3) Uani 1 1 d . . .
Co15 Co -0.03090(7) 0.13344(8) 0.39512(4) 0.0420(3) Uani 1 1 d . . .
Pd1 Pd 0.18044(4) 0.21890(4) 0.35055(2) 0.03438(15) Uani 1 1 d . . .
Pd2 Pd 0.25687(4) 0.23689(4) 0.27438(2) 0.03486(16) Uani 1 1 d . . .
Pd3 Pd 0.07842(4) 0.20003(4) 0.26397(2) 0.04258(18) Uani 1 1 d . . .
Pd4 Pd 0.19740(4) 0.07509(4) 0.29392(2) 0.03734(16) Uani 1 1 d . . .
Pd5 Pd 0.28874(4) 0.08210(4) 0.37746(2) 0.03799(16) Uani 1 1 d . . .
Pd6 Pd 0.37252(4) 0.09898(4) 0.30312(2) 0.03871(17) Uani 1 1 d . . .
Pd7 Pd 0.35362(4) 0.24357(4) 0.35524(2) 0.03516(16) Uani 1 1 d . . .
Pd8 Pd 0.27852(5) 0.21477(5) 0.43723(2) 0.04726(19) Uani 1 1 d . . .
Pd9 Pd 0.44325(4) 0.24666(5) 0.27815(2) 0.04690(19) Uani 1 1 d . . .
C1 C 0.2641(5) 0.2046(5) 0.2099(3) 0.037(2) Uani 1 1 d . . .
C2 C 0.4659(5) 0.2196(5) 0.3930(3) 0.0355(19) Uani 1 1 d . . .
C3 C 0.0768(5) 0.1634(5) 0.3727(3) 0.0334(18) Uani 1 1 d . . .
C4 C 0.1523(6) 0.0179(6) 0.2313(3) 0.047(2) Uani 1 1 d . . .
C5 C 0.0766(6) 0.1710(7) 0.1892(3) 0.059(3) Uani 1 1 d . . .
C6 C 0.1733(7) 0.0596(7) 0.1490(4) 0.070(3) Uani 1 1 d . . .
C7 C 0.1126(6) 0.3092(6) 0.1416(4) 0.058(3) Uani 1 1 d . . .
C8 C 0.2128(7) 0.1960(7) 0.0883(4) 0.061(3) Uani 1 1 d . . .
C9 C 0.3588(7) 0.1281(6) 0.1377(4) 0.059(3) Uani 1 1 d . . .
C10 C 0.3323(7) 0.3012(7) 0.1393(3) 0.063(3) Uani 1 1 d . . .
C11 C 0.4804(7) 0.1335(6) 0.2153(3) 0.057(3) Uani 1 1 d . . .
C12 C 0.4548(7) 0.3155(6) 0.2138(3) 0.050(2) Uani 1 1 d . . .
C13 C 0.1100(6) 0.3363(7) 0.2327(3) 0.059(3) Uani 1 1 d . . .
C14 C 0.3006(6) 0.3981(7) 0.2151(4) 0.059(3) Uani 1 1 d . . .
C15 C 0.3494(6) 0.0296(7) 0.2177(3) 0.050(2) Uani 1 1 d . . .
C16 C 0.3867(6) 0.1068(7) 0.4812(4) 0.064(3) Uani 1 1 d . . .
C17 C 0.3704(7) 0.2933(7) 0.4839(4) 0.067(3) Uani 1 1 d . . .
C18 C 0.4147(8) 0.4015(8) 0.4216(4) 0.071(3) Uani 1 1 d . . .
C19 C 0.5427(6) 0.3119(6) 0.4730(3) 0.055(3) Uani 1 1 d . . .
C20 C 0.6889(6) 0.2383(6) 0.4493(3) 0.055(3) Uani 1 1 d . . .
C21 C 0.6174(7) 0.3603(7) 0.3770(3) 0.060(3) Uani 1 1 d . . .
C22 C 0.5586(6) 0.1364(6) 0.4723(3) 0.057(3) Uani 1 1 d . . .
C23 C 0.6289(7) 0.1069(7) 0.3781(4) 0.066(3) Uani 1 1 d . . .
C24 C 0.5760(6) 0.2305(6) 0.3178(3) 0.057(3) Uani 1 1 d . . .
C25 C 0.4546(6) 0.0324(6) 0.4128(3) 0.051(2) Uani 1 1 d . . .
C26 C 0.4641(6) 0.3780(7) 0.3221(3) 0.056(3) Uani 1 1 d . . .
C27 C 0.5045(6) 0.0598(6) 0.3162(3) 0.044(2) Uani 1 1 d . . .
C28 C 0.1769(6) 0.3154(7) 0.4362(3) 0.055(3) Uani 1 1 d . . .
C29 C 0.0196(7) 0.3489(7) 0.3560(4) 0.064(3) Uani 1 1 d . . .
C30 C 0.0261(7) 0.2574(7) 0.4654(4) 0.069(3) Uani 1 1 d . . .
C31 C -0.1027(6) 0.2242(6) 0.3653(3) 0.056(3) Uani 1 1 d . . .
C32 C -0.1001(6) 0.1107(6) 0.4377(3) 0.057(3) Uani 1 1 d . . .
C33 C 0.0606(6) 0.0092(7) 0.4363(3) 0.054(3) Uani 1 1 d . . .
C34 C -0.0762(6) 0.0530(6) 0.3557(3) 0.051(2) Uani 1 1 d . . .
C35 C -0.0280(6) 0.0790(6) 0.2712(3) 0.050(2) Uani 1 1 d . . .
C36 C 0.0806(6) -0.0143(6) 0.3311(3) 0.048(2) Uani 1 1 d . . .
C37 C -0.0457(6) 0.2625(6) 0.2830(4) 0.053(2) Uani 1 1 d . . .
C38 C 0.2246(5) 0.0040(6) 0.4177(3) 0.043(2) Uani 1 1 d . . .
C39 C 0.1561(6) 0.1423(6) 0.4669(3) 0.050(2) Uani 1 1 d . . .
C40 C 0.3028(6) -0.0053(6) 0.3224(3) 0.043(2) Uani 1 1 d . . .
C41 C 0.2493(5) 0.3195(5) 0.3288(3) 0.040(2) Uani 1 1 d . . .
O4 O 0.1242(5) -0.0472(4) 0.2302(2) 0.076(2) Uani 1 1 d . . .
O5 O 0.0076(4) 0.1570(5) 0.1699(2) 0.068(2) Uani 1 1 d . . .
O6 O 0.1565(6) 0.0194(6) 0.1190(3) 0.097(3) Uani 1 1 d . . .
O7 O 0.0804(5) 0.3372(5) 0.1094(2) 0.089(3) Uani 1 1 d . . .
O8 O 0.1769(5) 0.1941(6) 0.0526(3) 0.090(3) Uani 1 1 d . . .
O9 O 0.4028(5) 0.0920(5) 0.1165(2) 0.081(2) Uani 1 1 d . . .
O10 O 0.3550(6) 0.3401(5) 0.1101(2) 0.094(3) Uani 1 1 d . . .
O11 O 0.5549(5) 0.1234(5) 0.2137(3) 0.078(2) Uani 1 1 d . . .
O12 O 0.5242(4) 0.3359(4) 0.2082(2) 0.0644(19) Uani 1 1 d . . .
O13 O 0.0827(5) 0.3916(5) 0.2474(3) 0.072(2) Uani 1 1 d . . .
O14 O 0.2811(5) 0.4630(5) 0.2229(3) 0.083(2) Uani 1 1 d . . .
O15 O 0.3510(4) -0.0397(4) 0.2169(2) 0.0604(18) Uani 1 1 d . . .
O16 O 0.3634(5) 0.0840(6) 0.5144(3) 0.089(3) Uani 1 1 d . . .
O17 O 0.3533(5) 0.3020(6) 0.5205(3) 0.098(3) Uani 1 1 d . . .
O18 O 0.4027(7) 0.4682(5) 0.4144(4) 0.114(3) Uani 1 1 d . . .
O19 O 0.5766(5) 0.3514(5) 0.5014(3) 0.083(3) Uani 1 1 d . . .
O20 O 0.7595(5) 0.2522(6) 0.4618(3) 0.092(3) Uani 1 1 d . . .
O21 O 0.6773(5) 0.3993(5) 0.3859(3) 0.091(3) Uani 1 1 d . . .
O22 O 0.5868(5) 0.0975(5) 0.5031(3) 0.088(3) Uani 1 1 d . . .
O23 O 0.6937(5) 0.0755(6) 0.3856(3) 0.101(3) Uani 1 1 d . . .
O24 O 0.6358(4) 0.2316(5) 0.2968(2) 0.066(2) Uani 1 1 d . . .
O25 O 0.4677(5) -0.0345(4) 0.4072(2) 0.068(2) Uani 1 1 d . . .
O26 O 0.4375(5) 0.4367(5) 0.3058(3) 0.073(2) Uani 1 1 d . . .
O27 O 0.5279(4) 0.0054(4) 0.2971(3) 0.069(2) Uani 1 1 d . . .
O28 O 0.1956(5) 0.3810(4) 0.4414(3) 0.076(2) Uani 1 1 d . . .
O29 O 0.0240(6) 0.4169(5) 0.3629(3) 0.096(3) Uani 1 1 d . . .
O30 O -0.0184(6) 0.2785(7) 0.4904(3) 0.118(4) Uani 1 1 d . . .
O31 O -0.1739(5) 0.2476(5) 0.3644(3) 0.085(3) Uani 1 1 d . . .
O32 O -0.1460(5) 0.0948(6) 0.4635(3) 0.091(3) Uani 1 1 d . . .
O33 O 0.0270(5) -0.0412(4) 0.4539(2) 0.066(2) Uani 1 1 d . . .
O34 O -0.1269(5) 0.0038(5) 0.3451(3) 0.073(2) Uani 1 1 d . . .
O35 O -0.0760(5) 0.0679(5) 0.2399(2) 0.078(2) Uani 1 1 d . . .
O36 O 0.0941(5) -0.0824(4) 0.3324(2) 0.0581(18) Uani 1 1 d . . .
O37 O -0.0943(5) 0.2796(5) 0.2523(2) 0.071(2) Uani 1 1 d . . .
O38 O 0.2555(4) -0.0560(4) 0.4312(2) 0.064(2) Uani 1 1 d . . .
O39 O 0.1732(5) 0.1299(5) 0.5058(2) 0.067(2) Uani 1 1 d . . .
O40 O 0.3134(4) -0.0733(4) 0.3222(2) 0.0605(18) Uani 1 1 d . . .
O41 O 0.2386(4) 0.3888(4) 0.3301(2) 0.0487(15) Uani 1 1 d . . .
N1 N 0.7445(5) 0.1950(5) 0.1192(3) 0.060(2) Uiso 1 1 d DU . .
C101 C 0.6465(8) 0.1765(9) 0.1098(5) 0.122(5) Uiso 1 1 d DU . .
H10A H 0.6366 0.1447 0.0821 0.146 Uiso 1 1 calc R . .
H10B H 0.6302 0.1429 0.1344 0.146 Uiso 1 1 calc R . .
C102 C 0.5869(10) 0.2479(9) 0.1049(5) 0.120(5) Uiso 1 1 d DU . .
H10C H 0.5271 0.2297 0.0995 0.179 Uiso 1 1 calc R . .
H10D H 0.6003 0.2806 0.0797 0.179 Uiso 1 1 calc R . .
H10E H 0.5949 0.2796 0.1323 0.179 Uiso 1 1 calc R . .
C103 C 0.7715(10) 0.2372(10) 0.0804(5) 0.133(6) Uiso 1 1 d DU . .
H10F H 0.7362 0.2861 0.0758 0.160 Uiso 1 1 calc R . .
H10G H 0.7563 0.2030 0.0539 0.160 Uiso 1 1 calc R . .
C104 C 0.8661(8) 0.2617(9) 0.0807(5) 0.106(5) Uiso 1 1 d DU . .
H10H H 0.8733 0.2901 0.0531 0.158 Uiso 1 1 calc R . .
H10I H 0.9025 0.2140 0.0830 0.158 Uiso 1 1 calc R . .
H10J H 0.8830 0.2965 0.1063 0.158 Uiso 1 1 calc R . .
C105 C 0.7640(13) 0.2492(11) 0.1585(6) 0.177(8) Uiso 1 1 d DU . .
H10K H 0.7417 0.3028 0.1497 0.213 Uiso 1 1 calc R . .
H10L H 0.8273 0.2537 0.1651 0.213 Uiso 1 1 calc R . .
C106 C 0.7273(12) 0.2249(11) 0.2023(6) 0.153(7) Uiso 1 1 d DU . .
H10M H 0.7464 0.2633 0.2259 0.229 Uiso 1 1 calc R . .
H10N H 0.7482 0.1717 0.2115 0.229 Uiso 1 1 calc R . .
H10O H 0.6643 0.2245 0.1972 0.229 Uiso 1 1 calc R . .
C107 C 0.7838(16) 0.1200(12) 0.1389(7) 0.216(10) Uiso 1 1 d DU . .
H10P H 0.7438 0.0911 0.1563 0.259 Uiso 1 1 calc R . .
H10Q H 0.8383 0.1306 0.1583 0.259 Uiso 1 1 calc R . .
C108 C 0.7997(12) 0.0737(11) 0.0961(6) 0.168(8) Uiso 1 1 d DU . .
H10R H 0.8271 0.0225 0.1044 0.252 Uiso 1 1 calc R . .
H10S H 0.8373 0.1050 0.0791 0.252 Uiso 1 1 calc RD . .
H10T H 0.7446 0.0643 0.0778 0.252 Uiso 1 1 calc RD . .
C201 C 1.232(2) 0.976(4) 0.013(2) 0.34(2) Uiso 0.50 1 d PDU A -1
H20A H 1.2600 0.9341 -0.0024 0.510 Uiso 0.50 1 calc PR A -1
H20B H 1.2416 0.9675 0.0452 0.510 Uiso 0.50 1 calc PR A -1
H20C H 1.2560 1.0281 0.0059 0.510 Uiso 0.50 1 calc PR A -1
C202 C 1.130(2) 0.976(3) -0.0034(18) 0.319(17) Uiso 0.50 1 d PDU A -1
H20D H 1.1200 0.9845 -0.0359 0.382 Uiso 0.50 1 calc PR A -1
H20E H 1.1057 0.9233 0.0033 0.382 Uiso 0.50 1 calc PR A -1
C203 C 1.087(2) 1.045(2) 0.0224(17) 0.295(15) Uiso 0.50 1 d PDU A -1
H20F H 1.1219 1.0564 0.0511 0.354 Uiso 0.50 1 calc PR A -1
H20G H 1.0817 1.0937 0.0041 0.354 Uiso 0.50 1 calc PR A -1
C204 C 0.994(2) 1.015(3) 0.0310(13) 0.237(14) Uiso 0.50 1 d PDU A -1
H20H H 0.9974 0.9627 0.0467 0.285 Uiso 0.50 1 calc PR A -1
H20I H 0.9657 1.0536 0.0491 0.285 Uiso 0.50 1 calc PR A -1
C205 C 0.944(2) 1.007(3) -0.0160(16) 0.217(14) Uiso 0.50 1 d PDU A -1
H20J H 0.9193 0.9522 -0.0199 0.260 Uiso 0.50 1 calc PR A -1
H20K H 0.9830 1.0150 -0.0388 0.260 Uiso 0.50 1 calc PR A -1
C206 C 0.867(2) 1.071(2) -0.0224(13) 0.167(14) Uiso 0.50 1 d PDU A -1
H20L H 0.8329 1.0621 -0.0513 0.250 Uiso 0.50 1 calc PR A -1
H20M H 0.8918 1.1243 -0.0213 0.250 Uiso 0.50 1 calc PR A -1
H20N H 0.8307 1.0644 0.0015 0.250 Uiso 0.50 1 calc PR A -1

loop_
_atom_site_aniso_label
_atom_site_aniso_U_11
_atom_site_aniso_U_22
_atom_site_aniso_U_33
_atom_site_aniso_U_23
_atom_site_aniso_U_13
_atom_site_aniso_U_12
Co1 0.0388(7) 0.0469(7) 0.0377(6) 0.0017(5) 0.0083(5) 0.0031(5)
Co2 0.0398(7) 0.0441(7) 0.0389(7) 0.0083(5) 0.0046(5) -0.0057(5)
Co3 0.0393(7) 0.0505(8) 0.0387(7) 0.0118(6) 0.0000(5) 0.0031(6)
Co4 0.0454(7) 0.0438(7) 0.0365(6) 0.0034(5) 0.0020(5) -0.0066(6)
Co5 0.0515(8) 0.0609(8) 0.0300(6) 0.0047(6) 0.0046(5) -0.0031(6)
Co6 0.0334(6) 0.0542(8) 0.0442(7) -0.0065(6) 0.0030(5) 0.0071(6)
Co7 0.0374(7) 0.0547(8) 0.0414(7) 0.0072(6) 0.0008(5) -0.0080(6)
Co8 0.0313(6) 0.0576(8) 0.0387(7) 0.0023(6) -0.0031(5) 0.0016(5)
Co9 0.0364(6) 0.0481(7) 0.0377(7) 0.0077(5) 0.0022(5) 0.0029(5)
Co10 0.0375(7) 0.0500(7) 0.0368(6) -0.0042(5) 0.0030(5) 0.0041(5)
Co11 0.0378(6) 0.0438(7) 0.0393(7) 0.0056(5) 0.0068(5) 0.0063(5)
Co12 0.0355(6) 0.0479(7) 0.0381(7) -0.0068(5) 0.0087(5) -0.0003(5)
Co13 0.0324(6) 0.0398(7) 0.0444(7) 0.0021(5) 0.0044(5) 0.0067(5)
Co14 0.0346(6) 0.0392(7) 0.0365(6) -0.0004(5) 0.0036(5) -0.0001(5)
Co15 0.0300(6) 0.0540(8) 0.0433(7) -0.0008(6) 0.0097(5) -0.0024(5)
Pd1 0.0289(3) 0.0396(4) 0.0350(3) 0.0021(3) 0.0055(3) 0.0019(3)
Pd2 0.0324(3) 0.0415(4) 0.0306(3) 0.0041(3) 0.0030(3) 0.0003(3)
Pd3 0.0337(4) 0.0551(5) 0.0383(4) 0.0052(3) 0.0016(3) 0.0017(3)
Pd4 0.0349(4) 0.0383(4) 0.0386(4) 0.0009(3) 0.0034(3) 0.0017(3)
Pd5 0.0353(4) 0.0418(4) 0.0370(4) 0.0042(3) 0.0049(3) 0.0031(3)
Pd6 0.0347(4) 0.0435(4) 0.0385(4) 0.0027(3) 0.0069(3) 0.0043(3)
Pd7 0.0299(3) 0.0422(4) 0.0330(3) 0.0018(3) 0.0023(3) 0.0010(3)
Pd8 0.0384(4) 0.0671(5) 0.0369(4) -0.0025(3) 0.0068(3) 0.0009(3)
Pd9 0.0355(4) 0.0665(5) 0.0388(4) 0.0063(3) 0.0047(3) -0.0054(3)
C1 0.037(5) 0.048(5) 0.026(4) 0.008(4) 0.004(4) 0.003(4)
C2 0.031(4) 0.045(5) 0.029(4) 0.001(4) -0.005(3) 0.001(4)
C3 0.026(4) 0.041(5) 0.032(4) -0.003(4) 0.003(3) 0.005(4)
C4 0.047(6) 0.049(6) 0.046(6) -0.006(4) 0.010(4) -0.007(5)
C5 0.046(6) 0.074(7) 0.056(6) 0.024(5) -0.002(5) -0.005(5)
C6 0.070(8) 0.084(9) 0.052(7) 0.002(6) -0.005(6) -0.030(6)
C7 0.052(6) 0.061(7) 0.058(7) 0.006(5) -0.003(5) 0.005(5)
C8 0.057(6) 0.079(8) 0.047(6) 0.005(5) 0.005(5) -0.001(6)
C9 0.055(6) 0.063(7) 0.059(7) 0.004(5) 0.009(5) 0.005(5)
C10 0.069(7) 0.072(8) 0.049(6) 0.003(5) 0.009(5) -0.012(6)
C11 0.068(7) 0.057(6) 0.048(6) 0.000(5) 0.019(5) -0.002(6)
C12 0.057(6) 0.043(6) 0.050(6) 0.007(4) 0.007(5) -0.001(5)
C13 0.047(6) 0.074(8) 0.055(6) 0.018(6) 0.007(5) 0.012(6)
C14 0.046(6) 0.062(7) 0.071(7) 0.014(6) 0.008(5) -0.002(5)
C15 0.049(6) 0.067(7) 0.037(5) -0.005(5) 0.018(4) 0.001(5)
C16 0.046(6) 0.086(8) 0.058(7) 0.012(6) -0.002(5) -0.004(5)
C17 0.053(6) 0.093(9) 0.057(7) -0.018(6) 0.013(5) 0.010(6)
C18 0.074(8) 0.068(8) 0.070(8) -0.001(6) 0.002(6) 0.002(6)
C19 0.048(6) 0.069(7) 0.048(6) -0.004(5) 0.004(5) 0.001(5)
C20 0.037(6) 0.067(7) 0.059(6) -0.005(5) 0.000(5) 0.003(5)
C21 0.067(7) 0.068(7) 0.046(6) 0.000(5) 0.006(5) -0.008(6)
C22 0.051(6) 0.063(7) 0.057(6) 0.008(5) 0.001(5) 0.002(5)
C23 0.045(6) 0.085(8) 0.065(7) 0.005(6) 0.001(5) 0.017(6)
C24 0.035(5) 0.078(7) 0.056(6) -0.007(5) -0.001(5) -0.001(5)
C25 0.049(6) 0.054(7) 0.049(6) 0.009(5) 0.000(4) 0.002(5)
C26 0.048(6) 0.067(7) 0.052(6) 0.015(5) 0.001(5) -0.006(5)
C27 0.038(5) 0.043(5) 0.051(6) -0.005(4) 0.004(4) 0.005(4)
C28 0.047(6) 0.062(7) 0.053(6) -0.005(5) 0.002(5) 0.000(5)
C29 0.058(7) 0.055(7) 0.078(8) 0.001(6) 0.006(6) 0.013(5)
C30 0.058(7) 0.081(8) 0.067(7) -0.010(6) 0.013(6) 0.009(6)
C31 0.046(6) 0.071(7) 0.054(6) 0.000(5) 0.015(5) 0.008(5)
C32 0.041(6) 0.073(7) 0.056(6) 0.015(5) 0.007(5) 0.010(5)
C33 0.054(6) 0.073(7) 0.034(5) 0.003(5) 0.001(4) 0.015(5)
C34 0.042(6) 0.056(6) 0.055(6) 0.002(5) -0.002(5) -0.005(5)
C35 0.058(6) 0.042(6) 0.048(6) 0.001(4) 0.000(5) -0.004(5)
C36 0.043(5) 0.057(7) 0.045(6) 0.002(5) 0.008(4) -0.004(5)
C37 0.043(6) 0.048(6) 0.066(7) 0.000(5) -0.001(5) 0.001(4)
C38 0.032(5) 0.052(6) 0.046(5) 0.006(4) 0.004(4) -0.002(4)
C39 0.052(6) 0.066(7) 0.034(5) -0.002(5) 0.011(4) 0.010(5)
C40 0.044(5) 0.042(6) 0.043(5) 0.003(4) 0.007(4) 0.002(4)
C41 0.036(5) 0.036(5) 0.047(5) 0.001(4) 0.001(4) -0.005(4)
O4 0.123(7) 0.048(4) 0.058(5) -0.004(4) 0.014(4) -0.037(5)
O5 0.044(4) 0.094(6) 0.061(5) 0.018(4) -0.017(3) -0.012(4)
O6 0.116(7) 0.119(8) 0.053(5) -0.026(5) 0.002(5) -0.037(6)
O7 0.100(6) 0.107(7) 0.055(5) 0.038(5) -0.006(4) 0.026(5)
O8 0.090(6) 0.129(8) 0.046(5) 0.003(5) -0.012(4) -0.003(5)
O9 0.079(6) 0.110(7) 0.057(5) -0.009(4) 0.020(4) 0.026(5)
O10 0.125(7) 0.104(7) 0.053(5) 0.026(5) 0.014(5) -0.047(6)
O11 0.050(5) 0.085(6) 0.103(6) -0.014(5) 0.028(4) -0.002(4)
O12 0.042(4) 0.070(5) 0.083(5) 0.017(4) 0.015(4) -0.008(4)
O13 0.084(6) 0.058(5) 0.079(5) 0.015(4) 0.027(4) 0.013(4)
O14 0.071(5) 0.053(5) 0.123(7) -0.001(5) 0.009(5) 0.009(4)
O15 0.068(5) 0.048(4) 0.067(5) -0.006(4) 0.018(4) 0.004(4)
O16 0.082(6) 0.130(8) 0.058(5) 0.031(5) 0.020(4) 0.015(5)
O17 0.085(6) 0.155(9) 0.057(5) -0.040(5) 0.027(4) -0.024(6)
O18 0.142(9) 0.048(5) 0.151(9) 0.009(6) 0.014(7) 0.015(6)
O19 0.066(5) 0.106(7) 0.072(5) -0.043(5) -0.015(4) -0.005(5)
O20 0.035(4) 0.130(8) 0.108(7) -0.029(6) -0.003(4) -0.007(5)
O21 0.074(6) 0.093(6) 0.099(7) 0.005(5) -0.016(5) -0.042(5)
O22 0.067(5) 0.112(7) 0.076(5) 0.049(5) -0.024(4) -0.002(5)
O23 0.047(5) 0.140(8) 0.111(7) -0.029(6) -0.009(4) 0.037(5)
O24 0.042(4) 0.096(6) 0.062(5) -0.002(4) 0.015(3) 0.000(4)
O25 0.081(5) 0.051(5) 0.069(5) 0.013(4) 0.003(4) 0.019(4)
O26 0.086(6) 0.062(5) 0.070(5) 0.008(4) -0.002(4) -0.005(4)
O27 0.054(4) 0.063(5) 0.088(5) -0.024(4) 0.005(4) 0.016(4)
O28 0.062(5) 0.046(5) 0.118(7) -0.016(4) 0.006(4) 0.001(4)
O29 0.108(7) 0.046(5) 0.129(8) -0.019(5) -0.009(6) 0.012(5)
O30 0.070(6) 0.194(11) 0.099(7) -0.064(7) 0.042(5) 0.004(6)
O31 0.048(5) 0.116(7) 0.095(6) 0.032(5) 0.024(4) 0.036(5)
O32 0.061(5) 0.146(8) 0.071(5) 0.035(5) 0.026(4) 0.011(5)
O33 0.066(5) 0.064(5) 0.070(5) 0.023(4) 0.010(4) -0.007(4)
O34 0.063(5) 0.078(5) 0.078(5) -0.014(4) 0.007(4) -0.029(4)
O35 0.094(6) 0.085(6) 0.049(4) 0.011(4) -0.019(4) -0.025(5)
O36 0.077(5) 0.037(4) 0.060(4) 0.002(3) 0.003(4) 0.005(3)
O37 0.057(5) 0.091(6) 0.059(5) 0.001(4) -0.018(4) 0.023(4)
O38 0.057(4) 0.057(4) 0.080(5) 0.034(4) 0.014(4) 0.018(4)
O39 0.075(5) 0.087(5) 0.039(4) 0.003(4) 0.006(3) 0.000(4)
O40 0.071(5) 0.039(4) 0.074(5) 0.010(3) 0.018(4) 0.017(3)
O41 0.047(4) 0.042(4) 0.058(4) -0.001(3) 0.008(3) 0.004(3)

loop_
_atom_type_symbol
_atom_type_description
_atom_type_scat_dispersion_real
_atom_type_scat_dispersion_imag
_atom_type_scat_source
C C 0.0033 0.0016 'International Tables Vol C Tables 4.2.6.8 and 6.1.1.4'
H H 0.0000 0.0000 'International Tables Vol C Tables 4.2.6.8 and 6.1.1.4'
N N 0.0061 0.0033 'International Tables Vol C Tables 4.2.6.8 and 6.1.1.4'
O O 0.0106 0.0060 'International Tables Vol C Tables 4.2.6.8 and 6.1.1.4'
Co Co 0.3494 0.9721 'International Tables Vol C Tables 4.2.6.8 and 6.1.1.4'
Pd Pd -0.9988 1.0072 'International Tables Vol C Tables 4.2.6.8 and 6.1.1.4'

loop_
_geom_angle_atom_site_label_1
_geom_angle_atom_site_label_2
_geom_angle_atom_site_label_3
_geom_angle
C11 Co1 C15 95.4(4)
C11 Co1 C1 145.7(4)
C15 Co1 C1 118.8(4)
C11 Co1 C9 87.4(4)
C15 Co1 C9 91.6(4)
C1 Co1 C9 93.9(4)
C11 Co1 Co5 122.4(3)
C15 Co1 Co5 112.6(3)
C1 Co1 Co5 49.1(2)
C9 Co1 Co5 44.9(3)
C11 Co1 Co2 100.8(3)
C15 Co1 Co2 163.7(3)
C1 Co1 Co2 45.0(3)
C9 Co1 Co2 89.1(3)
Co5 Co1 Co2 58.03(5)
C11 Co1 Co4 168.6(3)
C15 Co1 Co4 73.9(3)
C1 Co1 Co4 45.4(3)
C9 Co1 Co4 88.7(3)
Co5 Co1 Co4 60.24(4)
Co2 Co1 Co4 89.84(5)
C11 Co1 Pd6 90.9(3)
C15 Co1 Pd6 71.5(3)
C1 Co1 Pd6 97.0(2)
C9 Co1 Pd6 162.9(3)
Co5 Co1 Pd6 144.62(6)
Co2 Co1 Pd6 107.97(5)
Co4 Co1 Pd6 89.66(4)
C11 Co1 Pd9 68.9(3)
C15 Co1 Pd9 128.4(3)
C1 Co1 Pd9 86.2(3)
C9 Co1 Pd9 133.8(3)
Co5 Co1 Pd9 117.30(6)
Co2 Co1 Pd9 59.27(4)
Co4 Co1 Pd9 120.90(5)
Pd6 Co1 Pd9 60.43(3)
C11 Co1 Pd2 126.5(3)
C15 Co1 Pd2 113.5(3)
C1 Co1 Pd2 39.0(2)
C9 Co1 Pd2 132.5(3)
Co5 Co1 Pd2 87.73(5)
Co2 Co1 Pd2 55.91(3)
Co4 Co1 Pd2 63.21(4)
Pd6 Co1 Pd2 60.53(3)
Pd9 Co1 Pd2 57.72(3)
C14 Co2 C12 97.2(4)
C14 Co2 C1 122.8(4)
C12 Co2 C1 134.0(4)
C14 Co2 C10 100.2(5)
C12 Co2 C10 93.2(4)
C1 Co2 C10 100.5(4)
C14 Co2 Co5 128.7(3)
C12 Co2 Co5 122.6(3)
C1 Co2 Co5 49.2(2)
C10 Co2 Co5 51.5(3)
C14 Co2 Co1 161.0(3)
C12 Co2 Co1 90.2(3)
C1 Co2 Co1 44.8(2)
C10 Co2 Co1 96.9(3)
Co5 Co2 Co1 58.34(5)
C14 Co2 Pd2 91.5(3)
C12 Co2 Pd2 117.5(3)
C1 Co2 Pd2 47.4(2)
C10 Co2 Pd2 145.6(3)
Co5 Co2 Pd2 96.26(5)
Co1 Co2 Pd2 69.60(4)
C14 Co2 Pd9 107.3(3)
C12 Co2 Pd9 54.9(3)
C1 Co2 Pd9 89.1(2)
C10 Co2 Pd9 139.6(3)
Co5 Co2 Pd9 121.44(6)
Co1 Co2 Pd9 63.11(4)
Pd2 Co2 Pd9 63.36(3)
C14 Co2 Co3 83.3(3)
C12 Co2 Co3 176.3(3)
C1 Co2 Co3 44.0(2)
C10 Co2 Co3 90.3(3)
Co5 Co2 Co3 59.10(5)
Co1 Co2 Co3 88.27(5)
Pd2 Co2 Co3 58.86(4)
Pd9 Co2 Co3 121.45(5)
C7 Co3 C13 97.6(4)
C7 Co3 C1 130.2(4)
C13 Co3 C1 125.5(4)
C7 Co3 C5 93.9(4)
C13 Co3 C5 104.7(5)
C1 Co3 C5 97.2(4)
C7 Co3 Co4 122.1(3)
C13 Co3 Co4 130.2(3)
C1 Co3 Co4 48.0(3)
C5 Co3 Co4 49.2(3)
C7 Co3 Co5 83.7(3)
C13 Co3 Co5 161.7(3)
C1 Co3 Co5 47.5(2)
C5 Co3 Co5 93.4(3)
Co4 Co3 Co5 61.04(5)
C7 Co3 Pd2 163.2(3)
C13 Co3 Pd2 78.4(3)
C1 Co3 Pd2 48.0(2)
C5 Co3 Pd2 102.9(3)
Co4 Co3 Pd2 70.65(4)
Co5 Co3 Pd2 95.08(5)
C7 Co3 Pd3 130.9(3)
C13 Co3 Pd3 62.8(3)
C1 Co3 Pd3 93.8(2)
C5 Co3 Pd3 54.7(3)
Co4 Co3 Pd3 68.37(4)
Co5 Co3 Pd3 129.10(6)
Pd2 Co3 Pd3 61.93(3)
C7 Co3 Co2 106.5(3)
C13 Co3 Co2 106.4(3)
C1 Co3 Co2 43.3(3)
C5 Co3 Co2 139.7(3)
Co4 Co3 Co2 90.82(5)
Co5 Co3 Co2 56.22(4)
Pd2 Co3 Co2 59.95(4)
Pd3 Co3 Co2 121.85(5)
C6 Co4 C4 89.7(4)
C6 Co4 C1 118.1(4)
C4 Co4 C1 145.6(4)
C6 Co4 C5 91.7(5)
C4 Co4 C5 102.2(4)
C1 Co4 C5 97.0(4)
C6 Co4 Co3 111.6(4)
C4 Co4 Co3 142.9(3)
C1 Co4 Co3 47.5(2)
C5 Co4 Co3 49.5(3)
C6 Co4 Co5 71.7(3)
C4 Co4 Co5 156.5(3)
C1 Co4 Co5 46.9(2)
C5 Co4 Co5 92.8(3)
Co3 Co4 Co5 60.05(5)
C6 Co4 Co1 100.3(4)
C4 Co4 Co1 115.5(3)
C1 Co4 Co1 44.1(2)
C5 Co4 Co1 140.2(3)
Co3 Co4 Co1 91.07(5)
Co5 Co4 Co1 56.67(4)
C6 Co4 Pd4 139.2(4)
C4 Co4 Pd4 50.8(3)
C1 Co4 Pd4 96.8(2)
C5 Co4 Pd4 105.1(3)
Co3 Co4 Pd4 107.44(5)
Co5 Co4 Pd4 141.80(5)
Co1 Co4 Pd4 90.14(4)
C6 Co4 Pd3 138.1(4)
C4 Co4 Pd3 85.5(3)
C1 Co4 Pd3 85.8(2)
C5 Co4 Pd3 49.3(3)
Co3 Co4 Pd3 58.17(4)
Co5 Co4 Pd3 117.97(5)
Co1 Co4 Pd3 119.25(5)
Pd4 Co4 Pd3 58.98(3)
C6 Co4 Pd2 158.1(3)
C4 Co4 Pd2 110.7(3)
C1 Co4 Pd2 40.0(2)
C5 Co4 Pd2 91.6(3)
Co3 Co4 Pd2 56.31(4)
Co5 Co4 Pd2 86.58(4)
Co1 Co4 Pd2 64.28(4)
Pd4 Co4 Pd2 59.92(3)
Pd3 Co4 Pd2 55.02(3)
C8 Co5 C9 99.3(5)
C8 Co5 C1 150.8(4)
C9 Co5 C1 105.8(4)
C8 Co5 C10 96.0(5)
C9 Co5 C10 96.9(5)
C1 Co5 C10 95.7(4)
C8 Co5 Co2 139.5(4)
C9 Co5 Co2 103.0(3)
C1 Co5 Co2 47.8(3)
C10 Co5 Co2 48.2(3)
C8 Co5 Co1 154.4(4)
C9 Co5 Co1 58.3(3)
C1 Co5 Co1 47.5(2)
C10 Co5 Co1 98.7(3)
Co2 Co5 Co1 63.62(5)
C8 Co5 Co3 105.9(3)
C9 Co5 Co3 152.1(3)
C1 Co5 Co3 46.9(2)
C10 Co5 Co3 92.3(3)
Co2 Co5 Co3 64.68(5)
Co1 Co5 Co3 94.32(5)
C8 Co5 Co4 114.5(3)
C9 Co5 Co4 99.7(3)
C1 Co5 Co4 46.8(3)
C10 Co5 Co4 142.0(3)
Co2 Co5 Co4 94.65(5)
Co1 Co5 Co4 63.09(5)
Co3 Co5 Co4 58.91(5)
C23 Co6 C27 91.1(4)
C23 Co6 C2 118.4(4)
C27 Co6 C2 144.4(4)
C23 Co6 C24 91.9(4)
C27 Co6 C24 101.9(4)
C2 Co6 C24 97.0(4)
C23 Co6 Co7 111.2(4)
C27 Co6 Co7 142.1(3)
C2 Co6 Co7 47.7(2)
C24 Co6 Co7 49.4(3)
C23 Co6 Co8 71.8(4)
C27 Co6 Co8 157.6(3)
C2 Co6 Co8 46.9(2)
C24 Co6 Co8 93.2(3)
Co7 Co6 Co8 59.90(5)
C23 Co6 Co9 100.4(3)
C27 Co6 Co9 115.3(3)
C2 Co6 Co9 44.1(2)
C24 Co6 Co9 140.3(3)
Co7 Co6 Co9 91.19(5)
Co8 Co6 Co9 56.46(4)
C23 Co6 Pd6 140.5(4)
C27 Co6 Pd6 50.6(3)
C2 Co6 Pd6 95.7(2)
C24 Co6 Pd6 103.9(3)
Co7 Co6 Pd6 106.43(5)
Co8 Co6 Pd6 141.01(5)
Co9 Co6 Pd6 90.21(4)
C23 Co6 Pd9 138.0(4)
C27 Co6 Pd9 85.1(3)
C2 Co6 Pd9 85.1(2)
C24 Co6 Pd9 48.6(3)
Co7 Co6 Pd9 57.67(4)
Co8 Co6 Pd9 117.26(5)
Co9 Co6 Pd9 118.98(5)
Pd6 Co6 Pd9 58.37(3)
C23 Co6 Pd7 157.5(4)
C27 Co6 Pd7 109.8(3)
C2 Co6 Pd7 39.2(2)
C24 Co6 Pd7 91.8(3)
Co7 Co6 Pd7 56.63(4)
Co8 Co6 Pd7 85.84(4)
Co9 Co6 Pd7 63.65(4)
Pd6 Co6 Pd7 59.24(3)
Pd9 Co6 Pd7 55.36(3)
C26 Co7 C21 97.1(5)
C26 Co7 C2 127.7(4)
C21 Co7 C2 128.3(4)
C26 Co7 C24 103.5(4)
C21 Co7 C24 94.3(4)
C2 Co7 C24 98.1(4)
C26 Co7 Co6 132.4(3)
C21 Co7 Co6 121.1(3)
C2 Co7 Co6 47.3(2)
C24 Co7 Co6 50.8(3)
C26 Co7 Co8 161.2(3)
C21 Co7 Co8 81.4(3)
C2 Co7 Co8 47.6(2)
C24 Co7 Co8 95.3(3)
Co6 Co7 Co8 61.16(5)
C26 Co7 Pd7 81.6(3)
C21 Co7 Pd7 161.8(3)
C2 Co7 Pd7 47.0(2)
C24 Co7 Pd7 103.7(3)
Co6 Co7 Pd7 70.34(4)
Co8 Co7 Pd7 94.01(5)
C26 Co7 Pd9 64.4(3)
C21 Co7 Pd9 133.3(3)
C2 Co7 Pd9 93.1(2)
C24 Co7 Pd9 54.4(3)
Co6 Co7 Pd9 68.60(4)
Co8 Co7 Pd9 129.37(6)
Pd7 Co7 Pd9 62.39(3)
C26 Co7 Co10 107.2(3)
C21 Co7 Co10 104.4(3)
C2 Co7 Co10 44.0(2)
C24 Co7 Co10 141.4(3)
Co6 Co7 Co10 90.82(5)
Co8 Co7 Co10 55.79(4)
Pd7 Co7 Co10 59.35(4)
Pd9 Co7 Co10 121.73(5)
C20 Co8 C22 98.8(4)
C20 Co8 C2 156.3(4)
C22 Co8 C2 101.6(4)
C20 Co8 C19 92.0(4)
C22 Co8 C19 97.9(4)
C2 Co8 C19 97.0(4)
C20 Co8 Co10 138.0(3)
C22 Co8 Co10 100.2(3)
C2 Co8 Co10 48.8(2)
C19 Co8 Co10 48.6(3)
C20 Co8 Co9 151.3(3)
C22 Co8 Co9 53.9(3)
C2 Co8 Co9 47.7(2)
C19 Co8 Co9 99.9(3)
Co10 Co8 Co9 64.24(5)
C20 Co8 Co7 111.0(3)
C22 Co8 Co7 148.3(3)
C2 Co8 Co7 47.1(2)
C19 Co8 Co7 91.9(3)
Co10 Co8 Co7 64.71(5)
Co9 Co8 Co7 94.78(5)
C20 Co8 Co6 119.3(3)
C22 Co8 Co6 97.4(3)
C2 Co8 Co6 46.1(2)
C19 Co8 Co6 142.3(3)
Co10 Co8 Co6 94.86(5)
Co9 Co8 Co6 63.22(5)
Co7 Co8 Co6 58.94(5)
C25 Co9 C16 96.2(5)
C25 Co9 C2 117.0(4)
C16 Co9 C2 146.3(5)
C25 Co9 C22 92.6(4)
C16 Co9 C22 88.7(4)
C2 Co9 C22 95.2(4)
C25 Co9 Co8 112.9(3)
C16 Co9 Co8 124.6(3)
C2 Co9 Co8 49.2(2)
C22 Co9 Co8 46.0(3)
C25 Co9 Co10 162.3(3)
C16 Co9 Co10 101.4(4)
C2 Co9 Co10 45.3(2)
C22 Co9 Co10 89.2(3)
Co8 Co9 Co10 57.34(4)
C25 Co9 Co6 73.1(3)
C16 Co9 Co6 169.1(4)
C2 Co9 Co6 44.6(2)
C22 Co9 Co6 89.9(3)
Co8 Co9 Co6 60.33(4)
Co10 Co9 Co6 89.33(5)
C25 Co9 Pd5 70.5(3)
C16 Co9 Pd5 88.8(3)
C2 Co9 Pd5 96.4(2)
C22 Co9 Pd5 162.6(3)
Co8 Co9 Pd5 144.27(5)
Co10 Co9 Pd5 108.22(5)
Co6 Co9 Pd5 89.27(4)
C25 Co9 Pd8 127.9(3)
C16 Co9 Pd8 66.5(3)
C2 Co9 Pd8 87.0(2)
C22 Co9 Pd8 132.8(3)
Co8 Co9 Pd8 117.23(6)
Co10 Co9 Pd8 59.92(4)
Co6 Co9 Pd8 121.44(5)
Pd5 Co9 Pd8 60.92(3)
C25 Co9 Pd7 112.5(3)
C16 Co9 Pd7 124.2(3)
C2 Co9 Pd7 38.9(2)
C22 Co9 Pd7 133.5(3)
Co8 Co9 Pd7 87.63(4)
Co10 Co9 Pd7 55.62(3)
Co6 Co9 Pd7 63.46(4)
Pd5 Co9 Pd7 60.42(3)
Pd8 Co9 Pd7 58.02(3)
C18 Co10 C17 97.6(5)
C18 Co10 C2 122.4(4)
C17 Co10 C2 134.8(5)
C18 Co10 C19 96.8(5)
C17 Co10 C19 93.7(4)
C2 Co10 C19 100.9(4)
C18 Co10 Co8 125.9(4)
C17 Co10 Co8 123.3(4)
C2 Co10 Co8 49.8(2)
C19 Co10 Co8 51.5(3)
C18 Co10 Co9 162.8(4)
C17 Co10 Co9 91.2(4)
C2 Co10 Co9 44.8(2)
C19 Co10 Co9 97.3(3)
Co8 Co10 Co9 58.42(5)
C18 Co10 Pd7 93.6(4)
C17 Co10 Pd7 117.0(3)
C2 Co10 Pd7 47.2(2)
C19 Co10 Pd7 145.9(3)
Co8 Co10 Pd7 96.65(5)
Co9 Co10 Pd7 69.19(4)
C18 Co10 Co7 81.6(4)
C17 Co10 Co7 176.4(3)
C2 Co10 Co7 44.5(2)
C19 Co10 Co7 89.9(3)
Co8 Co10 Co7 59.50(4)
Co9 Co10 Co7 88.67(5)
Pd7 Co10 Co7 59.62(4)
C18 Co10 Pd8 111.4(4)
C17 Co10 Pd8 55.0(4)
C2 Co10 Pd8 88.6(2)
C19 Co10 Pd8 139.2(3)
Co8 Co10 Pd8 120.67(6)
Co9 Co10 Pd8 62.28(4)
Pd7 Co10 Pd8 63.20(3)
Co7 Co10 Pd8 121.99(5)
C33 Co11 C38 91.8(4)
C33 Co11 C3 117.9(4)
C38 Co11 C3 144.1(3)
C33 Co11 C39 92.9(4)
C38 Co11 C39 100.8(4)
C3 Co11 C39 97.6(4)
C33 Co11 Co12 113.7(3)
C38 Co11 Co12 139.5(3)
C3 Co11 Co12 48.0(2)
C39 Co11 Co12 49.6(3)
C33 Co11 Co15 71.9(3)
C38 Co11 Co15 159.3(3)
C3 Co11 Co15 46.6(2)
C39 Co11 Co15 92.8(3)
Co12 Co11 Co15 60.83(4)
C33 Co11 Pd5 140.6(3)
C38 Co11 Pd5 49.7(3)
C3 Co11 Pd5 96.4(2)
C39 Co11 Pd5 101.7(3)
Co12 Co11 Pd5 103.50(5)
Co15 Co11 Pd5 142.15(5)
C33 Co11 Co14 98.3(3)
C38 Co11 Co14 116.4(3)
C3 Co11 Co14 44.1(2)
C39 Co11 Co14 140.6(3)
Co12 Co11 Co14 91.60(5)
Co15 Co11 Co14 55.99(4)
Pd5 Co11 Co14 93.29(4)
C33 Co11 Pd1 157.5(3)
C38 Co11 Pd1 108.4(3)
C3 Co11 Pd1 39.7(2)
C39 Co11 Pd1 92.9(3)
Co12 Co11 Pd1 56.22(4)
Co15 Co11 Pd1 86.07(4)
Pd5 Co11 Pd1 58.70(3)
Co14 Co11 Pd1 64.27(3)
C30 Co12 C28 97.1(5)
C30 Co12 C3 128.0(4)
C28 Co12 C3 127.8(4)
C30 Co12 C39 93.9(4)
C28 Co12 C39 104.2(4)
C3 Co12 C39 98.1(4)
C30 Co12 Co11 121.9(4)
C28 Co12 Co11 130.8(3)
C3 Co12 Co11 48.5(2)
C39 Co12 Co11 49.6(3)
C30 Co12 Co15 82.2(4)
C28 Co12 Co15 162.8(3)
C3 Co12 Co15 46.8(2)
C39 Co12 Co15 93.0(3)
Co11 Co12 Co15 61.15(4)
C30 Co12 Pd1 160.6(4)
C28 Co12 Pd1 80.2(3)
C3 Co12 Pd1 48.3(2)
C39 Co12 Pd1 105.4(3)
Co11 Co12 Pd1 71.73(4)
Co15 Co12 Pd1 94.64(5)
C30 Co12 Pd8 131.2(4)
C28 Co12 Pd8 55.9(3)
C3 Co12 Pd8 98.4(2)
C39 Co12 Pd8 61.4(3)
Co11 Co12 Pd8 75.27(4)
Co15 Co12 Pd8 135.73(5)
Pd1 Co12 Pd8 62.82(3)
C30 Co12 Co13 104.4(4)
C28 Co12 Co13 108.4(3)
C3 Co12 Co13 42.9(2)
C39 Co12 Co13 139.9(3)
Co11 Co12 Co13 90.93(5)
Co15 Co12 Co13 55.66(4)
Pd1 Co12 Co13 59.19(3)
Pd8 Co12 Co13 121.81(5)
C29 Co13 C37 95.2(4)
C29 Co13 C3 121.0(4)
C37 Co13 C3 137.2(4)
C29 Co13 C31 99.3(5)
C37 Co13 C31 94.7(4)
C3 Co13 C31 100.3(4)
C29 Co13 Co15 125.2(4)
C37 Co13 Co15 127.6(3)
C3 Co13 Co15 49.0(2)
C31 Co13 Co15 51.4(3)
C29 Co13 Co14 162.4(3)
C37 Co13 Co14 94.0(3)
C3 Co13 Co14 45.3(2)
C31 Co13 Co14 94.9(3)
Co15 Co13 Co14 57.95(4)
C29 Co13 Pd1 92.0(3)
C37 Co13 Pd1 115.3(3)
C3 Co13 Pd1 48.2(2)
C31 Co13 Pd1 146.9(3)
Co15 Co13 Pd1 96.94(5)
Co14 Co13 Pd1 70.53(4)
C29 Co13 Pd3 113.8(4)
C37 Co13 Pd3 55.4(3)
C3 Co13 Pd3 87.4(2)
C31 Co13 Pd3 135.8(3)
Co15 Co13 Pd3 118.43(5)
Co14 Co13 Pd3 60.49(4)
Pd1 Co13 Pd3 63.02(3)
C29 Co13 Co12 80.9(3)
C37 Co13 Co12 172.7(3)
C3 Co13 Co12 43.5(2)
C31 Co13 Co12 92.1(3)
Co15 Co13 Co12 59.31(4)
Co14 Co13 Co12 88.24(5)
Pd1 Co13 Co12 58.94(3)
Pd3 Co13 Co12 120.46(5)
C36 Co14 C35 99.0(4)
C36 Co14 C3 118.5(4)
C35 Co14 C3 142.3(4)
C36 Co14 C34 91.7(4)
C35 Co14 C34 87.1(4)
C3 Co14 C34 94.9(3)
C36 Co14 Co15 113.7(3)
C35 Co14 Co15 120.4(3)
C3 Co14 Co15 49.0(2)
C34 Co14 Co15 45.9(3)
C36 Co14 Co13 163.5(3)
C35 Co14 Co13 97.4(3)
C3 Co14 Co13 45.0(2)
C34 Co14 Co13 90.6(3)
Co15 Co14 Co13 58.02(4)
C36 Co14 Co11 74.5(3)
C35 Co14 Co11 172.2(3)
C3 Co14 Co11 44.8(2)
C34 Co14 Co11 88.8(3)
Co15 Co14 Co11 60.07(4)
Co13 Co14 Co11 89.23(5)
C36 Co14 Pd3 124.9(3)
C35 Co14 Pd3 66.0(3)
C3 Co14 Pd3 88.0(2)
C34 Co14 Pd3 136.2(3)
Co15 Co14 Pd3 119.48(5)
Co13 Co14 Pd3 61.48(4)
Co11 Co14 Pd3 121.20(5)
C36 Co14 Pd4 68.1(3)
C35 Co14 Pd4 95.9(3)
C3 Co14 Pd4 94.9(2)
C34 Co14 Pd4 159.7(3)
Co15 Co14 Pd4 141.61(5)
Co13 Co14 Pd4 108.76(5)
Co11 Co14 Pd4 85.74(4)
Pd3 Co14 Pd4 61.95(3)
C36 Co14 Pd1 113.1(3)
C35 Co14 Pd1 124.1(3)
C3 Co14 Pd1 38.8(2)
C34 Co14 Pd1 133.4(3)
Co15 Co14 Pd1 87.48(4)
Co13 Co14 Pd1 55.09(3)
Co11 Co14 Pd1 63.23(4)
Pd3 Co14 Pd1 58.16(3)
Pd4 Co14 Pd1 59.87(3)
C32 Co15 C34 95.0(5)
C32 Co15 C3 155.4(4)
C34 Co15 C3 103.9(4)
C32 Co15 C31 97.3(4)
C34 Co15 C31 96.4(4)
C3 Co15 C31 96.1(4)
C32 Co15 Co14 148.4(4)
C34 Co15 Co14 55.6(3)
C3 Co15 Co14 48.4(2)
C31 Co15 Co14 97.5(3)
C32 Co15 Co13 142.4(3)
C34 Co15 Co13 102.4(3)
C3 Co15 Co13 48.0(2)
C31 Co15 Co13 48.3(3)
Co14 Co15 Co13 64.04(5)
C32 Co15 Co12 111.8(3)
C34 Co15 Co12 149.6(3)
C3 Co15 Co12 46.5(2)
C31 Co15 Co12 94.3(3)
Co14 Co15 Co12 94.80(5)
Co13 Co15 Co12 65.03(5)
C32 Co15 Co11 115.6(3)
C34 Co15 Co11 98.0(3)
C3 Co15 Co11 46.8(2)
C31 Co15 Co11 142.5(3)
Co14 Co15 Co11 63.93(4)
Co13 Co15 Co11 94.78(5)
Co12 Co15 Co11 58.03(4)
C3 Pd1 C41 154.5(3)
C3 Pd1 Pd7 150.6(2)
C41 Pd1 Pd7 50.6(2)
C3 Pd1 Pd2 140.1(2)
C41 Pd1 Pd2 50.9(2)
Pd7 Pd1 Pd2 59.66(2)
C3 Pd1 Co12 45.1(2)
C41 Pd1 Co12 120.7(2)
Pd7 Pd1 Co12 119.78(4)
Pd2 Pd1 Co12 170.63(4)
C3 Pd1 Co13 44.4(2)
C41 Pd1 Co13 112.3(2)
Pd7 Pd1 Co13 162.26(4)
Pd2 Pd1 Co13 115.49(4)
Co12 Pd1 Co13 61.87(4)
C3 Pd1 Pd8 92.8(2)
C41 Pd1 Pd8 93.8(2)
Pd7 Pd1 Pd8 62.45(2)
Pd2 Pd1 Pd8 121.99(3)
Co12 Pd1 Pd8 59.03(3)
Co13 Pd1 Pd8 120.71(4)
C3 Pd1 Pd5 90.4(2)
C41 Pd1 Pd5 114.2(2)
Pd7 Pd1 Pd5 64.17(2)
Pd2 Pd1 Pd5 91.34(3)
Co12 Pd1 Pd5 96.60(3)
Co13 Pd1 Pd5 133.41(4)
Pd8 Pd1 Pd5 59.81(2)
C3 Pd1 Pd3 82.7(2)
C41 Pd1 Pd3 93.0(2)
Pd7 Pd1 Pd3 119.81(3)
Pd2 Pd1 Pd3 60.31(2)
Co12 Pd1 Pd3 120.11(4)
Co13 Pd1 Pd3 59.73(3)
Pd8 Pd1 Pd3 172.28(3)
Pd5 Pd1 Pd3 113.74(3)
C3 Pd1 Pd4 87.0(2)
C41 Pd1 Pd4 112.2(2)
Pd7 Pd1 Pd4 89.81(3)
Pd2 Pd1 Pd4 61.97(2)
Co12 Pd1 Pd4 126.94(4)
Co13 Pd1 Pd4 102.85(3)
Pd8 Pd1 Pd4 115.31(3)
Pd5 Pd1 Pd4 55.50(2)
Pd3 Pd1 Pd4 58.35(2)
C3 Pd1 Co11 37.7(2)
C41 Pd1 Co11 159.7(2)
Pd7 Pd1 Co11 113.39(3)
Pd2 Pd1 Co11 137.31(3)
Co12 Pd1 Co11 52.05(3)
Co13 Pd1 Co11 82.00(4)
Pd8 Pd1 Co11 66.09(3)
Pd5 Pd1 Co11 54.50(3)
Pd3 Pd1 Co11 107.00(3)
Pd4 Pd1 Co11 76.61(3)
C3 Pd1 Co14 36.3(2)
C41 Pd1 Co14 147.6(2)
Pd7 Pd1 Co14 141.91(3)
Pd2 Pd1 Co14 104.52(3)
Co12 Pd1 Co14 81.42(4)
Co13 Pd1 Co14 54.38(3)
Pd8 Pd1 Co14 118.59(3)
Pd5 Pd1 Co14 83.35(3)
Pd3 Pd1 Co14 54.64(3)
Pd4 Pd1 Co14 54.00(3)
Co11 Pd1 Co14 52.51(3)
C1 Pd2 C41 155.5(3)
C1 Pd2 Pd7 141.4(2)
C41 Pd2 Pd7 50.7(2)
C1 Pd2 Pd1 148.8(2)
C41 Pd2 Pd1 50.4(2)
Pd7 Pd2 Pd1 60.07(2)
C1 Pd2 Co3 45.3(2)
C41 Pd2 Co3 118.7(2)
Pd7 Pd2 Co3 167.72(4)
Pd1 Pd2 Co3 120.02(4)
C1 Pd2 Co2 44.0(2)
C41 Pd2 Co2 114.9(2)
Pd7 Pd2 Co2 115.19(4)
Pd1 Pd2 Co2 164.96(4)
Co3 Pd2 Co2 61.19(4)
C1 Pd2 Pd3 90.2(2)
C41 Pd2 Pd3 94.6(2)
Pd7 Pd2 Pd3 122.88(3)
Pd1 Pd2 Pd3 62.97(2)
Co3 Pd2 Pd3 59.78(3)
Co2 Pd2 Pd3 120.94(4)
C1 Pd2 Pd9 83.2(2)
C41 Pd2 Pd9 94.6(2)
Pd7 Pd2 Pd9 60.96(2)
Pd1 Pd2 Pd9 120.73(3)
Co3 Pd2 Pd9 118.81(4)
Co2 Pd2 Pd9 58.35(3)
Pd3 Pd2 Pd9 169.75(3)
C1 Pd2 Pd4 90.1(2)
C41 Pd2 Pd4 113.0(2)
Pd7 Pd2 Pd4 90.77(3)
Pd1 Pd2 Pd4 63.27(2)
Co3 Pd2 Pd4 100.08(4)
Co2 Pd2 Pd4 131.74(4)
Pd3 Pd2 Pd4 59.51(2)
Pd9 Pd2 Pd4 112.48(3)
C1 Pd2 Pd6 88.3(2)
C41 Pd2 Pd6 111.2(2)
Pd7 Pd2 Pd6 61.35(2)
Pd1 Pd2 Pd6 88.90(3)
Co3 Pd2 Pd6 130.02(4)
Co2 Pd2 Pd6 101.20(3)
Pd3 Pd2 Pd6 114.47(3)
Pd9 Pd2 Pd6 57.70(2)
Pd4 Pd2 Pd6 54.98(2)
C1 Pd2 Co4 38.3(2)
C41 Pd2 Co4 155.9(2)
Pd7 Pd2 Co4 139.23(4)
Pd1 Pd2 Co4 110.78(3)
Co3 Pd2 Co4 53.04(4)
Co2 Pd2 Co4 82.23(4)
Pd3 Pd2 Co4 61.38(3)
Pd9 Pd2 Co4 109.15(3)
Pd4 Pd2 Co4 54.64(3)
Pd6 Pd2 Co4 79.74(3)
C1 Pd2 Co1 36.3(2)
C41 Pd2 Co1 151.2(2)
Pd7 Pd2 Co1 106.14(3)
Pd1 Pd2 Co1 139.45(4)
Co3 Pd2 Co1 81.58(4)
Co2 Pd2 Co1 54.50(4)
Pd3 Pd2 Co1 113.85(3)
Pd9 Pd2 Co1 56.67(3)
Pd4 Pd2 Co1 80.23(3)
Pd6 Pd2 Co1 54.13(3)
Co4 Pd2 Co1 52.51(3)
C5 Pd3 C37 115.0(4)
C5 Pd3 C13 78.9(4)
C37 Pd3 C13 83.8(3)
C5 Pd3 C35 89.1(3)
C37 Pd3 C35 77.0(3)
C13 Pd3 C35 150.5(3)
C5 Pd3 Co3 45.7(3)
C37 Pd3 Co3 118.0(3)
C13 Pd3 Co3 41.0(3)
C35 Pd3 Co3 134.8(2)
C5 Pd3 Co14 122.7(3)
C37 Pd3 Co14 82.8(3)
C13 Pd3 Co14 158.0(3)
C35 Pd3 Co14 39.7(2)
Co3 Pd3 Co14 158.40(5)
C5 Pd3 Co13 155.3(3)
C37 Pd3 Co13 41.3(3)
C13 Pd3 Co13 100.9(3)
C35 Pd3 Co13 79.1(2)
Co3 Pd3 Co13 141.58(5)
Co14 Pd3 Co13 58.03(4)
C5 Pd3 Pd2 92.9(3)
C37 Pd3 Pd2 135.2(2)
C13 Pd3 Pd2 67.3(2)
C35 Pd3 Pd2 140.9(2)
Co3 Pd3 Pd2 58.29(3)
Co14 Pd3 Pd2 111.85(3)
Co13 Pd3 Pd2 109.92(3)
C5 Pd3 Pd4 94.9(3)
C37 Pd3 Pd4 140.7(3)
C13 Pd3 Pd4 128.7(2)
C35 Pd3 Pd4 78.7(2)
Co3 Pd3 Pd4 100.96(4)
Co14 Pd3 Pd4 59.03(3)
Co13 Pd3 Pd4 103.89(3)
Pd2 Pd3 Pd4 62.22(2)
C5 Pd3 Pd1 147.4(3)
C37 Pd3 Pd1 96.4(3)
C13 Pd3 Pd1 97.2(2)
C35 Pd3 Pd1 106.9(2)
Co3 Pd3 Pd1 112.66(4)
Co14 Pd3 Pd1 67.21(3)
Co13 Pd3 Pd1 57.26(3)
Pd2 Pd3 Pd1 56.72(2)
Pd4 Pd3 Pd1 62.16(2)
C5 Pd3 Co4 41.5(3)
C37 Pd3 Co4 155.8(3)
C13 Pd3 Co4 94.0(3)
C35 Pd3 Co4 94.5(2)
Co3 Pd3 Co4 53.46(4)
Co14 Pd3 Co4 105.25(4)
Co13 Pd3 Co4 159.89(4)
Pd2 Pd3 Co4 63.60(3)
Pd4 Pd3 Co4 56.02(3)
Pd1 Pd3 Co4 107.72(3)
C4 Pd4 C40 102.6(3)
C4 Pd4 Pd5 154.2(3)
C40 Pd4 Pd5 52.5(2)
C4 Pd4 Pd6 111.7(2)
C40 Pd4 Pd6 50.6(2)
Pd5 Pd4 Pd6 59.93(2)
C4 Pd4 Co4 42.8(3)
C40 Pd4 Co4 117.4(2)
Pd5 Pd4 Co4 148.32(4)
Pd6 Pd4 Co4 90.07(3)
C4 Pd4 Co14 97.4(2)
C40 Pd4 Co14 124.1(2)
Pd5 Pd4 Co14 93.59(3)
Pd6 Pd4 Co14 150.93(4)
Co4 Pd4 Co14 112.59(4)
C4 Pd4 Pd3 85.3(3)
C40 Pd4 Pd3 170.5(2)
Pd5 Pd4 Pd3 120.18(3)
Pd6 Pd4 Pd3 121.63(3)
Co4 Pd4 Pd3 65.00(3)
Co14 Pd4 Pd3 59.02(3)
C4 Pd4 Pd2 108.2(3)
C40 Pd4 Pd2 113.5(2)
Pd5 Pd4 Pd2 90.14(3)
Pd6 Pd4 Pd2 63.39(2)
Co4 Pd4 Pd2 65.44(3)
Co14 Pd4 Pd2 108.52(3)
Pd3 Pd4 Pd2 58.27(2)
C4 Pd4 Pd1 144.8(3)
C40 Pd4 Pd1 112.5(2)
Pd5 Pd4 Pd1 60.82(2)
Pd6 Pd4 Pd1 88.86(3)
Co4 Pd4 Pd1 112.79(4)
Co14 Pd4 Pd1 66.13(3)
Pd3 Pd4 Pd1 59.49(2)
Pd2 Pd4 Pd1 54.76(2)
C38 Pd5 C40 96.6(3)
C38 Pd5 Pd6 146.9(3)
C40 Pd5 Pd6 50.6(2)
C38 Pd5 Pd4 105.6(2)
C40 Pd5 Pd4 51.6(2)
Pd6 Pd5 Pd4 60.06(2)
C38 Pd5 Co11 43.6(2)
C40 Pd5 Co11 115.0(2)
Pd6 Pd5 Co11 146.20(4)
Pd4 Pd5 Co11 86.83(3)
C38 Pd5 Co9 106.1(2)
C40 Pd5 Co9 118.9(2)
Pd6 Pd5 Co9 89.90(3)
Pd4 Pd5 Co9 147.87(4)
Co11 Pd5 Co9 120.43(4)
C38 Pd5 Pd8 93.1(3)
C40 Pd5 Pd8 170.0(2)
Pd6 Pd5 Pd8 119.97(3)
Pd4 Pd5 Pd8 123.07(3)
Co11 Pd5 Pd8 70.86(3)
Co9 Pd5 Pd8 60.10(3)
C38 Pd5 Pd1 110.4(2)
C40 Pd5 Pd1 114.5(2)
Pd6 Pd5 Pd1 90.53(3)
Pd4 Pd5 Pd1 63.68(2)
Co11 Pd5 Pd1 66.80(3)
Co9 Pd5 Pd1 109.18(4)
Pd8 Pd5 Pd1 59.40(2)
C38 Pd5 Pd7 152.1(3)
C40 Pd5 Pd7 111.1(2)
Pd6 Pd5 Pd7 61.08(2)
Pd4 Pd5 Pd7 89.20(3)
Co11 Pd5 Pd7 116.17(4)
Co9 Pd5 Pd7 64.49(3)
Pd8 Pd5 Pd7 59.15(2)
Pd1 Pd5 Pd7 54.94(2)
C27 Pd6 C40 101.8(3)
C27 Pd6 Pd5 111.0(2)
C40 Pd6 Pd5 52.8(2)
C27 Pd6 Pd4 153.3(3)
C40 Pd6 Pd4 52.0(2)
Pd5 Pd6 Pd4 60.00(2)
C27 Pd6 Co6 42.3(2)
C40 Pd6 Co6 119.0(2)
Pd5 Pd6 Co6 90.56(3)
Pd4 Pd6 Co6 149.04(4)
C27 Pd6 Co1 100.6(2)
C40 Pd6 Co1 118.5(2)
Pd5 Pd6 Co1 148.24(4)
Pd4 Pd6 Co1 90.13(3)
Co6 Pd6 Co1 115.98(4)
C27 Pd6 Pd9 85.5(2)
C40 Pd6 Pd9 172.5(2)
Pd5 Pd6 Pd9 122.95(3)
Pd4 Pd6 Pd9 120.89(3)
Co6 Pd6 Pd9 65.29(3)
Co1 Pd6 Pd9 61.18(3)
C27 Pd6 Pd7 108.1(2)
C40 Pd6 Pd7 115.9(2)
Pd5 Pd6 Pd7 63.73(2)
Pd4 Pd6 Pd7 90.67(3)
Co6 Pd6 Pd7 65.80(3)
Co1 Pd6 Pd7 109.83(4)
Pd9 Pd6 Pd7 59.25(2)
C27 Pd6 Pd2 144.9(3)
C40 Pd6 Pd2 113.2(2)
Pd5 Pd6 Pd2 89.18(3)
Pd4 Pd6 Pd2 61.62(2)
Co6 Pd6 Pd2 112.66(4)
Co1 Pd6 Pd2 65.34(3)
Pd9 Pd6 Pd2 59.51(2)
Pd7 Pd6 Pd2 54.51(2)
C2 Pd7 C41 154.2(3)
C2 Pd7 Pd2 148.6(2)
C41 Pd7 Pd2 51.2(2)
C2 Pd7 Pd1 142.3(2)
C41 Pd7 Pd1 50.6(2)
Pd2 Pd7 Pd1 60.27(2)
C2 Pd7 Co10 45.0(2)
C41 Pd7 Co10 112.3(2)
Pd2 Pd7 Co10 162.55(4)
Pd1 Pd7 Co10 116.04(4)
C2 Pd7 Co7 45.2(2)
C41 Pd7 Co7 118.1(2)
Pd2 Pd7 Co7 118.46(4)
Pd1 Pd7 Co7 167.70(4)
Co10 Pd7 Co7 61.02(4)
C2 Pd7 Pd9 89.1(2)
C41 Pd7 Pd9 96.4(2)
Pd2 Pd7 Pd9 62.85(2)
Pd1 Pd7 Pd9 122.80(3)
Co10 Pd7 Pd9 119.94(4)
Co7 Pd7 Pd9 58.93(3)
C2 Pd7 Pd8 84.2(2)
C41 Pd7 Pd8 92.8(2)
Pd2 Pd7 Pd8 121.35(3)
Pd1 Pd7 Pd8 61.20(2)
Co10 Pd7 Pd8 59.21(3)
Co7 Pd7 Pd8 119.44(4)
Pd9 Pd7 Pd8 170.05(3)
C2 Pd7 Pd6 90.1(2)
C41 Pd7 Pd6 114.4(2)
Pd2 Pd7 Pd6 64.14(2)
Pd1 Pd7 Pd6 90.56(3)
Co10 Pd7 Pd6 133.03(4)
Co7 Pd7 Pd6 99.73(4)
Pd9 Pd7 Pd6 59.09(2)
Pd8 Pd7 Pd6 113.40(3)
C2 Pd7 Pd5 89.4(2)
C41 Pd7 Pd5 110.9(2)
Pd2 Pd7 Pd5 89.81(3)
Pd1 Pd7 Pd5 60.90(2)
Co10 Pd7 Pd5 103.18(4)
Co7 Pd7 Pd5 130.87(4)
Pd9 Pd7 Pd5 114.25(3)
Pd8 Pd7 Pd5 58.44(2)
Pd6 Pd7 Pd5 55.19(2)
C2 Pd7 Co6 37.6(2)
C41 Pd7 Co6 157.6(2)
Pd2 Pd7 Co6 111.59(3)
Pd1 Pd7 Co6 139.25(4)
Co10 Pd7 Co6 82.47(4)
Co7 Pd7 Co6 53.03(4)
Pd9 Pd7 Co6 61.20(3)
Pd8 Pd7 Co6 109.49(3)
Pd6 Pd7 Co6 54.96(3)
Pd5 Pd7 Co6 80.18(3)
C2 Pd7 Co9 36.9(2)
C41 Pd7 Co9 149.4(2)
Pd2 Pd7 Co9 141.55(4)
Pd1 Pd7 Co9 106.27(3)
Co10 Pd7 Co9 55.19(4)
Co7 Pd7 Co9 82.11(4)
Pd9 Pd7 Co9 114.07(3)
Pd8 Pd7 Co9 56.63(3)
Pd6 Pd7 Co9 81.33(3)
Pd5 Pd7 Co9 55.08(3)
Co6 Pd7 Co9 52.89(3)
C17 Pd8 C28 88.1(4)
C17 Pd8 C39 120.2(4)
C28 Pd8 C39 78.9(3)
C17 Pd8 Co12 124.9(3)
C28 Pd8 Co12 42.7(3)
C39 Pd8 Co12 44.3(2)
C17 Pd8 Co10 41.2(3)
C28 Pd8 Co10 103.5(3)
C39 Pd8 Co10 160.2(2)
Co12 Pd8 Co10 145.18(5)
C17 Pd8 Co9 79.7(3)
C28 Pd8 Co9 160.9(3)
C39 Pd8 Co9 120.0(2)
Co12 Pd8 Co9 154.28(5)
Co10 Pd8 Co9 57.80(4)
C17 Pd8 Pd1 140.3(3)
C28 Pd8 Pd1 71.3(2)
C39 Pd8 Pd1 89.4(2)
Co12 Pd8 Pd1 58.15(3)
Co10 Pd8 Pd1 110.07(4)
Co9 Pd8 Pd1 109.42(3)
C17 Pd8 Pd5 138.4(3)
C28 Pd8 Pd5 130.1(2)
C39 Pd8 Pd5 87.2(2)
Co12 Pd8 Pd5 96.68(3)
Co10 Pd8 Pd5 105.00(4)
Co9 Pd8 Pd5 58.99(3)
Pd1 Pd8 Pd5 60.79(2)
C17 Pd8 Pd7 98.0(3)
C28 Pd8 Pd7 102.4(3)
C39 Pd8 Pd7 141.7(2)
Co12 Pd8 Pd7 113.01(4)
Co10 Pd8 Pd7 57.59(3)
Co9 Pd8 Pd7 65.34(3)
Pd1 Pd8 Pd7 56.35(2)
Pd5 Pd8 Pd7 62.41(2)
C24 Pd9 C12 110.2(4)
C24 Pd9 C26 77.4(3)
C12 Pd9 C26 89.3(3)
C24 Pd9 Co7 46.3(3)
C12 Pd9 Co7 121.1(2)
C26 Pd9 Co7 40.2(2)
C24 Pd9 Co2 152.5(3)
C12 Pd9 Co2 42.4(3)
C26 Pd9 Co2 100.7(2)
Co7 Pd9 Co2 140.57(5)
C24 Pd9 Pd6 96.6(3)
C12 Pd9 Pd6 137.4(2)
C26 Pd9 Pd6 129.6(2)
Co7 Pd9 Pd6 101.40(4)
Co2 Pd9 Pd6 104.99(4)
C24 Pd9 Pd7 94.3(3)
C12 Pd9 Pd7 142.9(2)
C26 Pd9 Pd7 68.9(2)
Co7 Pd9 Pd7 58.68(3)
Co2 Pd9 Pd7 110.70(4)
Pd6 Pd9 Pd7 61.67(2)
C24 Pd9 Co1 125.2(3)
C12 Pd9 Co1 79.1(2)
C26 Pd9 Co1 157.0(2)
Co7 Pd9 Co1 159.10(5)
Co2 Pd9 Co1 57.61(4)
Pd6 Pd9 Co1 58.39(3)
Pd7 Pd9 Co1 109.54(3)
C24 Pd9 Pd2 149.0(3)
C12 Pd9 Pd2 100.2(3)
C26 Pd9 Pd2 97.6(2)
Co7 Pd9 Pd2 111.95(4)
Co2 Pd9 Pd2 58.29(3)
Pd6 Pd9 Pd2 62.78(2)
Pd7 Pd9 Pd2 56.19(2)
Co1 Pd9 Pd2 65.61(3)
C24 Pd9 Co6 43.0(3)
C12 Pd9 Co6 150.9(3)
C26 Pd9 Co6 93.6(2)
Co7 Pd9 Co6 53.73(4)
Co2 Pd9 Co6 161.30(4)
Pd6 Pd9 Co6 56.34(3)
Pd7 Pd9 Co6 63.44(3)
Co1 Pd9 Co6 106.21(4)
Pd2 Pd9 Co6 108.15(3)
Co1 C1 Co2 90.1(3)
Co1 C1 Co3 168.3(5)
Co2 C1 Co3 92.7(4)
Co1 C1 Co4 90.6(4)
Co2 C1 Co4 169.0(4)
Co3 C1 Co4 84.5(3)
Co1 C1 Co5 83.4(3)
Co2 C1 Co5 83.0(3)
Co3 C1 Co5 85.6(3)
Co4 C1 Co5 86.3(3)
Co1 C1 Pd2 104.7(4)
Co2 C1 Pd2 88.6(3)
Co3 C1 Pd2 86.7(3)
Co4 C1 Pd2 101.8(4)
Co5 C1 Pd2 168.3(5)
Co9 C2 Co10 89.9(3)
Co9 C2 Co6 91.3(4)
Co10 C2 Co6 168.1(4)
Co9 C2 Co7 167.9(4)
Co10 C2 Co7 91.5(4)
Co6 C2 Co7 85.0(3)
Co9 C2 Co8 83.1(3)
Co10 C2 Co8 81.5(3)
Co6 C2 Co8 86.9(3)
Co7 C2 Co8 85.3(3)
Co9 C2 Pd7 104.2(4)
Co10 C2 Pd7 87.9(3)
Co6 C2 Pd7 103.3(3)
Co7 C2 Pd7 87.8(3)
Co8 C2 Pd7 167.1(5)
Co13 C3 Co14 89.8(3)
Co13 C3 Co12 93.6(3)
Co14 C3 Co12 168.2(5)
Co13 C3 Co15 83.0(3)
Co14 C3 Co15 82.6(3)
Co12 C3 Co15 86.6(3)
Co13 C3 Co11 169.3(4)
Co14 C3 Co11 91.2(3)
Co12 C3 Co11 83.5(3)
Co15 C3 Co11 86.6(3)
Co13 C3 Pd1 87.4(3)
Co14 C3 Pd1 104.9(3)
Co12 C3 Pd1 86.6(3)
Co15 C3 Pd1 167.8(5)
Co11 C3 Pd1 102.7(3)
O4 C4 Co4 152.2(8)
O4 C4 Pd4 121.3(7)
Co4 C4 Pd4 86.4(4)
O5 C5 Co4 136.0(9)
O5 C5 Co3 136.3(8)
Co4 C5 Co3 81.3(4)
O5 C5 Pd3 115.3(8)
Co4 C5 Pd3 89.2(4)
Co3 C5 Pd3 79.7(4)
O6 C6 Co4 168.8(10)
O7 C7 Co3 176.5(10)
O8 C8 Co5 178.3(11)
O9 C9 Co5 153.9(9)
O9 C9 Co1 129.3(8)
Co5 C9 Co1 76.8(4)
O10 C10 Co2 142.5(9)
O10 C10 Co5 137.2(9)
Co2 C10 Co5 80.3(4)
O11 C11 Co1 172.0(9)
O12 C12 Co2 161.1(8)
O12 C12 Pd9 116.1(7)
Co2 C12 Pd9 82.6(4)
O13 C13 Co3 163.4(9)
O13 C13 Pd3 119.6(8)
Co3 C13 Pd3 76.2(4)
O14 C14 Co2 177.9(10)
O15 C15 Co1 169.2(8)
O16 C16 Co9 171.5(10)
O17 C17 Co10 159.2(10)
O17 C17 Pd8 116.8(9)
Co10 C17 Pd8 83.8(4)
O18 C18 Co10 177.1(12)
O19 C19 Co10 142.4(9)
O19 C19 Co8 137.6(8)
Co10 C19 Co8 80.0(4)
O20 C20 Co8 175.1(10)
O21 C21 Co7 176.1(10)
O22 C22 Co8 147.8(9)
O22 C22 Co9 132.1(8)
Co8 C22 Co9 80.0(4)
O23 C23 Co6 168.9(11)
O24 C24 Co7 138.9(9)
O24 C24 Co6 134.8(9)
Co7 C24 Co6 79.8(4)
O24 C24 Pd9 116.2(7)
Co7 C24 Pd9 79.3(3)
Co6 C24 Pd9 88.4(4)
O25 C25 Co9 170.3(9)
O26 C26 Co7 164.9(10)
O26 C26 Pd9 119.5(8)
Co7 C26 Pd9 75.4(4)
O27 C27 Co6 152.8(8)
O27 C27 Pd6 120.0(7)
Co6 C27 Pd6 87.1(4)
O28 C28 Co12 156.2(9)
O28 C28 Pd8 122.4(8)
Co12 C28 Pd8 81.4(4)
O29 C29 Co13 175.2(11)
O30 C30 Co12 177.3(12)
O31 C31 Co13 142.9(9)
O31 C31 Co15 136.8(8)
Co13 C31 Co15 80.3(4)
O32 C32 Co15 177.3(10)
O33 C33 Co11 169.9(9)
O34 C34 Co15 151.1(9)
O34 C34 Co14 130.4(8)
Co15 C34 Co14 78.5(4)
O35 C35 Co14 171.1(9)
O35 C35 Pd3 114.2(7)
Co14 C35 Pd3 74.3(3)
O36 C36 Co14 169.1(8)
O37 C37 Co13 163.1(9)
O37 C37 Pd3 113.4(8)
Co13 C37 Pd3 83.3(4)
O38 C38 Co11 151.4(7)
O38 C38 Pd5 121.8(7)
Co11 C38 Pd5 86.7(4)
O39 C39 Co11 137.6(8)
O39 C39 Co12 138.9(8)
Co11 C39 Co12 80.9(3)
O39 C39 Pd8 110.1(7)
Co11 C39 Pd8 92.1(3)
Co12 C39 Pd8 74.4(3)
O40 C40 Pd6 135.8(7)
O40 C40 Pd4 134.4(8)
Pd6 C40 Pd4 77.3(3)
O40 C40 Pd5 132.6(7)
Pd6 C40 Pd5 76.6(3)
Pd4 C40 Pd5 75.9(3)
O41 C41 Pd1 133.5(7)
O41 C41 Pd7 132.7(7)
Pd1 C41 Pd7 78.8(3)
O41 C41 Pd2 132.9(7)
Pd1 C41 Pd2 78.7(3)
Pd7 C41 Pd2 78.1(3)
C103 N1 C107 125.3(13)
C103 N1 C105 106.7(11)
C107 N1 C105 99.4(12)
C103 N1 C101 108.7(10)
C107 N1 C101 104.7(12)
C105 N1 C101 111.7(11)
C102 C101 N1 116.2(12)
C102 C101 H10A 108.2
N1 C101 H10A 108.2
C102 C101 H10B 108.2
N1 C101 H10B 108.2
H10A C101 H10B 107.4
C101 C102 H10C 109.5
C101 C102 H10D 109.5
H10C C102 H10D 109.5
C101 C102 H10E 109.5
H10C C102 H10E 109.5
H10D C102 H10E 109.5
N1 C103 C104 119.4(12)
N1 C103 H10F 107.5
C104 C103 H10F 107.5
N1 C103 H10G 107.5
C104 C103 H10G 107.5
H10F C103 H10G 107.0
C103 C104 H10H 109.5
C103 C104 H10I 109.5
H10H C104 H10I 109.5
C103 C104 H10J 109.5
H10H C104 H10J 109.5
H10I C104 H10J 109.5
N1 C105 C106 116.9(15)
N1 C105 H10K 108.1
C106 C105 H10K 108.1
N1 C105 H10L 108.1
C106 C105 H10L 108.1
H10K C105 H10L 107.3
C105 C106 H10M 109.5
C105 C106 H10N 109.5
H10M C106 H10N 109.5
C105 C106 H10O 109.5
H10M C106 H10O 109.5
H10N C106 H10O 109.5
N1 C107 C108 100.9(14)
N1 C107 H10P 111.6
C108 C107 H10P 111.6
N1 C107 H10Q 111.6
C108 C107 H10Q 111.6
H10P C107 H10Q 109.4
C107 C108 H10R 109.5
C107 C108 H10S 109.5
H10R C108 H10S 109.5
C107 C108 H10T 109.5
H10R C108 H10T 109.5
H10S C108 H10T 109.5
C202 C201 H20A 109.5
C202 C201 H20B 109.5
H20A C201 H20B 109.5
C202 C201 H20C 109.5
H20A C201 H20C 109.5
H20B C201 H20C 109.5
C203 C202 C201 108.2(18)
C203 C202 H20D 110.1
C201 C202 H20D 110.1
C203 C202 H20E 110.1
C201 C202 H20E 110.1
H20D C202 H20E 108.4
C204 C203 C202 107.8(18)
C204 C203 H20F 110.2
C202 C203 H20F 110.2
C204 C203 H20G 110.2
C202 C203 H20G 110.2
H20F C203 H20G 108.5
C205 C204 C203 104.6(17)
C205 C204 H20H 110.8
C203 C204 H20H 110.8
C205 C204 H20I 110.8
C203 C204 H20I 110.8
H20H C204 H20I 108.9
C204 C205 C206 110.0(19)
C204 C205 H20J 109.7
C206 C205 H20J 109.7
C204 C205 H20K 109.7
C206 C205 H20K 109.7
H20J C205 H20K 108.2
C205 C206 H20L 109.5
C205 C206 H20M 109.5
H20L C206 H20M 109.5
C205 C206 H20N 109.5
H20L C206 H20N 109.5
H20M C206 H20N 109.5

loop_
_geom_bond_atom_site_label_1
_geom_bond_atom_site_label_2
_geom_bond_distance
Co1 C11 1.785(11)
Co1 C15 1.791(11)
Co1 C1 1.881(8)
Co1 C9 2.215(11)
Co1 Co5 2.5341(16)
Co1 Co2 2.6671(17)
Co1 Co4 2.7044(16)
Co1 Pd6 2.7382(13)
Co1 Pd9 2.8169(14)
Co1 Pd2 3.0707(13)
Co2 C14 1.796(12)
Co2 C12 1.847(10)
Co2 C1 1.886(8)
Co2 C10 1.909(10)
Co2 Co5 2.5256(17)
Co2 Pd2 2.7133(13)
Co2 Pd9 2.7150(13)
Co2 Co3 2.7467(16)
Co3 C7 1.798(10)
Co3 C13 1.841(12)
Co3 C1 1.909(8)
Co3 C5 1.982(10)
Co3 Co4 2.5769(17)
Co3 Co5 2.6072(17)
Co3 Pd2 2.6830(12)
Co3 Pd3 2.7252(13)
Co4 C6 1.812(12)
Co4 C4 1.857(10)
Co4 C1 1.924(8)
Co4 C5 1.975(10)
Co4 Co5 2.6328(17)
Co4 Pd4 2.7282(13)
Co4 Pd3 2.9817(14)
Co4 Pd2 3.0426(13)
Co5 C8 1.784(11)
Co5 C9 1.836(11)
Co5 C1 1.927(8)
Co5 C10 2.007(11)
Co6 C23 1.799(10)
Co6 C27 1.843(9)
Co6 C2 1.908(8)
Co6 C24 2.036(11)
Co6 Co7 2.5836(18)
Co6 Co8 2.6421(16)
Co6 Co9 2.7145(16)
Co6 Pd6 2.7335(13)
Co6 Pd9 2.9833(14)
Co6 Pd7 3.0452(13)
Co7 C26 1.805(10)
Co7 C21 1.807(11)
Co7 C2 1.918(8)
Co7 C24 1.992(10)
Co7 Co8 2.6094(16)
Co7 Pd7 2.7004(13)
Co7 Pd9 2.7076(14)
Co7 Co10 2.7382(17)
Co8 C20 1.777(9)
Co8 C22 1.852(10)
Co8 C2 1.933(7)
Co8 C19 1.990(10)
Co8 Co10 2.5046(16)
Co8 Co9 2.5344(17)
Co9 C25 1.798(11)
Co9 C16 1.804(11)
Co9 C2 1.889(8)
Co9 C22 2.080(10)
Co9 Co10 2.6791(17)
Co9 Pd5 2.7712(13)
Co9 Pd8 2.8029(13)
Co9 Pd7 3.0502(13)
Co10 C18 1.783(13)
Co10 C17 1.817(11)
Co10 C2 1.904(8)
Co10 C19 1.907(10)
Co10 Pd7 2.6928(13)
Co10 Pd8 2.7399(14)
Co11 C33 1.797(11)
Co11 C38 1.877(9)
Co11 C3 1.922(8)
Co11 C39 1.965(9)
Co11 Co12 2.5489(16)
Co11 Co15 2.6317(16)
Co11 Pd5 2.7187(13)
Co11 Co14 2.7277(16)
Co11 Pd1 3.0694(13)
Co12 C30 1.788(11)
Co12 C28 1.860(11)
Co12 C3 1.908(8)
Co12 C39 1.966(10)
Co12 Co15 2.6236(16)
Co12 Pd1 2.6867(13)
Co12 Pd8 2.7120(13)
Co12 Co13 2.7659(16)
Co13 C29 1.787(11)
Co13 C37 1.838(10)
Co13 C3 1.887(8)
Co13 C31 1.907(10)
Co13 Co15 2.5192(16)
Co13 Co14 2.6703(16)
Co13 Pd1 2.6935(12)
Co13 Pd3 2.7656(13)
Co14 C36 1.797(10)
Co14 C35 1.819(10)
Co14 C3 1.897(8)
Co14 C34 2.120(10)
Co14 Co15 2.5173(15)
Co14 Pd3 2.7394(13)
Co14 Pd4 2.7396(13)
Co14 Pd1 3.0969(13)
Co15 C32 1.782(10)
Co15 C34 1.845(10)
Co15 C3 1.917(8)
Co15 C31 1.998(10)
Pd1 C3 2.009(8)
Pd1 C41 2.105(8)
Pd1 Pd7 2.6730(8)
Pd1 Pd2 2.6784(9)
Pd1 Pd8 2.8137(9)
Pd1 Pd5 2.8532(9)
Pd1 Pd3 2.8537(9)
Pd1 Pd4 2.9290(9)
Pd2 C1 1.997(8)
Pd2 C41 2.120(9)
Pd2 Pd7 2.6618(9)
Pd2 Pd3 2.7830(9)
Pd2 Pd9 2.8507(9)
Pd2 Pd4 2.8949(9)
Pd2 Pd6 2.9418(9)
Pd3 C5 2.260(10)
Pd3 C37 2.292(10)
Pd3 C13 2.495(11)
Pd3 C35 2.600(9)
Pd3 Pd4 2.8197(9)
Pd4 C4 2.119(9)
Pd4 C40 2.178(9)
Pd4 Pd5 2.6932(9)
Pd4 Pd6 2.6947(9)
Pd5 C38 2.078(9)
Pd5 C40 2.203(9)
Pd5 Pd6 2.6913(9)
Pd5 Pd8 2.8257(10)
Pd5 Pd7 2.9392(9)
Pd6 C27 2.115(9)
Pd6 C40 2.136(9)
Pd6 Pd9 2.7963(10)
Pd6 Pd7 2.8689(9)
Pd7 C2 1.976(7)
Pd7 C41 2.105(9)
Pd7 Pd9 2.8010(9)
Pd7 Pd8 2.8469(9)
Pd8 C17 2.257(11)
Pd8 C28 2.272(10)
Pd8 C39 2.472(9)
Pd9 C24 2.240(9)
Pd9 C12 2.240(9)
Pd9 C26 2.523(11)
C4 O4 1.153(10)
C5 O5 1.163(10)
C6 O6 1.111(12)
C7 O7 1.119(11)
C8 O8 1.133(11)
C9 O9 1.140(11)
C10 O10 1.160(11)
C11 O11 1.161(11)
C12 O12 1.146(10)
C13 O13 1.111(11)
C14 O14 1.140(12)
C15 O15 1.141(11)
C16 O16 1.149(11)
C17 O17 1.152(11)
C18 O18 1.129(13)
C19 O19 1.137(11)
C20 O20 1.124(10)
C21 O21 1.126(11)
C22 O22 1.154(11)
C23 O23 1.119(11)
C24 O24 1.167(11)
C25 O25 1.135(11)
C26 O26 1.134(11)
C27 O27 1.139(10)
C28 O28 1.123(11)
C29 O29 1.137(12)
C30 O30 1.120(12)
C31 O31 1.154(11)
C32 O32 1.128(11)
C33 O33 1.136(11)
C34 O34 1.139(10)
C35 O35 1.127(10)
C36 O36 1.139(10)
C37 O37 1.139(10)
C38 O38 1.146(10)
C39 O39 1.166(10)
C40 O40 1.131(10)
C41 O41 1.154(10)
N1 C103 1.446(13)
N1 C107 1.463(16)
N1 C105 1.466(14)
N1 C101 1.526(12)
C101 C102 1.484(14)
C101 H10A 0.9700
C101 H10B 0.9700
C102 H10C 0.9600
C102 H10D 0.9600
C102 H10E 0.9600
C103 C104 1.504(14)
C103 H10F 0.9700
C103 H10G 0.9700
C104 H10H 0.9600
C104 H10I 0.9600
C104 H10J 0.9600
C105 C106 1.528(15)
C105 H10K 0.9700
C105 H10L 0.9700
C106 H10M 0.9600
C106 H10N 0.9600
C106 H10O 0.9600
C107 C108 1.524(16)
C107 H10P 0.9700
C107 H10Q 0.9700
C108 H10R 0.9600
C108 H10S 0.9600
C108 H10T 0.9600
C201 C202 1.57(2)
C201 H20A 0.9600
C201 H20B 0.9600
C201 H20C 0.9600
C202 C203 1.564(19)
C202 H20D 0.9700
C202 H20E 0.9700
C203 C204 1.56(2)
C203 H20F 0.9700
C203 H20G 0.9700
C204 C205 1.512(19)
C204 H20H 0.9700
C204 H20I 0.9700
C205 C206 1.568(19)
C205 H20J 0.9700
C205 H20K 0.9700
C206 H20L 0.9600
C206 H20M 0.9600
C206 H20N 0.9600

loop_
_geom_torsion_atom_site_label_1
_geom_torsion_atom_site_label_2
_geom_torsion_atom_site_label_3
_geom_torsion_atom_site_label_4
_geom_torsion
C11 Co1 Co2 C14 -120.7(10)
C15 Co1 Co2 C14 59.4(14)
C1 Co1 Co2 C14 55.7(11)
C9 Co1 Co2 C14 152.2(10)
Co5 Co1 Co2 C14 117.8(10)
Co4 Co1 Co2 C14 63.5(10)
Pd6 Co1 Co2 C14 -26.1(10)
Pd9 Co1 Co2 C14 -63.3(10)
Pd2 Co1 Co2 C14 6.3(10)
C11 Co1 Co2 C12 -7.6(4)
C15 Co1 Co2 C12 172.5(11)
C1 Co1 Co2 C12 168.8(4)
C9 Co1 Co2 C12 -94.8(4)
Co5 Co1 Co2 C12 -129.1(3)
Co4 Co1 Co2 C12 176.6(3)
Pd6 Co1 Co2 C12 87.0(3)
Pd9 Co1 Co2 C12 49.8(3)
Pd2 Co1 Co2 C12 119.4(3)
C11 Co1 Co2 C1 -176.4(5)
C15 Co1 Co2 C1 3.7(11)
C9 Co1 Co2 C1 96.4(4)
Co5 Co1 Co2 C1 62.1(3)
Co4 Co1 Co2 C1 7.8(3)
Pd6 Co1 Co2 C1 -81.8(3)
Pd9 Co1 Co2 C1 -119.0(3)
Pd2 Co1 Co2 C1 -49.4(3)
C11 Co1 Co2 C10 85.7(4)
C15 Co1 Co2 C10 -94.2(11)
C1 Co1 Co2 C10 -97.9(5)
C9 Co1 Co2 C10 -1.5(4)
Co5 Co1 Co2 C10 -35.9(3)
Co4 Co1 Co2 C10 -90.2(3)
Pd6 Co1 Co2 C10 -179.8(3)
Pd9 Co1 Co2 C10 143.0(3)
Pd2 Co1 Co2 C10 -147.3(3)
C11 Co1 Co2 Co5 121.6(3)
C15 Co1 Co2 Co5 -58.4(10)
C1 Co1 Co2 Co5 -62.1(3)
C9 Co1 Co2 Co5 34.4(3)
Co4 Co1 Co2 Co5 -54.31(5)
Pd6 Co1 Co2 Co5 -143.90(6)
Pd9 Co1 Co2 Co5 178.89(5)
Pd2 Co1 Co2 Co5 -111.47(5)
C11 Co1 Co2 Pd2 -127.0(3)
C15 Co1 Co2 Pd2 53.1(10)
C1 Co1 Co2 Pd2 49.4(3)
C9 Co1 Co2 Pd2 145.8(3)
Co5 Co1 Co2 Pd2 111.47(5)
Co4 Co1 Co2 Pd2 57.16(4)
Pd6 Co1 Co2 Pd2 -32.43(4)
Pd9 Co1 Co2 Pd2 -69.65(3)
C11 Co1 Co2 Pd9 -57.3(3)
C15 Co1 Co2 Pd9 122.7(10)
C1 Co1 Co2 Pd9 119.0(3)
C9 Co1 Co2 Pd9 -144.5(3)
Co5 Co1 Co2 Pd9 -178.89(5)
Co4 Co1 Co2 Pd9 126.80(5)
Pd6 Co1 Co2 Pd9 37.22(4)
Pd2 Co1 Co2 Pd9 69.65(3)
C11 Co1 Co2 Co3 175.7(3)
C15 Co1 Co2 Co3 -4.2(10)
C1 Co1 Co2 Co3 -7.9(3)
C9 Co1 Co2 Co3 88.6(3)
Co5 Co1 Co2 Co3 54.20(5)
Co4 Co1 Co2 Co3 -0.11(5)
Pd6 Co1 Co2 Co3 -89.70(5)
Pd9 Co1 Co2 Co3 -126.91(5)
Pd2 Co1 Co2 Co3 -57.27(4)
C14 Co2 Co3 C7 73.2(5)
C12 Co2 Co3 C7 171(5)
C1 Co2 Co3 C7 -131.9(5)
C10 Co2 Co3 C7 -27.0(5)
Co5 Co2 Co3 C7 -70.3(3)
Co1 Co2 Co3 C7 -123.9(3)
Pd2 Co2 Co3 C7 169.0(3)
Pd9 Co2 Co3 C7 179.4(3)
C14 Co2 Co3 C13 -30.2(5)
C12 Co2 Co3 C13 68(5)
C1 Co2 Co3 C13 124.7(5)
C10 Co2 Co3 C13 -130.4(5)
Co5 Co2 Co3 C13 -173.7(3)
Co1 Co2 Co3 C13 132.7(3)
Pd2 Co2 Co3 C13 65.6(3)
Pd9 Co2 Co3 C13 76.0(3)
C14 Co2 Co3 C1 -154.9(5)
C12 Co2 Co3 C1 -57(5)
C10 Co2 Co3 C1 104.9(5)
Co5 Co2 Co3 C1 61.6(3)
Co1 Co2 Co3 C1 8.0(3)
Pd2 Co2 Co3 C1 -59.1(3)
Pd9 Co2 Co3 C1 -48.7(3)
C14 Co2 Co3 C5 -169.3(6)
C12 Co2 Co3 C5 -72(5)
C1 Co2 Co3 C5 -14.4(6)
C10 Co2 Co3 C5 90.5(6)
Co5 Co2 Co3 C5 47.2(5)
Co1 Co2 Co3 C5 -6.4(5)
Pd2 Co2 Co3 C5 -73.5(5)
Pd9 Co2 Co3 C5 -63.1(5)
C14 Co2 Co3 Co4 -162.8(3)
C12 Co2 Co3 Co4 -65(5)
C1 Co2 Co3 Co4 -7.9(3)
C10 Co2 Co3 Co4 97.0(3)
Co5 Co2 Co3 Co4 53.69(5)
Co1 Co2 Co3 Co4 0.12(5)
Pd2 Co2 Co3 Co4 -66.98(4)
Pd9 Co2 Co3 Co4 -56.59(7)
C14 Co2 Co3 Co5 143.5(3)
C12 Co2 Co3 Co5 -119(5)
C1 Co2 Co3 Co5 -61.6(3)
C10 Co2 Co3 Co5 43.3(3)
Co1 Co2 Co3 Co5 -53.57(5)
Pd2 Co2 Co3 Co5 -120.66(5)
Pd9 Co2 Co3 Co5 -110.28(7)
C14 Co2 Co3 Pd2 -95.8(3)
C12 Co2 Co3 Pd2 2(5)
C1 Co2 Co3 Pd2 59.1(3)
C10 Co2 Co3 Pd2 164.0(3)
Co5 Co2 Co3 Pd2 120.66(5)
Co1 Co2 Co3 Pd2 67.09(4)
Pd9 Co2 Co3 Pd2 10.38(5)
C14 Co2 Co3 Pd3 -98.0(3)
C12 Co2 Co3 Pd3 0(5)
C1 Co2 Co3 Pd3 57.0(3)
C10 Co2 Co3 Pd3 161.8(3)
Co5 Co2 Co3 Pd3 118.53(7)
Co1 Co2 Co3 Pd3 64.96(7)
Pd2 Co2 Co3 Pd3 -2.13(5)
Pd9 Co2 Co3 Pd3 8.25(9)
C7 Co3 Co4 C6 8.5(5)
C13 Co3 Co4 C6 145.9(6)
C1 Co3 Co4 C6 -109.0(5)
C5 Co3 Co4 C6 72.8(5)
Co5 Co3 Co4 C6 -51.7(4)
Pd2 Co3 Co4 C6 -159.3(4)
Pd3 Co3 Co4 C6 134.1(4)
Co2 Co3 Co4 C6 -101.7(4)
C7 Co3 Co4 C4 -112.4(6)
C13 Co3 Co4 C4 24.9(6)
C1 Co3 Co4 C4 130.1(6)
C5 Co3 Co4 C4 -48.2(6)
Co5 Co3 Co4 C4 -172.7(5)
Pd2 Co3 Co4 C4 79.8(5)
Pd3 Co3 Co4 C4 13.2(5)
Co2 Co3 Co4 C4 137.4(5)
C7 Co3 Co4 C1 117.4(5)
C13 Co3 Co4 C1 -105.2(5)
C5 Co3 Co4 C1 -178.3(5)
Co5 Co3 Co4 C1 57.2(3)
Pd2 Co3 Co4 C1 -50.3(3)
Pd3 Co3 Co4 C1 -116.9(3)
Co2 Co3 Co4 C1 7.3(3)
C7 Co3 Co4 C5 -64.3(5)
C13 Co3 Co4 C5 73.1(6)
C1 Co3 Co4 C5 178.3(5)
Co5 Co3 Co4 C5 -124.5(4)
Pd2 Co3 Co4 C5 128.0(4)
Pd3 Co3 Co4 C5 61.4(4)
Co2 Co3 Co4 C5 -174.4(4)
C7 Co3 Co4 Co5 60.2(4)
C13 Co3 Co4 Co5 -162.4(4)
C1 Co3 Co4 Co5 -57.2(3)
C5 Co3 Co4 Co5 124.5(4)
Pd2 Co3 Co4 Co5 -107.55(5)
Pd3 Co3 Co4 Co5 -174.15(5)
Co2 Co3 Co4 Co5 -49.95(5)
C7 Co3 Co4 Co1 110.1(4)
C13 Co3 Co4 Co1 -112.6(4)
C1 Co3 Co4 Co1 -7.4(3)
C5 Co3 Co4 Co1 174.3(4)
Co5 Co3 Co4 Co1 49.84(5)
Pd2 Co3 Co4 Co1 -57.71(4)
Pd3 Co3 Co4 Co1 -124.31(4)
Co2 Co3 Co4 Co1 -0.12(5)
C7 Co3 Co4 Pd4 -159.5(4)
C13 Co3 Co4 Pd4 -22.1(4)
C1 Co3 Co4 Pd4 83.1(3)
C5 Co3 Co4 Pd4 -95.2(4)
Co5 Co3 Co4 Pd4 140.32(6)
Pd2 Co3 Co4 Pd4 32.77(4)
Pd3 Co3 Co4 Pd4 -33.83(4)
Co2 Co3 Co4 Pd4 90.37(5)
C7 Co3 Co4 Pd3 -125.6(4)
C13 Co3 Co4 Pd3 11.7(4)
C1 Co3 Co4 Pd3 116.9(3)
C5 Co3 Co4 Pd3 -61.4(4)
Co5 Co3 Co4 Pd3 174.15(5)
Pd2 Co3 Co4 Pd3 66.60(3)
Co2 Co3 Co4 Pd3 124.19(5)
C7 Co3 Co4 Pd2 167.8(4)
C13 Co3 Co4 Pd2 -54.9(4)
C1 Co3 Co4 Pd2 50.3(3)
C5 Co3 Co4 Pd2 -128.0(4)
Co5 Co3 Co4 Pd2 107.55(5)
Pd3 Co3 Co4 Pd2 -66.60(3)
Co2 Co3 Co4 Pd2 57.60(4)
C11 Co1 Co4 C6 -46.7(16)
C15 Co1 Co4 C6 -68.8(5)
C1 Co1 Co4 C6 120.1(5)
C9 Co1 Co4 C6 23.3(5)
Co5 Co1 Co4 C6 59.8(4)
Co2 Co1 Co4 C6 112.3(4)
Pd6 Co1 Co4 C6 -139.7(4)
Pd9 Co1 Co4 C6 165.7(4)
Pd2 Co1 Co4 C6 163.6(4)
C11 Co1 Co4 C4 47.9(16)
C15 Co1 Co4 C4 25.8(4)
C1 Co1 Co4 C4 -145.3(4)
C9 Co1 Co4 C4 117.9(4)
Co5 Co1 Co4 C4 154.4(3)
Co2 Co1 Co4 C4 -153.0(3)
Pd6 Co1 Co4 C4 -45.0(3)
Pd9 Co1 Co4 C4 -99.7(3)
Pd2 Co1 Co4 C4 -101.8(3)
C11 Co1 Co4 C1 -166.8(16)
C15 Co1 Co4 C1 171.1(4)
C9 Co1 Co4 C1 -96.8(4)
Co5 Co1 Co4 C1 -60.2(3)
Co2 Co1 Co4 C1 -7.7(3)
Pd6 Co1 Co4 C1 100.3(3)
Pd9 Co1 Co4 C1 45.6(3)
Pd2 Co1 Co4 C1 43.5(3)
C11 Co1 Co4 C5 -152.2(16)
C15 Co1 Co4 C5 -174.3(6)
C1 Co1 Co4 C5 14.6(6)
C9 Co1 Co4 C5 -82.2(6)
Co5 Co1 Co4 C5 -45.7(5)
Co2 Co1 Co4 C5 6.9(5)
Pd6 Co1 Co4 C5 114.8(5)
Pd9 Co1 Co4 C5 60.2(5)
Pd2 Co1 Co4 C5 58.1(5)
C11 Co1 Co4 Co3 -158.9(16)
C15 Co1 Co4 Co3 178.9(3)
C1 Co1 Co4 Co3 7.8(3)
C9 Co1 Co4 Co3 -89.0(3)
Co5 Co1 Co4 Co3 -52.41(5)
Co2 Co1 Co4 Co3 0.12(5)
Pd6 Co1 Co4 Co3 108.09(5)
Pd9 Co1 Co4 Co3 53.46(6)
Pd2 Co1 Co4 Co3 51.33(4)
C11 Co1 Co4 Co5 -106.5(16)
C15 Co1 Co4 Co5 -128.6(3)
C1 Co1 Co4 Co5 60.2(3)
C9 Co1 Co4 Co5 -36.6(3)
Co2 Co1 Co4 Co5 52.53(5)
Pd6 Co1 Co4 Co5 160.51(6)
Pd9 Co1 Co4 Co5 105.87(7)
Pd2 Co1 Co4 Co5 103.74(5)
C11 Co1 Co4 Pd4 93.6(16)
C15 Co1 Co4 Pd4 71.5(3)
C1 Co1 Co4 Pd4 -99.6(3)
C9 Co1 Co4 Pd4 163.6(3)
Co5 Co1 Co4 Pd4 -159.86(6)
Co2 Co1 Co4 Pd4 -107.33(4)
Pd6 Co1 Co4 Pd4 0.64(4)
Pd9 Co1 Co4 Pd4 -53.99(6)
Pd2 Co1 Co4 Pd4 -56.12(3)
C11 Co1 Co4 Pd3 147.5(16)
C15 Co1 Co4 Pd3 125.4(3)
C1 Co1 Co4 Pd3 -45.7(3)
C9 Co1 Co4 Pd3 -142.5(3)
Co5 Co1 Co4 Pd3 -105.97(6)
Co2 Co1 Co4 Pd3 -53.43(6)
Pd6 Co1 Co4 Pd3 54.54(6)
Pd9 Co1 Co4 Pd3 -0.09(8)
Pd2 Co1 Co4 Pd3 -2.22(4)
C11 Co1 Co4 Pd2 149.7(16)
C15 Co1 Co4 Pd2 127.6(3)
C1 Co1 Co4 Pd2 -43.5(3)
C9 Co1 Co4 Pd2 -140.3(3)
Co5 Co1 Co4 Pd2 -103.74(5)
Co2 Co1 Co4 Pd2 -51.21(4)
Pd6 Co1 Co4 Pd2 56.77(3)
Pd9 Co1 Co4 Pd2 2.13(5)
C14 Co2 Co5 C8 35.8(7)
C12 Co2 Co5 C8 -98.8(6)
C1 Co2 Co5 C8 138.8(6)
C10 Co2 Co5 C8 -33.8(7)
Co1 Co2 Co5 C8 -165.8(5)
Pd2 Co2 Co5 C8 132.8(5)
Pd9 Co2 Co5 C8 -164.7(5)
Co3 Co2 Co5 C8 85.0(5)
C14 Co2 Co5 C9 157.4(5)
C12 Co2 Co5 C9 22.8(5)
C1 Co2 Co5 C9 -99.7(5)
C10 Co2 Co5 C9 87.7(5)
Co1 Co2 Co5 C9 -44.3(3)
Pd2 Co2 Co5 C9 -105.6(3)
Pd9 Co2 Co5 C9 -43.1(3)
Co3 Co2 Co5 C9 -153.4(3)
C14 Co2 Co5 C1 -103.0(5)
C12 Co2 Co5 C1 122.4(5)
C10 Co2 Co5 C1 -172.6(5)
Co1 Co2 Co5 C1 55.4(3)
Pd2 Co2 Co5 C1 -6.0(3)
Pd9 Co2 Co5 C1 56.5(3)
Co3 Co2 Co5 C1 -53.8(3)
C14 Co2 Co5 C10 69.6(6)
C12 Co2 Co5 C10 -65.0(5)
C1 Co2 Co5 C10 172.6(5)
Co1 Co2 Co5 C10 -132.0(4)
Pd2 Co2 Co5 C10 166.6(4)
Pd9 Co2 Co5 C10 -130.9(4)
Co3 Co2 Co5 C10 118.8(4)
C14 Co2 Co5 Co1 -158.3(4)
C12 Co2 Co5 Co1 67.1(3)
C1 Co2 Co5 Co1 -55.4(3)
C10 Co2 Co5 Co1 132.0(4)
Pd2 Co2 Co5 Co1 -61.34(4)
Pd9 Co2 Co5 Co1 1.16(6)
Co3 Co2 Co5 Co1 -109.13(5)
C14 Co2 Co5 Co3 -49.2(4)
C12 Co2 Co5 Co3 176.2(3)
C1 Co2 Co5 Co3 53.8(3)
C10 Co2 Co5 Co3 -118.8(4)
Co1 Co2 Co5 Co3 109.13(5)
Pd2 Co2 Co5 Co3 47.79(4)
Pd9 Co2 Co5 Co3 110.29(6)
C14 Co2 Co5 Co4 -101.5(4)
C12 Co2 Co5 Co4 123.9(3)
C1 Co2 Co5 Co4 1.5(3)
C10 Co2 Co5 Co4 -171.1(4)
Co1 Co2 Co5 Co4 56.83(5)
Pd2 Co2 Co5 Co4 -4.51(5)
Pd9 Co2 Co5 Co4 57.99(7)
Co3 Co2 Co5 Co4 -52.30(5)
C11 Co1 Co5 C8 76.1(9)
C15 Co1 Co5 C8 -36.5(8)
C1 Co1 Co5 C8 -145.8(9)
C9 Co1 Co5 C8 31.5(9)
Co2 Co1 Co5 C8 158.4(8)
Co4 Co1 Co5 C8 -90.9(8)
Pd6 Co1 Co5 C8 -126.1(8)
Pd9 Co1 Co5 C8 157.3(8)
Pd2 Co1 Co5 C8 -151.1(8)
C11 Co1 Co5 C9 44.5(5)
C15 Co1 Co5 C9 -68.1(5)
C1 Co1 Co5 C9 -177.3(5)
Co2 Co1 Co5 C9 126.9(4)
Co4 Co1 Co5 C9 -122.4(4)
Pd6 Co1 Co5 C9 -157.6(4)
Pd9 Co1 Co5 C9 125.8(4)
Pd2 Co1 Co5 C9 177.4(4)
C11 Co1 Co5 C1 -138.2(5)
C15 Co1 Co5 C1 109.2(4)
C9 Co1 Co5 C1 177.3(5)
Co2 Co1 Co5 C1 -55.8(3)
Co4 Co1 Co5 C1 54.9(3)
Pd6 Co1 Co5 C1 19.7(3)
Pd9 Co1 Co5 C1 -56.9(3)
Pd2 Co1 Co5 C1 -5.3(3)
C11 Co1 Co5 C10 -48.3(5)
C15 Co1 Co5 C10 -160.9(4)
C1 Co1 Co5 C10 89.9(5)
C9 Co1 Co5 C10 -92.8(5)
Co2 Co1 Co5 C10 34.0(3)
Co4 Co1 Co5 C10 144.7(3)
Pd6 Co1 Co5 C10 109.5(3)
Pd9 Co1 Co5 C10 33.0(3)
Pd2 Co1 Co5 C10 84.5(3)
C11 Co1 Co5 Co2 -82.3(4)
C15 Co1 Co5 Co2 165.0(3)
C1 Co1 Co5 Co2 55.8(3)
C9 Co1 Co5 Co2 -126.9(4)
Co4 Co1 Co5 Co2 110.68(5)
Pd6 Co1 Co5 Co2 75.48(10)
Pd9 Co1 Co5 Co2 -1.08(5)
Pd2 Co1 Co5 Co2 50.47(4)
C11 Co1 Co5 Co3 -141.3(4)
C15 Co1 Co5 Co3 106.1(3)
C1 Co1 Co5 Co3 -3.1(3)
C9 Co1 Co5 Co3 174.2(4)
Co2 Co1 Co5 Co3 -58.92(5)
Co4 Co1 Co5 Co3 51.75(5)
Pd6 Co1 Co5 Co3 16.56(12)
Pd9 Co1 Co5 Co3 -60.00(6)
Pd2 Co1 Co5 Co3 -8.45(5)
C11 Co1 Co5 Co4 167.0(4)
C15 Co1 Co5 Co4 54.4(3)
C1 Co1 Co5 Co4 -54.9(3)
C9 Co1 Co5 Co4 122.4(4)
Co2 Co1 Co5 Co4 -110.68(5)
Pd6 Co1 Co5 Co4 -35.19(10)
Pd9 Co1 Co5 Co4 -111.75(6)
Pd2 Co1 Co5 Co4 -60.21(4)
C7 Co3 Co5 C8 -23.0(5)
C13 Co3 Co5 C8 -118.1(10)
C1 Co3 Co5 C8 167.3(5)
C5 Co3 Co5 C8 70.6(5)
Co4 Co3 Co5 C8 109.3(4)
Pd2 Co3 Co5 C8 173.9(4)
Pd3 Co3 Co5 C8 116.4(4)
Co2 Co3 Co5 C8 -137.7(4)
C7 Co3 Co5 C9 -176.6(8)
C13 Co3 Co5 C9 88.3(12)
C1 Co3 Co5 C9 13.7(8)
C5 Co3 Co5 C9 -83.0(8)
Co4 Co3 Co5 C9 -44.3(7)
Pd2 Co3 Co5 C9 20.3(7)
Pd3 Co3 Co5 C9 -37.2(7)
Co2 Co3 Co5 C9 68.7(7)
C7 Co3 Co5 C1 169.7(5)
C13 Co3 Co5 C1 74.5(10)
C5 Co3 Co5 C1 -96.7(4)
Co4 Co3 Co5 C1 -58.0(3)
Pd2 Co3 Co5 C1 6.6(3)
Pd3 Co3 Co5 C1 -51.0(3)
Co2 Co3 Co5 C1 55.0(3)
C7 Co3 Co5 C10 74.0(4)
C13 Co3 Co5 C10 -21.2(10)
C1 Co3 Co5 C10 -95.7(5)
C5 Co3 Co5 C10 167.6(4)
Co4 Co3 Co5 C10 -153.7(3)
Pd2 Co3 Co5 C10 -89.1(3)
Pd3 Co3 Co5 C10 -146.7(3)
Co2 Co3 Co5 C10 -40.8(3)
C7 Co3 Co5 Co2 114.7(3)
C13 Co3 Co5 Co2 19.6(10)
C1 Co3 Co5 Co2 -55.0(3)
C5 Co3 Co5 Co2 -151.7(3)
Co4 Co3 Co5 Co2 -112.95(5)
Pd2 Co3 Co5 Co2 -48.37(4)
Pd3 Co3 Co5 Co2 -105.93(7)
C7 Co3 Co5 Co1 172.8(3)
C13 Co3 Co5 Co1 77.7(10)
C1 Co3 Co5 Co1 3.1(3)
C5 Co3 Co5 Co1 -93.6(3)
Co4 Co3 Co5 Co1 -54.86(5)
Pd2 Co3 Co5 Co1 9.71(6)
Pd3 Co3 Co5 Co1 -47.84(8)
Co2 Co3 Co5 Co1 58.09(5)
C7 Co3 Co5 Co4 -132.3(3)
C13 Co3 Co5 Co4 132.5(10)
C1 Co3 Co5 Co4 58.0(3)
C5 Co3 Co5 Co4 -38.7(3)
Pd2 Co3 Co5 Co4 64.57(4)
Pd3 Co3 Co5 Co4 7.02(6)
Co2 Co3 Co5 Co4 112.95(5)
C6 Co4 Co5 C8 35.3(6)
C4 Co4 Co5 C8 74.4(8)
C1 Co4 Co5 C8 -152.5(5)
C5 Co4 Co5 C8 -55.6(5)
Co3 Co4 Co5 C8 -94.4(4)
Co1 Co4 Co5 C8 151.7(4)
Pd4 Co4 Co5 C8 -174.5(4)
Pd3 Co4 Co5 C8 -100.1(4)
Pd2 Co4 Co5 C8 -147.1(4)
C6 Co4 Co5 C9 -69.6(5)
C4 Co4 Co5 C9 -30.5(8)
C1 Co4 Co5 C9 102.5(5)
C5 Co4 Co5 C9 -160.5(5)
Co3 Co4 Co5 C9 160.6(3)
Co1 Co4 Co5 C9 46.8(3)
Pd4 Co4 Co5 C9 80.6(3)
Pd3 Co4 Co5 C9 155.0(3)
Pd2 Co4 Co5 C9 108.0(3)
C6 Co4 Co5 C1 -172.2(5)
C4 Co4 Co5 C1 -133.0(8)
C5 Co4 Co5 C1 96.9(5)
Co3 Co4 Co5 C1 58.1(3)
Co1 Co4 Co5 C1 -55.8(3)
Pd4 Co4 Co5 C1 -21.9(3)
Pd3 Co4 Co5 C1 52.5(3)
Pd2 Co4 Co5 C1 5.5(3)
C6 Co4 Co5 C10 175.6(7)
C4 Co4 Co5 C10 -145.2(9)
C1 Co4 Co5 C10 -12.2(6)
C5 Co4 Co5 C10 84.7(6)
Co3 Co4 Co5 C10 45.9(5)
Co1 Co4 Co5 C10 -68.0(5)
Pd4 Co4 Co5 C10 -34.1(5)
Pd3 Co4 Co5 C10 40.3(5)
Pd2 Co4 Co5 C10 -6.7(5)
C6 Co4 Co5 Co2 -173.6(4)
C4 Co4 Co5 Co2 -134.5(7)
C1 Co4 Co5 Co2 -1.5(3)
C5 Co4 Co5 Co2 95.5(3)
Co3 Co4 Co5 Co2 56.63(5)
Co1 Co4 Co5 Co2 -57.24(5)
Pd4 Co4 Co5 Co2 -23.42(11)
Pd3 Co4 Co5 Co2 51.00(6)
Pd2 Co4 Co5 Co2 4.01(5)
C6 Co4 Co5 Co1 -116.4(4)
C4 Co4 Co5 Co1 -77.3(7)
C1 Co4 Co5 Co1 55.8(3)
C5 Co4 Co5 Co1 152.7(3)
Co3 Co4 Co5 Co1 113.87(6)
Pd4 Co4 Co5 Co1 33.82(9)
Pd3 Co4 Co5 Co1 108.24(6)
Pd2 Co4 Co5 Co1 61.25(4)
C6 Co4 Co5 Co3 129.7(4)
C4 Co4 Co5 Co3 168.9(7)
C1 Co4 Co5 Co3 -58.1(3)
C5 Co4 Co5 Co3 38.8(3)
Co1 Co4 Co5 Co3 -113.87(6)
Pd4 Co4 Co5 Co3 -80.05(10)
Pd3 Co4 Co5 Co3 -5.63(5)
Pd2 Co4 Co5 Co3 -52.63(4)
C23 Co6 Co7 C26 143.8(6)
C27 Co6 Co7 C26 21.8(6)
C2 Co6 Co7 C26 -106.5(5)
C24 Co6 Co7 C26 70.4(5)
Co8 Co6 Co7 C26 -163.9(4)
Co9 Co6 Co7 C26 -114.5(4)
Pd6 Co6 Co7 C26 -23.9(4)
Pd9 Co6 Co7 C26 9.6(4)
Pd7 Co6 Co7 C26 -57.5(4)
C23 Co6 Co7 C21 5.7(5)
C27 Co6 Co7 C21 -116.4(6)
C2 Co6 Co7 C21 115.3(5)
C24 Co6 Co7 C21 -67.7(5)
Co8 Co6 Co7 C21 58.0(4)
Co9 Co6 Co7 C21 107.4(4)
Pd6 Co6 Co7 C21 -162.1(4)
Pd9 Co6 Co7 C21 -128.6(4)
Pd7 Co6 Co7 C21 164.3(4)
C23 Co6 Co7 C2 -109.6(5)
C27 Co6 Co7 C2 128.3(5)
C24 Co6 Co7 C2 177.0(5)
Co8 Co6 Co7 C2 -57.4(3)
Co9 Co6 Co7 C2 -8.0(3)
Pd6 Co6 Co7 C2 82.6(3)
Pd9 Co6 Co7 C2 116.1(3)
Pd7 Co6 Co7 C2 49.0(3)
C23 Co6 Co7 C24 73.4(5)
C27 Co6 Co7 C24 -48.7(6)
C2 Co6 Co7 C24 -177.0(5)
Co8 Co6 Co7 C24 125.7(3)
Co9 Co6 Co7 C24 175.1(3)
Pd6 Co6 Co7 C24 -94.3(3)
Pd9 Co6 Co7 C24 -60.8(3)
Pd7 Co6 Co7 C24 -128.0(3)
C23 Co6 Co7 Co8 -52.3(4)
C27 Co6 Co7 Co8 -174.3(4)
C2 Co6 Co7 Co8 57.4(3)
C24 Co6 Co7 Co8 -125.7(3)
Co9 Co6 Co7 Co8 49.39(4)
Pd6 Co6 Co7 Co8 139.97(6)
Pd9 Co6 Co7 Co8 173.49(5)
Pd7 Co6 Co7 Co8 106.35(5)
C23 Co6 Co7 Pd7 -158.6(4)
C27 Co6 Co7 Pd7 79.3(4)
C2 Co6 Co7 Pd7 -49.0(3)
C24 Co6 Co7 Pd7 128.0(3)
Co8 Co6 Co7 Pd7 -106.35(5)
Co9 Co6 Co7 Pd7 -56.96(4)
Pd6 Co6 Co7 Pd7 33.61(4)
Pd9 Co6 Co7 Pd7 67.13(3)
C23 Co6 Co7 Pd9 134.2(4)
C27 Co6 Co7 Pd9 12.2(4)
C2 Co6 Co7 Pd9 -116.1(3)
C24 Co6 Co7 Pd9 60.8(3)
Co8 Co6 Co7 Pd9 -173.49(5)
Co9 Co6 Co7 Pd9 -124.09(4)
Pd6 Co6 Co7 Pd9 -33.52(4)
Pd7 Co6 Co7 Pd9 -67.13(3)
C23 Co6 Co7 Co10 -101.8(4)
C27 Co6 Co7 Co10 136.2(4)
C2 Co6 Co7 Co10 7.9(3)
C24 Co6 Co7 Co10 -175.2(3)
Co8 Co6 Co7 Co10 -49.48(4)
Co9 Co6 Co7 Co10 -0.08(5)
Pd6 Co6 Co7 Co10 90.49(5)
Pd9 Co6 Co7 Co10 124.01(5)
Pd7 Co6 Co7 Co10 56.87(4)
C26 Co7 Co8 C20 -107.2(10)
C21 Co7 Co8 C20 -20.4(5)
C2 Co7 Co8 C20 169.4(5)
C24 Co7 Co8 C20 73.2(4)
Co6 Co7 Co8 C20 112.4(3)
Pd7 Co7 Co8 C20 177.3(3)
Pd9 Co7 Co8 C20 120.3(3)
Co10 Co7 Co8 C20 -134.4(3)
C26 Co7 Co8 C22 94.0(12)
C21 Co7 Co8 C22 -179.1(7)
C2 Co7 Co8 C22 10.6(7)
C24 Co7 Co8 C22 -85.6(7)
Co6 Co7 Co8 C22 -46.4(6)
Pd7 Co7 Co8 C22 18.6(6)
Pd9 Co7 Co8 C22 -38.5(6)
Co10 Co7 Co8 C22 66.8(6)
C26 Co7 Co8 C2 83.4(10)
C21 Co7 Co8 C2 170.2(5)
C24 Co7 Co8 C2 -96.2(4)
Co6 Co7 Co8 C2 -57.0(3)
Pd7 Co7 Co8 C2 7.9(3)
Pd9 Co7 Co8 C2 -49.1(3)
Co10 Co7 Co8 C2 56.2(3)
C26 Co7 Co8 C19 -14.4(10)
C21 Co7 Co8 C19 72.5(4)
C2 Co7 Co8 C19 -97.8(4)
C24 Co7 Co8 C19 166.0(4)
Co6 Co7 Co8 C19 -154.8(3)
Pd7 Co7 Co8 C19 -89.8(3)
Pd9 Co7 Co8 C19 -146.9(3)
Co10 Co7 Co8 C19 -41.6(3)
C26 Co7 Co8 Co10 27.2(10)
C21 Co7 Co8 Co10 114.0(3)
C2 Co7 Co8 Co10 -56.2(3)
C24 Co7 Co8 Co10 -152.4(3)
Co6 Co7 Co8 Co10 -113.21(5)
Pd7 Co7 Co8 Co10 -48.27(5)
Pd9 Co7 Co8 Co10 -105.35(7)
C26 Co7 Co8 Co9 85.7(10)
C21 Co7 Co8 Co9 172.6(3)
C2 Co7 Co8 Co9 2.3(3)
C24 Co7 Co8 Co9 -93.9(3)
Co6 Co7 Co8 Co9 -54.67(5)
Pd7 Co7 Co8 Co9 10.27(5)
Pd9 Co7 Co8 Co9 -46.82(8)
Co10 Co7 Co8 Co9 58.54(5)
C26 Co7 Co8 Co6 140.4(10)
C21 Co7 Co8 Co6 -132.8(3)
C2 Co7 Co8 Co6 57.0(3)
C24 Co7 Co8 Co6 -39.2(3)
Pd7 Co7 Co8 Co6 64.94(4)
Pd9 Co7 Co8 Co6 7.85(6)
Co10 Co7 Co8 Co6 113.21(5)
C23 Co6 Co8 C20 31.0(5)
C27 Co6 Co8 C20 72.7(8)
C2 Co6 Co8 C20 -156.6(5)
C24 Co6 Co8 C20 -60.0(5)
Co7 Co6 Co8 C20 -98.1(4)
Co9 Co6 Co8 C20 147.5(4)
Pd6 Co6 Co8 C20 -176.8(4)
Pd9 Co6 Co8 C20 -104.3(4)
Pd7 Co6 Co8 C20 -151.5(4)
C23 Co6 Co8 C22 -73.4(5)
C27 Co6 Co8 C22 -31.7(8)
C2 Co6 Co8 C22 99.0(5)
C24 Co6 Co8 C22 -164.4(4)
Co7 Co6 Co8 C22 157.5(3)
Co9 Co6 Co8 C22 43.1(3)
Pd6 Co6 Co8 C22 78.8(3)
Pd9 Co6 Co8 C22 151.3(3)
Pd7 Co6 Co8 C22 104.0(3)
C23 Co6 Co8 C2 -172.4(5)
C27 Co6 Co8 C2 -130.7(8)
C24 Co6 Co8 C2 96.6(4)
Co7 Co6 Co8 C2 58.5(3)
Co9 Co6 Co8 C2 -55.9(3)
Pd6 Co6 Co8 C2 -20.2(3)
Pd9 Co6 Co8 C2 52.3(3)
Pd7 Co6 Co8 C2 5.0(3)
C23 Co6 Co8 C19 173.3(6)
C27 Co6 Co8 C19 -145.0(9)
C2 Co6 Co8 C19 -14.3(6)
C24 Co6 Co8 C19 82.3(6)
Co7 Co6 Co8 C19 44.2(5)
Co9 Co6 Co8 C19 -70.2(5)
Pd6 Co6 Co8 C19 -34.5(5)
Pd9 Co6 Co8 C19 38.0(5)
Pd7 Co6 Co8 C19 -9.3(5)
C23 Co6 Co8 Co10 -174.4(4)
C27 Co6 Co8 Co10 -132.7(7)
C2 Co6 Co8 Co10 -2.0(3)
C24 Co6 Co8 Co10 94.6(3)
Co7 Co6 Co8 Co10 56.51(5)
Co9 Co6 Co8 Co10 -57.88(5)
Pd6 Co6 Co8 Co10 -22.16(11)
Pd9 Co6 Co8 Co10 50.32(7)
Pd7 Co6 Co8 Co10 3.05(5)
C23 Co6 Co8 Co9 -116.5(4)
C27 Co6 Co8 Co9 -74.8(7)
C2 Co6 Co8 Co9 55.9(3)
C24 Co6 Co8 Co9 152.5(3)
Co7 Co6 Co8 Co9 114.39(5)
Pd6 Co6 Co8 Co9 35.72(9)
Pd9 Co6 Co8 Co9 108.20(6)
Pd7 Co6 Co8 Co9 60.94(4)
C23 Co6 Co8 Co7 129.1(4)
C27 Co6 Co8 Co7 170.8(7)
C2 Co6 Co8 Co7 -58.5(3)
C24 Co6 Co8 Co7 38.1(3)
Co9 Co6 Co8 Co7 -114.39(5)
Pd6 Co6 Co8 Co7 -78.68(9)
Pd9 Co6 Co8 Co7 -6.19(5)
Pd7 Co6 Co8 Co7 -53.46(4)
C20 Co8 Co9 C25 -49.8(8)
C22 Co8 Co9 C25 -70.2(5)
C2 Co8 Co9 C25 106.7(5)
C19 Co8 Co9 C25 -162.8(4)
Co10 Co8 Co9 C25 163.3(3)
Co7 Co8 Co9 C25 104.4(3)
Co6 Co8 Co9 C25 52.9(3)
C20 Co8 Co9 C16 65.8(8)
C22 Co8 Co9 C16 45.4(6)
C2 Co8 Co9 C16 -137.7(5)
C19 Co8 Co9 C16 -47.2(5)
Co10 Co8 Co9 C16 -81.1(4)
Co7 Co8 Co9 C16 -140.0(4)
Co6 Co8 Co9 C16 168.5(4)
C20 Co8 Co9 C2 -156.5(8)
C22 Co8 Co9 C2 -176.9(5)
C19 Co8 Co9 C2 90.5(4)
Co10 Co8 Co9 C2 56.6(3)
Co7 Co8 Co9 C2 -2.3(3)
Co6 Co8 Co9 C2 -53.8(3)
C20 Co8 Co9 C22 20.4(8)
C2 Co8 Co9 C22 176.9(5)
C19 Co8 Co9 C22 -92.6(5)
Co10 Co8 Co9 C22 -126.5(4)
Co7 Co8 Co9 C22 174.6(4)
Co6 Co8 Co9 C22 123.1(4)
C20 Co8 Co9 Co10 146.9(7)
C22 Co8 Co9 Co10 126.5(4)
C2 Co8 Co9 Co10 -56.6(3)
C19 Co8 Co9 Co10 33.9(3)
Co7 Co8 Co9 Co10 -58.91(5)
Co6 Co8 Co9 Co10 -110.43(5)
C20 Co8 Co9 Co6 -102.7(7)
C22 Co8 Co9 Co6 -123.1(4)
C2 Co8 Co9 Co6 53.8(3)
C19 Co8 Co9 Co6 144.3(3)
Co10 Co8 Co9 Co6 110.43(5)
Co7 Co8 Co9 Co6 51.52(5)
C20 Co8 Co9 Pd5 -137.9(7)
C22 Co8 Co9 Pd5 -158.3(4)
C2 Co8 Co9 Pd5 18.6(3)
C19 Co8 Co9 Pd5 109.1(3)
Co10 Co8 Co9 Pd5 75.22(10)
Co7 Co8 Co9 Pd5 16.31(11)
Co6 Co8 Co9 Pd5 -35.21(10)
C20 Co8 Co9 Pd8 144.9(7)
C22 Co8 Co9 Pd8 124.4(4)
C2 Co8 Co9 Pd8 -58.6(3)
C19 Co8 Co9 Pd8 31.8(3)
Co10 Co8 Co9 Pd8 -2.03(5)
Co7 Co8 Co9 Pd8 -60.94(6)
Co6 Co8 Co9 Pd8 -112.46(6)
C20 Co8 Co9 Pd7 -163.3(7)
C22 Co8 Co9 Pd7 176.3(4)
C2 Co8 Co9 Pd7 -6.8(3)
C19 Co8 Co9 Pd7 83.7(3)
Co10 Co8 Co9 Pd7 49.85(4)
Co7 Co8 Co9 Pd7 -9.06(5)
Co6 Co8 Co9 Pd7 -60.59(4)
C23 Co6 Co9 C25 -70.0(5)
C27 Co6 Co9 C25 26.2(4)
C2 Co6 Co9 C25 169.7(4)
C24 Co6 Co9 C25 -176.0(5)
Co7 Co6 Co9 C25 178.1(3)
Co8 Co6 Co9 C25 -129.9(3)
Pd6 Co6 Co9 C25 71.7(3)
Pd9 Co6 Co9 C25 125.0(3)
Pd7 Co6 Co9 C25 126.8(3)
C23 Co6 Co9 C16 -60.0(17)
C27 Co6 Co9 C16 36.2(17)
C24 Co6 Co9 C16 -166.0(17)
Co7 Co6 Co9 C16 -171.8(17)
Co8 Co6 Co9 C16 -119.8(17)
Pd6 Co6 Co9 C16 81.8(17)
Pd9 Co6 Co9 C16 135.1(17)
Pd7 Co6 Co9 C16 136.8(17)
C23 Co6 Co9 C2 120.3(5)
C27 Co6 Co9 C2 -143.5(4)
C24 Co6 Co9 C2 14.3(5)
Co7 Co6 Co9 C2 8.5(3)
Co8 Co6 Co9 C2 60.5(3)
Pd6 Co6 Co9 C2 -98.0(3)
Pd9 Co6 Co9 C2 -44.7(3)
Pd7 Co6 Co9 C2 -42.9(3)
C23 Co6 Co9 C22 22.8(5)
C27 Co6 Co9 C22 118.9(4)
C2 Co6 Co9 C22 -97.6(4)
C24 Co6 Co9 C22 -83.2(5)
Co7 Co6 Co9 C22 -89.1(3)
Co8 Co6 Co9 C22 -37.1(3)
Pd6 Co6 Co9 C22 164.5(3)
Pd9 Co6 Co9 C22 -142.2(3)
Pd7 Co6 Co9 C22 -140.5(3)
C23 Co6 Co9 Co8 59.8(4)
C27 Co6 Co9 Co8 156.0(3)
C2 Co6 Co9 Co8 -60.5(3)
C24 Co6 Co9 Co8 -46.2(4)
Co7 Co6 Co9 Co8 -52.01(5)
Pd6 Co6 Co9 Co8 -158.45(6)
Pd9 Co6 Co9 Co8 -105.13(6)
Pd7 Co6 Co9 Co8 -103.38(5)
C23 Co6 Co9 Co10 111.9(4)
C27 Co6 Co9 Co10 -151.9(3)
C2 Co6 Co9 Co10 -8.4(3)
C24 Co6 Co9 Co10 5.9(4)
Co7 Co6 Co9 Co10 0.09(5)
Co8 Co6 Co9 Co10 52.09(5)
Pd6 Co6 Co9 Co10 -106.36(5)
Pd9 Co6 Co9 Co10 -53.04(6)
Pd7 Co6 Co9 Co10 -51.28(4)
C23 Co6 Co9 Pd5 -139.8(4)
C27 Co6 Co9 Pd5 -43.6(3)
C2 Co6 Co9 Pd5 99.9(3)
C24 Co6 Co9 Pd5 114.2(4)
Co7 Co6 Co9 Pd5 108.32(5)
Co8 Co6 Co9 Pd5 160.32(5)
Pd6 Co6 Co9 Pd5 1.87(4)
Pd9 Co6 Co9 Pd5 55.19(6)
Pd7 Co6 Co9 Pd5 56.94(3)
C23 Co6 Co9 Pd8 165.4(4)
C27 Co6 Co9 Pd8 -98.4(3)
C2 Co6 Co9 Pd8 45.1(3)
C24 Co6 Co9 Pd8 59.4(4)
Co7 Co6 Co9 Pd8 53.60(7)
Co8 Co6 Co9 Pd8 105.60(7)
Pd6 Co6 Co9 Pd8 -52.85(6)
Pd9 Co6 Co9 Pd8 0.47(8)
Pd7 Co6 Co9 Pd8 2.23(5)
C23 Co6 Co9 Pd7 163.2(4)
C27 Co6 Co9 Pd7 -100.6(3)
C2 Co6 Co9 Pd7 42.9(3)
C24 Co6 Co9 Pd7 57.2(4)
Co7 Co6 Co9 Pd7 51.37(4)
Co8 Co6 Co9 Pd7 103.38(5)
Pd6 Co6 Co9 Pd7 -55.07(3)
Pd9 Co6 Co9 Pd7 -1.76(4)
C20 Co8 Co10 C18 43.2(7)
C22 Co8 Co10 C18 158.7(6)
C2 Co8 Co10 C18 -104.7(6)
C19 Co8 Co10 C18 67.2(6)
Co9 Co8 Co10 C18 -159.9(5)
Co7 Co8 Co10 C18 -50.6(5)
Co6 Co8 Co10 C18 -102.8(5)
C20 Co8 Co10 C17 -88.9(7)
C22 Co8 Co10 C17 26.7(5)
C2 Co8 Co10 C17 123.2(5)
C19 Co8 Co10 C17 -64.9(6)
Co9 Co8 Co10 C17 68.0(4)
Co7 Co8 Co10 C17 177.3(4)
Co6 Co8 Co10 C17 125.1(4)
C20 Co8 Co10 C2 147.9(6)
C22 Co8 Co10 C2 -96.6(5)
C19 Co8 Co10 C2 171.9(5)
Co9 Co8 Co10 C2 -55.2(3)
Co7 Co8 Co10 C2 54.1(3)
Co6 Co8 Co10 C2 1.9(3)
C20 Co8 Co10 C19 -24.0(6)
C22 Co8 Co10 C19 91.6(5)
C2 Co8 Co10 C19 -171.9(5)
Co9 Co8 Co10 C19 132.9(4)
Co7 Co8 Co10 C19 -117.8(4)
Co6 Co8 Co10 C19 -170.0(4)
C20 Co8 Co10 Co9 -156.9(5)
C22 Co8 Co10 Co9 -41.3(3)
C2 Co8 Co10 Co9 55.2(3)
C19 Co8 Co10 Co9 -132.9(4)
Co7 Co8 Co10 Co9 109.29(5)
Co6 Co8 Co10 Co9 57.09(5)
C20 Co8 Co10 Pd7 142.5(5)
C22 Co8 Co10 Pd7 -101.9(3)
C2 Co8 Co10 Pd7 -5.3(3)
C19 Co8 Co10 Pd7 166.5(4)
Co9 Co8 Co10 Pd7 -60.56(4)
Co7 Co8 Co10 Pd7 48.73(4)
Co6 Co8 Co10 Pd7 -3.47(6)
C20 Co8 Co10 Co7 93.8(5)
C22 Co8 Co10 Co7 -150.6(3)
C2 Co8 Co10 Co7 -54.1(3)
C19 Co8 Co10 Co7 117.8(4)
Co9 Co8 Co10 Co7 -109.29(5)
Co6 Co8 Co10 Co7 -52.20(5)
C20 Co8 Co10 Pd8 -154.8(5)
C22 Co8 Co10 Pd8 -39.2(3)
C2 Co8 Co10 Pd8 57.4(3)
C19 Co8 Co10 Pd8 -130.8(4)
Co9 Co8 Co10 Pd8 2.14(5)
Co7 Co8 Co10 Pd8 111.44(6)
Co6 Co8 Co10 Pd8 59.24(7)
C25 Co9 Co10 C18 49.2(16)
C16 Co9 Co10 C18 -126.2(14)
C2 Co9 Co10 C18 47.0(14)
C22 Co9 Co10 C18 145.2(13)
Co8 Co9 Co10 C18 109.8(13)
Co6 Co9 Co10 C18 55.3(13)
Pd5 Co9 Co10 C18 -33.7(13)
Pd8 Co9 Co10 C18 -72.2(13)
Pd7 Co9 Co10 C18 -2.4(13)
C25 Co9 Co10 C17 170.1(10)
C16 Co9 Co10 C17 -5.2(5)
C2 Co9 Co10 C17 168.0(5)
C22 Co9 Co10 C17 -93.8(4)
Co8 Co9 Co10 C17 -129.2(3)
Co6 Co9 Co10 C17 176.3(3)
Pd5 Co9 Co10 C17 87.3(3)
Pd8 Co9 Co10 C17 48.7(3)
Pd7 Co9 Co10 C17 118.5(3)
C25 Co9 Co10 C2 2.1(10)
C16 Co9 Co10 C2 -173.3(4)
C22 Co9 Co10 C2 98.2(4)
Co8 Co9 Co10 C2 62.8(3)
Co6 Co9 Co10 C2 8.3(3)
Pd5 Co9 Co10 C2 -80.7(3)
Pd8 Co9 Co10 C2 -119.3(3)
Pd7 Co9 Co10 C2 -49.5(3)
C25 Co9 Co10 C19 -96.0(10)
C16 Co9 Co10 C19 88.6(4)
C2 Co9 Co10 C19 -98.1(4)
C22 Co9 Co10 C19 0.1(4)
Co8 Co9 Co10 C19 -35.3(3)
Co6 Co9 Co10 C19 -89.8(3)
Pd5 Co9 Co10 C19 -178.8(3)
Pd8 Co9 Co10 C19 142.6(3)
Pd7 Co9 Co10 C19 -147.6(3)
C25 Co9 Co10 Co8 -60.7(10)
C16 Co9 Co10 Co8 123.9(3)
C2 Co9 Co10 Co8 -62.8(3)
C22 Co9 Co10 Co8 35.4(3)
Co6 Co9 Co10 Co8 -54.52(5)
Pd5 Co9 Co10 Co8 -143.53(6)
Pd8 Co9 Co10 Co8 177.92(5)
Pd7 Co9 Co10 Co8 -112.28(5)
C25 Co9 Co10 Pd7 51.6(10)
C16 Co9 Co10 Pd7 -123.8(3)
C2 Co9 Co10 Pd7 49.5(3)
C22 Co9 Co10 Pd7 147.6(3)
Co8 Co9 Co10 Pd7 112.28(5)
Co6 Co9 Co10 Pd7 57.76(4)
Pd5 Co9 Co10 Pd7 -31.25(4)
Pd8 Co9 Co10 Pd7 -69.81(3)
C25 Co9 Co10 Co7 -6.2(10)
C16 Co9 Co10 Co7 178.4(3)
C2 Co9 Co10 Co7 -8.4(3)
C22 Co9 Co10 Co7 89.8(3)
Co8 Co9 Co10 Co7 54.43(5)
Co6 Co9 Co10 Co7 -0.08(5)
Pd5 Co9 Co10 Co7 -89.09(5)
Pd8 Co9 Co10 Co7 -127.65(5)
Pd7 Co9 Co10 Co7 -57.84(4)
C25 Co9 Co10 Pd8 121.4(10)
C16 Co9 Co10 Pd8 -54.0(3)
C2 Co9 Co10 Pd8 119.3(3)
C22 Co9 Co10 Pd8 -142.5(3)
Co8 Co9 Co10 Pd8 -177.92(5)
Co6 Co9 Co10 Pd8 127.57(4)
Pd5 Co9 Co10 Pd8 38.55(4)
Pd7 Co9 Co10 Pd8 69.81(3)
C26 Co7 Co10 C18 -30.4(5)
C21 Co7 Co10 C18 71.9(5)
C2 Co7 Co10 C18 -157.3(5)
C24 Co7 Co10 C18 -171.7(6)
Co6 Co7 Co10 C18 -165.7(4)
Co8 Co7 Co10 C18 140.7(4)
Pd7 Co7 Co10 C18 -99.2(4)
Pd9 Co7 Co10 C18 -100.5(4)
C26 Co7 Co10 C17 47(6)
C21 Co7 Co10 C17 150(6)
C2 Co7 Co10 C17 -80(6)
C24 Co7 Co10 C17 -94(6)
Co6 Co7 Co10 C17 -88(6)
Co8 Co7 Co10 C17 -142(6)
Pd7 Co7 Co10 C17 -22(6)
Pd9 Co7 Co10 C17 -23(6)
C26 Co7 Co10 C2 126.9(5)
C21 Co7 Co10 C2 -130.8(5)
C24 Co7 Co10 C2 -14.3(5)
Co6 Co7 Co10 C2 -8.3(3)
Co8 Co7 Co10 C2 -62.0(3)
Pd7 Co7 Co10 C2 58.1(3)
Pd9 Co7 Co10 C2 56.8(3)
C26 Co7 Co10 C19 -127.3(5)
C21 Co7 Co10 C19 -25.0(5)
C2 Co7 Co10 C19 105.8(4)
C24 Co7 Co10 C19 91.4(5)
Co6 Co7 Co10 C19 97.4(3)
Co8 Co7 Co10 C19 43.8(3)
Pd7 Co7 Co10 C19 163.9(3)
Pd9 Co7 Co10 C19 162.6(3)
C26 Co7 Co10 Co8 -171.1(3)
C21 Co7 Co10 Co8 -68.8(4)
C2 Co7 Co10 Co8 62.0(3)
C24 Co7 Co10 Co8 47.6(4)
Co6 Co7 Co10 Co8 53.63(5)
Pd7 Co7 Co10 Co8 120.08(5)
Pd9 Co7 Co10 Co8 118.78(7)
C26 Co7 Co10 Co9 135.3(3)
C21 Co7 Co10 Co9 -122.4(4)
C2 Co7 Co10 Co9 8.4(3)
C24 Co7 Co10 Co9 -5.9(4)
Co6 Co7 Co10 Co9 0.09(5)
Co8 Co7 Co10 Co9 -53.54(5)
Pd7 Co7 Co10 Co9 66.53(4)
Pd9 Co7 Co10 Co9 65.24(7)
C26 Co7 Co10 Pd7 68.8(3)
C21 Co7 Co10 Pd7 171.1(4)
C2 Co7 Co10 Pd7 -58.1(3)
C24 Co7 Co10 Pd7 -72.5(4)
Co6 Co7 Co10 Pd7 -66.45(4)
Co8 Co7 Co10 Pd7 -120.08(5)
Pd9 Co7 Co10 Pd7 -1.30(5)
C26 Co7 Co10 Pd8 79.6(3)
C21 Co7 Co10 Pd8 -178.1(4)
C2 Co7 Co10 Pd8 -47.3(3)
C24 Co7 Co10 Pd8 -61.7(4)
Co6 Co7 Co10 Pd8 -55.65(7)
Co8 Co7 Co10 Pd8 -109.27(7)
Pd7 Co7 Co10 Pd8 10.80(5)
Pd9 Co7 Co10 Pd8 9.50(9)
C33 Co11 Co12 C30 7.6(5)
C38 Co11 Co12 C30 -116.8(6)
C3 Co11 Co12 C30 114.6(5)
C39 Co11 Co12 C30 -64.9(5)
Co15 Co11 Co12 C30 58.4(4)
Pd5 Co11 Co12 C30 -158.9(4)
Co14 Co11 Co12 C30 107.4(4)
Pd1 Co11 Co12 C30 164.6(4)
C33 Co11 Co12 C28 144.4(5)
C38 Co11 Co12 C28 20.0(6)
C3 Co11 Co12 C28 -108.5(5)
C39 Co11 Co12 C28 71.9(5)
Co15 Co11 Co12 C28 -164.8(4)
Pd5 Co11 Co12 C28 -22.0(4)
Co14 Co11 Co12 C28 -115.8(4)
Pd1 Co11 Co12 C28 -58.6(4)
C33 Co11 Co12 C3 -107.1(4)
C38 Co11 Co12 C3 128.6(5)
C39 Co11 Co12 C3 -179.5(5)
Co15 Co11 Co12 C3 -56.3(3)
Pd5 Co11 Co12 C3 86.5(3)
Co14 Co11 Co12 C3 -7.3(3)
Pd1 Co11 Co12 C3 50.0(3)
C33 Co11 Co12 C39 72.5(5)
C38 Co11 Co12 C39 -51.9(5)
C3 Co11 Co12 C39 179.5(5)
Co15 Co11 Co12 C39 123.3(4)
Pd5 Co11 Co12 C39 -94.0(4)
Co14 Co11 Co12 C39 172.3(4)
Pd1 Co11 Co12 C39 -130.5(4)
C33 Co11 Co12 Co15 -50.8(3)
C38 Co11 Co12 Co15 -175.2(4)
C3 Co11 Co12 Co15 56.3(3)
C39 Co11 Co12 Co15 -123.3(4)
Pd5 Co11 Co12 Co15 142.75(5)
Co14 Co11 Co12 Co15 48.98(4)
Pd1 Co11 Co12 Co15 106.21(4)
C33 Co11 Co12 Pd1 -157.0(3)
C38 Co11 Co12 Pd1 78.6(4)
C3 Co11 Co12 Pd1 -50.0(3)
C39 Co11 Co12 Pd1 130.5(4)
Co15 Co11 Co12 Pd1 -106.21(4)
Pd5 Co11 Co12 Pd1 36.54(4)
Co14 Co11 Co12 Pd1 -57.23(4)
C33 Co11 Co12 Pd8 137.2(3)
C38 Co11 Co12 Pd8 12.9(4)
C3 Co11 Co12 Pd8 -115.7(3)
C39 Co11 Co12 Pd8 64.8(3)
Co15 Co11 Co12 Pd8 -171.97(5)
Pd5 Co11 Co12 Pd8 -29.22(4)
Co14 Co11 Co12 Pd8 -122.99(4)
Pd1 Co11 Co12 Pd8 -65.76(3)
C33 Co11 Co12 Co13 -100.0(3)
C38 Co11 Co12 Co13 135.6(4)
C3 Co11 Co12 Co13 7.0(3)
C39 Co11 Co12 Co13 -172.5(4)
Co15 Co11 Co12 Co13 -49.22(4)
Pd5 Co11 Co12 Co13 93.53(5)
Co14 Co11 Co12 Co13 -0.25(5)
Pd1 Co11 Co12 Co13 56.98(3)
C30 Co12 Co13 C29 70.8(5)
C28 Co12 Co13 C29 -31.9(5)
C3 Co12 Co13 C29 -158.1(5)
C39 Co12 Co13 C29 -174.7(5)
Co11 Co12 Co13 C29 -165.9(3)
Co15 Co12 Co13 C29 140.7(3)
Pd1 Co12 Co13 C29 -97.9(3)
Pd8 Co12 Co13 C29 -92.7(3)
C30 Co12 Co13 C37 129(2)
C28 Co12 Co13 C37 27(2)
C3 Co12 Co13 C37 -100(2)
C39 Co12 Co13 C37 -116(2)
Co11 Co12 Co13 C37 -107(2)
Co15 Co12 Co13 C37 -161(2)
Pd1 Co12 Co13 C37 -39(2)
Pd8 Co12 Co13 C37 -34(2)
C30 Co12 Co13 C3 -131.1(5)
C28 Co12 Co13 C3 126.2(5)
C39 Co12 Co13 C3 -16.6(5)
Co11 Co12 Co13 C3 -7.7(3)
Co15 Co12 Co13 C3 -61.2(3)
Pd1 Co12 Co13 C3 60.2(3)
Pd8 Co12 Co13 C3 65.5(3)
C30 Co12 Co13 C31 -28.2(5)
C28 Co12 Co13 C31 -131.0(5)
C3 Co12 Co13 C31 102.8(5)
C39 Co12 Co13 C31 86.2(5)
Co11 Co12 Co13 C31 95.1(3)
Co15 Co12 Co13 C31 41.6(3)
Pd1 Co12 Co13 C31 163.1(3)
Pd8 Co12 Co13 C31 168.3(3)
C30 Co12 Co13 Co15 -69.9(4)
C28 Co12 Co13 Co15 -172.6(3)
C3 Co12 Co13 Co15 61.2(3)
C39 Co12 Co13 Co15 44.6(4)
Co11 Co12 Co13 Co15 53.44(5)
Pd1 Co12 Co13 Co15 121.43(5)
Pd8 Co12 Co13 Co15 126.64(7)
C30 Co12 Co13 Co14 -123.1(4)
C28 Co12 Co13 Co14 134.2(3)
C3 Co12 Co13 Co14 8.0(3)
C39 Co12 Co13 Co14 -8.6(4)
Co11 Co12 Co13 Co14 0.25(5)
Co15 Co12 Co13 Co14 -53.19(4)
Pd1 Co12 Co13 Co14 68.24(4)
Pd8 Co12 Co13 Co14 73.45(6)
C30 Co12 Co13 Pd1 168.7(4)
C28 Co12 Co13 Pd1 66.0(3)
C3 Co12 Co13 Pd1 -60.2(3)
C39 Co12 Co13 Pd1 -76.9(4)
Co11 Co12 Co13 Pd1 -67.99(4)
Co15 Co12 Co13 Pd1 -121.43(5)
Pd8 Co12 Co13 Pd1 5.21(5)
C30 Co12 Co13 Pd3 -176.9(4)
C28 Co12 Co13 Pd3 80.4(3)
C3 Co12 Co13 Pd3 -45.9(3)
C39 Co12 Co13 Pd3 -62.5(4)
Co11 Co12 Co13 Pd3 -53.60(6)
Co15 Co12 Co13 Pd3 -107.05(6)
Pd1 Co12 Co13 Pd3 14.38(5)
Pd8 Co12 Co13 Pd3 19.59(8)
C29 Co13 Co14 C36 42.1(16)
C37 Co13 Co14 C36 163.5(10)
C3 Co13 Co14 C36 -1.7(11)
C31 Co13 Co14 C36 -101.4(10)
Co15 Co13 Co14 C36 -63.8(10)
Pd1 Co13 Co14 C36 48.1(10)
Pd3 Co13 Co14 C36 117.4(10)
Co12 Co13 Co14 C36 -9.5(10)
C29 Co13 Co14 C35 -132.8(12)
C37 Co13 Co14 C35 -11.4(4)
C3 Co13 Co14 C35 -176.6(4)
C31 Co13 Co14 C35 83.7(4)
Co15 Co13 Co14 C35 121.3(3)
Pd1 Co13 Co14 C35 -126.8(3)
Pd3 Co13 Co14 C35 -57.5(3)
Co12 Co13 Co14 C35 175.7(3)
C29 Co13 Co14 C3 43.8(12)
C37 Co13 Co14 C3 165.2(4)
C31 Co13 Co14 C3 -99.7(4)
Co15 Co13 Co14 C3 -62.1(3)
Pd1 Co13 Co14 C3 49.8(3)
Pd3 Co13 Co14 C3 119.1(3)
Co12 Co13 Co14 C3 -7.7(3)
C29 Co13 Co14 C34 140.1(12)
C37 Co13 Co14 C34 -98.5(4)
C3 Co13 Co14 C34 96.3(4)
C31 Co13 Co14 C34 -3.4(4)
Co15 Co13 Co14 C34 34.2(3)
Pd1 Co13 Co14 C34 146.1(3)
Pd3 Co13 Co14 C34 -144.6(3)
Co12 Co13 Co14 C34 88.5(3)
C29 Co13 Co14 Co15 105.9(12)
C37 Co13 Co14 Co15 -132.7(3)
C3 Co13 Co14 Co15 62.1(3)
C31 Co13 Co14 Co15 -37.6(3)
Pd1 Co13 Co14 Co15 111.87(5)
Pd3 Co13 Co14 Co15 -178.79(5)
Co12 Co13 Co14 Co15 54.32(4)
C29 Co13 Co14 Co11 51.3(12)
C37 Co13 Co14 Co11 172.7(3)
C3 Co13 Co14 Co11 7.5(3)
C31 Co13 Co14 Co11 -92.2(3)
Co15 Co13 Co14 Co11 -54.56(4)
Pd1 Co13 Co14 Co11 57.32(4)
Pd3 Co13 Co14 Co11 126.65(4)
Co12 Co13 Co14 Co11 -0.24(4)
C29 Co13 Co14 Pd3 -75.3(12)
C37 Co13 Co14 Pd3 46.1(3)
C3 Co13 Co14 Pd3 -119.1(3)
C31 Co13 Co14 Pd3 141.2(3)
Co15 Co13 Co14 Pd3 178.79(5)
Pd1 Co13 Co14 Pd3 -69.34(3)
Co12 Co13 Co14 Pd3 -126.89(4)
C29 Co13 Co14 Pd4 -33.9(12)
C37 Co13 Co14 Pd4 87.5(3)
C3 Co13 Co14 Pd4 -77.7(3)
C31 Co13 Co14 Pd4 -177.4(3)
Co15 Co13 Co14 Pd4 -139.80(6)
Pd1 Co13 Co14 Pd4 -27.92(4)
Pd3 Co13 Co14 Pd4 41.41(4)
Co12 Co13 Co14 Pd4 -85.47(5)
C29 Co13 Co14 Pd1 -6.0(12)
C37 Co13 Co14 Pd1 115.4(3)
C3 Co13 Co14 Pd1 -49.8(3)
C31 Co13 Co14 Pd1 -149.5(3)
Co15 Co13 Co14 Pd1 -111.87(5)
Pd3 Co13 Co14 Pd1 69.34(3)
Co12 Co13 Co14 Pd1 -57.55(3)
C33 Co11 Co14 C36 -68.3(4)
C38 Co11 Co14 C36 27.9(4)
C3 Co11 Co14 C36 169.7(4)
C39 Co11 Co14 C36 -173.2(5)
Co12 Co11 Co14 C36 177.5(3)
Co15 Co11 Co14 C36 -129.8(3)
Pd5 Co11 Co14 C36 73.9(3)
Pd1 Co11 Co14 C36 126.7(3)
C33 Co11 Co14 C35 -34(2)
C38 Co11 Co14 C35 62(2)
C3 Co11 Co14 C35 -156(2)
C39 Co11 Co14 C35 -139(2)
Co12 Co11 Co14 C35 -148(2)
Co15 Co11 Co14 C35 -96(2)
Pd5 Co11 Co14 C35 108(2)
Pd1 Co11 Co14 C35 161(2)
C33 Co11 Co14 C3 122.0(4)
C38 Co11 Co14 C3 -141.9(4)
C39 Co11 Co14 C3 17.1(5)
Co12 Co11 Co14 C3 7.8(3)
Co15 Co11 Co14 C3 60.4(3)
Pd5 Co11 Co14 C3 -95.8(3)
Pd1 Co11 Co14 C3 -43.1(3)
C33 Co11 Co14 C34 23.8(4)
C38 Co11 Co14 C34 120.0(4)
C3 Co11 Co14 C34 -98.2(4)
C39 Co11 Co14 C34 -81.1(5)
Co12 Co11 Co14 C34 -90.4(3)
Co15 Co11 Co14 C34 -37.8(3)
Pd5 Co11 Co14 C34 166.0(3)
Pd1 Co11 Co14 C34 -141.3(3)
C33 Co11 Co14 Co15 61.6(3)
C38 Co11 Co14 Co15 157.7(3)
C3 Co11 Co14 Co15 -60.4(3)
C39 Co11 Co14 Co15 -43.3(4)
Co12 Co11 Co14 Co15 -52.62(5)
Pd5 Co11 Co14 Co15 -156.24(6)
Pd1 Co11 Co14 Co15 -103.50(5)
C33 Co11 Co14 Co13 114.4(3)
C38 Co11 Co14 Co13 -149.4(3)
C3 Co11 Co14 Co13 -7.5(3)
C39 Co11 Co14 Co13 9.5(4)
Co12 Co11 Co14 Co13 0.26(5)
Co15 Co11 Co14 Co13 52.88(5)
Pd5 Co11 Co14 Co13 -103.36(4)
Pd1 Co11 Co14 Co13 -50.63(3)
C33 Co11 Co14 Pd3 169.9(3)
C38 Co11 Co14 Pd3 -93.9(3)
C3 Co11 Co14 Pd3 48.0(3)
C39 Co11 Co14 Pd3 65.0(4)
Co12 Co11 Co14 Pd3 55.76(6)
Co15 Co11 Co14 Pd3 108.38(6)
Pd5 Co11 Co14 Pd3 -47.86(6)
Pd1 Co11 Co14 Pd3 4.87(4)
C33 Co11 Co14 Pd4 -136.7(3)
C38 Co11 Co14 Pd4 -40.5(3)
C3 Co11 Co14 Pd4 101.3(3)
C39 Co11 Co14 Pd4 118.4(4)
Co12 Co11 Co14 Pd4 109.14(4)
Co15 Co11 Co14 Pd4 161.76(5)
Pd5 Co11 Co14 Pd4 5.52(4)
Pd1 Co11 Co14 Pd4 58.25(3)
C33 Co11 Co14 Pd1 165.1(3)
C38 Co11 Co14 Pd1 -98.8(3)
C3 Co11 Co14 Pd1 43.1(3)
C39 Co11 Co14 Pd1 60.2(4)
Co12 Co11 Co14 Pd1 50.88(4)
Co15 Co11 Co14 Pd1 103.50(5)
Pd5 Co11 Co14 Pd1 -52.74(3)
C36 Co14 Co15 C32 -43.2(7)
C35 Co14 Co15 C32 73.9(7)
C3 Co14 Co15 C32 -151.3(7)
C34 Co14 Co15 C32 24.4(7)
Co13 Co14 Co15 C32 153.0(6)
Co11 Co14 Co15 C32 -97.1(6)
Pd3 Co14 Co15 C32 151.7(6)
Pd4 Co14 Co15 C32 -127.3(6)
Pd1 Co14 Co15 C32 -157.4(6)
C36 Co14 Co15 C34 -67.7(5)
C35 Co14 Co15 C34 49.4(5)
C3 Co14 Co15 C34 -175.7(5)
Co13 Co14 Co15 C34 128.5(4)
Co11 Co14 Co15 C34 -121.5(4)
Pd3 Co14 Co15 C34 127.3(4)
Pd4 Co14 Co15 C34 -151.7(4)
Pd1 Co14 Co15 C34 178.1(4)
C36 Co14 Co15 C3 108.1(4)
C35 Co14 Co15 C3 -134.8(5)
C34 Co14 Co15 C3 175.7(5)
Co13 Co14 Co15 C3 -55.8(3)
Co11 Co14 Co15 C3 54.2(3)
Pd3 Co14 Co15 C3 -57.0(3)
Pd4 Co14 Co15 C3 24.0(3)
Pd1 Co14 Co15 C3 -6.1(3)
C36 Co14 Co15 C31 -160.4(4)
C35 Co14 Co15 C31 -43.3(5)
C3 Co14 Co15 C31 91.6(4)
C34 Co14 Co15 C31 -92.7(5)
Co13 Co14 Co15 C31 35.8(3)
Co11 Co14 Co15 C31 145.8(3)
Pd3 Co14 Co15 C31 34.6(3)
Pd4 Co14 Co15 C31 115.6(3)
Pd1 Co14 Co15 C31 85.4(3)
C36 Co14 Co15 Co13 163.8(3)
C35 Co14 Co15 Co13 -79.1(3)
C3 Co14 Co15 Co13 55.8(3)
C34 Co14 Co15 Co13 -128.5(4)
Co11 Co14 Co15 Co13 109.96(5)
Pd3 Co14 Co15 Co13 -1.22(5)
Pd4 Co14 Co15 Co13 79.78(9)
Pd1 Co14 Co15 Co13 49.62(4)
C36 Co14 Co15 Co12 104.6(3)
C35 Co14 Co15 Co12 -138.3(3)
C3 Co14 Co15 Co12 -3.5(3)
C34 Co14 Co15 Co12 172.3(4)
Co13 Co14 Co15 Co12 -59.20(5)
Co11 Co14 Co15 Co12 50.75(5)
Pd3 Co14 Co15 Co12 -60.42(6)
Pd4 Co14 Co15 Co12 20.58(10)
Pd1 Co14 Co15 Co12 -9.59(5)
C36 Co14 Co15 Co11 53.9(3)
C35 Co14 Co15 Co11 171.0(3)
C3 Co14 Co15 Co11 -54.2(3)
C34 Co14 Co15 Co11 121.5(4)
Co13 Co14 Co15 Co11 -109.96(5)
Pd3 Co14 Co15 Co11 -111.17(6)
Pd4 Co14 Co15 Co11 -30.17(9)
Pd1 Co14 Co15 Co11 -60.34(4)
C29 Co13 Co15 C32 43.9(7)
C37 Co13 Co15 C32 -89.2(7)
C3 Co13 Co15 C32 146.8(6)
C31 Co13 Co15 C32 -28.0(7)
Co14 Co13 Co15 C32 -157.0(5)
Pd1 Co13 Co15 C32 141.2(5)
Pd3 Co13 Co15 C32 -155.8(5)
Co12 Co13 Co15 C32 93.8(5)
C29 Co13 Co15 C34 159.5(5)
C37 Co13 Co15 C34 26.3(5)
C3 Co13 Co15 C34 -97.6(4)
C31 Co13 Co15 C34 87.5(5)
Co14 Co13 Co15 C34 -41.4(3)
Pd1 Co13 Co15 C34 -103.2(3)
Pd3 Co13 Co15 C34 -40.2(3)
Co12 Co13 Co15 C34 -150.6(3)
C29 Co13 Co15 C3 -102.9(5)
C37 Co13 Co15 C3 123.9(5)
C31 Co13 Co15 C3 -174.9(5)
Co14 Co13 Co15 C3 56.2(3)
Pd1 Co13 Co15 C3 -5.6(3)
Pd3 Co13 Co15 C3 57.4(3)
Co12 Co13 Co15 C3 -53.0(3)
C29 Co13 Co15 C31 71.9(6)
C37 Co13 Co15 C31 -61.2(5)
C3 Co13 Co15 C31 174.9(5)
Co14 Co13 Co15 C31 -128.9(4)
Pd1 Co13 Co15 C31 169.3(4)
Pd3 Co13 Co15 C31 -127.7(4)
Co12 Co13 Co15 C31 121.8(4)
C29 Co13 Co15 Co14 -159.2(4)
C37 Co13 Co15 Co14 67.7(4)
C3 Co13 Co15 Co14 -56.2(3)
C31 Co13 Co15 Co14 128.9(4)
Pd1 Co13 Co15 Co14 -61.81(4)
Pd3 Co13 Co15 Co14 1.20(5)
Co12 Co13 Co15 Co14 -109.23(5)
C29 Co13 Co15 Co12 -49.9(4)
C37 Co13 Co15 Co12 177.0(4)
C3 Co13 Co15 Co12 53.0(3)
C31 Co13 Co15 Co12 -121.8(4)
Co14 Co13 Co15 Co12 109.23(5)
Pd1 Co13 Co15 Co12 47.42(4)
Pd3 Co13 Co15 Co12 110.43(6)
C29 Co13 Co15 Co11 -101.2(4)
C37 Co13 Co15 Co11 125.6(4)
C3 Co13 Co15 Co11 1.7(3)
C31 Co13 Co15 Co11 -173.2(4)
Co14 Co13 Co15 Co11 57.92(5)
Pd1 Co13 Co15 Co11 -3.89(5)
Pd3 Co13 Co15 Co11 59.11(6)
Co12 Co13 Co15 Co11 -51.32(4)
C30 Co12 Co15 C32 -25.7(5)
C28 Co12 Co15 C32 -114.7(11)
C3 Co12 Co15 C32 166.1(5)
C39 Co12 Co15 C32 67.8(4)
Co11 Co12 Co15 C32 107.4(3)
Pd1 Co12 Co15 C32 173.6(3)
Pd8 Co12 Co15 C32 118.6(3)
Co13 Co12 Co15 C32 -139.1(3)
C30 Co12 Co15 C34 -175.6(7)
C28 Co12 Co15 C34 95.4(12)
C3 Co12 Co15 C34 16.2(7)
C39 Co12 Co15 C34 -82.0(6)
Co11 Co12 Co15 C34 -42.5(6)
Pd1 Co12 Co15 C34 23.7(6)
Pd8 Co12 Co15 C34 -31.3(6)
Co13 Co12 Co15 C34 71.0(6)
C30 Co12 Co15 C3 168.2(5)
C28 Co12 Co15 C3 79.2(11)
C39 Co12 Co15 C3 -98.2(4)
Co11 Co12 Co15 C3 -58.6(3)
Pd1 Co12 Co15 C3 7.5(3)
Pd8 Co12 Co15 C3 -47.5(3)
Co13 Co12 Co15 C3 54.9(3)
C30 Co12 Co15 C31 73.9(5)
C28 Co12 Co15 C31 -15.1(11)
C3 Co12 Co15 C31 -94.3(4)
C39 Co12 Co15 C31 167.4(4)
Co11 Co12 Co15 C31 -153.0(3)
Pd1 Co12 Co15 C31 -86.8(3)
Pd8 Co12 Co15 C31 -141.8(3)
Co13 Co12 Co15 C31 -39.5(3)
C30 Co12 Co15 Co14 171.8(4)
C28 Co12 Co15 Co14 82.8(11)
C3 Co12 Co15 Co14 3.6(3)
C39 Co12 Co15 Co14 -94.7(3)
Co11 Co12 Co15 Co14 -55.09(5)
Pd1 Co12 Co15 Co14 11.09(5)
Pd8 Co12 Co15 Co14 -43.92(9)
Co13 Co12 Co15 Co14 58.42(5)
C30 Co12 Co15 Co13 113.4(4)
C28 Co12 Co15 Co13 24.4(11)
C3 Co12 Co15 Co13 -54.9(3)
C39 Co12 Co15 Co13 -153.1(3)
Co11 Co12 Co15 Co13 -113.51(5)
Pd1 Co12 Co15 Co13 -47.33(4)
Pd8 Co12 Co15 Co13 -102.34(8)
C30 Co12 Co15 Co11 -133.1(4)
C28 Co12 Co15 Co11 137.9(11)
C3 Co12 Co15 Co11 58.6(3)
C39 Co12 Co15 Co11 -39.6(3)
Pd1 Co12 Co15 Co11 66.18(4)
Pd8 Co12 Co15 Co11 11.17(7)
Co13 Co12 Co15 Co11 113.51(5)
C33 Co11 Co15 C32 31.0(5)
C38 Co11 Co15 C32 70.3(9)
C3 Co11 Co15 C32 -159.0(5)
C39 Co11 Co15 C32 -61.1(5)
Co12 Co11 Co15 C32 -100.7(4)
Pd5 Co11 Co15 C32 -174.3(4)
Co14 Co11 Co15 C32 144.7(4)
Pd1 Co11 Co15 C32 -153.9(4)
C33 Co11 Co15 C34 -68.5(4)
C38 Co11 Co15 C34 -29.1(8)
C3 Co11 Co15 C34 101.5(4)
C39 Co11 Co15 C34 -160.6(4)
Co12 Co11 Co15 C34 159.8(3)
Pd5 Co11 Co15 C34 86.2(3)
Co14 Co11 Co15 C34 45.3(3)
Pd1 Co11 Co15 C34 106.7(3)
C33 Co11 Co15 C3 -170.0(4)
C38 Co11 Co15 C3 -130.7(8)
C39 Co11 Co15 C3 97.9(4)
Co12 Co11 Co15 C3 58.3(3)
Pd5 Co11 Co15 C3 -15.3(3)
Co14 Co11 Co15 C3 -56.3(3)
Pd1 Co11 Co15 C3 5.1(3)
C33 Co11 Co15 C31 179.8(6)
C38 Co11 Co15 C31 -140.8(9)
C3 Co11 Co15 C31 -10.1(6)
C39 Co11 Co15 C31 87.7(6)
Co12 Co11 Co15 C31 48.1(5)
Pd5 Co11 Co15 C31 -25.4(5)
Co14 Co11 Co15 C31 -66.4(5)
Pd1 Co11 Co15 C31 -5.0(5)
C33 Co11 Co15 Co14 -113.8(3)
C38 Co11 Co15 Co14 -74.4(8)
C3 Co11 Co15 Co14 56.3(3)
C39 Co11 Co15 Co14 154.1(3)
Co12 Co11 Co15 Co14 114.53(5)
Pd5 Co11 Co15 Co14 40.96(9)
Pd1 Co11 Co15 Co14 61.40(4)
C33 Co11 Co15 Co13 -171.8(3)
C38 Co11 Co15 Co13 -132.4(8)
C3 Co11 Co15 Co13 -1.7(3)
C39 Co11 Co15 Co13 96.1(3)
Co12 Co11 Co15 Co13 56.53(5)
Pd5 Co11 Co15 Co13 -17.04(11)
Co14 Co11 Co15 Co13 -58.00(5)
Pd1 Co11 Co15 Co13 3.40(5)
C33 Co11 Co15 Co12 131.7(3)
C38 Co11 Co15 Co12 171.1(8)
C3 Co11 Co15 Co12 -58.3(3)
C39 Co11 Co15 Co12 39.6(3)
Pd5 Co11 Co15 Co12 -73.57(9)
Co14 Co11 Co15 Co12 -114.53(5)
Pd1 Co11 Co15 Co12 -53.13(4)
C30 Co12 Pd1 C3 -87.2(12)
C28 Co12 Pd1 C3 -170.8(4)
C39 Co12 Pd1 C3 87.1(4)
Co11 Co12 Pd1 C3 50.2(3)
Co15 Co12 Pd1 C3 -7.4(3)
Pd8 Co12 Pd1 C3 132.6(3)
Co13 Co12 Pd1 C3 -52.3(3)
C30 Co12 Pd1 C41 65.7(12)
C28 Co12 Pd1 C41 -17.9(4)
C3 Co12 Pd1 C41 152.9(4)
C39 Co12 Pd1 C41 -120.1(4)
Co11 Co12 Pd1 C41 -157.0(3)
Co15 Co12 Pd1 C41 145.5(3)
Pd8 Co12 Pd1 C41 -74.5(3)
Co13 Co12 Pd1 C41 100.5(3)
C30 Co12 Pd1 Pd7 125.0(11)
C28 Co12 Pd1 Pd7 41.3(3)
C3 Co12 Pd1 Pd7 -147.9(3)
C39 Co12 Pd1 Pd7 -60.8(3)
Co11 Co12 Pd1 Pd7 -97.69(5)
Co15 Co12 Pd1 Pd7 -155.23(4)
Pd8 Co12 Pd1 Pd7 -15.24(4)
Co13 Co12 Pd1 Pd7 159.79(5)
C30 Co12 Pd1 Pd2 41.1(12)
C28 Co12 Pd1 Pd2 -42.5(4)
C3 Co12 Pd1 Pd2 128.3(4)
C39 Co12 Pd1 Pd2 -144.6(4)
Co11 Co12 Pd1 Pd2 178.5(2)
Co15 Co12 Pd1 Pd2 120.9(2)
Pd8 Co12 Pd1 Pd2 -99.1(2)
Co13 Co12 Pd1 Pd2 76.0(2)
C30 Co12 Pd1 Co13 -34.8(11)
C28 Co12 Pd1 Co13 -118.4(3)
C3 Co12 Pd1 Co13 52.3(3)
C39 Co12 Pd1 Co13 139.4(3)
Co11 Co12 Pd1 Co13 102.52(5)
Co15 Co12 Pd1 Co13 44.98(4)
Pd8 Co12 Pd1 Co13 -175.03(5)
C30 Co12 Pd1 Pd8 140.2(11)
C28 Co12 Pd1 Pd8 56.6(3)
C3 Co12 Pd1 Pd8 -132.6(3)
C39 Co12 Pd1 Pd8 -45.6(3)
Co11 Co12 Pd1 Pd8 -82.45(4)
Co15 Co12 Pd1 Pd8 -139.99(5)
Co13 Co12 Pd1 Pd8 175.03(5)
C30 Co12 Pd1 Pd5 -171.1(11)
C28 Co12 Pd1 Pd5 105.3(3)
C3 Co12 Pd1 Pd5 -83.9(3)
C39 Co12 Pd1 Pd5 3.2(3)
Co11 Co12 Pd1 Pd5 -33.74(4)
Co15 Co12 Pd1 Pd5 -91.28(4)
Pd8 Co12 Pd1 Pd5 48.71(3)
Co13 Co12 Pd1 Pd5 -136.26(4)
C30 Co12 Pd1 Pd3 -48.7(11)
C28 Co12 Pd1 Pd3 -132.3(3)
C3 Co12 Pd1 Pd3 38.5(3)
C39 Co12 Pd1 Pd3 125.5(3)
Co11 Co12 Pd1 Pd3 88.64(5)
Co15 Co12 Pd1 Pd3 31.10(6)
Pd8 Co12 Pd1 Pd3 171.09(4)
Co13 Co12 Pd1 Pd3 -13.88(4)
C30 Co12 Pd1 Pd4 -119.8(11)
C28 Co12 Pd1 Pd4 156.5(3)
C3 Co12 Pd1 Pd4 -32.7(3)
C39 Co12 Pd1 Pd4 54.4(3)
Co11 Co12 Pd1 Pd4 17.49(5)
Co15 Co12 Pd1 Pd4 -40.06(6)
Pd8 Co12 Pd1 Pd4 99.93(4)
Co13 Co12 Pd1 Pd4 -85.04(5)
C30 Co12 Pd1 Co11 -137.3(11)
C28 Co12 Pd1 Co11 139.0(3)
C3 Co12 Pd1 Co11 -50.2(3)
C39 Co12 Pd1 Co11 36.9(3)
Co15 Co12 Pd1 Co11 -57.54(4)
Pd8 Co12 Pd1 Co11 82.45(4)
Co13 Co12 Pd1 Co11 -102.52(5)
C30 Co12 Pd1 Co14 -88.9(11)
C28 Co12 Pd1 Co14 -172.5(3)
C3 Co12 Pd1 Co14 -1.7(3)
C39 Co12 Pd1 Co14 85.4(3)
Co11 Co12 Pd1 Co14 48.48(4)
Co15 Co12 Pd1 Co14 -9.07(4)
Pd8 Co12 Pd1 Co14 130.93(4)
Co13 Co12 Pd1 Co14 -54.05(4)
C29 Co13 Pd1 C3 131.5(5)
C37 Co13 Pd1 C3 -131.8(5)
C31 Co13 Pd1 C3 21.1(6)
Co15 Co13 Pd1 C3 5.7(3)
Co14 Co13 Pd1 C3 -46.7(3)
Pd3 Co13 Pd1 C3 -112.8(3)
Co12 Co13 Pd1 C3 53.3(3)
C29 Co13 Pd1 C41 -35.8(4)
C37 Co13 Pd1 C41 60.9(4)
C3 Co13 Pd1 C41 -167.3(4)
C31 Co13 Pd1 C41 -146.2(6)
Co15 Co13 Pd1 C41 -161.6(3)
Co14 Co13 Pd1 C41 146.0(3)
Pd3 Co13 Pd1 C41 79.9(3)
Co12 Co13 Pd1 C41 -114.0(3)
C29 Co13 Pd1 Pd7 -22.1(4)
C37 Co13 Pd1 Pd7 74.6(4)
C3 Co13 Pd1 Pd7 -153.5(3)
C31 Co13 Pd1 Pd7 -132.4(6)
Co15 Co13 Pd1 Pd7 -147.86(11)
Co14 Co13 Pd1 Pd7 159.73(12)
Pd3 Co13 Pd1 Pd7 93.70(12)
Co12 Co13 Pd1 Pd7 -100.20(12)
C29 Co13 Pd1 Pd2 -91.8(4)
C37 Co13 Pd1 Pd2 4.9(3)
C3 Co13 Pd1 Pd2 136.7(3)
C31 Co13 Pd1 Pd2 157.9(6)
Co15 Co13 Pd1 Pd2 142.42(4)
Co14 Co13 Pd1 Pd2 90.01(4)
Pd3 Co13 Pd1 Pd2 23.98(4)
Co12 Co13 Pd1 Pd2 -169.92(4)
C29 Co13 Pd1 Co12 78.1(4)
C37 Co13 Pd1 Co12 174.8(3)
C3 Co13 Pd1 Co12 -53.3(3)
C31 Co13 Pd1 Co12 -32.2(6)
Co15 Co13 Pd1 Co12 -47.66(5)
Co14 Co13 Pd1 Co12 -100.06(5)
Pd3 Co13 Pd1 Co12 -166.10(5)
C29 Co13 Pd1 Pd8 73.2(4)
C37 Co13 Pd1 Pd8 169.9(3)
C3 Co13 Pd1 Pd8 -58.3(3)
C31 Co13 Pd1 Pd8 -37.2(6)
Co15 Co13 Pd1 Pd8 -52.62(6)
Co14 Co13 Pd1 Pd8 -105.02(4)
Pd3 Co13 Pd1 Pd8 -171.06(4)
Co12 Co13 Pd1 Pd8 -4.96(5)
C29 Co13 Pd1 Pd5 149.1(4)
C37 Co13 Pd1 Pd5 -114.2(3)
C3 Co13 Pd1 Pd5 17.6(3)
C31 Co13 Pd1 Pd5 38.8(6)
Co15 Co13 Pd1 Pd5 23.31(7)
Co14 Co13 Pd1 Pd5 -29.10(6)
Pd3 Co13 Pd1 Pd5 -95.13(5)
Co12 Co13 Pd1 Pd5 70.97(5)
C29 Co13 Pd1 Pd3 -115.8(4)
C37 Co13 Pd1 Pd3 -19.1(3)
C3 Co13 Pd1 Pd3 112.8(3)
C31 Co13 Pd1 Pd3 133.9(6)
Co15 Co13 Pd1 Pd3 118.44(5)
Co14 Co13 Pd1 Pd3 66.03(4)
Co12 Co13 Pd1 Pd3 166.10(4)
C29 Co13 Pd1 Pd4 -156.6(4)
C37 Co13 Pd1 Pd4 -59.9(3)
C3 Co13 Pd1 Pd4 71.9(3)
C31 Co13 Pd1 Pd4 93.0(6)
Co15 Co13 Pd1 Pd4 77.58(5)
Co14 Co13 Pd1 Pd4 25.17(4)
Pd3 Co13 Pd1 Pd4 -40.86(3)
Co12 Co13 Pd1 Pd4 125.24(4)
C29 Co13 Pd1 Co11 129.1(4)
C37 Co13 Pd1 Co11 -134.1(3)
C3 Co13 Pd1 Co11 -2.3(3)
C31 Co13 Pd1 Co11 18.8(6)
Co15 Co13 Pd1 Co11 3.36(5)
Co14 Co13 Pd1 Co11 -49.05(4)
Pd3 Co13 Pd1 Co11 -115.08(4)
Co12 Co13 Pd1 Co11 51.02(4)
C29 Co13 Pd1 Co14 178.2(4)
C37 Co13 Pd1 Co14 -85.1(3)
C3 Co13 Pd1 Co14 46.7(3)
C31 Co13 Pd1 Co14 67.9(6)
Co15 Co13 Pd1 Co14 52.41(4)
Pd3 Co13 Pd1 Co14 -66.03(4)
Co12 Co13 Pd1 Co14 100.06(5)
C33 Co11 Pd1 C3 6.3(9)
C38 Co11 Pd1 C3 159.1(5)
C39 Co11 Pd1 C3 -98.5(4)
Co12 Co11 Pd1 C3 -63.0(4)
Co15 Co11 Pd1 C3 -5.8(4)
Pd5 Co11 Pd1 C3 159.6(4)
Co14 Co11 Pd1 C3 48.1(4)
C33 Co11 Pd1 C41 145.2(11)
C38 Co11 Pd1 C41 -61.9(8)
C3 Co11 Pd1 C41 138.9(8)
C39 Co11 Pd1 C41 40.5(8)
Co12 Co11 Pd1 C41 75.9(7)
Co15 Co11 Pd1 C41 133.1(7)
Pd5 Co11 Pd1 C41 -61.4(7)
Co14 Co11 Pd1 C41 -173.0(7)
C33 Co11 Pd1 Pd7 179.7(8)
C38 Co11 Pd1 Pd7 -27.4(3)
C3 Co11 Pd1 Pd7 173.5(4)
C39 Co11 Pd1 Pd7 75.0(3)
Co12 Co11 Pd1 Pd7 110.42(4)
Co15 Co11 Pd1 Pd7 167.60(4)
Pd5 Co11 Pd1 Pd7 -26.92(4)
Co14 Co11 Pd1 Pd7 -138.50(4)
C33 Co11 Pd1 Pd2 -110.3(8)
C38 Co11 Pd1 Pd2 42.5(3)
C3 Co11 Pd1 Pd2 -116.6(4)
C39 Co11 Pd1 Pd2 144.9(3)
Co12 Co11 Pd1 Pd2 -179.64(5)
Co15 Co11 Pd1 Pd2 -122.45(5)
Pd5 Co11 Pd1 Pd2 43.02(5)
Co14 Co11 Pd1 Pd2 -68.55(5)
C33 Co11 Pd1 Co12 69.3(8)
C38 Co11 Pd1 Co12 -137.8(3)
C3 Co11 Pd1 Co12 63.0(4)
C39 Co11 Pd1 Co12 -35.4(3)
Co15 Co11 Pd1 Co12 57.19(5)
Pd5 Co11 Pd1 Co12 -137.34(5)
Co14 Co11 Pd1 Co12 111.08(5)
C33 Co11 Pd1 Co13 8.9(8)
C38 Co11 Pd1 Co13 161.8(3)
C3 Co11 Pd1 Co13 2.6(4)
C39 Co11 Pd1 Co13 -95.8(3)
Co12 Co11 Pd1 Co13 -60.39(4)
Co15 Co11 Pd1 Co13 -3.20(4)
Pd5 Co11 Pd1 Co13 162.27(4)
Co14 Co11 Pd1 Co13 50.70(4)
C33 Co11 Pd1 Pd8 137.7(8)
C38 Co11 Pd1 Pd8 -69.4(3)
C3 Co11 Pd1 Pd8 131.4(4)
C39 Co11 Pd1 Pd8 33.0(3)
Co12 Co11 Pd1 Pd8 68.40(4)
Co15 Co11 Pd1 Pd8 125.59(4)
Pd5 Co11 Pd1 Pd8 -68.94(3)
Co14 Co11 Pd1 Pd8 179.48(4)
C33 Co11 Pd1 Pd5 -153.4(8)
C38 Co11 Pd1 Pd5 -0.5(3)
C3 Co11 Pd1 Pd5 -159.6(4)
C39 Co11 Pd1 Pd5 101.9(3)
Co12 Co11 Pd1 Pd5 137.34(5)
Co15 Co11 Pd1 Pd5 -165.47(5)
Co14 Co11 Pd1 Pd5 -111.58(4)
C33 Co11 Pd1 Pd3 -46.0(8)
C38 Co11 Pd1 Pd3 106.9(3)
C3 Co11 Pd1 Pd3 -52.2(4)
C39 Co11 Pd1 Pd3 -150.7(3)
Co12 Co11 Pd1 Pd3 -115.27(4)
Co15 Co11 Pd1 Pd3 -58.08(4)
Pd5 Co11 Pd1 Pd3 107.39(3)
Co14 Co11 Pd1 Pd3 -4.18(4)
C33 Co11 Pd1 Pd4 -96.4(8)
C38 Co11 Pd1 Pd4 56.5(3)
C3 Co11 Pd1 Pd4 -102.7(4)
C39 Co11 Pd1 Pd4 158.9(3)
Co12 Co11 Pd1 Pd4 -165.71(4)
Co15 Co11 Pd1 Pd4 -108.52(4)
Pd5 Co11 Pd1 Pd4 56.95(3)
Co14 Co11 Pd1 Pd4 -54.62(3)
C33 Co11 Pd1 Co14 -41.8(8)
C38 Co11 Pd1 Co14 111.1(3)
C3 Co11 Pd1 Co14 -48.1(4)
C39 Co11 Pd1 Co14 -146.5(3)
Co12 Co11 Pd1 Co14 -111.08(5)
Co15 Co11 Pd1 Co14 -53.90(4)
Pd5 Co11 Pd1 Co14 111.58(4)
C36 Co14 Pd1 C3 -107.3(5)
C35 Co14 Pd1 C3 133.0(5)
C34 Co14 Pd1 C3 9.2(5)
Co15 Co14 Pd1 C3 7.4(4)
Co13 Co14 Pd1 C3 59.4(4)
Co11 Co14 Pd1 C3 -50.1(4)
Pd3 Co14 Pd1 C3 134.8(4)
Pd4 Co14 Pd1 C3 -151.5(4)
C36 Co14 Pd1 C41 118.3(5)
C35 Co14 Pd1 C41 -1.4(6)
C3 Co14 Pd1 C41 -134.4(6)
C34 Co14 Pd1 C41 -125.1(6)
Co15 Co14 Pd1 C41 -127.0(5)
Co13 Co14 Pd1 C41 -75.0(5)
Co11 Co14 Pd1 C41 175.5(5)
Pd3 Co14 Pd1 C41 0.4(5)
Pd4 Co14 Pd1 C41 74.2(5)
C36 Co14 Pd1 Pd7 23.2(3)
C35 Co14 Pd1 Pd7 -96.5(4)
C3 Co14 Pd1 Pd7 130.5(4)
C34 Co14 Pd1 Pd7 139.7(3)
Co15 Co14 Pd1 Pd7 137.86(5)
Co13 Co14 Pd1 Pd7 -170.15(6)
Co11 Co14 Pd1 Pd7 80.35(6)
Pd3 Co14 Pd1 Pd7 -94.75(5)
Pd4 Co14 Pd1 Pd7 -20.99(6)
C36 Co14 Pd1 Pd2 82.1(3)
C35 Co14 Pd1 Pd2 -37.6(4)
C3 Co14 Pd1 Pd2 -170.6(4)
C34 Co14 Pd1 Pd2 -161.3(4)
Co15 Co14 Pd1 Pd2 -163.17(4)
Co13 Co14 Pd1 Pd2 -111.18(4)
Co11 Co14 Pd1 Pd2 139.32(4)
Pd3 Co14 Pd1 Pd2 -35.78(3)
Pd4 Co14 Pd1 Pd2 37.98(3)
C36 Co14 Pd1 Co12 -105.3(3)
C35 Co14 Pd1 Co12 135.0(4)
C3 Co14 Pd1 Co12 2.0(4)
C34 Co14 Pd1 Co12 11.3(4)
Co15 Co14 Pd1 Co12 9.43(4)
Co13 Co14 Pd1 Co12 61.42(4)
Co11 Co14 Pd1 Co12 -48.08(4)
Pd3 Co14 Pd1 Co12 136.82(4)
Pd4 Co14 Pd1 Co12 -149.42(4)
C36 Co14 Pd1 Co13 -166.7(3)
C35 Co14 Pd1 Co13 73.6(4)
C3 Co14 Pd1 Co13 -59.4(4)
C34 Co14 Pd1 Co13 -50.1(4)
Co15 Co14 Pd1 Co13 -51.99(5)
Co11 Co14 Pd1 Co13 -109.50(5)
Pd3 Co14 Pd1 Co13 75.40(4)
Pd4 Co14 Pd1 Co13 149.16(5)
C36 Co14 Pd1 Pd8 -57.7(3)
C35 Co14 Pd1 Pd8 -177.4(4)
C3 Co14 Pd1 Pd8 49.6(4)
C34 Co14 Pd1 Pd8 58.8(4)
Co15 Co14 Pd1 Pd8 56.98(5)
Co13 Co14 Pd1 Pd8 108.97(4)
Co11 Co14 Pd1 Pd8 -0.54(4)
Pd3 Co14 Pd1 Pd8 -175.63(4)
Pd4 Co14 Pd1 Pd8 -101.87(4)
C36 Co14 Pd1 Pd5 -7.5(3)
C35 Co14 Pd1 Pd5 -127.2(4)
C3 Co14 Pd1 Pd5 99.8(4)
C34 Co14 Pd1 Pd5 109.0(4)
Co15 Co14 Pd1 Pd5 107.17(4)
Co13 Co14 Pd1 Pd5 159.16(4)
Co11 Co14 Pd1 Pd5 49.66(3)
Pd3 Co14 Pd1 Pd5 -125.43(3)
Pd4 Co14 Pd1 Pd5 -51.68(3)
C36 Co14 Pd1 Pd3 117.9(3)
C35 Co14 Pd1 Pd3 -1.8(4)
C3 Co14 Pd1 Pd3 -134.8(4)
C34 Co14 Pd1 Pd3 -125.5(4)
Co15 Co14 Pd1 Pd3 -127.39(5)
Co13 Co14 Pd1 Pd3 -75.40(4)
Co11 Co14 Pd1 Pd3 175.09(4)
Pd4 Co14 Pd1 Pd3 73.76(3)
C36 Co14 Pd1 Pd4 44.1(3)
C35 Co14 Pd1 Pd4 -75.6(4)
C3 Co14 Pd1 Pd4 151.5(4)
C34 Co14 Pd1 Pd4 160.7(4)
Co15 Co14 Pd1 Pd4 158.85(5)
Co13 Co14 Pd1 Pd4 -149.16(5)
Co11 Co14 Pd1 Pd4 101.34(4)
Pd3 Co14 Pd1 Pd4 -73.76(3)
C36 Co14 Pd1 Co11 -57.2(3)
C35 Co14 Pd1 Co11 -176.9(4)
C3 Co14 Pd1 Co11 50.1(4)
C34 Co14 Pd1 Co11 59.4(4)
Co15 Co14 Pd1 Co11 57.51(4)
Co13 Co14 Pd1 Co11 109.50(5)
Pd3 Co14 Pd1 Co11 -175.09(4)
Pd4 Co14 Pd1 Co11 -101.34(4)
C3 Pd1 Pd2 C1 -8.8(6)
C41 Pd1 Pd2 C1 -156.1(5)
Pd7 Pd1 Pd2 C1 142.1(4)
Co12 Pd1 Pd2 C1 -128.6(5)
Co13 Pd1 Pd2 C1 -57.2(4)
Pd8 Pd1 Pd2 C1 138.0(4)
Pd5 Pd1 Pd2 C1 83.4(4)
Pd3 Pd1 Pd2 C1 -33.4(4)
Pd4 Pd1 Pd2 C1 34.2(4)
Co11 Pd1 Pd2 C1 49.6(5)
Co14 Pd1 Pd2 C1 -0.1(4)
C3 Pd1 Pd2 C41 147.2(5)
Pd7 Pd1 Pd2 C41 -61.8(3)
Co12 Pd1 Pd2 C41 27.4(4)
Co13 Pd1 Pd2 C41 98.8(3)
Pd8 Pd1 Pd2 C41 -65.9(3)
Pd5 Pd1 Pd2 C41 -120.6(3)
Pd3 Pd1 Pd2 C41 122.7(3)
Pd4 Pd1 Pd2 C41 -169.7(3)
Co11 Pd1 Pd2 C41 -154.3(3)
Co14 Pd1 Pd2 C41 155.9(3)
C3 Pd1 Pd2 Pd7 -150.9(3)
C41 Pd1 Pd2 Pd7 61.8(3)
Co12 Pd1 Pd2 Pd7 89.3(2)
Co13 Pd1 Pd2 Pd7 160.66(4)
Pd8 Pd1 Pd2 Pd7 -4.09(3)
Pd5 Pd1 Pd2 Pd7 -58.75(3)
Pd3 Pd1 Pd2 Pd7 -175.51(3)
Pd4 Pd1 Pd2 Pd7 -107.89(3)
Co11 Pd1 Pd2 Pd7 -92.51(5)
Co14 Pd1 Pd2 Pd7 -142.22(3)
C3 Pd1 Pd2 Co3 43.3(3)
C41 Pd1 Pd2 Co3 -104.0(3)
Pd7 Pd1 Pd2 Co3 -165.81(5)
Co12 Pd1 Pd2 Co3 -76.6(2)
Co13 Pd1 Pd2 Co3 -5.15(6)
Pd8 Pd1 Pd2 Co3 -169.91(4)
Pd5 Pd1 Pd2 Co3 135.43(4)
Pd3 Pd1 Pd2 Co3 18.68(4)
Pd4 Pd1 Pd2 Co3 86.29(4)
Co11 Pd1 Pd2 Co3 101.68(6)
Co14 Pd1 Pd2 Co3 51.96(5)
C3 Pd1 Pd2 Co2 133.6(4)
C41 Pd1 Pd2 Co2 -13.7(3)
Pd7 Pd1 Pd2 Co2 -75.51(14)
Co12 Pd1 Pd2 Co2 13.8(3)
Co13 Pd1 Pd2 Co2 85.16(15)
Pd8 Pd1 Pd2 Co2 -79.60(15)
Pd5 Pd1 Pd2 Co2 -134.26(14)
Pd3 Pd1 Pd2 Co2 108.99(14)
Pd4 Pd1 Pd2 Co2 176.60(15)
Co11 Pd1 Pd2 Co2 -168.01(13)
Co14 Pd1 Pd2 Co2 142.27(14)
C3 Pd1 Pd2 Pd3 24.6(3)
C41 Pd1 Pd2 Pd3 -122.7(3)
Pd7 Pd1 Pd2 Pd3 175.51(3)
Co12 Pd1 Pd2 Pd3 -95.2(2)
Co13 Pd1 Pd2 Pd3 -23.83(4)
Pd8 Pd1 Pd2 Pd3 171.42(4)
Pd5 Pd1 Pd2 Pd3 116.76(3)
Pd4 Pd1 Pd2 Pd3 67.62(2)
Co11 Pd1 Pd2 Pd3 83.00(5)
Co14 Pd1 Pd2 Pd3 33.28(3)
C3 Pd1 Pd2 Pd9 -144.5(3)
C41 Pd1 Pd2 Pd9 68.3(3)
Pd7 Pd1 Pd2 Pd9 6.43(3)
Co12 Pd1 Pd2 Pd9 95.7(2)
Co13 Pd1 Pd2 Pd9 167.09(4)
Pd8 Pd1 Pd2 Pd9 2.34(5)
Pd5 Pd1 Pd2 Pd9 -52.32(4)
Pd3 Pd1 Pd2 Pd9 -169.08(4)
Pd4 Pd1 Pd2 Pd9 -101.46(4)
Co11 Pd1 Pd2 Pd9 -86.08(6)
Co14 Pd1 Pd2 Pd9 -135.79(4)
C3 Pd1 Pd2 Pd4 -43.0(3)
C41 Pd1 Pd2 Pd4 169.7(3)
Pd7 Pd1 Pd2 Pd4 107.89(3)
Co12 Pd1 Pd2 Pd4 -162.8(2)
Co13 Pd1 Pd2 Pd4 -91.45(4)
Pd8 Pd1 Pd2 Pd4 103.80(4)
Pd5 Pd1 Pd2 Pd4 49.14(2)
Pd3 Pd1 Pd2 Pd4 -67.62(2)
Co11 Pd1 Pd2 Pd4 15.38(5)
Co14 Pd1 Pd2 Pd4 -34.33(3)
C3 Pd1 Pd2 Pd6 -93.8(3)
C41 Pd1 Pd2 Pd6 119.0(3)
Pd7 Pd1 Pd2 Pd6 57.16(2)
Co12 Pd1 Pd2 Pd6 146.4(2)
Co13 Pd1 Pd2 Pd6 -142.18(4)
Pd8 Pd1 Pd2 Pd6 53.06(4)
Pd5 Pd1 Pd2 Pd6 -1.59(3)
Pd3 Pd1 Pd2 Pd6 -118.35(3)
Pd4 Pd1 Pd2 Pd6 -50.73(2)
Co11 Pd1 Pd2 Pd6 -35.35(5)
Co14 Pd1 Pd2 Pd6 -85.07(3)
C3 Pd1 Pd2 Co4 -15.2(3)
C41 Pd1 Pd2 Co4 -162.4(3)
Pd7 Pd1 Pd2 Co4 135.75(4)
Co12 Pd1 Pd2 Co4 -135.0(2)
Co13 Pd1 Pd2 Co4 -63.59(5)
Pd8 Pd1 Pd2 Co4 131.65(4)
Pd5 Pd1 Pd2 Co4 76.99(4)
Pd3 Pd1 Pd2 Co4 -39.76(3)
Pd4 Pd1 Pd2 Co4 27.86(3)
Co11 Pd1 Pd2 Co4 43.24(6)
Co14 Pd1 Pd2 Co4 -6.48(4)
C3 Pd1 Pd2 Co1 -71.3(3)
C41 Pd1 Pd2 Co1 141.5(3)
Pd7 Pd1 Pd2 Co1 79.66(5)
Co12 Pd1 Pd2 Co1 168.9(2)
Co13 Pd1 Pd2 Co1 -119.68(6)
Pd8 Pd1 Pd2 Co1 75.56(6)
Pd5 Pd1 Pd2 Co1 20.90(6)
Pd3 Pd1 Pd2 Co1 -95.85(5)
Pd4 Pd1 Pd2 Co1 -28.23(5)
Co11 Pd1 Pd2 Co1 -12.85(8)
Co14 Pd1 Pd2 Co1 -62.57(6)
C7 Co3 Pd2 C1 -91.4(12)
C13 Co3 Pd2 C1 -169.3(5)
C5 Co3 Pd2 C1 88.1(5)
Co4 Co3 Pd2 C1 50.4(3)
Co5 Co3 Pd2 C1 -6.5(3)
Pd3 Co3 Pd2 C1 125.6(3)
Co2 Co3 Pd2 C1 -52.4(3)
C7 Co3 Pd2 C41 65.3(12)
C13 Co3 Pd2 C41 -12.6(4)
C1 Co3 Pd2 C41 156.7(4)
C5 Co3 Pd2 C41 -115.2(4)
Co4 Co3 Pd2 C41 -153.0(3)
Co5 Co3 Pd2 C41 150.2(3)
Pd3 Co3 Pd2 C41 -77.8(3)
Co2 Co3 Pd2 C41 104.3(3)
C7 Co3 Pd2 Pd7 36.9(12)
C13 Co3 Pd2 Pd7 -40.9(4)
C1 Co3 Pd2 Pd7 128.3(4)
C5 Co3 Pd2 Pd7 -143.5(4)
Co4 Co3 Pd2 Pd7 178.68(17)
Co5 Co3 Pd2 Pd7 121.80(17)
Pd3 Co3 Pd2 Pd7 -106.12(18)
Co2 Co3 Pd2 Pd7 75.93(18)
C7 Co3 Pd2 Pd1 123.7(11)
C13 Co3 Pd2 Pd1 45.9(3)
C1 Co3 Pd2 Pd1 -144.8(3)
C5 Co3 Pd2 Pd1 -56.7(3)
Co4 Co3 Pd2 Pd1 -94.48(5)
Co5 Co3 Pd2 Pd1 -151.35(4)
Pd3 Co3 Pd2 Pd1 -19.28(4)
Co2 Co3 Pd2 Pd1 162.77(5)
C7 Co3 Pd2 Co2 -39.0(11)
C13 Co3 Pd2 Co2 -116.9(3)
C1 Co3 Pd2 Co2 52.4(3)
C5 Co3 Pd2 Co2 140.5(3)
Co4 Co3 Pd2 Co2 102.75(5)
Co5 Co3 Pd2 Co2 45.87(5)
Pd3 Co3 Pd2 Co2 177.95(5)
C7 Co3 Pd2 Pd3 143.0(12)
C13 Co3 Pd2 Pd3 65.2(3)
C1 Co3 Pd2 Pd3 -125.6(3)
C5 Co3 Pd2 Pd3 -37.4(3)
Co4 Co3 Pd2 Pd3 -75.20(4)
Co5 Co3 Pd2 Pd3 -132.08(5)
Co2 Co3 Pd2 Pd3 -177.95(5)
C7 Co3 Pd2 Pd9 -48.7(12)
C13 Co3 Pd2 Pd9 -126.5(3)
C1 Co3 Pd2 Pd9 42.8(3)
C5 Co3 Pd2 Pd9 130.9(3)
Co4 Co3 Pd2 Pd9 93.13(5)
Co5 Co3 Pd2 Pd9 36.25(6)
Pd3 Co3 Pd2 Pd9 168.33(4)
Co2 Co3 Pd2 Pd9 -9.62(5)
C7 Co3 Pd2 Pd4 -171.4(11)
C13 Co3 Pd2 Pd4 110.8(3)
C1 Co3 Pd2 Pd4 -80.0(3)
C5 Co3 Pd2 Pd4 8.2(3)
Co4 Co3 Pd2 Pd4 -29.62(4)
Co5 Co3 Pd2 Pd4 -86.50(5)
Pd3 Co3 Pd2 Pd4 45.58(3)
Co2 Co3 Pd2 Pd4 -132.37(4)
C7 Co3 Pd2 Pd6 -119.1(11)
C13 Co3 Pd2 Pd6 163.0(3)
C1 Co3 Pd2 Pd6 -27.7(3)
C5 Co3 Pd2 Pd6 60.5(3)
Co4 Co3 Pd2 Pd6 22.67(6)
Co5 Co3 Pd2 Pd6 -34.21(6)
Pd3 Co3 Pd2 Pd6 97.87(4)
Co2 Co3 Pd2 Pd6 -80.08(5)
C7 Co3 Pd2 Co4 -141.8(12)
C13 Co3 Pd2 Co4 140.4(3)
C1 Co3 Pd2 Co4 -50.4(3)
C5 Co3 Pd2 Co4 37.8(3)
Co5 Co3 Pd2 Co4 -56.88(5)
Pd3 Co3 Pd2 Co4 75.20(4)
Co2 Co3 Pd2 Co4 -102.75(5)
C7 Co3 Pd2 Co1 -93.0(12)
C13 Co3 Pd2 Co1 -170.8(3)
C1 Co3 Pd2 Co1 -1.5(3)
C5 Co3 Pd2 Co1 86.6(3)
Co4 Co3 Pd2 Co1 48.81(4)
Co5 Co3 Pd2 Co1 -8.07(5)
Pd3 Co3 Pd2 Co1 124.01(4)
Co2 Co3 Pd2 Co1 -53.94(4)
C14 Co2 Pd2 C1 135.4(5)
C12 Co2 Pd2 C1 -125.8(5)
C10 Co2 Pd2 C1 24.8(7)
Co5 Co2 Pd2 C1 6.1(3)
Co1 Co2 Pd2 C1 -46.7(3)
Pd9 Co2 Pd2 C1 -116.0(3)
Co3 Co2 Pd2 C1 54.1(3)
C14 Co2 Pd2 C41 -29.1(4)
C12 Co2 Pd2 C41 69.7(4)
C1 Co2 Pd2 C41 -164.5(4)
C10 Co2 Pd2 C41 -139.7(7)
Co5 Co2 Pd2 C41 -158.4(3)
Co1 Co2 Pd2 C41 148.8(2)
Pd9 Co2 Pd2 C41 79.5(2)
Co3 Co2 Pd2 C41 -110.4(3)
C14 Co2 Pd2 Pd7 -85.5(3)
C12 Co2 Pd2 Pd7 13.3(3)
C1 Co2 Pd2 Pd7 139.1(3)
C10 Co2 Pd2 Pd7 163.9(6)
Co5 Co2 Pd2 Pd7 145.24(4)
Co1 Co2 Pd2 Pd7 92.40(4)
Pd9 Co2 Pd2 Pd7 23.08(4)
Co3 Co2 Pd2 Pd7 -166.82(5)
C14 Co2 Pd2 Pd1 -17.5(4)
C12 Co2 Pd2 Pd1 81.3(4)
C1 Co2 Pd2 Pd1 -152.9(4)
C10 Co2 Pd2 Pd1 -128.1(6)
Co5 Co2 Pd2 Pd1 -146.76(13)
Co1 Co2 Pd2 Pd1 160.40(14)
Pd9 Co2 Pd2 Pd1 91.09(14)
Co3 Co2 Pd2 Pd1 -98.82(14)
C14 Co2 Pd2 Co3 81.3(3)
C12 Co2 Pd2 Co3 -179.9(3)
C1 Co2 Pd2 Co3 -54.1(3)
C10 Co2 Pd2 Co3 -29.3(6)
Co5 Co2 Pd2 Co3 -47.94(5)
Co1 Co2 Pd2 Co3 -100.78(5)
Pd9 Co2 Pd2 Co3 -170.09(5)
C14 Co2 Pd2 Pd3 83.3(3)
C12 Co2 Pd2 Pd3 -177.8(3)
C1 Co2 Pd2 Pd3 -52.0(3)
C10 Co2 Pd2 Pd3 -27.2(6)
Co5 Co2 Pd2 Pd3 -45.88(6)
Co1 Co2 Pd2 Pd3 -98.72(5)
Pd9 Co2 Pd2 Pd3 -168.03(4)
Co3 Co2 Pd2 Pd3 2.07(5)
C14 Co2 Pd2 Pd9 -108.6(3)
C12 Co2 Pd2 Pd9 -9.8(3)
C1 Co2 Pd2 Pd9 116.0(3)
C10 Co2 Pd2 Pd9 140.8(6)
Co5 Co2 Pd2 Pd9 122.15(5)
Co1 Co2 Pd2 Pd9 69.31(4)
Co3 Co2 Pd2 Pd9 170.09(5)
C14 Co2 Pd2 Pd4 158.4(3)
C12 Co2 Pd2 Pd4 -102.7(3)
C1 Co2 Pd2 Pd4 23.0(3)
C10 Co2 Pd2 Pd4 47.9(6)
Co5 Co2 Pd2 Pd4 29.17(7)
Co1 Co2 Pd2 Pd4 -23.66(5)
Pd9 Co2 Pd2 Pd4 -92.98(5)
Co3 Co2 Pd2 Pd4 77.12(5)
C14 Co2 Pd2 Pd6 -149.0(3)
C12 Co2 Pd2 Pd6 -50.1(3)
C1 Co2 Pd2 Pd6 75.6(3)
C10 Co2 Pd2 Pd6 100.5(6)
Co5 Co2 Pd2 Pd6 81.78(5)
Co1 Co2 Pd2 Pd6 28.95(4)
Pd9 Co2 Pd2 Pd6 -40.37(3)
Co3 Co2 Pd2 Pd6 129.73(4)
C14 Co2 Pd2 Co4 133.1(3)
C12 Co2 Pd2 Co4 -128.0(3)
C1 Co2 Pd2 Co4 -2.2(3)
C10 Co2 Pd2 Co4 22.6(6)
Co5 Co2 Pd2 Co4 3.93(5)
Co1 Co2 Pd2 Co4 -48.91(4)
Pd9 Co2 Pd2 Co4 -118.22(4)
Co3 Co2 Pd2 Co4 51.87(4)
C14 Co2 Pd2 Co1 -177.9(3)
C12 Co2 Pd2 Co1 -79.1(3)
C1 Co2 Pd2 Co1 46.7(3)
C10 Co2 Pd2 Co1 71.5(6)
Co5 Co2 Pd2 Co1 52.84(5)
Pd9 Co2 Pd2 Co1 -69.31(4)
Co3 Co2 Pd2 Co1 100.78(5)
C6 Co4 Pd2 C1 -0.2(11)
C4 Co4 Pd2 C1 157.3(5)
C5 Co4 Pd2 C1 -98.9(5)
Co3 Co4 Pd2 C1 -62.1(4)
Co5 Co4 Pd2 C1 -6.2(4)
Co1 Co4 Pd2 C1 48.2(4)
Pd4 Co4 Pd2 C1 154.5(4)
Pd3 Co4 Pd2 C1 -134.2(4)
C6 Co4 Pd2 C41 139.7(12)
C4 Co4 Pd2 C41 -62.8(7)
C1 Co4 Pd2 C41 139.9(7)
C5 Co4 Pd2 C41 41.0(6)
Co3 Co4 Pd2 C41 77.8(6)
Co5 Co4 Pd2 C41 133.7(6)
Co1 Co4 Pd2 C41 -171.9(6)
Pd4 Co4 Pd2 C41 -65.6(6)
Pd3 Co4 Pd2 C41 5.7(6)
C6 Co4 Pd2 Pd7 -117.7(10)
C4 Co4 Pd2 Pd7 39.9(3)
C1 Co4 Pd2 Pd7 -117.5(4)
C5 Co4 Pd2 Pd7 143.6(3)
Co3 Co4 Pd2 Pd7 -179.57(6)
Co5 Co4 Pd2 Pd7 -123.72(5)
Co1 Co4 Pd2 Pd7 -69.32(6)
Pd4 Co4 Pd2 Pd7 37.06(6)
Pd3 Co4 Pd2 Pd7 108.31(5)
C6 Co4 Pd2 Pd1 174.5(10)
C4 Co4 Pd2 Pd1 -28.0(3)
C1 Co4 Pd2 Pd1 174.7(4)
C5 Co4 Pd2 Pd1 75.7(3)
Co3 Co4 Pd2 Pd1 112.59(4)
Co5 Co4 Pd2 Pd1 168.44(4)
Co1 Co4 Pd2 Pd1 -137.16(4)
Pd4 Co4 Pd2 Pd1 -30.78(3)
Pd3 Co4 Pd2 Pd1 40.47(3)
C6 Co4 Pd2 Co3 61.9(10)
C4 Co4 Pd2 Co3 -140.6(3)
C1 Co4 Pd2 Co3 62.1(4)
C5 Co4 Pd2 Co3 -36.8(3)
Co5 Co4 Pd2 Co3 55.85(5)
Co1 Co4 Pd2 Co3 110.25(5)
Pd4 Co4 Pd2 Co3 -143.37(5)
Pd3 Co4 Pd2 Co3 -72.12(4)
C6 Co4 Pd2 Co2 2.3(10)
C4 Co4 Pd2 Co2 159.8(3)
C1 Co4 Pd2 Co2 2.5(4)
C5 Co4 Pd2 Co2 -96.4(3)
Co3 Co4 Pd2 Co2 -59.60(4)
Co5 Co4 Pd2 Co2 -3.75(5)
Co1 Co4 Pd2 Co2 50.65(4)
Pd4 Co4 Pd2 Co2 157.03(4)
Pd3 Co4 Pd2 Co2 -131.72(4)
C6 Co4 Pd2 Pd3 134.0(10)
C4 Co4 Pd2 Pd3 -68.5(3)
C1 Co4 Pd2 Pd3 134.2(4)
C5 Co4 Pd2 Pd3 35.3(3)
Co3 Co4 Pd2 Pd3 72.12(4)
Co5 Co4 Pd2 Pd3 127.97(5)
Co1 Co4 Pd2 Pd3 -177.63(4)
Pd4 Co4 Pd2 Pd3 -71.25(3)
C6 Co4 Pd2 Pd9 -50.3(10)
C4 Co4 Pd2 Pd9 107.3(3)
C1 Co4 Pd2 Pd9 -50.1(4)
C5 Co4 Pd2 Pd9 -149.0(3)
Co3 Co4 Pd2 Pd9 -112.16(4)
Co5 Co4 Pd2 Pd9 -56.31(5)
Co1 Co4 Pd2 Pd9 -1.91(4)
Pd4 Co4 Pd2 Pd9 104.47(3)
Pd3 Co4 Pd2 Pd9 175.72(3)
C6 Co4 Pd2 Pd4 -154.8(10)
C4 Co4 Pd2 Pd4 2.8(3)
C1 Co4 Pd2 Pd4 -154.5(4)
C5 Co4 Pd2 Pd4 106.5(3)
Co3 Co4 Pd2 Pd4 143.37(5)
Co5 Co4 Pd2 Pd4 -160.78(5)
Co1 Co4 Pd2 Pd4 -106.38(4)
Pd3 Co4 Pd2 Pd4 71.25(3)
C6 Co4 Pd2 Pd6 -100.7(10)
C4 Co4 Pd2 Pd6 56.9(3)
C1 Co4 Pd2 Pd6 -100.5(4)
C5 Co4 Pd2 Pd6 160.6(3)
Co3 Co4 Pd2 Pd6 -162.55(4)
Co5 Co4 Pd2 Pd6 -106.70(4)
Co1 Co4 Pd2 Pd6 -52.30(3)
Pd4 Co4 Pd2 Pd6 54.09(3)
Pd3 Co4 Pd2 Pd6 125.33(3)
C6 Co4 Pd2 Co1 -48.4(10)
C4 Co4 Pd2 Co1 109.2(3)
C1 Co4 Pd2 Co1 -48.2(4)
C5 Co4 Pd2 Co1 -147.1(3)
Co3 Co4 Pd2 Co1 -110.25(5)
Co5 Co4 Pd2 Co1 -54.40(4)
Pd4 Co4 Pd2 Co1 106.38(4)
Pd3 Co4 Pd2 Co1 177.63(4)
C11 Co1 Pd2 C1 136.0(6)
C15 Co1 Pd2 C1 -107.3(5)
C9 Co1 Pd2 C1 9.0(5)
Co5 Co1 Pd2 C1 6.4(4)
Co2 Co1 Pd2 C1 58.6(4)
Co4 Co1 Pd2 C1 -51.1(4)
Pd6 Co1 Pd2 C1 -157.2(4)
Pd9 Co1 Pd2 C1 131.0(4)
C11 Co1 Pd2 C41 0.3(6)
C15 Co1 Pd2 C41 117.1(6)
C1 Co1 Pd2 C41 -135.7(6)
C9 Co1 Pd2 C41 -126.7(6)
Co5 Co1 Pd2 C41 -129.3(5)
Co2 Co1 Pd2 C41 -77.1(5)
Co4 Co1 Pd2 C41 173.2(5)
Pd6 Co1 Pd2 C41 67.1(5)
Pd9 Co1 Pd2 C41 -4.7(5)
C11 Co1 Pd2 Pd7 -32.4(4)
C15 Co1 Pd2 Pd7 84.4(3)
C1 Co1 Pd2 Pd7 -168.4(4)
C9 Co1 Pd2 Pd7 -159.4(4)
Co5 Co1 Pd2 Pd7 -161.94(4)
Co2 Co1 Pd2 Pd7 -109.74(4)
Co4 Co1 Pd2 Pd7 140.51(4)
Pd6 Co1 Pd2 Pd7 34.39(3)
Pd9 Co1 Pd2 Pd7 -37.33(3)
C11 Co1 Pd2 Pd1 -94.9(4)
C15 Co1 Pd2 Pd1 21.8(3)
C1 Co1 Pd2 Pd1 129.1(4)
C9 Co1 Pd2 Pd1 138.0(4)
Co5 Co1 Pd2 Pd1 135.50(5)
Co2 Co1 Pd2 Pd1 -172.31(6)
Co4 Co1 Pd2 Pd1 77.94(6)
Pd6 Co1 Pd2 Pd1 -28.17(6)
Pd9 Co1 Pd2 Pd1 -99.90(5)
C11 Co1 Pd2 Co3 137.9(4)
C15 Co1 Pd2 Co3 -105.4(3)
C1 Co1 Pd2 Co3 1.9(4)
C9 Co1 Pd2 Co3 10.8(4)
Co5 Co1 Pd2 Co3 8.28(5)
Co2 Co1 Pd2 Co3 60.48(4)
Co4 Co1 Pd2 Co3 -49.28(4)
Pd6 Co1 Pd2 Co3 -155.39(4)
Pd9 Co1 Pd2 Co3 132.88(4)
C11 Co1 Pd2 Co2 77.4(4)
C15 Co1 Pd2 Co2 -165.9(3)
C1 Co1 Pd2 Co2 -58.6(4)
C9 Co1 Pd2 Co2 -49.7(4)
Co5 Co1 Pd2 Co2 -52.20(5)
Co4 Co1 Pd2 Co2 -109.75(5)
Pd6 Co1 Pd2 Co2 144.13(5)
Pd9 Co1 Pd2 Co2 72.41(4)
C11 Co1 Pd2 Pd3 -170.6(4)
C15 Co1 Pd2 Pd3 -53.8(3)
C1 Co1 Pd2 Pd3 53.4(4)
C9 Co1 Pd2 Pd3 62.4(4)
Co5 Co1 Pd2 Pd3 59.83(5)
Co2 Co1 Pd2 Pd3 112.03(4)
Co4 Co1 Pd2 Pd3 2.27(4)
Pd6 Co1 Pd2 Pd3 -103.84(3)
Pd9 Co1 Pd2 Pd3 -175.56(3)
C11 Co1 Pd2 Pd9 5.0(4)
C15 Co1 Pd2 Pd9 121.7(3)
C1 Co1 Pd2 Pd9 -131.0(4)
C9 Co1 Pd2 Pd9 -122.1(4)
Co5 Co1 Pd2 Pd9 -124.61(5)
Co2 Co1 Pd2 Pd9 -72.41(4)
Co4 Co1 Pd2 Pd9 177.84(5)
Pd6 Co1 Pd2 Pd9 71.72(3)
C11 Co1 Pd2 Pd4 -120.3(4)
C15 Co1 Pd2 Pd4 -3.6(3)
C1 Co1 Pd2 Pd4 103.7(4)
C9 Co1 Pd2 Pd4 112.6(4)
Co5 Co1 Pd2 Pd4 110.11(4)
Co2 Co1 Pd2 Pd4 162.31(4)
Co4 Co1 Pd2 Pd4 52.55(3)
Pd6 Co1 Pd2 Pd4 -53.56(3)
Pd9 Co1 Pd2 Pd4 -125.28(3)
C11 Co1 Pd2 Pd6 -66.7(4)
C15 Co1 Pd2 Pd6 50.0(3)
C1 Co1 Pd2 Pd6 157.2(4)
C9 Co1 Pd2 Pd6 166.2(4)
Co5 Co1 Pd2 Pd6 163.67(5)
Co2 Co1 Pd2 Pd6 -144.13(5)
Co4 Co1 Pd2 Pd6 106.11(4)
Pd9 Co1 Pd2 Pd6 -71.72(3)
C11 Co1 Pd2 Co4 -172.9(4)
C15 Co1 Pd2 Co4 -56.1(3)
C1 Co1 Pd2 Co4 51.1(4)
C9 Co1 Pd2 Co4 60.1(4)
Co5 Co1 Pd2 Co4 57.56(5)
Co2 Co1 Pd2 Co4 109.75(5)
Pd6 Co1 Pd2 Co4 -106.11(4)
Pd9 Co1 Pd2 Co4 -177.84(5)
C7 Co3 Pd3 C5 59.9(6)
C13 Co3 Pd3 C5 135.5(5)
C1 Co3 Pd3 C5 -96.2(4)
Co4 Co3 Pd3 C5 -54.6(4)
Co5 Co3 Pd3 C5 -61.2(4)
Pd2 Co3 Pd3 C5 -133.5(4)
Co2 Co3 Pd3 C5 -131.4(4)
C7 Co3 Pd3 C37 -38.7(5)
C13 Co3 Pd3 C37 37.0(4)
C1 Co3 Pd3 C37 165.3(4)
C5 Co3 Pd3 C37 -98.5(5)
Co4 Co3 Pd3 C37 -153.1(3)
Co5 Co3 Pd3 C37 -159.7(3)
Pd2 Co3 Pd3 C37 128.0(3)
Co2 Co3 Pd3 C37 130.1(3)
C7 Co3 Pd3 C13 -75.6(6)
C1 Co3 Pd3 C13 128.3(4)
C5 Co3 Pd3 C13 -135.5(5)
Co4 Co3 Pd3 C13 169.9(4)
Co5 Co3 Pd3 C13 163.3(4)
Pd2 Co3 Pd3 C13 91.0(4)
Co2 Co3 Pd3 C13 93.1(4)
C7 Co3 Pd3 C35 61.1(5)
C13 Co3 Pd3 C35 136.7(5)
C1 Co3 Pd3 C35 -95.0(4)
C5 Co3 Pd3 C35 1.2(5)
Co4 Co3 Pd3 C35 -53.4(3)
Co5 Co3 Pd3 C35 -60.0(3)
Pd2 Co3 Pd3 C35 -132.3(3)
Co2 Co3 Pd3 C35 -130.2(3)
C7 Co3 Pd3 Co14 125.2(4)
C13 Co3 Pd3 Co14 -159.2(4)
C1 Co3 Pd3 Co14 -30.9(3)
C5 Co3 Pd3 Co14 65.3(4)
Co4 Co3 Pd3 Co14 10.75(12)
Co5 Co3 Pd3 Co14 4.14(16)
Pd2 Co3 Pd3 Co14 -68.15(12)
Co2 Co3 Pd3 Co14 -66.06(14)
C7 Co3 Pd3 Co13 -84.4(4)
C13 Co3 Pd3 Co13 -8.8(4)
C1 Co3 Pd3 Co13 119.5(3)
C5 Co3 Pd3 Co13 -144.3(4)
Co4 Co3 Pd3 Co13 161.16(6)
Co5 Co3 Pd3 Co13 154.56(7)
Pd2 Co3 Pd3 Co13 82.26(6)
Co2 Co3 Pd3 Co13 84.35(8)
C7 Co3 Pd3 Pd2 -166.7(4)
C13 Co3 Pd3 Pd2 -91.0(4)
C1 Co3 Pd3 Pd2 37.3(3)
C5 Co3 Pd3 Pd2 133.5(4)
Co4 Co3 Pd3 Pd2 78.90(4)
Co5 Co3 Pd3 Pd2 72.30(6)
Co2 Co3 Pd3 Pd2 2.09(5)
C7 Co3 Pd3 Pd4 146.0(4)
C13 Co3 Pd3 Pd4 -138.4(4)
C1 Co3 Pd3 Pd4 -10.1(3)
C5 Co3 Pd3 Pd4 86.1(4)
Co4 Co3 Pd3 Pd4 31.56(4)
Co5 Co3 Pd3 Pd4 24.96(7)
Pd2 Co3 Pd3 Pd4 -47.34(3)
Co2 Co3 Pd3 Pd4 -45.25(7)
C7 Co3 Pd3 Pd1 -149.8(4)
C13 Co3 Pd3 Pd1 -74.1(4)
C1 Co3 Pd3 Pd1 54.2(3)
C5 Co3 Pd3 Pd1 150.4(4)
Co4 Co3 Pd3 Pd1 95.80(4)
Co5 Co3 Pd3 Pd1 89.20(7)
Pd2 Co3 Pd3 Pd1 16.90(4)
Co2 Co3 Pd3 Pd1 18.99(7)
C7 Co3 Pd3 Co4 114.4(4)
C13 Co3 Pd3 Co4 -169.9(4)
C1 Co3 Pd3 Co4 -41.6(3)
C5 Co3 Pd3 Co4 54.6(4)
Co5 Co3 Pd3 Co4 -6.60(6)
Pd2 Co3 Pd3 Co4 -78.90(4)
Co2 Co3 Pd3 Co4 -76.81(6)
C36 Co14 Pd3 C5 47.3(5)
C35 Co14 Pd3 C5 -36.9(4)
C3 Co14 Pd3 C5 171.2(4)
C34 Co14 Pd3 C5 -93.9(5)
Co15 Co14 Pd3 C5 -149.5(3)
Co13 Co14 Pd3 C5 -150.7(3)
Co11 Co14 Pd3 C5 139.6(3)
Pd4 Co14 Pd3 C5 74.5(3)
Pd1 Co14 Pd3 C5 144.8(3)
C36 Co14 Pd3 C37 162.4(4)
C35 Co14 Pd3 C37 78.3(4)
C3 Co14 Pd3 C37 -73.7(3)
C34 Co14 Pd3 C37 21.2(5)
Co15 Co14 Pd3 C37 -34.3(3)
Co13 Co14 Pd3 C37 -35.5(2)
Co11 Co14 Pd3 C37 -105.2(2)
Pd4 Co14 Pd3 C37 -170.3(2)
Pd1 Co14 Pd3 C37 -100.1(2)
C36 Co14 Pd3 C13 -144.7(7)
C35 Co14 Pd3 C13 131.2(7)
C3 Co14 Pd3 C13 -20.8(7)
C34 Co14 Pd3 C13 74.1(7)
Co15 Co14 Pd3 C13 18.6(6)
Co13 Co14 Pd3 C13 17.4(6)
Co11 Co14 Pd3 C13 -52.3(6)
Pd4 Co14 Pd3 C13 -117.4(6)
Pd1 Co14 Pd3 C13 -47.2(6)
C36 Co14 Pd3 C35 84.2(5)
C3 Co14 Pd3 C35 -151.9(4)
C34 Co14 Pd3 C35 -57.0(5)
Co15 Co14 Pd3 C35 -112.6(3)
Co13 Co14 Pd3 C35 -113.8(3)
Co11 Co14 Pd3 C35 176.5(3)
Pd4 Co14 Pd3 C35 111.4(3)
Pd1 Co14 Pd3 C35 -178.4(3)
C36 Co14 Pd3 Co3 -3.3(4)
C35 Co14 Pd3 Co3 -87.4(3)
C3 Co14 Pd3 Co3 120.7(2)
C34 Co14 Pd3 Co3 -144.4(4)
Co15 Co14 Pd3 Co3 159.97(10)
Co13 Co14 Pd3 Co3 158.80(12)
Co11 Co14 Pd3 Co3 89.10(13)
Pd4 Co14 Pd3 Co3 24.01(12)
Pd1 Co14 Pd3 Co3 94.22(12)
C36 Co14 Pd3 Co13 -162.0(4)
C35 Co14 Pd3 Co13 113.8(3)
C3 Co14 Pd3 Co13 -38.1(2)
C34 Co14 Pd3 Co13 56.8(4)
Co15 Co14 Pd3 Co13 1.18(5)
Co11 Co14 Pd3 Co13 -69.70(6)
Pd4 Co14 Pd3 Co13 -134.79(4)
Pd1 Co14 Pd3 Co13 -64.58(3)
C36 Co14 Pd3 Pd2 -61.5(4)
C35 Co14 Pd3 Pd2 -145.7(3)
C3 Co14 Pd3 Pd2 62.4(2)
C34 Co14 Pd3 Pd2 157.3(4)
Co15 Co14 Pd3 Pd2 101.69(6)
Co13 Co14 Pd3 Pd2 100.51(4)
Co11 Co14 Pd3 Pd2 30.81(7)
Pd4 Co14 Pd3 Pd2 -34.28(3)
Pd1 Co14 Pd3 Pd2 35.93(3)
C36 Co14 Pd3 Pd4 -27.3(4)
C35 Co14 Pd3 Pd4 -111.4(3)
C3 Co14 Pd3 Pd4 96.7(2)
C34 Co14 Pd3 Pd4 -168.5(4)
Co15 Co14 Pd3 Pd4 135.97(6)
Co13 Co14 Pd3 Pd4 134.79(4)
Co11 Co14 Pd3 Pd4 65.09(5)
Pd1 Co14 Pd3 Pd4 70.21(3)
C36 Co14 Pd3 Pd1 -97.5(4)
C35 Co14 Pd3 Pd1 178.4(3)
C3 Co14 Pd3 Pd1 26.4(2)
C34 Co14 Pd3 Pd1 121.3(4)
Co15 Co14 Pd3 Pd1 65.75(5)
Co13 Co14 Pd3 Pd1 64.58(3)
Co11 Co14 Pd3 Pd1 -5.12(5)
Pd4 Co14 Pd3 Pd1 -70.21(3)
C36 Co14 Pd3 Co4 5.7(4)
C35 Co14 Pd3 Co4 -78.5(3)
C3 Co14 Pd3 Co4 129.6(2)
C34 Co14 Pd3 Co4 -135.5(4)
Co15 Co14 Pd3 Co4 168.91(5)
Co13 Co14 Pd3 Co4 167.73(4)
Co11 Co14 Pd3 Co4 98.03(6)
Pd4 Co14 Pd3 Co4 32.94(4)
Pd1 Co14 Pd3 Co4 103.15(3)
C29 Co13 Pd3 C5 -99.1(7)
C37 Co13 Pd3 C5 -19.6(7)
C3 Co13 Pd3 C5 137.9(7)
C31 Co13 Pd3 C5 35.8(8)
Co15 Co13 Pd3 C5 98.4(6)
Co14 Co13 Pd3 C5 99.5(6)
Pd1 Co13 Pd3 C5 -178.6(6)
Co12 Co13 Pd3 C5 167.6(6)
C29 Co13 Pd3 C37 -79.5(5)
C3 Co13 Pd3 C37 157.6(4)
C31 Co13 Pd3 C37 55.4(6)
Co15 Co13 Pd3 C37 118.0(4)
Co14 Co13 Pd3 C37 119.2(4)
Pd1 Co13 Pd3 C37 -159.0(4)
Co12 Co13 Pd3 C37 -172.8(4)
C29 Co13 Pd3 C13 -12.1(4)
C37 Co13 Pd3 C13 67.4(4)
C3 Co13 Pd3 C13 -135.1(3)
C31 Co13 Pd3 C13 122.8(5)
Co15 Co13 Pd3 C13 -174.6(2)
Co14 Co13 Pd3 C13 -173.5(2)
Pd1 Co13 Pd3 C13 -91.6(2)
Co12 Co13 Pd3 C13 -105.4(2)
C29 Co13 Pd3 C35 -162.1(4)
C37 Co13 Pd3 C35 -82.6(4)
C3 Co13 Pd3 C35 74.9(3)
C31 Co13 Pd3 C35 -27.2(5)
Co15 Co13 Pd3 C35 35.4(2)
Co14 Co13 Pd3 C35 36.5(2)
Pd1 Co13 Pd3 C35 118.4(2)
Co12 Co13 Pd3 C35 104.6(2)
C29 Co13 Pd3 Co3 -6.3(4)
C37 Co13 Pd3 Co3 73.2(4)
C3 Co13 Pd3 Co3 -129.2(2)
C31 Co13 Pd3 Co3 128.6(4)
Co15 Co13 Pd3 Co3 -168.79(6)
Co14 Co13 Pd3 Co3 -167.63(7)
Pd1 Co13 Pd3 Co3 -85.77(6)
Co12 Co13 Pd3 Co3 -99.58(8)
C29 Co13 Pd3 Co14 161.4(4)
C37 Co13 Pd3 Co14 -119.2(4)
C3 Co13 Pd3 Co14 38.4(2)
C31 Co13 Pd3 Co14 -63.8(4)
Co15 Co13 Pd3 Co14 -1.16(5)
Pd1 Co13 Pd3 Co14 81.86(4)
Co12 Co13 Pd3 Co14 68.04(6)
C29 Co13 Pd3 Pd2 57.4(4)
C37 Co13 Pd3 Pd2 136.9(4)
C3 Co13 Pd3 Pd2 -65.5(2)
C31 Co13 Pd3 Pd2 -167.7(4)
Co15 Co13 Pd3 Pd2 -105.08(6)
Co14 Co13 Pd3 Pd2 -103.91(4)
Pd1 Co13 Pd3 Pd2 -22.06(3)
Co12 Co13 Pd3 Pd2 -35.87(6)
C29 Co13 Pd3 Pd4 122.5(4)
C37 Co13 Pd3 Pd4 -158.0(4)
C3 Co13 Pd3 Pd4 -0.4(2)
C31 Co13 Pd3 Pd4 -102.6(4)
Co15 Co13 Pd3 Pd4 -39.98(6)
Co14 Co13 Pd3 Pd4 -38.82(4)
Pd1 Co13 Pd3 Pd4 43.04(3)
Co12 Co13 Pd3 Pd4 29.22(6)
C29 Co13 Pd3 Pd1 79.5(4)
C37 Co13 Pd3 Pd1 159.0(4)
C3 Co13 Pd3 Pd1 -43.5(2)
C31 Co13 Pd3 Pd1 -145.6(5)
Co15 Co13 Pd3 Pd1 -83.02(5)
Co14 Co13 Pd3 Pd1 -81.86(4)
Co12 Co13 Pd3 Pd1 -13.82(4)
C29 Co13 Pd3 Co4 124.8(4)
C37 Co13 Pd3 Co4 -155.8(4)
C3 Co13 Pd3 Co4 1.8(3)
C31 Co13 Pd3 Co4 -100.4(5)
Co15 Co13 Pd3 Co4 -37.77(15)
Co14 Co13 Pd3 Co4 -36.60(13)
Pd1 Co13 Pd3 Co4 45.26(12)
Co12 Co13 Pd3 Co4 31.44(15)
C1 Pd2 Pd3 C5 -4.0(4)
C41 Pd2 Pd3 C5 152.0(4)
Pd7 Pd2 Pd3 C5 -162.8(3)
Pd1 Pd2 Pd3 C5 -167.4(3)
Co3 Pd2 Pd3 C5 31.3(3)
Co2 Pd2 Pd3 C5 29.2(3)
Pd9 Pd2 Pd3 C5 -53.7(3)
Pd4 Pd2 Pd3 C5 -94.0(3)
Pd6 Pd2 Pd3 C5 -92.2(3)
Co4 Pd2 Pd3 C5 -30.3(3)
Co1 Pd2 Pd3 C5 -32.4(3)
C1 Pd2 Pd3 C37 -134.6(4)
C41 Pd2 Pd3 C37 21.3(4)
Pd7 Pd2 Pd3 C37 66.6(4)
Pd1 Pd2 Pd3 C37 62.0(4)
Co3 Pd2 Pd3 C37 -99.3(4)
Co2 Pd2 Pd3 C37 -101.4(4)
Pd9 Pd2 Pd3 C37 175.7(4)
Pd4 Pd2 Pd3 C37 135.4(4)
Pd6 Pd2 Pd3 C37 137.1(4)
Co4 Pd2 Pd3 C37 -161.0(4)
Co1 Pd2 Pd3 C37 -163.0(4)
C1 Pd2 Pd3 C13 -80.7(4)
C41 Pd2 Pd3 C13 75.3(4)
Pd7 Pd2 Pd3 C13 120.6(3)
Pd1 Pd2 Pd3 C13 115.9(3)
Co3 Pd2 Pd3 C13 -45.3(3)
Co2 Pd2 Pd3 C13 -47.4(3)
Pd9 Pd2 Pd3 C13 -130.4(3)
Pd4 Pd2 Pd3 C13 -170.7(3)
Pd6 Pd2 Pd3 C13 -168.9(3)
Co4 Pd2 Pd3 C13 -107.0(3)
Co1 Pd2 Pd3 C13 -109.1(3)
C1 Pd2 Pd3 C35 88.2(4)
C41 Pd2 Pd3 C35 -115.8(4)
Pd7 Pd2 Pd3 C35 -70.5(3)
Pd1 Pd2 Pd3 C35 -75.2(3)
Co3 Pd2 Pd3 C35 123.6(3)
Co2 Pd2 Pd3 C35 121.5(3)
Pd9 Pd2 Pd3 C35 38.6(4)
Pd4 Pd2 Pd3 C35 -1.8(3)
Pd6 Pd2 Pd3 C35 0.0(3)
Co4 Pd2 Pd3 C35 61.9(3)
Co1 Pd2 Pd3 C35 59.8(3)
C1 Pd2 Pd3 Co3 -35.3(2)
C41 Pd2 Pd3 Co3 120.7(2)
Pd7 Pd2 Pd3 Co3 165.92(5)
Pd1 Pd2 Pd3 Co3 161.28(4)
Co2 Pd2 Pd3 Co3 -2.09(5)
Pd9 Pd2 Pd3 Co3 -85.01(18)
Pd4 Pd2 Pd3 Co3 -125.31(4)
Pd6 Pd2 Pd3 Co3 -123.54(4)
Co4 Pd2 Pd3 Co3 -61.66(4)
Co1 Pd2 Pd3 Co3 -63.71(4)
C1 Pd2 Pd3 Co14 123.1(2)
C41 Pd2 Pd3 Co14 -80.9(2)
Pd7 Pd2 Pd3 Co14 -35.69(5)
Pd1 Pd2 Pd3 Co14 -40.32(4)
Co3 Pd2 Pd3 Co14 158.40(5)
Co2 Pd2 Pd3 Co14 156.30(5)
Pd9 Pd2 Pd3 Co14 73.39(18)
Pd4 Pd2 Pd3 Co14 33.08(4)
Pd6 Pd2 Pd3 Co14 34.86(5)
Co4 Pd2 Pd3 Co14 96.74(4)
Co1 Pd2 Pd3 Co14 94.68(4)
C1 Pd2 Pd3 Co13 -174.4(2)
C41 Pd2 Pd3 Co13 -18.4(2)
Pd7 Pd2 Pd3 Co13 26.83(5)
Pd1 Pd2 Pd3 Co13 22.20(4)
Co3 Pd2 Pd3 Co13 -139.09(5)
Co2 Pd2 Pd3 Co13 -141.18(5)
Pd9 Pd2 Pd3 Co13 135.91(17)
Pd4 Pd2 Pd3 Co13 95.60(4)
Pd6 Pd2 Pd3 Co13 97.38(4)
Co4 Pd2 Pd3 Co13 159.26(4)
Co1 Pd2 Pd3 Co13 157.20(4)
C1 Pd2 Pd3 Pd4 90.0(2)
C41 Pd2 Pd3 Pd4 -114.0(2)
Pd7 Pd2 Pd3 Pd4 -68.77(4)
Pd1 Pd2 Pd3 Pd4 -73.41(2)
Co3 Pd2 Pd3 Pd4 125.31(4)
Co2 Pd2 Pd3 Pd4 123.22(4)
Pd9 Pd2 Pd3 Pd4 40.30(17)
Pd6 Pd2 Pd3 Pd4 1.77(3)
Co4 Pd2 Pd3 Pd4 63.65(3)
Co1 Pd2 Pd3 Pd4 61.60(3)
C1 Pd2 Pd3 Pd1 163.4(2)
C41 Pd2 Pd3 Pd1 -40.6(2)
Pd7 Pd2 Pd3 Pd1 4.63(3)
Co3 Pd2 Pd3 Pd1 -161.28(4)
Co2 Pd2 Pd3 Pd1 -163.38(5)
Pd9 Pd2 Pd3 Pd1 113.71(18)
Pd4 Pd2 Pd3 Pd1 73.41(2)
Pd6 Pd2 Pd3 Pd1 75.18(3)
Co4 Pd2 Pd3 Pd1 137.06(3)
Co1 Pd2 Pd3 Pd1 135.00(4)
C1 Pd2 Pd3 Co4 26.3(2)
C41 Pd2 Pd3 Co4 -177.7(2)
Pd7 Pd2 Pd3 Co4 -132.42(4)
Pd1 Pd2 Pd3 Co4 -137.06(3)
Co3 Pd2 Pd3 Co4 61.66(4)
Co2 Pd2 Pd3 Co4 59.56(5)
Pd9 Pd2 Pd3 Co4 -23.35(17)
Pd4 Pd2 Pd3 Co4 -63.65(3)
Pd6 Pd2 Pd3 Co4 -61.88(4)
Co1 Pd2 Pd3 Co4 -2.06(4)
C3 Pd1 Pd3 C5 -140.5(5)
C41 Pd1 Pd3 C5 64.8(5)
Pd7 Pd1 Pd3 C5 19.4(5)
Pd2 Pd1 Pd3 C5 23.9(5)
Co12 Pd1 Pd3 C5 -166.9(5)
Co13 Pd1 Pd3 C5 178.9(5)
Pd8 Pd1 Pd3 C5 -85.6(5)
Pd5 Pd1 Pd3 C5 -53.3(5)
Pd4 Pd1 Pd3 C5 -49.6(5)
Co11 Pd1 Pd3 C5 -111.4(5)
Co14 Pd1 Pd3 C5 -115.5(5)
C3 Pd1 Pd3 C37 54.4(3)
C41 Pd1 Pd3 C37 -100.4(3)
Pd7 Pd1 Pd3 C37 -145.7(2)
Pd2 Pd1 Pd3 C37 -141.2(2)
Co12 Pd1 Pd3 C37 28.0(2)
Co13 Pd1 Pd3 C37 13.8(2)
Pd8 Pd1 Pd3 C37 109.3(3)
Pd5 Pd1 Pd3 C37 141.6(2)
Pd4 Pd1 Pd3 C37 145.3(2)
Co11 Pd1 Pd3 C37 83.5(2)
Co14 Pd1 Pd3 C37 79.4(2)
C3 Pd1 Pd3 C13 138.9(3)
C41 Pd1 Pd3 C13 -15.8(3)
Pd7 Pd1 Pd3 C13 -61.2(2)
Pd2 Pd1 Pd3 C13 -56.7(2)
Co12 Pd1 Pd3 C13 112.5(2)
Co13 Pd1 Pd3 C13 98.3(2)
Pd8 Pd1 Pd3 C13 -166.2(3)
Pd5 Pd1 Pd3 C13 -133.9(2)
Pd4 Pd1 Pd3 C13 -130.2(2)
Co11 Pd1 Pd3 C13 168.0(2)
Co14 Pd1 Pd3 C13 163.9(2)
C3 Pd1 Pd3 C35 -24.0(3)
C41 Pd1 Pd3 C35 -178.7(3)
Pd7 Pd1 Pd3 C35 136.0(2)
Pd2 Pd1 Pd3 C35 140.4(2)
Co12 Pd1 Pd3 C35 -50.4(2)
Co13 Pd1 Pd3 C35 -64.5(2)
Pd8 Pd1 Pd3 C35 31.0(3)
Pd5 Pd1 Pd3 C35 63.2(2)
Pd4 Pd1 Pd3 C35 66.9(2)
Co11 Pd1 Pd3 C35 5.2(2)
Co14 Pd1 Pd3 C35 1.1(2)
C3 Pd1 Pd3 Co3 178.4(2)
C41 Pd1 Pd3 Co3 23.7(2)
Pd7 Pd1 Pd3 Co3 -21.67(5)
Pd2 Pd1 Pd3 Co3 -17.21(4)
Co12 Pd1 Pd3 Co3 151.99(5)
Co13 Pd1 Pd3 Co3 137.81(5)
Pd8 Pd1 Pd3 Co3 -126.7(2)
Pd5 Pd1 Pd3 Co3 -94.41(4)
Pd4 Pd1 Pd3 Co3 -90.71(4)
Co11 Pd1 Pd3 Co3 -152.48(4)
Co14 Pd1 Pd3 Co3 -156.55(5)
C3 Pd1 Pd3 Co14 -25.1(2)
C41 Pd1 Pd3 Co14 -179.8(2)
Pd7 Pd1 Pd3 Co14 134.88(4)
Pd2 Pd1 Pd3 Co14 139.35(4)
Co12 Pd1 Pd3 Co14 -51.45(5)
Co13 Pd1 Pd3 Co14 -65.63(4)
Pd8 Pd1 Pd3 Co14 29.9(2)
Pd5 Pd1 Pd3 Co14 62.14(4)
Pd4 Pd1 Pd3 Co14 65.84(3)
Co11 Pd1 Pd3 Co14 4.07(4)
C3 Pd1 Pd3 Co13 40.6(2)
C41 Pd1 Pd3 Co13 -114.2(2)
Pd7 Pd1 Pd3 Co13 -159.49(5)
Pd2 Pd1 Pd3 Co13 -155.02(4)
Co12 Pd1 Pd3 Co13 14.18(5)
Pd8 Pd1 Pd3 Co13 95.5(2)
Pd5 Pd1 Pd3 Co13 127.77(4)
Pd4 Pd1 Pd3 Co13 131.47(4)
Co11 Pd1 Pd3 Co13 69.70(4)
Co14 Pd1 Pd3 Co13 65.63(4)
C3 Pd1 Pd3 Pd2 -164.4(2)
C41 Pd1 Pd3 Pd2 40.9(2)
Pd7 Pd1 Pd3 Pd2 -4.47(3)
Co12 Pd1 Pd3 Pd2 169.20(5)
Co13 Pd1 Pd3 Pd2 155.02(4)
Pd8 Pd1 Pd3 Pd2 -109.5(2)
Pd5 Pd1 Pd3 Pd2 -77.21(3)
Pd4 Pd1 Pd3 Pd2 -73.51(3)
Co11 Pd1 Pd3 Pd2 -135.28(4)
Co14 Pd1 Pd3 Pd2 -139.35(4)
C3 Pd1 Pd3 Pd4 -90.9(2)
C41 Pd1 Pd3 Pd4 114.4(2)
Pd7 Pd1 Pd3 Pd4 69.04(3)
Pd2 Pd1 Pd3 Pd4 73.51(3)
Co12 Pd1 Pd3 Pd4 -117.29(4)
Co13 Pd1 Pd3 Pd4 -131.47(4)
Pd8 Pd1 Pd3 Pd4 -36.0(2)
Pd5 Pd1 Pd3 Pd4 -3.70(3)
Co11 Pd1 Pd3 Pd4 -61.77(3)
Co14 Pd1 Pd3 Pd4 -65.84(3)
C3 Pd1 Pd3 Co4 -124.6(2)
C41 Pd1 Pd3 Co4 80.7(2)
Pd7 Pd1 Pd3 Co4 35.37(5)
Pd2 Pd1 Pd3 Co4 39.84(3)
Co12 Pd1 Pd3 Co4 -150.96(4)
Co13 Pd1 Pd3 Co4 -165.14(5)
Pd8 Pd1 Pd3 Co4 -69.6(2)
Pd5 Pd1 Pd3 Co4 -37.37(4)
Pd4 Pd1 Pd3 Co4 -33.67(3)
Co11 Pd1 Pd3 Co4 -95.44(4)
Co14 Pd1 Pd3 Co4 -99.51(4)
C6 Co4 Pd3 C5 -25.9(7)
C4 Co4 Pd3 C5 -110.4(5)
C1 Co4 Pd3 C5 102.9(5)
Co3 Co4 Pd3 C5 61.6(4)
Co5 Co4 Pd3 C5 67.4(4)
Co1 Co4 Pd3 C5 132.8(4)
Pd4 Co4 Pd3 C5 -156.6(4)
Pd2 Co4 Pd3 C5 130.4(4)
C6 Co4 Pd3 C37 -10.5(8)
C4 Co4 Pd3 C37 -94.9(7)
C1 Co4 Pd3 C37 118.4(6)
C5 Co4 Pd3 C37 15.5(7)
Co3 Co4 Pd3 C37 77.1(6)
Co5 Co4 Pd3 C37 82.9(6)
Co1 Co4 Pd3 C37 148.3(6)
Pd4 Co4 Pd3 C37 -141.2(6)
Pd2 Co4 Pd3 C37 145.9(6)
C6 Co4 Pd3 C13 -94.2(6)
C4 Co4 Pd3 C13 -178.7(4)
C1 Co4 Pd3 C13 34.6(3)
C5 Co4 Pd3 C13 -68.3(5)
Co3 Co4 Pd3 C13 -6.6(2)
Co5 Co4 Pd3 C13 -0.9(2)
Co1 Co4 Pd3 C13 64.6(2)
Pd4 Co4 Pd3 C13 135.1(2)
Pd2 Co4 Pd3 C13 62.1(2)
C6 Co4 Pd3 C35 57.6(6)
C4 Co4 Pd3 C35 -26.9(3)
C1 Co4 Pd3 C35 -173.6(3)
C5 Co4 Pd3 C35 83.5(4)
Co3 Co4 Pd3 C35 145.2(2)
Co5 Co4 Pd3 C35 150.9(2)
Co1 Co4 Pd3 C35 -143.6(2)
Pd4 Co4 Pd3 C35 -73.1(2)
Pd2 Co4 Pd3 C35 -146.1(2)
C6 Co4 Pd3 Co3 -87.6(5)
C4 Co4 Pd3 Co3 -172.1(3)
C1 Co4 Pd3 Co3 41.2(2)
C5 Co4 Pd3 Co3 -61.6(4)
Co5 Co4 Pd3 Co3 5.74(5)
Co1 Co4 Pd3 Co3 71.19(6)
Pd4 Co4 Pd3 Co3 141.71(5)
Pd2 Co4 Pd3 Co3 68.74(4)
C6 Co4 Pd3 Co14 96.5(5)
C4 Co4 Pd3 Co14 12.0(3)
C1 Co4 Pd3 Co14 -134.7(2)
C5 Co4 Pd3 Co14 122.4(4)
Co3 Co4 Pd3 Co14 -175.92(5)
Co5 Co4 Pd3 Co14 -170.18(5)
Co1 Co4 Pd3 Co14 -104.73(6)
Pd4 Co4 Pd3 Co14 -34.21(4)
Pd2 Co4 Pd3 Co14 -107.18(4)
C6 Co4 Pd3 Co13 128.1(5)
C4 Co4 Pd3 Co13 43.6(3)
C1 Co4 Pd3 Co13 -103.1(3)
C5 Co4 Pd3 Co13 154.1(4)
Co3 Co4 Pd3 Co13 -144.30(12)
Co5 Co4 Pd3 Co13 -138.56(11)
Co1 Co4 Pd3 Co13 -73.11(14)
Pd4 Co4 Pd3 Co13 -2.60(12)
Pd2 Co4 Pd3 Co13 -75.56(12)
C6 Co4 Pd3 Pd2 -156.3(5)
C4 Co4 Pd3 Pd2 119.2(3)
C1 Co4 Pd3 Pd2 -27.5(2)
C5 Co4 Pd3 Pd2 -130.4(4)
Co3 Co4 Pd3 Pd2 -68.74(4)
Co5 Co4 Pd3 Pd2 -63.00(5)
Co1 Co4 Pd3 Pd2 2.45(5)
Pd4 Co4 Pd3 Pd2 72.96(3)
C6 Co4 Pd3 Pd4 130.7(5)
C4 Co4 Pd3 Pd4 46.2(3)
C1 Co4 Pd3 Pd4 -100.5(2)
C5 Co4 Pd3 Pd4 156.6(4)
Co3 Co4 Pd3 Pd4 -141.71(5)
Co5 Co4 Pd3 Pd4 -135.96(6)
Co1 Co4 Pd3 Pd4 -70.52(5)
Pd2 Co4 Pd3 Pd4 -72.96(3)
C6 Co4 Pd3 Pd1 166.9(5)
C4 Co4 Pd3 Pd1 82.5(3)
C1 Co4 Pd3 Pd1 -64.2(2)
C5 Co4 Pd3 Pd1 -167.1(4)
Co3 Co4 Pd3 Pd1 -105.46(4)
Co5 Co4 Pd3 Pd1 -99.72(5)
Co1 Co4 Pd3 Pd1 -34.27(6)
Pd4 Co4 Pd3 Pd1 36.24(3)
Pd2 Co4 Pd3 Pd1 -36.72(3)
C6 Co4 Pd4 C4 -17.4(7)
C1 Co4 Pd4 C4 -167.2(4)
C5 Co4 Pd4 C4 93.6(5)
Co3 Co4 Pd4 C4 145.3(4)
Co5 Co4 Pd4 C4 -151.3(4)
Co1 Co4 Pd4 C4 -123.6(4)
Pd3 Co4 Pd4 C4 111.8(4)
Pd2 Co4 Pd4 C4 176.6(4)
C6 Co4 Pd4 C40 61.0(6)
C4 Co4 Pd4 C40 78.5(4)
C1 Co4 Pd4 C40 -88.8(4)
C5 Co4 Pd4 C40 172.1(4)
Co3 Co4 Pd4 C40 -136.3(3)
Co5 Co4 Pd4 C40 -72.8(3)
Co1 Co4 Pd4 C40 -45.1(3)
Pd3 Co4 Pd4 C40 -169.8(3)
Pd2 Co4 Pd4 C40 -104.9(3)
C6 Co4 Pd4 Pd5 123.3(6)
C4 Co4 Pd4 Pd5 140.7(4)
C1 Co4 Pd4 Pd5 -26.5(3)
C5 Co4 Pd4 Pd5 -125.6(3)
Co3 Co4 Pd4 Pd5 -74.00(9)
Co5 Co4 Pd4 Pd5 -10.55(15)
Co1 Co4 Pd4 Pd5 17.17(9)
Pd3 Co4 Pd4 Pd5 -107.49(7)
Pd2 Co4 Pd4 Pd5 -42.64(7)
C6 Co4 Pd4 Pd6 105.5(6)
C4 Co4 Pd4 Pd6 122.9(4)
C1 Co4 Pd4 Pd6 -44.3(2)
C5 Co4 Pd4 Pd6 -143.4(3)
Co3 Co4 Pd4 Pd6 -91.82(5)
Co5 Co4 Pd4 Pd6 -28.37(10)
Co1 Co4 Pd4 Pd6 -0.65(4)
Pd3 Co4 Pd4 Pd6 -125.32(3)
Pd2 Co4 Pd4 Pd6 -60.46(3)
C6 Co4 Pd4 Co14 -93.2(6)
C4 Co4 Pd4 Co14 -75.8(4)
C1 Co4 Pd4 Co14 117.0(2)
C5 Co4 Pd4 Co14 17.9(3)
Co3 Co4 Pd4 Co14 69.48(6)
Co5 Co4 Pd4 Co14 132.93(9)
Co1 Co4 Pd4 Co14 160.65(4)
Pd3 Co4 Pd4 Co14 35.98(4)
Pd2 Co4 Pd4 Co14 100.84(4)
C6 Co4 Pd4 Pd3 -129.2(6)
C4 Co4 Pd4 Pd3 -111.8(4)
C1 Co4 Pd4 Pd3 81.0(2)
C5 Co4 Pd4 Pd3 -18.1(3)
Co3 Co4 Pd4 Pd3 33.50(4)
Co5 Co4 Pd4 Pd3 96.95(10)
Co1 Co4 Pd4 Pd3 124.66(5)
Pd2 Co4 Pd4 Pd3 64.86(3)
C6 Co4 Pd4 Pd2 165.9(6)
C4 Co4 Pd4 Pd2 -176.6(4)
C1 Co4 Pd4 Pd2 16.1(2)
C5 Co4 Pd4 Pd2 -83.0(3)
Co3 Co4 Pd4 Pd2 -31.36(4)
Co5 Co4 Pd4 Pd2 32.09(9)
Co1 Co4 Pd4 Pd2 59.81(4)
Pd3 Co4 Pd4 Pd2 -64.86(3)
C6 Co4 Pd4 Pd1 -165.7(6)
C4 Co4 Pd4 Pd1 -148.3(4)
C1 Co4 Pd4 Pd1 44.5(2)
C5 Co4 Pd4 Pd1 -54.7(3)
Co3 Co4 Pd4 Pd1 -3.03(6)
Co5 Co4 Pd4 Pd1 60.42(10)
Co1 Co4 Pd4 Pd1 88.14(4)
Pd3 Co4 Pd4 Pd1 -36.53(3)
Pd2 Co4 Pd4 Pd1 28.33(3)
C36 Co14 Pd4 C4 76.1(4)
C35 Co14 Pd4 C4 -21.2(4)
C3 Co14 Pd4 C4 -165.1(4)
C34 Co14 Pd4 C4 76.4(8)
Co15 Co14 Pd4 C4 177.0(3)
Co13 Co14 Pd4 C4 -121.2(3)
Co11 Co14 Pd4 C4 151.1(3)
Pd3 Co14 Pd4 C4 -80.0(3)
Pd1 Co14 Pd4 C4 -147.5(3)
C36 Co14 Pd4 C40 -34.5(4)
C35 Co14 Pd4 C40 -131.9(4)
C3 Co14 Pd4 C40 84.3(4)
C34 Co14 Pd4 C40 -34.2(8)
Co15 Co14 Pd4 C40 66.3(3)
Co13 Co14 Pd4 C40 128.2(3)
Co11 Co14 Pd4 C40 40.4(3)
Pd3 Co14 Pd4 C40 169.4(3)
Pd1 Co14 Pd4 C40 101.8(3)
C36 Co14 Pd4 Pd5 -80.5(3)
C35 Co14 Pd4 Pd5 -177.9(3)
C3 Co14 Pd4 Pd5 38.3(2)
C34 Co14 Pd4 Pd5 -80.2(8)
Co15 Co14 Pd4 Pd5 20.33(9)
Co13 Co14 Pd4 Pd5 82.17(5)
Co11 Co14 Pd4 Pd5 -5.57(4)
Pd3 Co14 Pd4 Pd5 123.36(3)
Pd1 Co14 Pd4 Pd5 55.81(3)
C36 Co14 Pd4 Pd6 -103.6(3)
C35 Co14 Pd4 Pd6 159.1(3)
C3 Co14 Pd4 Pd6 15.3(3)
C34 Co14 Pd4 Pd6 -103.3(8)
Co15 Co14 Pd4 Pd6 -2.71(14)
Co13 Co14 Pd4 Pd6 59.12(9)
Co11 Co14 Pd4 Pd6 -28.61(9)
Pd3 Co14 Pd4 Pd6 100.32(8)
Pd1 Co14 Pd4 Pd6 32.77(8)
C36 Co14 Pd4 Co4 117.7(3)
C35 Co14 Pd4 Co4 20.4(3)
C3 Co14 Pd4 Co4 -123.4(2)
C34 Co14 Pd4 Co4 118.0(8)
Co15 Co14 Pd4 Co4 -141.42(8)
Co13 Co14 Pd4 Co4 -79.59(6)
Co11 Co14 Pd4 Co4 -167.32(4)
Pd3 Co14 Pd4 Co4 -38.39(4)
Pd1 Co14 Pd4 Co4 -105.94(4)
C36 Co14 Pd4 Pd3 156.1(3)
C35 Co14 Pd4 Pd3 58.8(3)
C3 Co14 Pd4 Pd3 -85.1(2)
C34 Co14 Pd4 Pd3 156.4(8)
Co15 Co14 Pd4 Pd3 -103.03(9)
Co13 Co14 Pd4 Pd3 -41.19(4)
Co11 Co14 Pd4 Pd3 -128.93(4)
Pd1 Co14 Pd4 Pd3 -67.55(3)
C36 Co14 Pd4 Pd2 -171.9(3)
C35 Co14 Pd4 Pd2 90.8(3)
C3 Co14 Pd4 Pd2 -53.0(2)
C34 Co14 Pd4 Pd2 -171.6(7)
Co15 Co14 Pd4 Pd2 -71.02(9)
Co13 Co14 Pd4 Pd2 -9.18(5)
Co11 Co14 Pd4 Pd2 -96.92(4)
Pd3 Co14 Pd4 Pd2 32.01(3)
Pd1 Co14 Pd4 Pd2 -35.54(3)
C36 Co14 Pd4 Pd1 -136.3(3)
C35 Co14 Pd4 Pd1 126.3(3)
C3 Co14 Pd4 Pd1 -17.5(2)
C34 Co14 Pd4 Pd1 -136.1(8)
Co15 Co14 Pd4 Pd1 -35.48(8)
Co13 Co14 Pd4 Pd1 26.36(4)
Co11 Co14 Pd4 Pd1 -61.38(3)
Pd3 Co14 Pd4 Pd1 67.55(3)
C5 Pd3 Pd4 C4 -24.0(4)
C37 Pd3 Pd4 C4 116.8(4)
C13 Pd3 Pd4 C4 -103.7(4)
C35 Pd3 Pd4 C4 64.1(3)
Co3 Pd3 Pd4 C4 -69.7(2)
Co14 Pd3 Pd4 C4 101.5(2)
Co13 Pd3 Pd4 C4 139.8(2)
Pd2 Pd3 Pd4 C4 -114.7(2)
Pd1 Pd3 Pd4 C4 -179.7(2)
Co4 Pd3 Pd4 C4 -39.3(2)
C5 Pd3 Pd4 C40 122.3(14)
C37 Pd3 Pd4 C40 -96.9(14)
C13 Pd3 Pd4 C40 42.7(14)
C35 Pd3 Pd4 C40 -149.5(14)
Co3 Pd3 Pd4 C40 76.6(14)
Co14 Pd3 Pd4 C40 -112.2(14)
Co13 Pd3 Pd4 C40 -73.8(14)
Pd2 Pd3 Pd4 C40 31.6(14)
Pd1 Pd3 Pd4 C40 -33.4(14)
Co4 Pd3 Pd4 C40 107.1(14)
C5 Pd3 Pd4 Pd5 159.9(3)
C37 Pd3 Pd4 Pd5 -59.4(4)
C13 Pd3 Pd4 Pd5 80.2(3)
C35 Pd3 Pd4 Pd5 -112.0(2)
Co3 Pd3 Pd4 Pd5 114.12(4)
Co14 Pd3 Pd4 Pd5 -74.66(4)
Co13 Pd3 Pd4 Pd5 -36.33(5)
Pd2 Pd3 Pd4 Pd5 69.12(3)
Pd1 Pd3 Pd4 Pd5 4.15(3)
Co4 Pd3 Pd4 Pd5 144.59(4)
C5 Pd3 Pd4 Pd6 88.7(3)
C37 Pd3 Pd4 Pd6 -130.6(4)
C13 Pd3 Pd4 Pd6 9.0(3)
C35 Pd3 Pd4 Pd6 176.8(2)
Co3 Pd3 Pd4 Pd6 42.93(5)
Co14 Pd3 Pd4 Pd6 -145.85(4)
Co13 Pd3 Pd4 Pd6 -107.52(4)
Pd2 Pd3 Pd4 Pd6 -2.07(3)
Pd1 Pd3 Pd4 Pd6 -67.04(3)
Co4 Pd3 Pd4 Pd6 73.40(4)
C5 Pd3 Pd4 Co4 15.3(3)
C37 Pd3 Pd4 Co4 156.0(4)
C13 Pd3 Pd4 Co4 -64.4(3)
C35 Pd3 Pd4 Co4 103.4(2)
Co3 Pd3 Pd4 Co4 -30.47(4)
Co14 Pd3 Pd4 Co4 140.75(4)
Co13 Pd3 Pd4 Co4 179.08(4)
Pd2 Pd3 Pd4 Co4 -75.47(3)
Pd1 Pd3 Pd4 Co4 -140.44(4)
C5 Pd3 Pd4 Co14 -125.5(3)
C37 Pd3 Pd4 Co14 15.3(4)
C13 Pd3 Pd4 Co14 154.8(3)
C35 Pd3 Pd4 Co14 -37.3(2)
Co3 Pd3 Pd4 Co14 -171.22(5)
Co13 Pd3 Pd4 Co14 38.33(4)
Pd2 Pd3 Pd4 Co14 143.78(4)
Pd1 Pd3 Pd4 Co14 78.81(3)
Co4 Pd3 Pd4 Co14 -140.75(4)
C5 Pd3 Pd4 Pd2 90.7(3)
C37 Pd3 Pd4 Pd2 -128.5(4)
C13 Pd3 Pd4 Pd2 11.1(3)
C35 Pd3 Pd4 Pd2 178.9(2)
Co3 Pd3 Pd4 Pd2 45.00(3)
Co14 Pd3 Pd4 Pd2 -143.78(4)
Co13 Pd3 Pd4 Pd2 -105.45(4)
Pd1 Pd3 Pd4 Pd2 -64.97(2)
Co4 Pd3 Pd4 Pd2 75.47(3)
C5 Pd3 Pd4 Pd1 155.7(3)
C37 Pd3 Pd4 Pd1 -63.5(4)
C13 Pd3 Pd4 Pd1 76.0(3)
C35 Pd3 Pd4 Pd1 -116.2(2)
Co3 Pd3 Pd4 Pd1 109.97(4)
Co14 Pd3 Pd4 Pd1 -78.81(3)
Co13 Pd3 Pd4 Pd1 -40.48(3)
Pd2 Pd3 Pd4 Pd1 64.97(2)
Co4 Pd3 Pd4 Pd1 140.44(4)
C1 Pd2 Pd4 C4 -17.8(3)
C41 Pd2 Pd4 C4 153.8(4)
Pd7 Pd2 Pd4 C4 -159.2(3)
Pd1 Pd2 Pd4 C4 145.2(3)
Co3 Pd2 Pd4 C4 26.6(3)
Co2 Pd2 Pd4 C4 -33.6(3)
Pd3 Pd2 Pd4 C4 72.3(3)
Pd9 Pd2 Pd4 C4 -100.5(3)
Pd6 Pd2 Pd4 C4 -105.7(3)
Co4 Pd2 Pd4 C4 -2.4(3)
Co1 Pd2 Pd4 C4 -53.0(3)
C1 Pd2 Pd4 C40 95.3(3)
C41 Pd2 Pd4 C40 -93.1(3)
Pd7 Pd2 Pd4 C40 -46.1(2)
Pd1 Pd2 Pd4 C40 -101.7(2)
Co3 Pd2 Pd4 C40 139.7(2)
Co2 Pd2 Pd4 C40 79.5(3)
Pd3 Pd2 Pd4 C40 -174.6(2)
Pd9 Pd2 Pd4 C40 12.6(2)
Pd6 Pd2 Pd4 C40 7.4(2)
Co4 Pd2 Pd4 C40 110.7(2)
Co1 Pd2 Pd4 C40 60.1(2)
C1 Pd2 Pd4 Pd5 143.7(2)
C41 Pd2 Pd4 Pd5 -44.6(2)
Pd7 Pd2 Pd4 Pd5 2.34(3)
Pd1 Pd2 Pd4 Pd5 -53.23(2)
Co3 Pd2 Pd4 Pd5 -171.87(4)
Co2 Pd2 Pd4 Pd5 127.95(5)
Pd3 Pd2 Pd4 Pd5 -126.13(3)
Pd9 Pd2 Pd4 Pd5 61.02(3)
Pd6 Pd2 Pd4 Pd5 55.84(2)
Co4 Pd2 Pd4 Pd5 159.16(4)
Co1 Pd2 Pd4 Pd5 108.59(3)
C1 Pd2 Pd4 Pd6 87.9(2)
C41 Pd2 Pd4 Pd6 -100.5(2)
Pd7 Pd2 Pd4 Pd6 -53.50(2)
Pd1 Pd2 Pd4 Pd6 -109.07(3)
Co3 Pd2 Pd4 Pd6 132.29(4)
Co2 Pd2 Pd4 Pd6 72.11(5)
Pd3 Pd2 Pd4 Pd6 178.03(3)
Pd9 Pd2 Pd4 Pd6 5.18(3)
Co4 Pd2 Pd4 Pd6 103.32(4)
Co1 Pd2 Pd4 Pd6 52.75(3)
C1 Pd2 Pd4 Co4 -15.4(2)
C41 Pd2 Pd4 Co4 156.2(2)
Pd7 Pd2 Pd4 Co4 -156.82(4)
Pd1 Pd2 Pd4 Co4 147.61(4)
Co3 Pd2 Pd4 Co4 28.97(4)
Co2 Pd2 Pd4 Co4 -31.21(5)
Pd3 Pd2 Pd4 Co4 74.71(3)
Pd9 Pd2 Pd4 Co4 -98.14(4)
Pd6 Pd2 Pd4 Co4 -103.32(4)
Co1 Pd2 Pd4 Co4 -50.57(4)
C1 Pd2 Pd4 Co14 -122.4(2)
C41 Pd2 Pd4 Co14 49.2(2)
Pd7 Pd2 Pd4 Co14 96.18(4)
Pd1 Pd2 Pd4 Co14 40.61(3)
Co3 Pd2 Pd4 Co14 -78.03(4)
Co2 Pd2 Pd4 Co14 -138.21(5)
Pd3 Pd2 Pd4 Co14 -32.30(3)
Pd9 Pd2 Pd4 Co14 154.86(3)
Pd6 Pd2 Pd4 Co14 149.67(4)
Co4 Pd2 Pd4 Co14 -107.00(4)
Co1 Pd2 Pd4 Co14 -157.57(4)
C1 Pd2 Pd4 Pd3 -90.1(2)
C41 Pd2 Pd4 Pd3 81.5(2)
Pd7 Pd2 Pd4 Pd3 128.47(3)
Pd1 Pd2 Pd4 Pd3 72.90(3)
Co3 Pd2 Pd4 Pd3 -45.74(3)
Co2 Pd2 Pd4 Pd3 -105.91(5)
Pd9 Pd2 Pd4 Pd3 -172.85(3)
Pd6 Pd2 Pd4 Pd3 -178.03(3)
Co4 Pd2 Pd4 Pd3 -74.71(3)
Co1 Pd2 Pd4 Pd3 -125.28(3)
C1 Pd2 Pd4 Pd1 -163.0(2)
C41 Pd2 Pd4 Pd1 8.6(2)
Pd7 Pd2 Pd4 Pd1 55.57(2)
Co3 Pd2 Pd4 Pd1 -118.64(4)
Co2 Pd2 Pd4 Pd1 -178.82(5)
Pd3 Pd2 Pd4 Pd1 -72.90(3)
Pd9 Pd2 Pd4 Pd1 114.25(3)
Pd6 Pd2 Pd4 Pd1 109.07(3)
Co4 Pd2 Pd4 Pd1 -147.61(4)
Co1 Pd2 Pd4 Pd1 161.82(3)
C3 Pd1 Pd4 C4 83.8(5)
C41 Pd1 Pd4 C4 -78.8(5)
Pd7 Pd1 Pd4 C4 -125.4(4)
Pd2 Pd1 Pd4 C4 -70.2(4)
Co12 Pd1 Pd4 C4 106.4(4)
Co13 Pd1 Pd4 C4 42.1(4)
Pd8 Pd1 Pd4 C4 175.5(4)
Pd5 Pd1 Pd4 C4 176.4(4)
Pd3 Pd1 Pd4 C4 0.5(4)
Co11 Pd1 Pd4 C4 120.5(4)
Co14 Pd1 Pd4 C4 67.4(4)
C3 Pd1 Pd4 C40 -102.3(3)
C41 Pd1 Pd4 C40 95.1(3)
Pd7 Pd1 Pd4 C40 48.5(2)
Pd2 Pd1 Pd4 C40 103.7(2)
Co12 Pd1 Pd4 C40 -79.7(3)
Co13 Pd1 Pd4 C40 -144.0(2)
Pd8 Pd1 Pd4 C40 -10.6(2)
Pd5 Pd1 Pd4 C40 -9.7(2)
Pd3 Pd1 Pd4 C40 174.4(2)
Co11 Pd1 Pd4 C40 -65.6(2)
Co14 Pd1 Pd4 C40 -118.7(2)
C3 Pd1 Pd4 Pd5 -92.5(2)
C41 Pd1 Pd4 Pd5 104.8(2)
Pd7 Pd1 Pd4 Pd5 58.23(2)
Pd2 Pd1 Pd4 Pd5 113.45(3)
Co12 Pd1 Pd4 Pd5 -70.00(4)
Co13 Pd1 Pd4 Pd5 -134.31(4)
Pd8 Pd1 Pd4 Pd5 -0.89(3)
Pd3 Pd1 Pd4 Pd5 -175.89(3)
Co11 Pd1 Pd4 Pd5 -55.90(3)
Co14 Pd1 Pd4 Pd5 -109.00(3)
C3 Pd1 Pd4 Pd6 -148.3(2)
C41 Pd1 Pd4 Pd6 49.1(2)
Pd7 Pd1 Pd4 Pd6 2.48(3)
Pd2 Pd1 Pd4 Pd6 57.70(2)
Co12 Pd1 Pd4 Pd6 -125.75(4)
Co13 Pd1 Pd4 Pd6 169.94(3)
Pd8 Pd1 Pd4 Pd6 -56.64(3)
Pd5 Pd1 Pd4 Pd6 -55.75(2)
Pd3 Pd1 Pd4 Pd6 128.36(3)
Co11 Pd1 Pd4 Pd6 -111.65(3)
Co14 Pd1 Pd4 Pd6 -164.75(4)
C3 Pd1 Pd4 Co4 122.1(2)
C41 Pd1 Pd4 Co4 -40.5(2)
Pd7 Pd1 Pd4 Co4 -87.12(4)
Pd2 Pd1 Pd4 Co4 -31.90(4)
Co12 Pd1 Pd4 Co4 144.66(5)
Co13 Pd1 Pd4 Co4 80.35(5)
Pd8 Pd1 Pd4 Co4 -146.24(4)
Pd5 Pd1 Pd4 Co4 -145.35(4)
Pd3 Pd1 Pd4 Co4 38.76(4)
Co11 Pd1 Pd4 Co4 158.75(4)
Co14 Pd1 Pd4 Co4 105.65(4)
C3 Pd1 Pd4 Co14 16.5(2)
C41 Pd1 Pd4 Co14 -146.2(2)
Pd7 Pd1 Pd4 Co14 167.23(3)
Pd2 Pd1 Pd4 Co14 -137.55(3)
Co12 Pd1 Pd4 Co14 39.00(5)
Co13 Pd1 Pd4 Co14 -25.30(4)
Pd8 Pd1 Pd4 Co14 108.11(4)
Pd5 Pd1 Pd4 Co14 109.00(3)
Pd3 Pd1 Pd4 Co14 -66.89(3)
Co11 Pd1 Pd4 Co14 53.10(3)
C3 Pd1 Pd4 Pd3 83.3(2)
C41 Pd1 Pd4 Pd3 -79.3(2)
Pd7 Pd1 Pd4 Pd3 -125.88(3)
Pd2 Pd1 Pd4 Pd3 -70.66(2)
Co12 Pd1 Pd4 Pd3 105.89(5)
Co13 Pd1 Pd4 Pd3 41.58(3)
Pd8 Pd1 Pd4 Pd3 175.00(3)
Pd5 Pd1 Pd4 Pd3 175.89(3)
Co11 Pd1 Pd4 Pd3 119.99(3)
Co14 Pd1 Pd4 Pd3 66.89(3)
C3 Pd1 Pd4 Pd2 154.0(2)
C41 Pd1 Pd4 Pd2 -8.6(2)
Pd7 Pd1 Pd4 Pd2 -55.21(2)
Co12 Pd1 Pd4 Pd2 176.56(5)
Co13 Pd1 Pd4 Pd2 112.25(4)
Pd8 Pd1 Pd4 Pd2 -114.34(3)
Pd5 Pd1 Pd4 Pd2 -113.45(3)
Pd3 Pd1 Pd4 Pd2 70.66(2)
Co11 Pd1 Pd4 Pd2 -169.35(3)
Co14 Pd1 Pd4 Pd2 137.55(3)
C4 Pd4 Pd5 C38 -69.9(6)
C40 Pd4 Pd5 C38 -86.0(4)
Pd6 Pd4 Pd5 C38 -147.4(3)
Co4 Pd4 Pd5 C38 -168.1(3)
Co14 Pd4 Pd5 C38 45.3(3)
Pd3 Pd4 Pd5 C38 101.3(3)
Pd2 Pd4 Pd5 C38 153.9(3)
Pd1 Pd4 Pd5 C38 105.4(3)
C4 Pd4 Pd5 C40 16.2(6)
Pd6 Pd4 Pd5 C40 -61.4(3)
Co4 Pd4 Pd5 C40 -82.1(3)
Co14 Pd4 Pd5 C40 131.3(3)
Pd3 Pd4 Pd5 C40 -172.7(3)
Pd2 Pd4 Pd5 C40 -120.1(3)
Pd1 Pd4 Pd5 C40 -168.6(3)
C4 Pd4 Pd5 Pd6 77.5(6)
C40 Pd4 Pd5 Pd6 61.4(3)
Co4 Pd4 Pd5 Pd6 -20.71(7)
Co14 Pd4 Pd5 Pd6 -167.31(4)
Pd3 Pd4 Pd5 Pd6 -111.37(4)
Pd2 Pd4 Pd5 Pd6 -58.74(2)
Pd1 Pd4 Pd5 Pd6 -107.27(3)
C4 Pd4 Pd5 Co11 -109.6(6)
C40 Pd4 Pd5 Co11 -125.7(3)
Pd6 Pd4 Pd5 Co11 172.89(4)
Co4 Pd4 Pd5 Co11 152.18(7)
Co14 Pd4 Pd5 Co11 5.58(4)
Pd3 Pd4 Pd5 Co11 61.52(4)
Pd2 Pd4 Pd5 Co11 114.15(3)
Pd1 Pd4 Pd5 Co11 65.62(3)
C4 Pd4 Pd5 Co9 100.4(6)
C40 Pd4 Pd5 Co9 84.3(3)
Pd6 Pd4 Pd5 Co9 22.92(7)
Co4 Pd4 Pd5 Co9 2.21(12)
Co14 Pd4 Pd5 Co9 -144.39(7)
Pd3 Pd4 Pd5 Co9 -88.45(8)
Pd2 Pd4 Pd5 Co9 -35.82(8)
Pd1 Pd4 Pd5 Co9 -84.35(7)
C4 Pd4 Pd5 Pd8 -174.3(6)
C40 Pd4 Pd5 Pd8 169.6(3)
Pd6 Pd4 Pd5 Pd8 108.23(4)
Co4 Pd4 Pd5 Pd8 87.52(8)
Co14 Pd4 Pd5 Pd8 -59.08(4)
Pd3 Pd4 Pd5 Pd8 -3.14(5)
Pd2 Pd4 Pd5 Pd8 49.49(4)
Pd1 Pd4 Pd5 Pd8 0.96(3)
C4 Pd4 Pd5 Pd1 -175.2(6)
C40 Pd4 Pd5 Pd1 168.6(3)
Pd6 Pd4 Pd5 Pd1 107.27(3)
Co4 Pd4 Pd5 Pd1 86.56(7)
Co14 Pd4 Pd5 Pd1 -60.04(3)
Pd3 Pd4 Pd5 Pd1 -4.10(3)
Pd2 Pd4 Pd5 Pd1 48.53(2)
C4 Pd4 Pd5 Pd7 134.1(6)
C40 Pd4 Pd5 Pd7 118.0(3)
Pd6 Pd4 Pd5 Pd7 56.62(2)
Co4 Pd4 Pd5 Pd7 35.91(8)
Co14 Pd4 Pd5 Pd7 -110.68(3)
Pd3 Pd4 Pd5 Pd7 -54.74(4)
Pd2 Pd4 Pd5 Pd7 -2.12(2)
Pd1 Pd4 Pd5 Pd7 -50.65(2)
C33 Co11 Pd5 C38 -15.0(6)
C3 Co11 Pd5 C38 -166.5(4)
C39 Co11 Pd5 C38 94.4(5)
Co12 Co11 Pd5 C38 145.2(4)
Co15 Co11 Pd5 C38 -155.3(4)
Co14 Co11 Pd5 C38 -122.3(4)
Pd1 Co11 Pd5 C38 -179.4(4)
C33 Co11 Pd5 C40 57.1(5)
C38 Co11 Pd5 C40 72.1(4)
C3 Co11 Pd5 C40 -94.3(3)
C39 Co11 Pd5 C40 166.5(4)
Co12 Co11 Pd5 C40 -142.7(3)
Co15 Co11 Pd5 C40 -83.2(3)
Co14 Co11 Pd5 C40 -50.2(3)
Pd1 Co11 Pd5 C40 -107.3(3)
C33 Co11 Pd5 Pd6 112.8(5)
C38 Co11 Pd5 Pd6 127.8(4)
C3 Co11 Pd5 Pd6 -38.6(2)
C39 Co11 Pd5 Pd6 -137.8(3)
Co12 Co11 Pd5 Pd6 -86.93(8)
Co15 Co11 Pd5 Pd6 -27.47(14)
Co14 Co11 Pd5 Pd6 5.51(9)
Pd1 Co11 Pd5 Pd6 -51.53(7)
C33 Co11 Pd5 Pd4 101.7(5)
C38 Co11 Pd5 Pd4 116.7(4)
C3 Co11 Pd5 Pd4 -49.7(2)
C39 Co11 Pd5 Pd4 -148.9(3)
Co12 Co11 Pd5 Pd4 -98.05(5)
Co15 Co11 Pd5 Pd4 -38.58(9)
Co14 Co11 Pd5 Pd4 -5.61(4)
Pd1 Co11 Pd5 Pd4 -62.65(2)
C33 Co11 Pd5 Co9 -96.3(5)
C38 Co11 Pd5 Co9 -81.2(4)
C3 Co11 Pd5 Co9 112.3(2)
C39 Co11 Pd5 Co9 13.1(3)
Co12 Co11 Pd5 Co9 63.98(6)
Co15 Co11 Pd5 Co9 123.44(9)
Co14 Co11 Pd5 Co9 156.42(5)
Pd1 Co11 Pd5 Co9 99.37(4)
C33 Co11 Pd5 Pd8 -131.6(5)
C38 Co11 Pd5 Pd8 -116.6(4)
C3 Co11 Pd5 Pd8 77.0(2)
C39 Co11 Pd5 Pd8 -22.2(3)
Co12 Co11 Pd5 Pd8 28.66(4)
Co15 Co11 Pd5 Pd8 88.12(9)
Co14 Co11 Pd5 Pd8 121.10(4)
Pd1 Co11 Pd5 Pd8 64.06(3)
C33 Co11 Pd5 Pd1 164.3(5)
C38 Co11 Pd5 Pd1 179.4(4)
C3 Co11 Pd5 Pd1 12.9(2)
C39 Co11 Pd5 Pd1 -86.3(3)
Co12 Co11 Pd5 Pd1 -35.40(4)
Co15 Co11 Pd5 Pd1 24.07(8)
Co14 Co11 Pd5 Pd1 57.04(4)
C33 Co11 Pd5 Pd7 -170.8(5)
C38 Co11 Pd5 Pd7 -155.7(4)
C3 Co11 Pd5 Pd7 37.8(2)
C39 Co11 Pd5 Pd7 -61.4(3)
Co12 Co11 Pd5 Pd7 -10.49(6)
Co15 Co11 Pd5 Pd7 48.97(10)
Co14 Co11 Pd5 Pd7 81.95(5)
Pd1 Co11 Pd5 Pd7 24.90(3)
C25 Co9 Pd5 C38 76.3(4)
C16 Co9 Pd5 C38 -20.6(5)
C2 Co9 Pd5 C38 -167.2(4)
C22 Co9 Pd5 C38 61.4(10)
Co8 Co9 Pd5 C38 178.7(3)
Co10 Co9 Pd5 C38 -122.3(3)
Co6 Co9 Pd5 C38 148.6(3)
Pd8 Co9 Pd5 C38 -84.2(3)
Pd7 Co9 Pd5 C38 -151.8(3)
C25 Co9 Pd5 C40 -30.9(4)
C16 Co9 Pd5 C40 -127.8(5)
C2 Co9 Pd5 C40 85.6(4)
C22 Co9 Pd5 C40 -45.8(10)
Co8 Co9 Pd5 C40 71.5(3)
Co10 Co9 Pd5 C40 130.5(3)
Co6 Co9 Pd5 C40 41.5(3)
Pd8 Co9 Pd5 C40 168.6(3)
Pd7 Co9 Pd5 C40 101.0(3)
C25 Co9 Pd5 Pd6 -74.2(3)
C16 Co9 Pd5 Pd6 -171.2(4)
C2 Co9 Pd5 Pd6 42.2(2)
C22 Co9 Pd5 Pd6 -89.2(10)
Co8 Co9 Pd5 Pd6 28.17(10)
Co10 Co9 Pd5 Pd6 87.15(5)
Co6 Co9 Pd5 Pd6 -1.90(4)
Pd8 Co9 Pd5 Pd6 125.26(3)
Pd7 Co9 Pd5 Pd6 57.66(3)
C25 Co9 Pd5 Pd4 -93.9(3)
C16 Co9 Pd5 Pd4 169.1(4)
C2 Co9 Pd5 Pd4 22.5(3)
C22 Co9 Pd5 Pd4 -108.9(10)
Co8 Co9 Pd5 Pd4 8.44(15)
Co10 Co9 Pd5 Pd4 67.43(9)
Co6 Co9 Pd5 Pd4 -21.63(9)
Pd8 Co9 Pd5 Pd4 105.53(7)
Pd7 Co9 Pd5 Pd4 37.93(7)
C25 Co9 Pd5 Co11 121.5(3)
C16 Co9 Pd5 Co11 24.5(4)
C2 Co9 Pd5 Co11 -122.1(3)
C22 Co9 Pd5 Co11 106.5(10)
Co8 Co9 Pd5 Co11 -136.14(9)
Co10 Co9 Pd5 Co11 -77.16(6)
Co6 Co9 Pd5 Co11 -166.21(5)
Pd8 Co9 Pd5 Co11 -39.05(5)
Pd7 Co9 Pd5 Co11 -106.65(4)
C25 Co9 Pd5 Pd8 160.5(3)
C16 Co9 Pd5 Pd8 63.6(4)
C2 Co9 Pd5 Pd8 -83.0(2)
C22 Co9 Pd5 Pd8 145.6(10)
Co8 Co9 Pd5 Pd8 -97.09(10)
Co10 Co9 Pd5 Pd8 -38.11(4)
Co6 Co9 Pd5 Pd8 -127.16(5)
Pd7 Co9 Pd5 Pd8 -67.60(3)
C25 Co9 Pd5 Pd1 -164.7(3)
C16 Co9 Pd5 Pd1 98.3(4)
C2 Co9 Pd5 Pd1 -48.3(3)
C22 Co9 Pd5 Pd1 -179.7(9)
Co8 Co9 Pd5 Pd1 -62.36(10)
Co10 Co9 Pd5 Pd1 -3.38(6)
Co6 Co9 Pd5 Pd1 -92.43(4)
Pd8 Co9 Pd5 Pd1 34.73(3)
Pd7 Co9 Pd5 Pd1 -32.87(3)
C25 Co9 Pd5 Pd7 -131.9(3)
C16 Co9 Pd5 Pd7 131.2(4)
C2 Co9 Pd5 Pd7 -15.4(2)
C22 Co9 Pd5 Pd7 -146.8(10)
Co8 Co9 Pd5 Pd7 -29.49(9)
Co10 Co9 Pd5 Pd7 29.49(4)
Co6 Co9 Pd5 Pd7 -59.56(4)
Pd8 Co9 Pd5 Pd7 67.60(3)
C3 Pd1 Pd5 C38 -11.8(3)
C41 Pd1 Pd5 C38 160.9(4)
Pd7 Pd1 Pd5 C38 153.0(3)
Pd2 Pd1 Pd5 C38 -152.0(3)
Co12 Pd1 Pd5 C38 33.0(3)
Co13 Pd1 Pd5 C38 -24.1(3)
Pd8 Pd1 Pd5 C38 81.2(3)
Pd3 Pd1 Pd5 C38 -94.1(3)
Pd4 Pd1 Pd5 C38 -97.9(3)
Co11 Pd1 Pd5 C38 0.5(3)
Co14 Pd1 Pd5 C38 -47.5(3)
C3 Pd1 Pd5 C40 95.8(3)
C41 Pd1 Pd5 C40 -91.4(4)
Pd7 Pd1 Pd5 C40 -99.4(3)
Pd2 Pd1 Pd5 C40 -44.3(3)
Co12 Pd1 Pd5 C40 140.7(3)
Co13 Pd1 Pd5 C40 83.6(3)
Pd8 Pd1 Pd5 C40 -171.2(3)
Pd3 Pd1 Pd5 C40 13.6(3)
Pd4 Pd1 Pd5 C40 9.8(2)
Co11 Pd1 Pd5 C40 108.1(3)
Co14 Pd1 Pd5 C40 60.1(3)
C3 Pd1 Pd5 Pd6 141.9(2)
C41 Pd1 Pd5 Pd6 -45.3(3)
Pd7 Pd1 Pd5 Pd6 -53.32(2)
Pd2 Pd1 Pd5 Pd6 1.74(3)
Co12 Pd1 Pd5 Pd6 -173.28(3)
Co13 Pd1 Pd5 Pd6 129.66(5)
Pd8 Pd1 Pd5 Pd6 -125.09(3)
Pd3 Pd1 Pd5 Pd6 59.67(3)
Pd4 Pd1 Pd5 Pd6 55.85(2)
Co11 Pd1 Pd5 Pd6 154.18(4)
Co14 Pd1 Pd5 Pd6 106.21(3)
C3 Pd1 Pd5 Pd4 86.1(2)
C41 Pd1 Pd5 Pd4 -101.2(3)
Pd7 Pd1 Pd5 Pd4 -109.16(3)
Pd2 Pd1 Pd5 Pd4 -54.10(2)
Co12 Pd1 Pd5 Pd4 130.88(4)
Co13 Pd1 Pd5 Pd4 73.82(5)
Pd8 Pd1 Pd5 Pd4 179.07(3)
Pd3 Pd1 Pd5 Pd4 3.82(3)
Co11 Pd1 Pd5 Pd4 98.33(4)
Co14 Pd1 Pd5 Pd4 50.36(3)
C3 Pd1 Pd5 Co11 -12.3(2)
C41 Pd1 Pd5 Co11 160.5(3)
Pd7 Pd1 Pd5 Co11 152.50(4)
Pd2 Pd1 Pd5 Co11 -152.44(4)
Co12 Pd1 Pd5 Co11 32.54(4)
Co13 Pd1 Pd5 Co11 -24.52(5)
Pd8 Pd1 Pd5 Co11 80.73(3)
Pd3 Pd1 Pd5 Co11 -94.51(4)
Pd4 Pd1 Pd5 Co11 -98.33(4)
Co14 Pd1 Pd5 Co11 -47.97(4)
C3 Pd1 Pd5 Co9 -128.0(2)
C41 Pd1 Pd5 Co9 44.7(3)
Pd7 Pd1 Pd5 Co9 36.76(3)
Pd2 Pd1 Pd5 Co9 91.82(4)
Co12 Pd1 Pd5 Co9 -83.20(4)
Co13 Pd1 Pd5 Co9 -140.26(5)
Pd8 Pd1 Pd5 Co9 -35.01(3)
Pd3 Pd1 Pd5 Co9 149.74(4)
Pd4 Pd1 Pd5 Co9 145.92(4)
Co11 Pd1 Pd5 Co9 -115.74(4)
Co14 Pd1 Pd5 Co9 -163.72(4)
C3 Pd1 Pd5 Pd8 -93.0(2)
C41 Pd1 Pd5 Pd8 79.7(3)
Pd7 Pd1 Pd5 Pd8 71.77(3)
Pd2 Pd1 Pd5 Pd8 126.83(3)
Co12 Pd1 Pd5 Pd8 -48.19(3)
Co13 Pd1 Pd5 Pd8 -105.25(5)
Pd3 Pd1 Pd5 Pd8 -175.24(3)
Pd4 Pd1 Pd5 Pd8 -179.07(3)
Co11 Pd1 Pd5 Pd8 -80.73(3)
Co14 Pd1 Pd5 Pd8 -128.70(3)
C3 Pd1 Pd5 Pd7 -164.8(2)
C41 Pd1 Pd5 Pd7 8.0(3)
Pd2 Pd1 Pd5 Pd7 55.06(2)
Co12 Pd1 Pd5 Pd7 -119.96(4)
Co13 Pd1 Pd5 Pd7 -177.02(5)
Pd8 Pd1 Pd5 Pd7 -71.77(3)
Pd3 Pd1 Pd5 Pd7 112.99(3)
Pd4 Pd1 Pd5 Pd7 109.16(3)
Co11 Pd1 Pd5 Pd7 -152.50(4)
Co14 Pd1 Pd5 Pd7 159.52(3)
C38 Pd5 Pd6 C27 -80.3(5)
C40 Pd5 Pd6 C27 -89.1(4)
Pd4 Pd5 Pd6 C27 -152.1(3)
Co11 Pd5 Pd6 C27 -164.9(3)
Co9 Pd5 Pd6 C27 39.9(3)
Pd8 Pd5 Pd6 C27 94.7(3)
Pd1 Pd5 Pd6 C27 149.0(3)
Pd7 Pd5 Pd6 C27 100.5(3)
C38 Pd5 Pd6 C40 8.7(5)
Pd4 Pd5 Pd6 C40 -63.0(3)
Co11 Pd5 Pd6 C40 -75.9(3)
Co9 Pd5 Pd6 C40 128.9(3)
Pd8 Pd5 Pd6 C40 -176.3(3)
Pd1 Pd5 Pd6 C40 -121.9(3)
Pd7 Pd5 Pd6 C40 -170.5(3)
C38 Pd5 Pd6 Pd4 71.7(4)
C40 Pd5 Pd6 Pd4 63.0(3)
Co11 Pd5 Pd6 Pd4 -12.83(7)
Co9 Pd5 Pd6 Pd4 -168.05(4)
Pd8 Pd5 Pd6 Pd4 -113.25(4)
Pd1 Pd5 Pd6 Pd4 -58.86(2)
Pd7 Pd5 Pd6 Pd4 -107.45(3)
C38 Pd5 Pd6 Co6 -118.3(4)
C40 Pd5 Pd6 Co6 -127.0(3)
Pd4 Pd5 Pd6 Co6 169.94(4)
Co11 Pd5 Pd6 Co6 157.10(7)
Co9 Pd5 Pd6 Co6 1.89(4)
Pd8 Pd5 Pd6 Co6 56.68(4)
Pd1 Pd5 Pd6 Co6 111.07(4)
Pd7 Pd5 Pd6 Co6 62.49(3)
C38 Pd5 Pd6 Co1 93.7(4)
C40 Pd5 Pd6 Co1 85.0(3)
Pd4 Pd5 Pd6 Co1 21.95(7)
Co11 Pd5 Pd6 Co1 9.12(12)
Co9 Pd5 Pd6 Co1 -146.09(7)
Pd8 Pd5 Pd6 Co1 -91.30(8)
Pd1 Pd5 Pd6 Co1 -36.91(8)
Pd7 Pd5 Pd6 Co1 -85.50(7)
C38 Pd5 Pd6 Pd9 -178.8(4)
C40 Pd5 Pd6 Pd9 172.4(3)
Pd4 Pd5 Pd6 Pd9 109.40(4)
Co11 Pd5 Pd6 Pd9 96.57(7)
Co9 Pd5 Pd6 Pd9 -58.64(4)
Pd8 Pd5 Pd6 Pd9 -3.85(5)
Pd1 Pd5 Pd6 Pd9 50.54(4)
Pd7 Pd5 Pd6 Pd9 1.95(3)
C38 Pd5 Pd6 Pd7 179.2(4)
C40 Pd5 Pd6 Pd7 170.5(3)
Pd4 Pd5 Pd6 Pd7 107.45(3)
Co11 Pd5 Pd6 Pd7 94.62(7)
Co9 Pd5 Pd6 Pd7 -60.60(3)
Pd8 Pd5 Pd6 Pd7 -5.80(3)
Pd1 Pd5 Pd6 Pd7 48.59(2)
C38 Pd5 Pd6 Pd2 129.0(4)
C40 Pd5 Pd6 Pd2 120.3(3)
Pd4 Pd5 Pd6 Pd2 57.28(2)
Co11 Pd5 Pd6 Pd2 44.44(7)
Co9 Pd5 Pd6 Pd2 -110.77(3)
Pd8 Pd5 Pd6 Pd2 -55.98(4)
Pd1 Pd5 Pd6 Pd2 -1.59(3)
Pd7 Pd5 Pd6 Pd2 -50.17(2)
C4 Pd4 Pd6 C27 -75.9(6)
C40 Pd4 Pd6 C27 12.7(6)
Pd5 Pd4 Pd6 C27 76.9(6)
Co4 Pd4 Pd6 C27 -113.8(6)
Co14 Pd4 Pd6 C27 103.7(6)
Pd3 Pd4 Pd6 C27 -174.1(6)
Pd2 Pd4 Pd6 C27 -176.1(6)
Pd1 Pd4 Pd6 C27 133.4(6)
C4 Pd4 Pd6 C40 -88.6(4)
Pd5 Pd4 Pd6 C40 64.2(3)
Co4 Pd4 Pd6 C40 -126.5(3)
Co14 Pd4 Pd6 C40 91.0(3)
Pd3 Pd4 Pd6 C40 173.2(3)
Pd2 Pd4 Pd6 C40 171.2(3)
Pd1 Pd4 Pd6 C40 120.7(3)
C4 Pd4 Pd6 Pd5 -152.8(3)
C40 Pd4 Pd6 Pd5 -64.2(3)
Co4 Pd4 Pd6 Pd5 169.30(4)
Co14 Pd4 Pd6 Pd5 26.83(8)
Pd3 Pd4 Pd6 Pd5 109.01(4)
Pd2 Pd4 Pd6 Pd5 107.04(3)
Pd1 Pd4 Pd6 Pd5 56.50(2)
C4 Pd4 Pd6 Co6 -172.7(3)
C40 Pd4 Pd6 Co6 -84.1(3)
Pd5 Pd4 Pd6 Co6 -19.86(8)
Co4 Pd4 Pd6 Co6 149.44(8)
Co14 Pd4 Pd6 Co6 6.98(13)
Pd3 Pd4 Pd6 Co6 89.15(8)
Pd2 Pd4 Pd6 Co6 87.19(8)
Pd1 Pd4 Pd6 Co6 36.65(8)
C4 Pd4 Pd6 Co1 38.5(3)
C40 Pd4 Pd6 Co1 127.1(3)
Pd5 Pd4 Pd6 Co1 -168.65(4)
Co4 Pd4 Pd6 Co1 0.65(4)
Co14 Pd4 Pd6 Co1 -141.82(8)
Pd3 Pd4 Pd6 Co1 -59.64(4)
Pd2 Pd4 Pd6 Co1 -61.61(3)
Pd1 Pd4 Pd6 Co1 -112.15(3)
C4 Pd4 Pd6 Pd9 94.4(3)
C40 Pd4 Pd6 Pd9 -176.9(3)
Pd5 Pd4 Pd6 Pd9 -112.73(4)
Co4 Pd4 Pd6 Pd9 56.56(4)
Co14 Pd4 Pd6 Pd9 -85.90(8)
Pd3 Pd4 Pd6 Pd9 -3.72(5)
Pd2 Pd4 Pd6 Pd9 -5.69(3)
Pd1 Pd4 Pd6 Pd9 -56.23(4)
C4 Pd4 Pd6 Pd7 148.4(3)
C40 Pd4 Pd6 Pd7 -123.0(3)
Pd5 Pd4 Pd6 Pd7 -58.81(2)
Co4 Pd4 Pd6 Pd7 110.48(3)
Co14 Pd4 Pd6 Pd7 -31.98(8)
Pd3 Pd4 Pd6 Pd7 50.20(4)
Pd2 Pd4 Pd6 Pd7 48.23(2)
Pd1 Pd4 Pd6 Pd7 -2.31(3)
C4 Pd4 Pd6 Pd2 100.1(3)
C40 Pd4 Pd6 Pd2 -171.2(3)
Pd5 Pd4 Pd6 Pd2 -107.04(3)
Co4 Pd4 Pd6 Pd2 62.26(3)
Co14 Pd4 Pd6 Pd2 -80.21(8)
Pd3 Pd4 Pd6 Pd2 1.97(3)
Pd1 Pd4 Pd6 Pd2 -50.54(2)
C23 Co6 Pd6 C27 -16.6(7)
C2 Co6 Pd6 C27 -167.2(4)
C24 Co6 Pd6 C27 94.1(5)
Co7 Co6 Pd6 C27 145.3(4)
Co8 Co6 Pd6 C27 -152.5(4)
Co9 Co6 Pd6 C27 -123.4(4)
Pd9 Co6 Pd6 C27 112.1(4)
Pd7 Co6 Pd6 C27 177.8(4)
C23 Co6 Pd6 C40 58.2(6)
C27 Co6 Pd6 C40 74.8(5)
C2 Co6 Pd6 C40 -92.4(4)
C24 Co6 Pd6 C40 168.9(4)
Co7 Co6 Pd6 C40 -139.9(3)
Co8 Co6 Pd6 C40 -77.7(3)
Co9 Co6 Pd6 C40 -48.6(3)
Pd9 Co6 Pd6 C40 -173.1(3)
Pd7 Co6 Pd6 C40 -107.3(3)
C23 Co6 Pd6 Pd5 104.9(6)
C27 Co6 Pd6 Pd5 121.5(4)
C2 Co6 Pd6 Pd5 -45.7(2)
C24 Co6 Pd6 Pd5 -144.4(3)
Co7 Co6 Pd6 Pd5 -93.23(5)
Co8 Co6 Pd6 Pd5 -31.05(9)
Co9 Co6 Pd6 Pd5 -1.93(4)
Pd9 Co6 Pd6 Pd5 -126.46(3)
Pd7 Co6 Pd6 Pd5 -60.68(3)
C23 Co6 Pd6 Pd4 122.0(6)
C27 Co6 Pd6 Pd4 138.6(4)
C2 Co6 Pd6 Pd4 -28.6(3)
C24 Co6 Pd6 Pd4 -127.3(3)
Co7 Co6 Pd6 Pd4 -76.12(9)
Co8 Co6 Pd6 Pd4 -13.94(15)
Co9 Co6 Pd6 Pd4 15.18(9)
Pd9 Co6 Pd6 Pd4 -109.35(8)
Pd7 Co6 Pd6 Pd4 -43.58(8)
C23 Co6 Pd6 Co1 -93.2(6)
C27 Co6 Pd6 Co1 -76.6(4)
C2 Co6 Pd6 Co1 116.2(2)
C24 Co6 Pd6 Co1 17.5(3)
Co7 Co6 Pd6 Co1 68.69(6)
Co8 Co6 Pd6 Co1 130.87(9)
Co9 Co6 Pd6 Co1 159.98(5)
Pd9 Co6 Pd6 Co1 35.45(4)
Pd7 Co6 Pd6 Co1 101.23(4)
C23 Co6 Pd6 Pd9 -128.7(6)
C27 Co6 Pd6 Pd9 -112.1(4)
C2 Co6 Pd6 Pd9 80.7(2)
C24 Co6 Pd6 Pd9 -18.0(3)
Co7 Co6 Pd6 Pd9 33.23(4)
Co8 Co6 Pd6 Pd9 95.41(9)
Co9 Co6 Pd6 Pd9 124.53(5)
Pd7 Co6 Pd6 Pd9 65.78(3)
C23 Co6 Pd6 Pd7 165.6(6)
C27 Co6 Pd6 Pd7 -177.8(4)
C2 Co6 Pd6 Pd7 14.9(2)
C24 Co6 Pd6 Pd7 -83.8(3)
Co7 Co6 Pd6 Pd7 -32.55(4)
Co8 Co6 Pd6 Pd7 29.64(8)
Co9 Co6 Pd6 Pd7 58.75(4)
Pd9 Co6 Pd6 Pd7 -65.78(3)
C23 Co6 Pd6 Pd2 -165.8(6)
C27 Co6 Pd6 Pd2 -149.2(4)
C2 Co6 Pd6 Pd2 43.6(2)
C24 Co6 Pd6 Pd2 -55.1(3)
Co7 Co6 Pd6 Pd2 -3.88(6)
Co8 Co6 Pd6 Pd2 58.30(10)
Co9 Co6 Pd6 Pd2 87.41(5)
Pd9 Co6 Pd6 Pd2 -37.11(3)
Pd7 Co6 Pd6 Pd2 28.66(3)
C11 Co1 Pd6 C27 -13.8(4)
C15 Co1 Pd6 C27 81.6(4)
C1 Co1 Pd6 C27 -160.3(4)
C9 Co1 Pd6 C27 70.5(10)
Co5 Co1 Pd6 C27 -175.2(3)
Co2 Co1 Pd6 C27 -115.5(3)
Co4 Co1 Pd6 C27 154.8(3)
Pd9 Co1 Pd6 C27 -78.8(3)
Pd2 Co1 Pd6 C27 -146.1(3)
C11 Co1 Pd6 C40 -123.6(4)
C15 Co1 Pd6 C40 -28.2(4)
C1 Co1 Pd6 C40 89.9(4)
C9 Co1 Pd6 C40 -39.3(10)
Co5 Co1 Pd6 C40 75.0(3)
Co2 Co1 Pd6 C40 134.7(3)
Co4 Co1 Pd6 C40 45.0(3)
Pd9 Co1 Pd6 C40 171.5(3)
Pd2 Co1 Pd6 C40 104.1(3)
C11 Co1 Pd6 Pd5 171.9(3)
C15 Co1 Pd6 Pd5 -92.7(3)
C1 Co1 Pd6 Pd5 25.3(3)
C9 Co1 Pd6 Pd5 -103.9(9)
Co5 Co1 Pd6 Pd5 10.48(15)
Co2 Co1 Pd6 Pd5 70.18(9)
Co4 Co1 Pd6 Pd5 -19.55(9)
Pd9 Co1 Pd6 Pd5 106.89(7)
Pd2 Co1 Pd6 Pd5 39.51(7)
C11 Co1 Pd6 Pd4 -169.2(3)
C15 Co1 Pd6 Pd4 -73.8(3)
C1 Co1 Pd6 Pd4 44.2(3)
C9 Co1 Pd6 Pd4 -85.0(9)
Co5 Co1 Pd6 Pd4 29.37(10)
Co2 Co1 Pd6 Pd4 89.07(5)
Co4 Co1 Pd6 Pd4 -0.65(4)
Pd9 Co1 Pd6 Pd4 125.78(3)
Pd2 Co1 Pd6 Pd4 58.40(3)
C11 Co1 Pd6 Co6 28.0(3)
C15 Co1 Pd6 Co6 123.4(3)
C1 Co1 Pd6 Co6 -118.5(3)
C9 Co1 Pd6 Co6 112.2(9)
Co5 Co1 Pd6 Co6 -133.39(10)
Co2 Co1 Pd6 Co6 -73.68(6)
Co4 Co1 Pd6 Co6 -163.41(5)
Pd9 Co1 Pd6 Co6 -36.97(4)
Pd2 Co1 Pd6 Co6 -104.36(4)
C11 Co1 Pd6 Pd9 65.0(3)
C15 Co1 Pd6 Pd9 160.4(3)
C1 Co1 Pd6 Pd9 -81.6(3)
C9 Co1 Pd6 Pd9 149.2(9)
Co5 Co1 Pd6 Pd9 -96.41(10)
Co2 Co1 Pd6 Pd9 -36.71(4)
Co4 Co1 Pd6 Pd9 -126.43(5)
Pd2 Co1 Pd6 Pd9 -67.38(3)
C11 Co1 Pd6 Pd7 100.0(3)
C15 Co1 Pd6 Pd7 -164.6(3)
C1 Co1 Pd6 Pd7 -46.5(3)
C9 Co1 Pd6 Pd7 -175.8(9)
Co5 Co1 Pd6 Pd7 -61.39(11)
Co2 Co1 Pd6 Pd7 -1.69(6)
Co4 Co1 Pd6 Pd7 -91.41(4)
Pd9 Co1 Pd6 Pd7 35.03(3)
Pd2 Co1 Pd6 Pd7 -32.36(3)
C11 Co1 Pd6 Pd2 132.4(3)
C15 Co1 Pd6 Pd2 -132.2(3)
C1 Co1 Pd6 Pd2 -14.2(3)
C9 Co1 Pd6 Pd2 -143.4(9)
Co5 Co1 Pd6 Pd2 -29.03(10)
Co2 Co1 Pd6 Pd2 30.67(4)
Co4 Co1 Pd6 Pd2 -59.05(4)
Pd9 Co1 Pd6 Pd2 67.38(3)
C1 Pd2 Pd6 C27 85.7(5)
C41 Pd2 Pd6 C27 -79.2(5)
Pd7 Pd2 Pd6 C27 -69.4(4)
Pd1 Pd2 Pd6 C27 -125.5(4)
Co3 Pd2 Pd6 C27 104.9(4)
Co2 Pd2 Pd6 C27 43.3(4)
Pd3 Pd2 Pd6 C27 175.1(4)
Pd9 Pd2 Pd6 C27 2.6(4)
Pd4 Pd2 Pd6 C27 176.9(4)
Co4 Pd2 Pd6 C27 123.2(4)
Co1 Pd2 Pd6 C27 72.4(4)
C1 Pd2 Pd6 C40 -98.8(3)
C41 Pd2 Pd6 C40 96.4(3)
Pd7 Pd2 Pd6 C40 106.2(3)
Pd1 Pd2 Pd6 C40 50.1(3)
Co3 Pd2 Pd6 C40 -79.5(3)
Co2 Pd2 Pd6 C40 -141.1(3)
Pd3 Pd2 Pd6 C40 -9.4(3)
Pd9 Pd2 Pd6 C40 178.2(3)
Pd4 Pd2 Pd6 C40 -7.5(3)
Co4 Pd2 Pd6 C40 -61.3(3)
Co1 Pd2 Pd6 C40 -112.0(3)
C1 Pd2 Pd6 Pd5 -147.2(2)
C41 Pd2 Pd6 Pd5 48.0(2)
Pd7 Pd2 Pd6 Pd5 57.76(3)
Pd1 Pd2 Pd6 Pd5 1.69(3)
Co3 Pd2 Pd6 Pd5 -127.90(5)
Co2 Pd2 Pd6 Pd5 170.47(3)
Pd3 Pd2 Pd6 Pd5 -57.77(3)
Pd9 Pd2 Pd6 Pd5 129.76(3)
Pd4 Pd2 Pd6 Pd5 -55.91(2)
Co4 Pd2 Pd6 Pd5 -109.66(3)
Co1 Pd2 Pd6 Pd5 -160.43(4)
C1 Pd2 Pd6 Pd4 -91.3(2)
C41 Pd2 Pd6 Pd4 103.9(2)
Pd7 Pd2 Pd6 Pd4 113.67(3)
Pd1 Pd2 Pd6 Pd4 57.60(2)
Co3 Pd2 Pd6 Pd4 -71.99(5)
Co2 Pd2 Pd6 Pd4 -133.62(4)
Pd3 Pd2 Pd6 Pd4 -1.87(3)
Pd9 Pd2 Pd6 Pd4 -174.33(3)
Co4 Pd2 Pd6 Pd4 -53.75(3)
Co1 Pd2 Pd6 Pd4 -104.53(4)
C1 Pd2 Pd6 Co6 122.6(2)
C41 Pd2 Pd6 Co6 -42.3(2)
Pd7 Pd2 Pd6 Co6 -32.50(4)
Pd1 Pd2 Pd6 Co6 -88.57(4)
Co3 Pd2 Pd6 Co6 141.84(5)
Co2 Pd2 Pd6 Co6 80.21(5)
Pd3 Pd2 Pd6 Co6 -148.03(4)
Pd9 Pd2 Pd6 Co6 39.50(4)
Pd4 Pd2 Pd6 Co6 -146.17(4)
Co4 Pd2 Pd6 Co6 160.08(4)
Co1 Pd2 Pd6 Co6 109.31(5)
C1 Pd2 Pd6 Co1 13.3(2)
C41 Pd2 Pd6 Co1 -151.6(2)
Pd7 Pd2 Pd6 Co1 -141.81(4)
Pd1 Pd2 Pd6 Co1 162.12(4)
Co3 Pd2 Pd6 Co1 32.54(5)
Co2 Pd2 Pd6 Co1 -29.09(4)
Pd3 Pd2 Pd6 Co1 102.66(4)
Pd9 Pd2 Pd6 Co1 -69.80(3)
Pd4 Pd2 Pd6 Co1 104.53(4)
Co4 Pd2 Pd6 Co1 50.77(4)
C1 Pd2 Pd6 Pd9 83.1(2)
C41 Pd2 Pd6 Pd9 -81.8(2)
Pd7 Pd2 Pd6 Pd9 -72.00(3)
Pd1 Pd2 Pd6 Pd9 -128.07(3)
Co3 Pd2 Pd6 Pd9 102.34(5)
Co2 Pd2 Pd6 Pd9 40.71(3)
Pd3 Pd2 Pd6 Pd9 172.47(3)
Pd4 Pd2 Pd6 Pd9 174.33(3)
Co4 Pd2 Pd6 Pd9 120.58(3)
Co1 Pd2 Pd6 Pd9 69.80(3)
C1 Pd2 Pd6 Pd7 155.1(2)
C41 Pd2 Pd6 Pd7 -9.8(2)
Pd1 Pd2 Pd6 Pd7 -56.07(2)
Co3 Pd2 Pd6 Pd7 174.35(5)
Co2 Pd2 Pd6 Pd7 112.71(4)
Pd3 Pd2 Pd6 Pd7 -115.53(3)
Pd9 Pd2 Pd6 Pd7 72.00(3)
Pd4 Pd2 Pd6 Pd7 -113.67(3)
Co4 Pd2 Pd6 Pd7 -167.42(3)
Co1 Pd2 Pd6 Pd7 141.81(4)
C1 Pd2 Pd7 C2 -4.8(6)
C41 Pd2 Pd7 C2 -154.1(6)
Pd1 Pd2 Pd7 C2 144.5(5)
Co3 Pd2 Pd7 C2 -121.5(5)
Co2 Pd2 Pd7 C2 -51.6(5)
Pd3 Pd2 Pd7 C2 139.7(5)
Pd9 Pd2 Pd7 C2 -29.2(5)
Pd4 Pd2 Pd7 C2 86.3(5)
Pd6 Pd2 Pd7 C2 37.7(5)
Co4 Pd2 Pd7 C2 56.9(5)
Co1 Pd2 Pd7 C2 6.2(5)
C1 Pd2 Pd7 C41 149.3(5)
Pd1 Pd2 Pd7 C41 -61.4(3)
Co3 Pd2 Pd7 C41 32.6(3)
Co2 Pd2 Pd7 C41 102.5(3)
Pd3 Pd2 Pd7 C41 -66.1(3)
Pd9 Pd2 Pd7 C41 124.9(3)
Pd4 Pd2 Pd7 C41 -119.6(3)
Pd6 Pd2 Pd7 C41 -168.2(3)
Co4 Pd2 Pd7 C41 -149.0(3)
Co1 Pd2 Pd7 C41 160.4(3)
C1 Pd2 Pd7 Pd1 -149.3(4)
C41 Pd2 Pd7 Pd1 61.4(3)
Co3 Pd2 Pd7 Pd1 93.96(18)
Co2 Pd2 Pd7 Pd1 163.88(4)
Pd3 Pd2 Pd7 Pd1 -4.76(3)
Pd9 Pd2 Pd7 Pd1 -173.68(3)
Pd4 Pd2 Pd7 Pd1 -58.21(2)
Pd6 Pd2 Pd7 Pd1 -106.82(3)
Co4 Pd2 Pd7 Pd1 -87.66(5)
Co1 Pd2 Pd7 Pd1 -138.26(4)
C1 Pd2 Pd7 Co10 128.2(4)
C41 Pd2 Pd7 Co10 -21.1(3)
Pd1 Pd2 Pd7 Co10 -82.48(13)
Co3 Pd2 Pd7 Co10 11.5(3)
Co2 Pd2 Pd7 Co10 81.40(13)
Pd3 Pd2 Pd7 Co10 -87.25(13)
Pd9 Pd2 Pd7 Co10 103.84(13)
Pd4 Pd2 Pd7 Co10 -140.70(12)
Pd6 Pd2 Pd7 Co10 170.70(13)
Co4 Pd2 Pd7 Co10 -170.14(11)
Co1 Pd2 Pd7 Co10 139.26(12)
C1 Pd2 Pd7 Co7 44.7(4)
C41 Pd2 Pd7 Co7 -104.6(3)
Pd1 Pd2 Pd7 Co7 -165.99(5)
Co3 Pd2 Pd7 Co7 -72.03(19)
Co2 Pd2 Pd7 Co7 -2.11(6)
Pd3 Pd2 Pd7 Co7 -170.75(4)
Pd9 Pd2 Pd7 Co7 20.34(4)
Pd4 Pd2 Pd7 Co7 135.80(4)
Pd6 Pd2 Pd7 Co7 87.19(4)
Co4 Pd2 Pd7 Co7 106.35(6)
Co1 Pd2 Pd7 Co7 55.75(5)
C1 Pd2 Pd7 Pd9 24.4(4)
C41 Pd2 Pd7 Pd9 -124.9(3)
Pd1 Pd2 Pd7 Pd9 173.68(3)
Co3 Pd2 Pd7 Pd9 -92.36(18)
Co2 Pd2 Pd7 Pd9 -22.44(4)
Pd3 Pd2 Pd7 Pd9 168.91(4)
Pd4 Pd2 Pd7 Pd9 115.46(3)
Pd6 Pd2 Pd7 Pd9 66.86(3)
Co4 Pd2 Pd7 Pd9 86.02(5)
Co1 Pd2 Pd7 Pd9 35.41(3)
C1 Pd2 Pd7 Pd8 -145.3(4)
C41 Pd2 Pd7 Pd8 65.4(3)
Pd1 Pd2 Pd7 Pd8 4.02(3)
Co3 Pd2 Pd7 Pd8 97.98(18)
Co2 Pd2 Pd7 Pd8 167.90(4)
Pd3 Pd2 Pd7 Pd8 -0.75(5)
Pd9 Pd2 Pd7 Pd8 -169.66(4)
Pd4 Pd2 Pd7 Pd8 -54.20(4)
Pd6 Pd2 Pd7 Pd8 -102.80(4)
Co4 Pd2 Pd7 Pd8 -83.64(6)
Co1 Pd2 Pd7 Pd8 -134.24(4)
C1 Pd2 Pd7 Pd6 -42.5(4)
C41 Pd2 Pd7 Pd6 168.2(3)
Pd1 Pd2 Pd7 Pd6 106.82(3)
Co3 Pd2 Pd7 Pd6 -159.22(18)
Co2 Pd2 Pd7 Pd6 -89.30(4)
Pd3 Pd2 Pd7 Pd6 102.06(4)
Pd9 Pd2 Pd7 Pd6 -66.86(3)
Pd4 Pd2 Pd7 Pd6 48.61(2)
Co4 Pd2 Pd7 Pd6 19.16(5)
Co1 Pd2 Pd7 Pd6 -31.44(3)
C1 Pd2 Pd7 Pd5 -93.2(4)
C41 Pd2 Pd7 Pd5 117.4(3)
Pd1 Pd2 Pd7 Pd5 56.07(2)
Co3 Pd2 Pd7 Pd5 150.03(18)
Co2 Pd2 Pd7 Pd5 -140.05(4)
Pd3 Pd2 Pd7 Pd5 51.31(4)
Pd9 Pd2 Pd7 Pd5 -117.61(3)
Pd4 Pd2 Pd7 Pd5 -2.14(2)
Pd6 Pd2 Pd7 Pd5 -50.75(2)
Co4 Pd2 Pd7 Pd5 -31.59(6)
Co1 Pd2 Pd7 Pd5 -82.19(3)
C1 Pd2 Pd7 Co6 -13.9(4)
C41 Pd2 Pd7 Co6 -163.2(3)
Pd1 Pd2 Pd7 Co6 135.42(4)
Co3 Pd2 Pd7 Co6 -130.62(18)
Co2 Pd2 Pd7 Co6 -60.70(5)
Pd3 Pd2 Pd7 Co6 130.65(4)
Pd9 Pd2 Pd7 Co6 -38.26(4)
Pd4 Pd2 Pd7 Co6 77.20(4)
Pd6 Pd2 Pd7 Co6 28.60(3)
Co4 Pd2 Pd7 Co6 47.76(6)
Co1 Pd2 Pd7 Co6 -2.84(5)
C1 Pd2 Pd7 Co9 -70.9(4)
C41 Pd2 Pd7 Co9 139.8(3)
Pd1 Pd2 Pd7 Co9 78.44(5)
Co3 Pd2 Pd7 Co9 172.40(16)
Co2 Pd2 Pd7 Co9 -117.67(6)
Pd3 Pd2 Pd7 Co9 73.68(6)
Pd9 Pd2 Pd7 Co9 -95.23(6)
Pd4 Pd2 Pd7 Co9 20.23(6)
Pd6 Pd2 Pd7 Co9 -28.38(5)
Co4 Pd2 Pd7 Co9 -9.21(9)
Co1 Pd2 Pd7 Co9 -59.82(6)
C3 Pd1 Pd7 C2 -9.7(6)
C41 Pd1 Pd7 C2 147.4(5)
Pd2 Pd1 Pd7 C2 -150.3(4)
Co12 Pd1 Pd7 C2 40.5(4)
Co13 Pd1 Pd7 C2 130.8(4)
Pd8 Pd1 Pd7 C2 25.8(4)
Pd5 Pd1 Pd7 C2 -42.0(4)
Pd3 Pd1 Pd7 C2 -145.8(4)
Pd4 Pd1 Pd7 C2 -93.2(4)
Co11 Pd1 Pd7 C2 -17.9(4)
Co14 Pd1 Pd7 C2 -76.3(4)
C3 Pd1 Pd7 C41 -157.1(5)
Pd2 Pd1 Pd7 C41 62.3(3)
Co12 Pd1 Pd7 C41 -106.9(3)
Co13 Pd1 Pd7 C41 -16.5(3)
Pd8 Pd1 Pd7 C41 -121.6(3)
Pd5 Pd1 Pd7 C41 170.6(3)
Pd3 Pd1 Pd7 C41 66.8(3)
Pd4 Pd1 Pd7 C41 119.5(3)
Co11 Pd1 Pd7 C41 -165.3(3)
Co14 Pd1 Pd7 C41 136.3(3)
C3 Pd1 Pd7 Pd2 140.6(4)
C41 Pd1 Pd7 Pd2 -62.3(3)
Co12 Pd1 Pd7 Pd2 -169.19(5)
Co13 Pd1 Pd7 Pd2 -78.85(12)
Pd8 Pd1 Pd7 Pd2 176.08(3)
Pd5 Pd1 Pd7 Pd2 108.27(3)
Pd3 Pd1 Pd7 Pd2 4.50(3)
Pd4 Pd1 Pd7 Pd2 57.15(2)
Co11 Pd1 Pd7 Pd2 132.44(4)
Co14 Pd1 Pd7 Pd2 73.99(5)
C3 Pd1 Pd7 Co10 -58.7(4)
C41 Pd1 Pd7 Co10 98.4(3)
Pd2 Pd1 Pd7 Co10 160.68(4)
Co12 Pd1 Pd7 Co10 -8.52(6)
Co13 Pd1 Pd7 Co10 81.82(13)
Pd8 Pd1 Pd7 Co10 -23.24(4)
Pd5 Pd1 Pd7 Co10 -91.06(4)
Pd3 Pd1 Pd7 Co10 165.17(4)
Pd4 Pd1 Pd7 Co10 -142.18(4)
Co11 Pd1 Pd7 Co10 -66.88(5)
Co14 Pd1 Pd7 Co10 -125.33(6)
C3 Pd1 Pd7 Co7 -131.8(5)
C41 Pd1 Pd7 Co7 25.2(4)
Pd2 Pd1 Pd7 Co7 87.55(18)
Co12 Pd1 Pd7 Co7 -81.64(18)
Co13 Pd1 Pd7 Co7 8.7(3)
Pd8 Pd1 Pd7 Co7 -96.37(18)
Pd5 Pd1 Pd7 Co7 -164.19(18)
Pd3 Pd1 Pd7 Co7 92.04(18)
Pd4 Pd1 Pd7 Co7 144.69(17)
Co11 Pd1 Pd7 Co7 -140.01(17)
Co14 Pd1 Pd7 Co7 161.54(16)
C3 Pd1 Pd7 Pd9 133.9(4)
C41 Pd1 Pd7 Pd9 -69.0(3)
Pd2 Pd1 Pd7 Pd9 -6.70(3)
Co12 Pd1 Pd7 Pd9 -175.89(4)
Co13 Pd1 Pd7 Pd9 -85.55(13)
Pd8 Pd1 Pd7 Pd9 169.39(4)
Pd5 Pd1 Pd7 Pd9 101.57(4)
Pd3 Pd1 Pd7 Pd9 -2.20(5)
Pd4 Pd1 Pd7 Pd9 50.45(4)
Co11 Pd1 Pd7 Pd9 125.75(4)
Co14 Pd1 Pd7 Pd9 67.29(6)
C3 Pd1 Pd7 Pd8 -35.5(4)
C41 Pd1 Pd7 Pd8 121.6(3)
Pd2 Pd1 Pd7 Pd8 -176.08(3)
Co12 Pd1 Pd7 Pd8 14.72(4)
Co13 Pd1 Pd7 Pd8 105.06(12)
Pd5 Pd1 Pd7 Pd8 -67.82(3)
Pd3 Pd1 Pd7 Pd8 -171.59(4)
Pd4 Pd1 Pd7 Pd8 -118.94(3)
Co11 Pd1 Pd7 Pd8 -43.64(4)
Co14 Pd1 Pd7 Pd8 -102.09(6)
C3 Pd1 Pd7 Pd6 81.1(4)
C41 Pd1 Pd7 Pd6 -121.8(3)
Pd2 Pd1 Pd7 Pd6 -59.48(2)
Co12 Pd1 Pd7 Pd6 131.33(4)
Co13 Pd1 Pd7 Pd6 -138.33(12)
Pd8 Pd1 Pd7 Pd6 116.61(3)
Pd5 Pd1 Pd7 Pd6 48.79(2)
Pd3 Pd1 Pd7 Pd6 -54.98(4)
Pd4 Pd1 Pd7 Pd6 -2.33(3)
Co11 Pd1 Pd7 Pd6 72.97(4)
Co14 Pd1 Pd7 Pd6 14.51(6)
C3 Pd1 Pd7 Pd5 32.3(4)
C41 Pd1 Pd7 Pd5 -170.6(3)
Pd2 Pd1 Pd7 Pd5 -108.27(3)
Co12 Pd1 Pd7 Pd5 82.54(4)
Co13 Pd1 Pd7 Pd5 172.88(13)
Pd8 Pd1 Pd7 Pd5 67.82(3)
Pd3 Pd1 Pd7 Pd5 -103.77(3)
Pd4 Pd1 Pd7 Pd5 -51.12(2)
Co11 Pd1 Pd7 Pd5 24.18(3)
Co14 Pd1 Pd7 Pd5 -34.28(5)
C3 Pd1 Pd7 Co6 51.4(5)
C41 Pd1 Pd7 Co6 -151.5(3)
Pd2 Pd1 Pd7 Co6 -89.22(5)
Co12 Pd1 Pd7 Co6 101.58(6)
Co13 Pd1 Pd7 Co6 -168.08(11)
Pd8 Pd1 Pd7 Co6 86.86(5)
Pd5 Pd1 Pd7 Co6 19.04(5)
Pd3 Pd1 Pd7 Co6 -84.73(6)
Pd4 Pd1 Pd7 Co6 -32.08(6)
Co11 Pd1 Pd7 Co6 43.22(6)
Co14 Pd1 Pd7 Co6 -15.23(8)
C3 Pd1 Pd7 Co9 0.0(4)
C41 Pd1 Pd7 Co9 157.1(3)
Pd2 Pd1 Pd7 Co9 -140.61(4)
Co12 Pd1 Pd7 Co9 50.20(5)
Co13 Pd1 Pd7 Co9 140.54(12)
Pd8 Pd1 Pd7 Co9 35.48(3)
Pd5 Pd1 Pd7 Co9 -32.34(3)
Pd3 Pd1 Pd7 Co9 -136.11(4)
Pd4 Pd1 Pd7 Co9 -83.46(3)
Co11 Pd1 Pd7 Co9 -8.16(5)
Co14 Pd1 Pd7 Co9 -66.62(6)
C18 Co10 Pd7 C2 132.3(5)
C17 Co10 Pd7 C2 -127.3(5)
C19 Co10 Pd7 C2 24.5(7)
Co8 Co10 Pd7 C2 5.6(3)
Co9 Co10 Pd7 C2 -47.0(3)
Co7 Co10 Pd7 C2 54.2(3)
Pd8 Co10 Pd7 C2 -115.5(3)
C18 Co10 Pd7 C41 -32.7(5)
C17 Co10 Pd7 C41 67.7(5)
C2 Co10 Pd7 C41 -165.0(4)
C19 Co10 Pd7 C41 -140.5(6)
Co8 Co10 Pd7 C41 -159.5(3)
Co9 Co10 Pd7 C41 148.0(2)
Co7 Co10 Pd7 C41 -110.8(3)
Pd8 Co10 Pd7 C41 79.5(2)
C18 Co10 Pd7 Pd2 -15.1(4)
C17 Co10 Pd7 Pd2 85.4(4)
C2 Co10 Pd7 Pd2 -147.4(4)
C19 Co10 Pd7 Pd2 -122.8(6)
Co8 Co10 Pd7 Pd2 -141.80(11)
Co9 Co10 Pd7 Pd2 165.67(12)
Co7 Co10 Pd7 Pd2 -93.15(13)
Pd8 Co10 Pd7 Pd2 97.11(13)
C18 Co10 Pd7 Pd1 -88.4(4)
C17 Co10 Pd7 Pd1 12.0(4)
C2 Co10 Pd7 Pd1 139.3(3)
C19 Co10 Pd7 Pd1 163.8(6)
Co8 Co10 Pd7 Pd1 144.83(4)
Co9 Co10 Pd7 Pd1 92.30(4)
Co7 Co10 Pd7 Pd1 -166.52(5)
Pd8 Co10 Pd7 Pd1 23.74(4)
C18 Co10 Pd7 Co7 78.1(4)
C17 Co10 Pd7 Co7 178.5(4)
C2 Co10 Pd7 Co7 -54.2(3)
C19 Co10 Pd7 Co7 -29.7(6)
Co8 Co10 Pd7 Co7 -48.65(5)
Co9 Co10 Pd7 Co7 -101.18(5)
Pd8 Co10 Pd7 Co7 -169.74(5)
C18 Co10 Pd7 Pd9 79.3(4)
C17 Co10 Pd7 Pd9 179.7(4)
C2 Co10 Pd7 Pd9 -53.0(3)
C19 Co10 Pd7 Pd9 -28.4(6)
Co8 Co10 Pd7 Pd9 -47.41(6)
Co9 Co10 Pd7 Pd9 -99.95(5)
Co7 Co10 Pd7 Pd9 1.23(5)
Pd8 Co10 Pd7 Pd9 -168.51(4)
C18 Co10 Pd7 Pd8 -112.2(4)
C17 Co10 Pd7 Pd8 -11.7(4)
C2 Co10 Pd7 Pd8 115.5(3)
C19 Co10 Pd7 Pd8 140.1(6)
Co8 Co10 Pd7 Pd8 121.09(5)
Co9 Co10 Pd7 Pd8 68.56(4)
Co7 Co10 Pd7 Pd8 169.74(5)
C18 Co10 Pd7 Pd6 153.5(4)
C17 Co10 Pd7 Pd6 -106.1(4)
C2 Co10 Pd7 Pd6 21.2(3)
C19 Co10 Pd7 Pd6 45.7(6)
Co8 Co10 Pd7 Pd6 26.72(7)
Co9 Co10 Pd7 Pd6 -25.81(6)
Co7 Co10 Pd7 Pd6 75.37(5)
Pd8 Co10 Pd7 Pd6 -94.37(5)
C18 Co10 Pd7 Pd5 -152.2(4)
C17 Co10 Pd7 Pd5 -51.8(4)
C2 Co10 Pd7 Pd5 75.5(3)
C19 Co10 Pd7 Pd5 100.0(6)
Co8 Co10 Pd7 Pd5 81.03(5)
Co9 Co10 Pd7 Pd5 28.50(4)
Co7 Co10 Pd7 Pd5 129.68(4)
Pd8 Co10 Pd7 Pd5 -40.06(3)
C18 Co10 Pd7 Co6 129.8(4)
C17 Co10 Pd7 Co6 -129.8(4)
C2 Co10 Pd7 Co6 -2.5(3)
C19 Co10 Pd7 Co6 22.0(6)
Co8 Co10 Pd7 Co6 3.02(5)
Co9 Co10 Pd7 Co6 -49.51(4)
Co7 Co10 Pd7 Co6 51.67(4)
Pd8 Co10 Pd7 Co6 -118.07(4)
C18 Co10 Pd7 Co9 179.3(4)
C17 Co10 Pd7 Co9 -80.3(4)
C2 Co10 Pd7 Co9 47.0(3)
C19 Co10 Pd7 Co9 71.5(6)
Co8 Co10 Pd7 Co9 52.53(5)
Co7 Co10 Pd7 Co9 101.18(5)
Pd8 Co10 Pd7 Co9 -68.56(4)
C26 Co7 Pd7 C2 -169.7(5)
C21 Co7 Pd7 C2 -82.7(11)
C24 Co7 Pd7 C2 88.4(5)
Co6 Co7 Pd7 C2 49.4(3)
Co8 Co7 Pd7 C2 -8.0(3)
Pd9 Co7 Pd7 C2 124.9(3)
Co10 Co7 Pd7 C2 -53.9(3)
C26 Co7 Pd7 C41 -14.5(4)
C21 Co7 Pd7 C41 72.5(11)
C2 Co7 Pd7 C41 155.2(4)
C24 Co7 Pd7 C41 -116.4(4)
Co6 Co7 Pd7 C41 -155.4(3)
Co8 Co7 Pd7 C41 147.2(3)
Pd9 Co7 Pd7 C41 -79.9(3)
Co10 Co7 Pd7 C41 101.3(3)
C26 Co7 Pd7 Pd2 44.3(3)
C21 Co7 Pd7 Pd2 131.3(11)
C2 Co7 Pd7 Pd2 -146.1(3)
C24 Co7 Pd7 Pd2 -57.7(3)
Co6 Co7 Pd7 Pd2 -96.66(5)
Co8 Co7 Pd7 Pd2 -154.07(4)
Pd9 Co7 Pd7 Pd2 -21.16(4)
Co10 Co7 Pd7 Pd2 160.09(5)
C26 Co7 Pd7 Pd1 -36.4(4)
C21 Co7 Pd7 Pd1 50.6(11)
C2 Co7 Pd7 Pd1 133.2(4)
C24 Co7 Pd7 Pd1 -138.4(3)
Co6 Co7 Pd7 Pd1 -177.36(17)
Co8 Co7 Pd7 Pd1 125.22(17)
Pd9 Co7 Pd7 Pd1 -101.87(18)
Co10 Co7 Pd7 Pd1 79.38(18)
C26 Co7 Pd7 Co10 -115.8(3)
C21 Co7 Pd7 Co10 -28.8(11)
C2 Co7 Pd7 Co10 53.9(3)
C24 Co7 Pd7 Co10 142.3(3)
Co6 Co7 Pd7 Co10 103.26(5)
Co8 Co7 Pd7 Co10 45.84(5)
Pd9 Co7 Pd7 Co10 178.75(5)
C26 Co7 Pd7 Pd9 65.4(3)
C21 Co7 Pd7 Pd9 152.5(11)
C2 Co7 Pd7 Pd9 -124.9(3)
C24 Co7 Pd7 Pd9 -36.5(3)
Co6 Co7 Pd7 Pd9 -75.49(4)
Co8 Co7 Pd7 Pd9 -132.91(6)
Co10 Co7 Pd7 Pd9 -178.75(5)
C26 Co7 Pd7 Pd8 -125.9(3)
C21 Co7 Pd7 Pd8 -38.9(11)
C2 Co7 Pd7 Pd8 43.7(3)
C24 Co7 Pd7 Pd8 132.1(3)
Co6 Co7 Pd7 Pd8 93.14(5)
Co8 Co7 Pd7 Pd8 35.72(6)
Pd9 Co7 Pd7 Pd8 168.63(4)
Co10 Co7 Pd7 Pd8 -10.12(5)
C26 Co7 Pd7 Pd6 110.1(3)
C21 Co7 Pd7 Pd6 -162.9(11)
C2 Co7 Pd7 Pd6 -80.3(3)
C24 Co7 Pd7 Pd6 8.1(3)
Co6 Co7 Pd7 Pd6 -30.88(4)
Co8 Co7 Pd7 Pd6 -88.30(5)
Pd9 Co7 Pd7 Pd6 44.61(3)
Co10 Co7 Pd7 Pd6 -134.14(4)
C26 Co7 Pd7 Pd5 161.9(3)
C21 Co7 Pd7 Pd5 -111.1(11)
C2 Co7 Pd7 Pd5 -28.4(3)
C24 Co7 Pd7 Pd5 60.0(3)
Co6 Co7 Pd7 Pd5 20.99(6)
Co8 Co7 Pd7 Pd5 -36.43(7)
Pd9 Co7 Pd7 Pd5 96.48(5)
Co10 Co7 Pd7 Pd5 -82.27(5)
C26 Co7 Pd7 Co6 140.9(3)
C21 Co7 Pd7 Co6 -132.1(11)
C2 Co7 Pd7 Co6 -49.4(3)
C24 Co7 Pd7 Co6 39.0(3)
Co8 Co7 Pd7 Co6 -57.42(5)
Pd9 Co7 Pd7 Co6 75.49(4)
Co10 Co7 Pd7 Co6 -103.26(5)
C26 Co7 Pd7 Co9 -170.2(3)
C21 Co7 Pd7 Co9 -83.2(11)
C2 Co7 Pd7 Co9 -0.6(3)
C24 Co7 Pd7 Co9 87.8(3)
Co6 Co7 Pd7 Co9 48.85(4)
Co8 Co7 Pd7 Co9 -8.57(5)
Pd9 Co7 Pd7 Co9 124.34(4)
Co10 Co7 Pd7 Co9 -54.41(4)
C27 Pd6 Pd7 C2 -15.9(4)
C40 Pd6 Pd7 C2 97.6(4)
Pd5 Pd6 Pd7 C2 89.2(2)
Pd4 Pd6 Pd7 C2 144.9(2)
Co6 Pd6 Pd7 C2 -14.3(2)
Co1 Pd6 Pd7 C2 -124.7(2)
Pd9 Pd6 Pd7 C2 -88.9(2)
Pd2 Pd6 Pd7 C2 -161.4(2)
C27 Pd6 Pd7 C41 155.6(4)
C40 Pd6 Pd7 C41 -90.9(4)
Pd5 Pd6 Pd7 C41 -99.3(3)
Pd4 Pd6 Pd7 C41 -43.6(3)
Co6 Pd6 Pd7 C41 157.2(3)
Co1 Pd6 Pd7 C41 46.8(3)
Pd9 Pd6 Pd7 C41 82.6(3)
Pd2 Pd6 Pd7 C41 10.1(3)
C27 Pd6 Pd7 Pd2 145.5(3)
C40 Pd6 Pd7 Pd2 -101.0(3)
Pd5 Pd6 Pd7 Pd2 -109.41(3)
Pd4 Pd6 Pd7 Pd2 -53.70(2)
Co6 Pd6 Pd7 Pd2 147.07(4)
Co1 Pd6 Pd7 Pd2 36.68(4)
Pd9 Pd6 Pd7 Pd2 72.49(3)
C27 Pd6 Pd7 Pd1 -158.2(3)
C40 Pd6 Pd7 Pd1 -44.8(3)
Pd5 Pd6 Pd7 Pd1 -53.18(2)
Pd4 Pd6 Pd7 Pd1 2.53(3)
Co6 Pd6 Pd7 Pd1 -156.70(4)
Co1 Pd6 Pd7 Pd1 92.91(4)
Pd9 Pd6 Pd7 Pd1 128.72(3)
Pd2 Pd6 Pd7 Pd1 56.23(2)
C27 Pd6 Pd7 Co10 -30.7(3)
C40 Pd6 Pd7 Co10 82.8(3)
Pd5 Pd6 Pd7 Co10 74.39(5)
Pd4 Pd6 Pd7 Co10 130.11(5)
Co6 Pd6 Pd7 Co10 -29.13(6)
Co1 Pd6 Pd7 Co10 -139.52(5)
Pd9 Pd6 Pd7 Co10 -103.70(5)
Pd2 Pd6 Pd7 Co10 -176.20(5)
C27 Pd6 Pd7 Co7 28.5(3)
C40 Pd6 Pd7 Co7 142.0(3)
Pd5 Pd6 Pd7 Co7 133.57(4)
Pd4 Pd6 Pd7 Co7 -170.71(3)
Co6 Pd6 Pd7 Co7 30.06(4)
Co1 Pd6 Pd7 Co7 -80.33(4)
Pd9 Pd6 Pd7 Co7 -44.52(3)
Pd2 Pd6 Pd7 Co7 -117.01(4)
C27 Pd6 Pd7 Pd9 73.0(3)
C40 Pd6 Pd7 Pd9 -173.5(3)
Pd5 Pd6 Pd7 Pd9 178.09(3)
Pd4 Pd6 Pd7 Pd9 -126.19(3)
Co6 Pd6 Pd7 Pd9 74.58(4)
Co1 Pd6 Pd7 Pd9 -35.81(3)
Pd2 Pd6 Pd7 Pd9 -72.49(3)
C27 Pd6 Pd7 Pd8 -99.6(3)
C40 Pd6 Pd7 Pd8 13.8(3)
Pd5 Pd6 Pd7 Pd8 5.43(3)
Pd4 Pd6 Pd7 Pd8 61.15(3)
Co6 Pd6 Pd7 Pd8 -98.08(4)
Co1 Pd6 Pd7 Pd8 151.53(4)
Pd9 Pd6 Pd7 Pd8 -172.66(3)
Pd2 Pd6 Pd7 Pd8 114.85(3)
C27 Pd6 Pd7 Pd5 -105.0(3)
C40 Pd6 Pd7 Pd5 8.4(3)
Pd4 Pd6 Pd7 Pd5 55.72(2)
Co6 Pd6 Pd7 Pd5 -103.51(4)
Co1 Pd6 Pd7 Pd5 146.09(4)
Pd9 Pd6 Pd7 Pd5 -178.09(3)
Pd2 Pd6 Pd7 Pd5 109.41(3)
C27 Pd6 Pd7 Co6 -1.5(3)
C40 Pd6 Pd7 Co6 111.9(3)
Pd5 Pd6 Pd7 Co6 103.51(4)
Pd4 Pd6 Pd7 Co6 159.23(4)
Co1 Pd6 Pd7 Co6 -110.39(5)
Pd9 Pd6 Pd7 Co6 -74.58(4)
Pd2 Pd6 Pd7 Co6 -147.07(4)
C27 Pd6 Pd7 Co9 -51.9(3)
C40 Pd6 Pd7 Co9 61.6(3)
Pd5 Pd6 Pd7 Co9 53.19(3)
Pd4 Pd6 Pd7 Co9 108.91(3)
Co6 Pd6 Pd7 Co9 -50.32(4)
Co1 Pd6 Pd7 Co9 -160.71(4)
Pd9 Pd6 Pd7 Co9 -124.90(3)
Pd2 Pd6 Pd7 Co9 162.61(3)
C38 Pd5 Pd7 C2 90.4(6)
C40 Pd5 Pd7 C2 -98.4(3)
Pd6 Pd5 Pd7 C2 -90.5(2)
Pd4 Pd5 Pd7 C2 -146.3(2)
Co11 Pd5 Pd7 C2 127.6(2)
Co9 Pd5 Pd7 C2 14.6(2)
Pd8 Pd5 Pd7 C2 83.6(2)
Pd1 Pd5 Pd7 C2 155.9(2)
C38 Pd5 Pd7 C41 -73.2(6)
C40 Pd5 Pd7 C41 98.0(3)
Pd6 Pd5 Pd7 C41 105.8(3)
Pd4 Pd5 Pd7 C41 50.1(3)
Co11 Pd5 Pd7 C41 -36.0(3)
Co9 Pd5 Pd7 C41 -149.0(3)
Pd8 Pd5 Pd7 C41 -80.0(3)
Pd1 Pd5 Pd7 C41 -7.8(3)
C38 Pd5 Pd7 Pd2 -121.0(5)
C40 Pd5 Pd7 Pd2 50.2(2)
Pd6 Pd5 Pd7 Pd2 58.07(3)
Pd4 Pd5 Pd7 Pd2 2.31(3)
Co11 Pd5 Pd7 Pd2 -83.77(4)
Co9 Pd5 Pd7 Pd2 163.22(4)
Pd8 Pd5 Pd7 Pd2 -127.78(3)
Pd1 Pd5 Pd7 Pd2 -55.55(2)
C38 Pd5 Pd7 Pd1 -65.4(5)
C40 Pd5 Pd7 Pd1 105.8(2)
Pd6 Pd5 Pd7 Pd1 113.62(3)
Pd4 Pd5 Pd7 Pd1 57.86(2)
Co11 Pd5 Pd7 Pd1 -28.22(4)
Co9 Pd5 Pd7 Pd1 -141.23(4)
Pd8 Pd5 Pd7 Pd1 -72.23(3)
C38 Pd5 Pd7 Co10 47.2(5)
C40 Pd5 Pd7 Co10 -141.6(2)
Pd6 Pd5 Pd7 Co10 -133.69(4)
Pd4 Pd5 Pd7 Co10 170.54(3)
Co11 Pd5 Pd7 Co10 84.46(5)
Co9 Pd5 Pd7 Co10 -28.54(4)
Pd8 Pd5 Pd7 Co10 40.45(3)
Pd1 Pd5 Pd7 Co10 112.68(4)
C38 Pd5 Pd7 Co7 110.2(5)
C40 Pd5 Pd7 Co7 -78.6(2)
Pd6 Pd5 Pd7 Co7 -70.78(5)
Pd4 Pd5 Pd7 Co7 -126.55(5)
Co11 Pd5 Pd7 Co7 147.38(5)
Co9 Pd5 Pd7 Co7 34.37(5)
Pd8 Pd5 Pd7 Co7 103.37(5)
Pd1 Pd5 Pd7 Co7 175.60(5)
C38 Pd5 Pd7 Pd9 179.1(5)
C40 Pd5 Pd7 Pd9 -9.7(2)
Pd6 Pd5 Pd7 Pd9 -1.79(3)
Pd4 Pd5 Pd7 Pd9 -57.56(3)
Co11 Pd5 Pd7 Pd9 -143.64(4)
Co9 Pd5 Pd7 Pd9 103.35(4)
Pd8 Pd5 Pd7 Pd9 172.35(3)
Pd1 Pd5 Pd7 Pd9 -115.42(3)
C38 Pd5 Pd7 Pd8 6.8(5)
C40 Pd5 Pd7 Pd8 178.0(2)
Pd6 Pd5 Pd7 Pd8 -174.15(3)
Pd4 Pd5 Pd7 Pd8 130.09(3)
Co11 Pd5 Pd7 Pd8 44.01(4)
Co9 Pd5 Pd7 Pd8 -69.00(3)
Pd1 Pd5 Pd7 Pd8 72.23(3)
C38 Pd5 Pd7 Pd6 -179.1(5)
C40 Pd5 Pd7 Pd6 -7.9(2)
Pd4 Pd5 Pd7 Pd6 -55.77(2)
Co11 Pd5 Pd7 Pd6 -141.84(4)
Co9 Pd5 Pd7 Pd6 105.15(4)
Pd8 Pd5 Pd7 Pd6 174.15(3)
Pd1 Pd5 Pd7 Pd6 -113.62(3)
C38 Pd5 Pd7 Co6 127.0(5)
C40 Pd5 Pd7 Co6 -61.8(2)
Pd6 Pd5 Pd7 Co6 -53.89(3)
Pd4 Pd5 Pd7 Co6 -109.66(3)
Co11 Pd5 Pd7 Co6 164.26(4)
Co9 Pd5 Pd7 Co6 51.25(4)
Pd8 Pd5 Pd7 Co6 120.25(3)
Pd1 Pd5 Pd7 Co6 -167.52(3)
C38 Pd5 Pd7 Co9 75.8(5)
C40 Pd5 Pd7 Co9 -113.0(2)
Pd6 Pd5 Pd7 Co9 -105.15(4)
Pd4 Pd5 Pd7 Co9 -160.92(4)
Co11 Pd5 Pd7 Co9 113.01(5)
Pd8 Pd5 Pd7 Co9 69.00(3)
Pd1 Pd5 Pd7 Co9 141.23(4)
C23 Co6 Pd7 C2 0.6(10)
C27 Co6 Pd7 C2 157.8(5)
C24 Co6 Pd7 C2 -98.9(5)
Co7 Co6 Pd7 C2 -62.1(4)
Co8 Co6 Pd7 C2 -5.8(4)
Co9 Co6 Pd7 C2 48.6(4)
Pd6 Co6 Pd7 C2 156.0(4)
Pd9 Co6 Pd7 C2 -133.3(4)
C23 Co6 Pd7 C41 136.7(11)
C27 Co6 Pd7 C41 -66.1(7)
C2 Co6 Pd7 C41 136.1(7)
C24 Co6 Pd7 C41 37.2(7)
Co7 Co6 Pd7 C41 73.9(6)
Co8 Co6 Pd7 C41 130.3(6)
Co9 Co6 Pd7 C41 -175.3(6)
Pd6 Co6 Pd7 C41 -67.9(6)
Pd9 Co6 Pd7 C41 2.8(6)
C23 Co6 Pd7 Pd2 172.8(10)
C27 Co6 Pd7 Pd2 -30.0(3)
C2 Co6 Pd7 Pd2 172.2(4)
C24 Co6 Pd7 Pd2 73.3(3)
Co7 Co6 Pd7 Pd2 110.10(4)
Co8 Co6 Pd7 Pd2 166.44(4)
Co9 Co6 Pd7 Pd2 -139.17(4)
Pd6 Co6 Pd7 Pd2 -31.74(4)
Pd9 Co6 Pd7 Pd2 38.96(3)
C23 Co6 Pd7 Pd1 -118.1(10)
C27 Co6 Pd7 Pd1 39.1(3)
C2 Co6 Pd7 Pd1 -118.7(4)
C24 Co6 Pd7 Pd1 142.4(3)
Co7 Co6 Pd7 Pd1 179.14(6)
Co8 Co6 Pd7 Pd1 -124.52(5)
Co9 Co6 Pd7 Pd1 -70.13(6)
Pd6 Co6 Pd7 Pd1 37.30(6)
Pd9 Co6 Pd7 Pd1 108.00(5)
C23 Co6 Pd7 Co10 3.5(10)
C27 Co6 Pd7 Co10 160.7(3)
C2 Co6 Pd7 Co10 2.9(4)
C24 Co6 Pd7 Co10 -96.0(3)
Co7 Co6 Pd7 Co10 -59.19(4)
Co8 Co6 Pd7 Co10 -2.85(5)
Co9 Co6 Pd7 Co10 51.54(4)
Pd6 Co6 Pd7 Co10 158.97(4)
Pd9 Co6 Pd7 Co10 -130.33(4)
C23 Co6 Pd7 Co7 62.7(10)
C27 Co6 Pd7 Co7 -140.1(3)
C2 Co6 Pd7 Co7 62.1(4)
C24 Co6 Pd7 Co7 -36.8(3)
Co8 Co6 Pd7 Co7 56.34(5)
Co9 Co6 Pd7 Co7 110.73(5)
Pd6 Co6 Pd7 Co7 -141.84(5)
Pd9 Co6 Pd7 Co7 -71.14(4)
C23 Co6 Pd7 Pd9 133.9(10)
C27 Co6 Pd7 Pd9 -68.9(3)
C2 Co6 Pd7 Pd9 133.3(4)
C24 Co6 Pd7 Pd9 34.4(3)
Co7 Co6 Pd7 Pd9 71.14(4)
Co8 Co6 Pd7 Pd9 127.48(5)
Co9 Co6 Pd7 Pd9 -178.13(5)
Pd6 Co6 Pd7 Pd9 -70.70(3)
C23 Co6 Pd7 Pd8 -50.0(10)
C27 Co6 Pd7 Pd8 107.2(3)
C2 Co6 Pd7 Pd8 -50.6(4)
C24 Co6 Pd7 Pd8 -149.5(3)
Co7 Co6 Pd7 Pd8 -112.71(4)
Co8 Co6 Pd7 Pd8 -56.37(5)
Co9 Co6 Pd7 Pd8 -1.98(4)
Pd6 Co6 Pd7 Pd8 105.45(3)
Pd9 Co6 Pd7 Pd8 176.15(4)
C23 Co6 Pd7 Pd6 -155.4(10)
C27 Co6 Pd7 Pd6 1.8(3)
C2 Co6 Pd7 Pd6 -156.0(4)
C24 Co6 Pd7 Pd6 105.1(3)
Co7 Co6 Pd7 Pd6 141.84(5)
Co8 Co6 Pd7 Pd6 -161.82(5)
Co9 Co6 Pd7 Pd6 -107.43(4)
Pd9 Co6 Pd7 Pd6 70.70(3)
C23 Co6 Pd7 Pd5 -101.3(10)
C27 Co6 Pd7 Pd5 55.9(3)
C2 Co6 Pd7 Pd5 -101.9(4)
C24 Co6 Pd7 Pd5 159.2(3)
Co7 Co6 Pd7 Pd5 -164.04(4)
Co8 Co6 Pd7 Pd5 -107.70(4)
Co9 Co6 Pd7 Pd5 -53.32(4)
Pd6 Co6 Pd7 Pd5 54.12(3)
Pd9 Co6 Pd7 Pd5 124.82(3)
C23 Co6 Pd7 Co9 -48.0(10)
C27 Co6 Pd7 Co9 109.2(3)
C2 Co6 Pd7 Co9 -48.6(4)
C24 Co6 Pd7 Co9 -147.5(3)
Co7 Co6 Pd7 Co9 -110.73(5)
Co8 Co6 Pd7 Co9 -54.39(4)
Pd6 Co6 Pd7 Co9 107.43(4)
Pd9 Co6 Pd7 Co9 178.13(5)
C25 Co9 Pd7 C2 -105.7(5)
C16 Co9 Pd7 C2 139.4(6)
C22 Co9 Pd7 C2 11.8(5)
Co8 Co9 Pd7 C2 8.2(4)
Co10 Co9 Pd7 C2 59.4(4)
Co6 Co9 Pd7 C2 -49.6(4)
Pd5 Co9 Pd7 C2 -155.1(4)
Pd8 Co9 Pd7 C2 132.6(4)
C25 Co9 Pd7 C41 120.4(6)
C16 Co9 Pd7 C41 5.5(6)
C2 Co9 Pd7 C41 -133.9(6)
C22 Co9 Pd7 C41 -122.1(6)
Co8 Co9 Pd7 C41 -125.7(5)
Co10 Co9 Pd7 C41 -74.5(5)
Co6 Co9 Pd7 C41 176.5(5)
Pd5 Co9 Pd7 C41 71.0(5)
Pd8 Co9 Pd7 C41 -1.3(5)
C25 Co9 Pd7 Pd2 21.8(3)
C16 Co9 Pd7 Pd2 -93.2(4)
C2 Co9 Pd7 Pd2 127.5(4)
C22 Co9 Pd7 Pd2 139.3(4)
Co8 Co9 Pd7 Pd2 135.62(5)
Co10 Co9 Pd7 Pd2 -173.14(6)
Co6 Co9 Pd7 Pd2 77.84(6)
Pd5 Co9 Pd7 Pd2 -27.66(6)
Pd8 Co9 Pd7 Pd2 -99.93(5)
C25 Co9 Pd7 Pd1 84.2(3)
C16 Co9 Pd7 Pd1 -30.8(4)
C2 Co9 Pd7 Pd1 -170.1(4)
C22 Co9 Pd7 Pd1 -158.3(4)
Co8 Co9 Pd7 Pd1 -161.97(4)
Co10 Co9 Pd7 Pd1 -110.73(4)
Co6 Co9 Pd7 Pd1 140.25(4)
Pd5 Co9 Pd7 Pd1 34.75(3)
Pd8 Co9 Pd7 Pd1 -37.52(3)
C25 Co9 Pd7 Co10 -165.1(3)
C16 Co9 Pd7 Co10 80.0(4)
C2 Co9 Pd7 Co10 -59.4(4)
C22 Co9 Pd7 Co10 -47.6(4)
Co8 Co9 Pd7 Co10 -51.24(5)
Co6 Co9 Pd7 Co10 -109.02(5)
Pd5 Co9 Pd7 Co10 145.48(5)
Pd8 Co9 Pd7 Co10 73.22(4)
C25 Co9 Pd7 Co7 -105.0(3)
C16 Co9 Pd7 Co7 140.0(4)
C2 Co9 Pd7 Co7 0.7(4)
C22 Co9 Pd7 Co7 12.5(4)
Co8 Co9 Pd7 Co7 8.81(5)
Co10 Co9 Pd7 Co7 60.05(4)
Co6 Co9 Pd7 Co7 -48.97(4)
Pd5 Co9 Pd7 Co7 -154.47(4)
Pd8 Co9 Pd7 Co7 133.26(4)
C25 Co9 Pd7 Pd9 -54.3(3)
C16 Co9 Pd7 Pd9 -169.2(4)
C2 Co9 Pd7 Pd9 51.4(4)
C22 Co9 Pd7 Pd9 63.2(4)
Co8 Co9 Pd7 Pd9 59.58(5)
Co10 Co9 Pd7 Pd9 110.81(4)
Co6 Co9 Pd7 Pd9 1.79(4)
Pd5 Co9 Pd7 Pd9 -103.70(4)
Pd8 Co9 Pd7 Pd9 -175.97(4)
C25 Co9 Pd7 Pd8 121.7(3)
C16 Co9 Pd7 Pd8 6.8(4)
C2 Co9 Pd7 Pd8 -132.6(4)
C22 Co9 Pd7 Pd8 -120.8(4)
Co8 Co9 Pd7 Pd8 -124.46(5)
Co10 Co9 Pd7 Pd8 -73.22(4)
Co6 Co9 Pd7 Pd8 177.76(5)
Pd5 Co9 Pd7 Pd8 72.27(3)
C25 Co9 Pd7 Pd6 -3.9(3)
C16 Co9 Pd7 Pd6 -118.8(4)
C2 Co9 Pd7 Pd6 101.8(4)
C22 Co9 Pd7 Pd6 113.6(4)
Co8 Co9 Pd7 Pd6 109.99(4)
Co10 Co9 Pd7 Pd6 161.22(4)
Co6 Co9 Pd7 Pd6 52.20(4)
Pd5 Co9 Pd7 Pd6 -53.29(3)
Pd8 Co9 Pd7 Pd6 -125.56(3)
C25 Co9 Pd7 Pd5 49.4(3)
C16 Co9 Pd7 Pd5 -65.5(4)
C2 Co9 Pd7 Pd5 155.1(4)
C22 Co9 Pd7 Pd5 166.9(4)
Co8 Co9 Pd7 Pd5 163.28(5)
Co10 Co9 Pd7 Pd5 -145.48(5)
Co6 Co9 Pd7 Pd5 105.50(4)
Pd8 Co9 Pd7 Pd5 -72.27(3)
C25 Co9 Pd7 Co6 -56.1(3)
C16 Co9 Pd7 Co6 -171.0(4)
C2 Co9 Pd7 Co6 49.6(4)
C22 Co9 Pd7 Co6 61.4(4)
Co8 Co9 Pd7 Co6 57.78(5)
Co10 Co9 Pd7 Co6 109.02(5)
Pd5 Co9 Pd7 Co6 -105.50(4)
Pd8 Co9 Pd7 Co6 -177.76(5)
C30 Co12 Pd8 C17 -31.4(6)
C28 Co12 Pd8 C17 35.5(5)
C3 Co12 Pd8 C17 165.9(4)
C39 Co12 Pd8 C17 -99.4(5)
Co11 Co12 Pd8 C17 -151.1(4)
Co15 Co12 Pd8 C17 -161.2(4)
Pd1 Co12 Pd8 C17 132.2(4)
Co13 Co12 Pd8 C17 127.2(4)
C30 Co12 Pd8 C28 -66.8(6)
C3 Co12 Pd8 C28 130.4(4)
C39 Co12 Pd8 C28 -134.9(5)
Co11 Co12 Pd8 C28 173.4(4)
Co15 Co12 Pd8 C28 163.3(4)
Pd1 Co12 Pd8 C28 96.7(4)
Co13 Co12 Pd8 C28 91.7(4)
C30 Co12 Pd8 C39 68.1(6)
C28 Co12 Pd8 C39 134.9(5)
C3 Co12 Pd8 C39 -94.7(4)
Co11 Co12 Pd8 C39 -51.6(3)
Co15 Co12 Pd8 C39 -61.7(3)
Pd1 Co12 Pd8 C39 -128.4(3)
Co13 Co12 Pd8 C39 -133.4(3)
C30 Co12 Pd8 Co10 -84.3(5)
C28 Co12 Pd8 Co10 -17.4(4)
C3 Co12 Pd8 Co10 113.0(3)
C39 Co12 Pd8 Co10 -152.3(3)
Co11 Co12 Pd8 Co10 156.04(7)
Co15 Co12 Pd8 Co10 145.94(8)
Pd1 Co12 Pd8 Co10 79.31(7)
Co13 Co12 Pd8 Co10 74.28(9)
C30 Co12 Pd8 Co9 129.3(5)
C28 Co12 Pd8 Co9 -163.9(4)
C3 Co12 Pd8 Co9 -33.5(3)
C39 Co12 Pd8 Co9 61.2(3)
Co11 Co12 Pd8 Co9 9.56(11)
Co15 Co12 Pd8 Co9 -0.54(15)
Pd1 Co12 Pd8 Co9 -67.18(10)
Co13 Co12 Pd8 Co9 -72.20(12)
C30 Co12 Pd8 Pd1 -163.6(5)
C28 Co12 Pd8 Pd1 -96.7(4)
C3 Co12 Pd8 Pd1 33.7(2)
C39 Co12 Pd8 Pd1 128.4(3)
Co11 Co12 Pd8 Pd1 76.74(4)
Co15 Co12 Pd8 Pd1 66.63(7)
Co13 Co12 Pd8 Pd1 -5.03(5)
C30 Co12 Pd8 Pd5 147.1(5)
C28 Co12 Pd8 Pd5 -146.1(4)
C3 Co12 Pd8 Pd5 -15.6(2)
C39 Co12 Pd8 Pd5 79.0(3)
Co11 Co12 Pd8 Pd5 27.37(4)
Co15 Co12 Pd8 Pd5 17.27(8)
Pd1 Co12 Pd8 Pd5 -49.36(3)
Co13 Co12 Pd8 Pd5 -54.39(6)
C30 Co12 Pd8 Pd7 -150.1(5)
C28 Co12 Pd8 Pd7 -83.3(4)
C3 Co12 Pd8 Pd7 47.2(2)
C39 Co12 Pd8 Pd7 141.8(3)
Co11 Co12 Pd8 Pd7 90.19(5)
Co15 Co12 Pd8 Pd7 80.09(8)
Pd1 Co12 Pd8 Pd7 13.46(4)
Co13 Co12 Pd8 Pd7 8.43(7)
C18 Co10 Pd8 C17 -84.2(6)
C2 Co10 Pd8 C17 151.4(5)
C19 Co10 Pd8 C17 46.2(6)
Co8 Co10 Pd8 C17 111.3(4)
Co9 Co10 Pd8 C17 113.4(4)
Pd7 Co10 Pd8 C17 -167.2(4)
Co7 Co10 Pd8 C17 -177.6(4)
C18 Co10 Pd8 C28 -13.2(5)
C17 Co10 Pd8 C28 71.0(5)
C2 Co10 Pd8 C28 -137.6(3)
C19 Co10 Pd8 C28 117.2(5)
Co8 Co10 Pd8 C28 -177.7(3)
Co9 Co10 Pd8 C28 -175.6(3)
Pd7 Co10 Pd8 C28 -96.2(3)
Co7 Co10 Pd8 C28 -106.6(3)
C18 Co10 Pd8 C39 -108.0(8)
C17 Co10 Pd8 C39 -23.8(8)
C2 Co10 Pd8 C39 127.5(7)
C19 Co10 Pd8 C39 22.4(8)
Co8 Co10 Pd8 C39 87.5(6)
Co9 Co10 Pd8 C39 89.6(6)
Pd7 Co10 Pd8 C39 169.0(6)
Co7 Co10 Pd8 C39 158.5(6)
C18 Co10 Pd8 Co12 -1.2(4)
C17 Co10 Pd8 Co12 83.0(4)
C2 Co10 Pd8 Co12 -125.6(2)
C19 Co10 Pd8 Co12 129.3(5)
Co8 Co10 Pd8 Co12 -165.61(6)
Co9 Co10 Pd8 Co12 -163.55(7)
Pd7 Co10 Pd8 Co12 -84.16(7)
Co7 Co10 Pd8 Co12 -94.60(9)
C18 Co10 Pd8 Co9 162.4(4)
C17 Co10 Pd8 Co9 -113.4(4)
C2 Co10 Pd8 Co9 38.0(2)
C19 Co10 Pd8 Co9 -67.2(5)
Co8 Co10 Pd8 Co9 -2.06(5)
Pd7 Co10 Pd8 Co9 79.39(4)
Co7 Co10 Pd8 Co9 68.95(6)
C18 Co10 Pd8 Pd1 61.6(4)
C17 Co10 Pd8 Pd1 145.7(4)
C2 Co10 Pd8 Pd1 -62.9(2)
C19 Co10 Pd8 Pd1 -168.0(5)
Co8 Co10 Pd8 Pd1 -102.91(6)
Co9 Co10 Pd8 Pd1 -100.84(4)
Pd7 Co10 Pd8 Pd1 -21.46(3)
Co7 Co10 Pd8 Pd1 -31.89(7)
C18 Co10 Pd8 Pd5 125.4(4)
C17 Co10 Pd8 Pd5 -150.4(4)
C2 Co10 Pd8 Pd5 1.0(2)
C19 Co10 Pd8 Pd5 -104.1(5)
Co8 Co10 Pd8 Pd5 -39.01(7)
Co9 Co10 Pd8 Pd5 -36.95(4)
Pd7 Co10 Pd8 Pd5 42.44(3)
Co7 Co10 Pd8 Pd5 32.00(7)
C18 Co10 Pd8 Pd7 83.0(4)
C17 Co10 Pd8 Pd7 167.2(4)
C2 Co10 Pd8 Pd7 -41.4(2)
C19 Co10 Pd8 Pd7 -146.6(5)
Co8 Co10 Pd8 Pd7 -81.45(6)
Co9 Co10 Pd8 Pd7 -79.39(4)
Co7 Co10 Pd8 Pd7 -10.44(5)
C25 Co9 Pd8 C17 161.2(5)
C16 Co9 Pd8 C17 82.2(5)
C2 Co9 Pd8 C17 -76.3(4)
C22 Co9 Pd8 C17 18.0(5)
Co8 Co9 Pd8 C17 -36.0(3)
Co10 Co9 Pd8 C17 -37.9(3)
Co6 Co9 Pd8 C17 -106.2(3)
Pd5 Co9 Pd8 C17 -175.3(3)
Pd7 Co9 Pd8 C17 -103.9(3)
C25 Co9 Pd8 C28 -147.6(8)
C16 Co9 Pd8 C28 133.4(8)
C2 Co9 Pd8 C28 -25.2(8)
C22 Co9 Pd8 C28 69.2(8)
Co8 Co9 Pd8 C28 15.2(8)
Co10 Co9 Pd8 C28 13.2(7)
Co6 Co9 Pd8 C28 -55.1(8)
Pd5 Co9 Pd8 C28 -124.2(7)
Pd7 Co9 Pd8 C28 -52.7(7)
C25 Co9 Pd8 C39 42.2(4)
C16 Co9 Pd8 C39 -36.8(5)
C2 Co9 Pd8 C39 164.6(3)
C22 Co9 Pd8 C39 -101.0(5)
Co8 Co9 Pd8 C39 -155.0(2)
Co10 Co9 Pd8 C39 -157.0(2)
Co6 Co9 Pd8 C39 134.7(2)
Pd5 Co9 Pd8 C39 65.7(2)
Pd7 Co9 Pd8 C39 137.1(2)
C25 Co9 Pd8 Co12 -2.7(4)
C16 Co9 Pd8 Co12 -81.7(4)
C2 Co9 Pd8 Co12 119.7(2)
C22 Co9 Pd8 Co12 -145.9(4)
Co8 Co9 Pd8 Co12 160.09(9)
Co10 Co9 Pd8 Co12 158.12(10)
Co6 Co9 Pd8 Co12 89.84(11)
Pd5 Co9 Pd8 Co12 20.77(10)
Pd7 Co9 Pd8 Co12 92.19(10)
C25 Co9 Pd8 Co10 -160.8(4)
C16 Co9 Pd8 Co10 120.2(4)
C2 Co9 Pd8 Co10 -38.4(2)
C22 Co9 Pd8 Co10 56.0(4)
Co8 Co9 Pd8 Co10 1.97(5)
Co6 Co9 Pd8 Co10 -68.28(6)
Pd5 Co9 Pd8 Co10 -137.36(4)
Pd7 Co9 Pd8 Co10 -65.93(4)
C25 Co9 Pd8 Pd1 -58.8(4)
C16 Co9 Pd8 Pd1 -137.8(4)
C2 Co9 Pd8 Pd1 63.6(2)
C22 Co9 Pd8 Pd1 158.0(4)
Co8 Co9 Pd8 Pd1 103.98(6)
Co10 Co9 Pd8 Pd1 102.01(4)
Co6 Co9 Pd8 Pd1 33.73(7)
Pd5 Co9 Pd8 Pd1 -35.35(3)
Pd7 Co9 Pd8 Pd1 36.07(3)
C25 Co9 Pd8 Pd5 -23.5(4)
C16 Co9 Pd8 Pd5 -102.5(4)
C2 Co9 Pd8 Pd5 99.0(2)
C22 Co9 Pd8 Pd5 -166.7(4)
Co8 Co9 Pd8 Pd5 139.33(6)
Co10 Co9 Pd8 Pd5 137.36(4)
Co6 Co9 Pd8 Pd5 69.08(6)
Pd7 Co9 Pd8 Pd5 71.42(3)
C25 Co9 Pd8 Pd7 -94.9(4)
C16 Co9 Pd8 Pd7 -173.9(4)
C2 Co9 Pd8 Pd7 27.6(2)
C22 Co9 Pd8 Pd7 121.9(4)
Co8 Co9 Pd8 Pd7 67.91(5)
Co10 Co9 Pd8 Pd7 65.93(4)
Co6 Co9 Pd8 Pd7 -2.35(5)
Pd5 Co9 Pd8 Pd7 -71.42(3)
C3 Pd1 Pd8 C17 -139.2(5)
C41 Pd1 Pd8 C17 16.1(5)
Pd7 Pd1 Pd8 C17 57.3(4)
Pd2 Pd1 Pd8 C17 61.3(4)
Co12 Pd1 Pd8 C17 -107.8(4)
Co13 Pd1 Pd8 C17 -102.7(4)
Pd5 Pd1 Pd8 C17 131.9(4)
Pd3 Pd1 Pd8 C17 166.4(5)
Pd4 Pd1 Pd8 C17 132.8(4)
Co11 Pd1 Pd8 C17 -166.5(4)
Co14 Pd1 Pd8 C17 -166.1(4)
C3 Pd1 Pd8 C28 -76.8(4)
C41 Pd1 Pd8 C28 78.5(4)
Pd7 Pd1 Pd8 C28 119.8(3)
Pd2 Pd1 Pd8 C28 123.8(3)
Co12 Pd1 Pd8 C28 -45.3(3)
Co13 Pd1 Pd8 C28 -40.2(3)
Pd5 Pd1 Pd8 C28 -165.6(3)
Pd3 Pd1 Pd8 C28 -131.2(4)
Pd4 Pd1 Pd8 C28 -164.7(3)
Co11 Pd1 Pd8 C28 -104.1(3)
Co14 Pd1 Pd8 C28 -103.6(3)
C3 Pd1 Pd8 C39 1.7(3)
C41 Pd1 Pd8 C39 157.0(3)
Pd7 Pd1 Pd8 C39 -161.7(2)
Pd2 Pd1 Pd8 C39 -157.8(2)
Co12 Pd1 Pd8 C39 33.2(2)
Co13 Pd1 Pd8 C39 38.3(2)
Pd5 Pd1 Pd8 C39 -87.1(2)
Pd3 Pd1 Pd8 C39 -52.7(3)
Pd4 Pd1 Pd8 C39 -86.3(2)
Co11 Pd1 Pd8 C39 -25.6(2)
Co14 Pd1 Pd8 C39 -25.1(2)
C3 Pd1 Pd8 Co12 -31.5(2)
C41 Pd1 Pd8 Co12 123.8(2)
Pd7 Pd1 Pd8 Co12 165.09(4)
Pd2 Pd1 Pd8 Co12 169.07(5)
Co13 Pd1 Pd8 Co12 5.10(5)
Pd5 Pd1 Pd8 Co12 -120.29(4)
Pd3 Pd1 Pd8 Co12 -85.9(2)
Pd4 Pd1 Pd8 Co12 -119.43(4)
Co11 Pd1 Pd8 Co12 -58.77(4)
Co14 Pd1 Pd8 Co12 -58.31(4)
C3 Pd1 Pd8 Co10 -174.8(2)
C41 Pd1 Pd8 Co10 -19.5(2)
Pd7 Pd1 Pd8 Co10 21.78(4)
Pd2 Pd1 Pd8 Co10 25.76(5)
Co12 Pd1 Pd8 Co10 -143.31(5)
Co13 Pd1 Pd8 Co10 -138.21(5)
Pd5 Pd1 Pd8 Co10 96.40(4)
Pd3 Pd1 Pd8 Co10 130.8(2)
Pd4 Pd1 Pd8 Co10 97.25(4)
Co11 Pd1 Pd8 Co10 157.91(5)
Co14 Pd1 Pd8 Co10 158.38(4)
C3 Pd1 Pd8 Co9 123.4(2)
C41 Pd1 Pd8 Co9 -81.3(2)
Pd7 Pd1 Pd8 Co9 -40.01(4)
Pd2 Pd1 Pd8 Co9 -36.02(5)
Co12 Pd1 Pd8 Co9 154.90(5)
Co13 Pd1 Pd8 Co9 160.00(5)
Pd5 Pd1 Pd8 Co9 34.62(4)
Pd3 Pd1 Pd8 Co9 69.0(2)
Pd4 Pd1 Pd8 Co9 35.47(5)
Co11 Pd1 Pd8 Co9 96.13(4)
Co14 Pd1 Pd8 Co9 96.60(5)
C3 Pd1 Pd8 Pd5 88.8(2)
C41 Pd1 Pd8 Pd5 -115.9(2)
Pd7 Pd1 Pd8 Pd5 -74.62(3)
Pd2 Pd1 Pd8 Pd5 -70.64(3)
Co12 Pd1 Pd8 Pd5 120.29(4)
Co13 Pd1 Pd8 Pd5 125.39(4)
Pd3 Pd1 Pd8 Pd5 34.4(2)
Pd4 Pd1 Pd8 Pd5 0.85(3)
Co11 Pd1 Pd8 Pd5 61.52(3)
Co14 Pd1 Pd8 Pd5 61.98(4)
C3 Pd1 Pd8 Pd7 163.4(2)
C41 Pd1 Pd8 Pd7 -41.3(2)
Pd2 Pd1 Pd8 Pd7 3.98(3)
Co12 Pd1 Pd8 Pd7 -165.09(4)
Co13 Pd1 Pd8 Pd7 -159.99(5)
Pd5 Pd1 Pd8 Pd7 74.62(3)
Pd3 Pd1 Pd8 Pd7 109.0(2)
Pd4 Pd1 Pd8 Pd7 75.47(3)
Co11 Pd1 Pd8 Pd7 136.14(3)
Co14 Pd1 Pd8 Pd7 136.60(4)
C38 Pd5 Pd8 C17 113.8(5)
C40 Pd5 Pd8 C17 -80.3(14)
Pd6 Pd5 Pd8 C17 -63.5(5)
Pd4 Pd5 Pd8 C17 -135.3(5)
Co11 Pd5 Pd8 C17 151.9(5)
Co9 Pd5 Pd8 C17 7.0(5)
Pd1 Pd5 Pd8 C17 -134.3(5)
Pd7 Pd5 Pd8 C17 -69.4(5)
C38 Pd5 Pd8 C28 -94.0(4)
C40 Pd5 Pd8 C28 72.0(14)
Pd6 Pd5 Pd8 C28 88.8(3)
Pd4 Pd5 Pd8 C28 17.0(4)
Co11 Pd5 Pd8 C28 -55.8(3)
Co9 Pd5 Pd8 C28 159.3(3)
Pd1 Pd5 Pd8 C28 17.9(3)
Pd7 Pd5 Pd8 C28 82.9(3)
C38 Pd5 Pd8 C39 -21.0(3)
C40 Pd5 Pd8 C39 144.9(13)
Pd6 Pd5 Pd8 C39 161.7(2)
Pd4 Pd5 Pd8 C39 89.9(2)
Co11 Pd5 Pd8 C39 17.1(2)
Co9 Pd5 Pd8 C39 -127.8(2)
Pd1 Pd5 Pd8 C39 90.9(2)
Pd7 Pd5 Pd8 C39 155.8(2)
C38 Pd5 Pd8 Co12 -64.3(2)
C40 Pd5 Pd8 Co12 101.6(13)
Pd6 Pd5 Pd8 Co12 118.42(4)
Pd4 Pd5 Pd8 Co12 46.60(5)
Co11 Pd5 Pd8 Co12 -26.19(4)
Co9 Pd5 Pd8 Co12 -171.09(5)
Pd1 Pd5 Pd8 Co12 47.60(3)
Pd7 Pd5 Pd8 Co12 112.51(4)
C38 Pd5 Pd8 Co10 143.2(2)
C40 Pd5 Pd8 Co10 -50.9(13)
Pd6 Pd5 Pd8 Co10 -34.09(5)
Pd4 Pd5 Pd8 Co10 -105.91(4)
Co11 Pd5 Pd8 Co10 -178.70(4)
Co9 Pd5 Pd8 Co10 36.40(4)
Pd1 Pd5 Pd8 Co10 -104.91(4)
Pd7 Pd5 Pd8 Co10 -40.00(3)
C38 Pd5 Pd8 Co9 106.8(2)
C40 Pd5 Pd8 Co9 -87.3(13)
Pd6 Pd5 Pd8 Co9 -70.49(4)
Pd4 Pd5 Pd8 Co9 -142.31(4)
Co11 Pd5 Pd8 Co9 144.90(4)
Pd1 Pd5 Pd8 Co9 -141.31(4)
Pd7 Pd5 Pd8 Co9 -76.40(3)
C38 Pd5 Pd8 Pd1 -111.9(2)
C40 Pd5 Pd8 Pd1 54.0(13)
Pd6 Pd5 Pd8 Pd1 70.82(3)
Pd4 Pd5 Pd8 Pd1 -1.00(3)
Co11 Pd5 Pd8 Pd1 -73.79(3)
Co9 Pd5 Pd8 Pd1 141.31(4)
Pd7 Pd5 Pd8 Pd1 64.90(2)
C38 Pd5 Pd8 Pd7 -176.8(2)
C40 Pd5 Pd8 Pd7 -10.9(13)
Pd6 Pd5 Pd8 Pd7 5.91(3)
Pd4 Pd5 Pd8 Pd7 -65.90(3)
Co11 Pd5 Pd8 Pd7 -138.70(3)
Co9 Pd5 Pd8 Pd7 76.40(3)
Pd1 Pd5 Pd8 Pd7 -64.90(2)
C2 Pd7 Pd8 C17 48.3(4)
C41 Pd7 Pd8 C17 -105.9(4)
Pd2 Pd7 Pd8 C17 -151.1(3)
Pd1 Pd7 Pd8 C17 -147.1(3)
Co10 Pd7 Pd8 C17 8.5(3)
Co7 Pd7 Pd8 C17 18.8(3)
Pd9 Pd7 Pd8 C17 96.5(3)
Pd6 Pd7 Pd8 C17 135.9(3)
Pd5 Pd7 Pd8 C17 141.1(3)
Co6 Pd7 Pd8 C17 76.6(3)
Co9 Pd7 Pd8 C17 74.7(3)
C2 Pd7 Pd8 C28 138.2(4)
C41 Pd7 Pd8 C28 -16.1(3)
Pd2 Pd7 Pd8 C28 -61.3(3)
Pd1 Pd7 Pd8 C28 -57.3(3)
Co10 Pd7 Pd8 C28 98.3(3)
Co7 Pd7 Pd8 C28 108.6(3)
Pd9 Pd7 Pd8 C28 -173.7(3)
Pd6 Pd7 Pd8 C28 -134.3(3)
Pd5 Pd7 Pd8 C28 -129.0(3)
Co6 Pd7 Pd8 C28 166.4(3)
Co9 Pd7 Pd8 C28 164.5(3)
C2 Pd7 Pd8 C39 -134.1(4)
C41 Pd7 Pd8 C39 71.6(4)
Pd2 Pd7 Pd8 C39 26.4(4)
Pd1 Pd7 Pd8 C39 30.4(4)
Co10 Pd7 Pd8 C39 -174.0(4)
Co7 Pd7 Pd8 C39 -163.7(4)
Pd9 Pd7 Pd8 C39 -86.0(4)
Pd6 Pd7 Pd8 C39 -46.6(4)
Pd5 Pd7 Pd8 C39 -41.3(4)
Co6 Pd7 Pd8 C39 -105.9(4)
Co9 Pd7 Pd8 C39 -107.8(4)
C2 Pd7 Pd8 Co12 -178.2(2)
C41 Pd7 Pd8 Co12 27.5(2)
Pd2 Pd7 Pd8 Co12 -17.72(5)
Pd1 Pd7 Pd8 Co12 -13.74(4)
Co10 Pd7 Pd8 Co12 141.89(5)
Co7 Pd7 Pd8 Co12 152.19(5)
Pd9 Pd7 Pd8 Co12 -130.08(18)
Pd6 Pd7 Pd8 Co12 -90.69(4)
Pd5 Pd7 Pd8 Co12 -85.45(4)
Co6 Pd7 Pd8 Co12 -150.00(4)
Co9 Pd7 Pd8 Co12 -151.89(5)
C2 Pd7 Pd8 Co10 39.9(2)
C41 Pd7 Pd8 Co10 -114.4(2)
Pd2 Pd7 Pd8 Co10 -159.61(5)
Pd1 Pd7 Pd8 Co10 -155.62(4)
Co7 Pd7 Pd8 Co10 10.31(5)
Pd9 Pd7 Pd8 Co10 88.03(19)
Pd6 Pd7 Pd8 Co10 127.42(4)
Pd5 Pd7 Pd8 Co10 132.66(4)
Co6 Pd7 Pd8 Co10 68.12(4)
Co9 Pd7 Pd8 Co10 66.22(4)
C2 Pd7 Pd8 Co9 -26.4(2)
C41 Pd7 Pd8 Co9 179.4(2)
Pd2 Pd7 Pd8 Co9 134.17(4)
Pd1 Pd7 Pd8 Co9 138.15(4)
Co10 Pd7 Pd8 Co9 -66.22(4)
Co7 Pd7 Pd8 Co9 -55.92(5)
Pd9 Pd7 Pd8 Co9 21.81(19)
Pd6 Pd7 Pd8 Co9 61.20(4)
Pd5 Pd7 Pd8 Co9 66.44(3)
Co6 Pd7 Pd8 Co9 1.89(4)
C2 Pd7 Pd8 Pd1 -164.5(2)
C41 Pd7 Pd8 Pd1 41.2(2)
Pd2 Pd7 Pd8 Pd1 -3.98(3)
Co10 Pd7 Pd8 Pd1 155.62(4)
Co7 Pd7 Pd8 Pd1 165.93(5)
Pd9 Pd7 Pd8 Pd1 -116.35(19)
Pd6 Pd7 Pd8 Pd1 -76.95(3)
Pd5 Pd7 Pd8 Pd1 -71.72(2)
Co6 Pd7 Pd8 Pd1 -136.26(4)
Co9 Pd7 Pd8 Pd1 -138.15(4)
C2 Pd7 Pd8 Pd5 -92.8(2)
C41 Pd7 Pd8 Pd5 112.9(2)
Pd2 Pd7 Pd8 Pd5 67.74(3)
Pd1 Pd7 Pd8 Pd5 71.72(2)
Co10 Pd7 Pd8 Pd5 -132.66(4)
Co7 Pd7 Pd8 Pd5 -122.35(4)
Pd9 Pd7 Pd8 Pd5 -44.63(19)
Pd6 Pd7 Pd8 Pd5 -5.24(3)
Co6 Pd7 Pd8 Pd5 -64.54(3)
Co9 Pd7 Pd8 Pd5 -66.44(3)
C26 Co7 Pd9 C24 131.5(5)
C21 Co7 Pd9 C24 56.7(6)
C2 Co7 Pd9 C24 -97.8(5)
Co6 Co7 Pd9 C24 -56.4(4)
Co8 Co7 Pd9 C24 -63.8(4)
Pd7 Co7 Pd9 C24 -134.7(4)
Co10 Co7 Pd9 C24 -133.4(4)
C26 Co7 Pd9 C12 42.5(5)
C21 Co7 Pd9 C12 -32.2(6)
C2 Co7 Pd9 C12 173.3(4)
C24 Co7 Pd9 C12 -88.9(5)
Co6 Co7 Pd9 C12 -145.3(3)
Co8 Co7 Pd9 C12 -152.7(3)
Pd7 Co7 Pd9 C12 136.4(3)
Co10 Co7 Pd9 C12 137.6(3)
C21 Co7 Pd9 C26 -74.7(6)
C2 Co7 Pd9 C26 130.7(4)
C24 Co7 Pd9 C26 -131.5(5)
Co6 Co7 Pd9 C26 172.1(3)
Co8 Co7 Pd9 C26 164.8(4)
Pd7 Co7 Pd9 C26 93.8(3)
Co10 Co7 Pd9 C26 95.1(3)
C26 Co7 Pd9 Co2 -8.9(3)
C21 Co7 Pd9 Co2 -83.7(5)
C2 Co7 Pd9 Co2 121.8(2)
C24 Co7 Pd9 Co2 -140.4(4)
Co6 Co7 Pd9 Co2 163.23(6)
Co8 Co7 Pd9 Co2 155.84(7)
Pd7 Co7 Pd9 Co2 84.92(7)
Co10 Co7 Pd9 Co2 86.18(8)
C26 Co7 Pd9 Pd6 -140.3(3)
C21 Co7 Pd9 Pd6 145.0(5)
C2 Co7 Pd9 Pd6 -9.5(2)
C24 Co7 Pd9 Pd6 88.3(4)
Co6 Co7 Pd9 Pd6 31.88(4)
Co8 Co7 Pd9 Pd6 24.50(8)
Pd7 Co7 Pd9 Pd6 -46.42(3)
Co10 Co7 Pd9 Pd6 -45.16(7)
C26 Co7 Pd9 Pd7 -93.8(3)
C21 Co7 Pd9 Pd7 -168.6(5)
C2 Co7 Pd9 Pd7 36.9(2)
C24 Co7 Pd9 Pd7 134.7(4)
Co6 Co7 Pd9 Pd7 78.30(4)
Co8 Co7 Pd9 Pd7 70.92(7)
Co10 Co7 Pd9 Pd7 1.26(5)
C26 Co7 Pd9 Co1 -154.1(4)
C21 Co7 Pd9 Co1 131.2(5)
C2 Co7 Pd9 Co1 -23.4(3)
C24 Co7 Pd9 Co1 74.4(4)
Co6 Co7 Pd9 Co1 18.04(13)
Co8 Co7 Pd9 Co1 10.65(17)
Pd7 Co7 Pd9 Co1 -60.26(13)
Co10 Co7 Pd9 Co1 -59.00(15)
C26 Co7 Pd9 Pd2 -75.2(3)
C21 Co7 Pd9 Pd2 -149.9(5)
C2 Co7 Pd9 Pd2 55.5(2)
C24 Co7 Pd9 Pd2 153.3(4)
Co6 Co7 Pd9 Pd2 96.94(4)
Co8 Co7 Pd9 Pd2 89.55(7)
Pd7 Co7 Pd9 Pd2 18.63(4)
Co10 Co7 Pd9 Pd2 19.89(7)
C26 Co7 Pd9 Co6 -172.1(3)
C21 Co7 Pd9 Co6 113.1(5)
C2 Co7 Pd9 Co6 -41.4(2)
C24 Co7 Pd9 Co6 56.4(4)
Co8 Co7 Pd9 Co6 -7.39(6)
Pd7 Co7 Pd9 Co6 -78.30(4)
Co10 Co7 Pd9 Co6 -77.04(6)
C14 Co2 Pd9 C24 -92.7(7)
C12 Co2 Pd9 C24 -6.1(7)
C1 Co2 Pd9 C24 143.1(6)
C10 Co2 Pd9 C24 37.9(8)
Co5 Co2 Pd9 C24 103.9(6)
Co1 Co2 Pd9 C24 105.0(6)
Pd2 Co2 Pd9 C24 -175.5(6)
Co3 Co2 Pd9 C24 174.5(6)
C14 Co2 Pd9 C12 -86.6(5)
C1 Co2 Pd9 C12 149.2(4)
C10 Co2 Pd9 C12 44.0(6)
Co5 Co2 Pd9 C12 110.0(4)
Co1 Co2 Pd9 C12 111.1(4)
Pd2 Co2 Pd9 C12 -169.4(4)
Co3 Co2 Pd9 C12 -179.3(4)
C14 Co2 Pd9 C26 -9.6(4)
C12 Co2 Pd9 C26 77.0(4)
C1 Co2 Pd9 C26 -133.8(3)
C10 Co2 Pd9 C26 121.0(6)
Co5 Co2 Pd9 C26 -173.0(2)
Co1 Co2 Pd9 C26 -171.9(2)
Pd2 Co2 Pd9 C26 -92.4(2)
Co3 Co2 Pd9 C26 -102.4(2)
C14 Co2 Pd9 Co7 -3.8(3)
C12 Co2 Pd9 Co7 82.8(4)
C1 Co2 Pd9 Co7 -128.0(3)
C10 Co2 Pd9 Co7 126.8(5)
Co5 Co2 Pd9 Co7 -167.15(6)
Co1 Co2 Pd9 Co7 -166.05(7)
Pd2 Co2 Pd9 Co7 -86.59(7)
Co3 Co2 Pd9 Co7 -96.52(8)
C14 Co2 Pd9 Pd6 126.6(3)
C12 Co2 Pd9 Pd6 -146.8(4)
C1 Co2 Pd9 Pd6 2.4(3)
C10 Co2 Pd9 Pd6 -102.8(5)
Co5 Co2 Pd9 Pd6 -36.79(7)
Co1 Co2 Pd9 Pd6 -35.68(4)
Pd2 Co2 Pd9 Pd6 43.78(3)
Co3 Co2 Pd9 Pd6 33.84(7)
C14 Co2 Pd9 Pd7 61.7(3)
C12 Co2 Pd9 Pd7 148.3(4)
C1 Co2 Pd9 Pd7 -62.5(3)
C10 Co2 Pd9 Pd7 -167.7(5)
Co5 Co2 Pd9 Pd7 -101.70(6)
Co1 Co2 Pd9 Pd7 -100.59(4)
Pd2 Co2 Pd9 Pd7 -21.13(4)
Co3 Co2 Pd9 Pd7 -31.07(7)
C14 Co2 Pd9 Co1 162.3(3)
C12 Co2 Pd9 Co1 -111.1(4)
C1 Co2 Pd9 Co1 38.1(2)
C10 Co2 Pd9 Co1 -67.1(5)
Co5 Co2 Pd9 Co1 -1.11(5)
Pd2 Co2 Pd9 Co1 79.46(4)
Co3 Co2 Pd9 Co1 69.52(6)
C14 Co2 Pd9 Pd2 82.8(3)
C12 Co2 Pd9 Pd2 169.4(4)
C1 Co2 Pd9 Pd2 -41.4(2)
C10 Co2 Pd9 Pd2 -146.6(5)
Co5 Co2 Pd9 Pd2 -80.57(6)
Co1 Co2 Pd9 Pd2 -79.46(4)
Co3 Co2 Pd9 Pd2 -9.94(5)
C14 Co2 Pd9 Co6 129.7(3)
C12 Co2 Pd9 Co6 -143.7(4)
C1 Co2 Pd9 Co6 5.5(3)
C10 Co2 Pd9 Co6 -99.7(5)
Co5 Co2 Pd9 Co6 -33.68(17)
Co1 Co2 Pd9 Co6 -32.57(14)
Pd2 Co2 Pd9 Co6 46.89(14)
Co3 Co2 Pd9 Co6 36.95(17)
C27 Pd6 Pd9 C24 -22.8(4)
C40 Pd6 Pd9 C24 142.6(18)
Pd5 Pd6 Pd9 C24 89.3(3)
Pd4 Pd6 Pd9 C24 161.5(3)
Co6 Pd6 Pd9 C24 15.9(3)
Co1 Pd6 Pd9 C24 -127.6(3)
Pd7 Pd6 Pd9 C24 91.4(3)
Pd2 Pd6 Pd9 C24 155.7(3)
C27 Pd6 Pd9 C12 107.0(4)
C40 Pd6 Pd9 C12 -87.5(18)
Pd5 Pd6 Pd9 C12 -140.9(4)
Pd4 Pd6 Pd9 C12 -68.7(4)
Co6 Pd6 Pd9 C12 145.7(4)
Co1 Pd6 Pd9 C12 2.2(4)
Pd7 Pd6 Pd9 C12 -138.8(4)
Pd2 Pd6 Pd9 C12 -74.5(4)
C27 Pd6 Pd9 C26 -101.9(4)
C40 Pd6 Pd9 C26 63.6(18)
Pd5 Pd6 Pd9 C26 10.3(3)
Pd4 Pd6 Pd9 C26 82.4(3)
Co6 Pd6 Pd9 C26 -63.1(3)
Co1 Pd6 Pd9 C26 153.4(3)
Pd7 Pd6 Pd9 C26 12.3(3)
Pd2 Pd6 Pd9 C26 76.6(3)
C27 Pd6 Pd9 Co7 -69.5(2)
C40 Pd6 Pd9 Co7 96.0(18)
Pd5 Pd6 Pd9 Co7 42.64(5)
Pd4 Pd6 Pd9 Co7 114.79(4)
Co6 Pd6 Pd9 Co7 -30.77(4)
Co1 Pd6 Pd9 Co7 -174.25(5)
Pd7 Pd6 Pd9 Co7 44.67(3)
Pd2 Pd6 Pd9 Co7 108.97(4)
C27 Pd6 Pd9 Co2 140.0(2)
C40 Pd6 Pd9 Co2 -54.5(18)
Pd5 Pd6 Pd9 Co2 -107.79(4)
Pd4 Pd6 Pd9 Co2 -35.64(5)
Co6 Pd6 Pd9 Co2 178.80(5)
Co1 Pd6 Pd9 Co2 35.33(4)
Pd7 Pd6 Pd9 Co2 -105.75(4)
Pd2 Pd6 Pd9 Co2 -41.45(3)
C27 Pd6 Pd9 Pd7 -114.2(2)
C40 Pd6 Pd9 Pd7 51.3(18)
Pd5 Pd6 Pd9 Pd7 -2.04(3)
Pd4 Pd6 Pd9 Pd7 70.11(3)
Co6 Pd6 Pd9 Pd7 -75.45(3)
Co1 Pd6 Pd9 Pd7 141.08(4)
Pd2 Pd6 Pd9 Pd7 64.30(2)
C27 Pd6 Pd9 Co1 104.7(2)
C40 Pd6 Pd9 Co1 -89.8(18)
Pd5 Pd6 Pd9 Co1 -143.12(4)
Pd4 Pd6 Pd9 Co1 -70.96(4)
Co6 Pd6 Pd9 Co1 143.48(4)
Pd7 Pd6 Pd9 Co1 -141.08(4)
Pd2 Pd6 Pd9 Co1 -76.78(3)
C27 Pd6 Pd9 Pd2 -178.5(2)
C40 Pd6 Pd9 Pd2 -13.0(18)
Pd5 Pd6 Pd9 Pd2 -66.34(3)
Pd4 Pd6 Pd9 Pd2 5.81(3)
Co6 Pd6 Pd9 Pd2 -139.75(4)
Co1 Pd6 Pd9 Pd2 76.78(3)
Pd7 Pd6 Pd9 Pd2 -64.30(2)
C27 Pd6 Pd9 Co6 -38.8(2)
C40 Pd6 Pd9 Co6 126.7(18)
Pd5 Pd6 Pd9 Co6 73.41(4)
Pd4 Pd6 Pd9 Co6 145.56(4)
Co1 Pd6 Pd9 Co6 -143.48(4)
Pd7 Pd6 Pd9 Co6 75.45(3)
Pd2 Pd6 Pd9 Co6 139.75(4)
C2 Pd7 Pd9 C24 -4.6(4)
C41 Pd7 Pd9 C24 150.1(4)
Pd2 Pd7 Pd9 C24 -169.9(3)
Pd1 Pd7 Pd9 C24 -163.3(3)
Co10 Pd7 Pd9 C24 29.8(3)
Co7 Pd7 Pd9 C24 31.0(3)
Pd8 Pd7 Pd9 C24 -52.4(3)
Pd6 Pd7 Pd9 C24 -95.2(3)
Pd5 Pd7 Pd9 C24 -93.5(3)
Co6 Pd7 Pd9 C24 -30.9(3)
Co9 Pd7 Pd9 C24 -32.6(3)
C2 Pd7 Pd9 C12 -137.0(5)
C41 Pd7 Pd9 C12 17.7(5)
Pd2 Pd7 Pd9 C12 57.7(4)
Pd1 Pd7 Pd9 C12 64.2(4)
Co10 Pd7 Pd9 C12 -102.7(4)
Co7 Pd7 Pd9 C12 -101.4(4)
Pd8 Pd7 Pd9 C12 175.1(4)
Pd6 Pd7 Pd9 C12 132.4(4)
Pd5 Pd7 Pd9 C12 134.1(4)
Co6 Pd7 Pd9 C12 -163.4(4)
Co9 Pd7 Pd9 C12 -165.0(4)
C2 Pd7 Pd9 C26 -79.3(3)
C41 Pd7 Pd9 C26 75.5(3)
Pd2 Pd7 Pd9 C26 115.5(2)
Pd1 Pd7 Pd9 C26 122.0(2)
Co10 Pd7 Pd9 C26 -44.9(2)
Co7 Pd7 Pd9 C26 -43.6(2)
Pd8 Pd7 Pd9 C26 -127.1(3)
Pd6 Pd7 Pd9 C26 -169.9(2)
Pd5 Pd7 Pd9 C26 -168.1(2)
Co6 Pd7 Pd9 C26 -105.6(2)
Co9 Pd7 Pd9 C26 -107.2(2)
C2 Pd7 Pd9 Co7 -35.6(2)
C41 Pd7 Pd9 Co7 119.1(2)
Pd2 Pd7 Pd9 Co7 159.10(4)
Pd1 Pd7 Pd9 Co7 165.64(5)
Co10 Pd7 Pd9 Co7 -1.26(5)
Pd8 Pd7 Pd9 Co7 -83.46(19)
Pd6 Pd7 Pd9 Co7 -126.22(4)
Pd5 Pd7 Pd9 Co7 -124.50(4)
Co6 Pd7 Pd9 Co7 -61.97(4)
Co9 Pd7 Pd9 Co7 -63.60(5)
C2 Pd7 Pd9 Co2 -173.1(2)
C41 Pd7 Pd9 Co2 -18.3(2)
Pd2 Pd7 Pd9 Co2 21.66(4)
Pd1 Pd7 Pd9 Co2 28.19(5)
Co10 Pd7 Pd9 Co2 -138.70(5)
Co7 Pd7 Pd9 Co2 -137.45(5)
Pd8 Pd7 Pd9 Co2 139.09(18)
Pd6 Pd7 Pd9 Co2 96.34(4)
Pd5 Pd7 Pd9 Co2 98.05(4)
Co6 Pd7 Pd9 Co2 160.59(5)
Co9 Pd7 Pd9 Co2 158.95(4)
C2 Pd7 Pd9 Pd6 90.6(2)
C41 Pd7 Pd9 Pd6 -114.7(2)
Pd2 Pd7 Pd9 Pd6 -74.68(3)
Pd1 Pd7 Pd9 Pd6 -68.14(4)
Co10 Pd7 Pd9 Pd6 124.96(4)
Co7 Pd7 Pd9 Pd6 126.22(4)
Pd8 Pd7 Pd9 Pd6 42.75(18)
Pd5 Pd7 Pd9 Pd6 1.72(3)
Co6 Pd7 Pd9 Pd6 64.25(3)
Co9 Pd7 Pd9 Pd6 62.62(4)
C2 Pd7 Pd9 Co1 125.2(2)
C41 Pd7 Pd9 Co1 -80.1(2)
Pd2 Pd7 Pd9 Co1 -40.08(4)
Pd1 Pd7 Pd9 Co1 -33.55(5)
Co10 Pd7 Pd9 Co1 159.55(4)
Co7 Pd7 Pd9 Co1 160.81(5)
Pd8 Pd7 Pd9 Co1 77.35(19)
Pd6 Pd7 Pd9 Co1 34.60(3)
Pd5 Pd7 Pd9 Co1 36.31(4)
Co6 Pd7 Pd9 Co1 98.84(4)
Co9 Pd7 Pd9 Co1 97.21(4)
C2 Pd7 Pd9 Pd2 165.3(2)
C41 Pd7 Pd9 Pd2 -40.0(2)
Pd1 Pd7 Pd9 Pd2 6.53(3)
Co10 Pd7 Pd9 Pd2 -160.36(5)
Co7 Pd7 Pd9 Pd2 -159.10(4)
Pd8 Pd7 Pd9 Pd2 117.43(19)
Pd6 Pd7 Pd9 Pd2 74.68(3)
Pd5 Pd7 Pd9 Pd2 76.40(3)
Co6 Pd7 Pd9 Pd2 138.93(4)
Co9 Pd7 Pd9 Pd2 137.30(4)
C2 Pd7 Pd9 Co6 26.4(2)
C41 Pd7 Pd9 Co6 -178.9(2)
Pd2 Pd7 Pd9 Co6 -138.93(4)
Pd1 Pd7 Pd9 Co6 -132.39(4)
Co10 Pd7 Pd9 Co6 60.71(5)
Co7 Pd7 Pd9 Co6 61.97(4)
Pd8 Pd7 Pd9 Co6 -21.50(19)
Pd6 Pd7 Pd9 Co6 -64.25(3)
Pd5 Pd7 Pd9 Co6 -62.53(4)
Co9 Pd7 Pd9 Co6 -1.63(4)
C11 Co1 Pd9 C24 -29.4(5)
C15 Co1 Pd9 C24 50.5(5)
C1 Co1 Pd9 C24 174.7(4)
C9 Co1 Pd9 C24 -93.5(5)
Co5 Co1 Pd9 C24 -145.9(3)
Co2 Co1 Pd9 C24 -147.0(3)
Co4 Co1 Pd9 C24 144.1(3)
Pd6 Co1 Pd9 C24 74.4(3)
Pd2 Co1 Pd9 C24 146.3(3)
C11 Co1 Pd9 C12 77.7(4)
C15 Co1 Pd9 C12 157.6(4)
C1 Co1 Pd9 C12 -78.2(3)
C9 Co1 Pd9 C12 13.6(5)
Co5 Co1 Pd9 C12 -38.8(3)
Co2 Co1 Pd9 C12 -39.9(3)
Co4 Co1 Pd9 C12 -108.8(3)
Pd6 Co1 Pd9 C12 -178.5(3)
Pd2 Co1 Pd9 C12 -106.6(3)
C11 Co1 Pd9 C26 138.4(7)
C15 Co1 Pd9 C26 -141.7(7)
C1 Co1 Pd9 C26 -17.5(6)
C9 Co1 Pd9 C26 74.3(7)
Co5 Co1 Pd9 C26 21.9(6)
Co2 Co1 Pd9 C26 20.8(6)
Co4 Co1 Pd9 C26 -48.1(6)
Pd6 Co1 Pd9 C26 -117.8(6)
Pd2 Co1 Pd9 C26 -45.9(6)
C11 Co1 Pd9 Co7 -87.8(4)
C15 Co1 Pd9 Co7 -8.0(4)
C1 Co1 Pd9 Co7 116.3(3)
C9 Co1 Pd9 Co7 -152.0(4)
Co5 Co1 Pd9 Co7 155.63(11)
Co2 Co1 Pd9 Co7 154.57(12)
Co4 Co1 Pd9 Co7 85.64(13)
Pd6 Co1 Pd9 Co7 15.99(13)
Pd2 Co1 Pd9 Co7 87.89(12)
C11 Co1 Pd9 Co2 117.6(3)
C15 Co1 Pd9 Co2 -162.5(4)
C1 Co1 Pd9 Co2 -38.3(2)
C9 Co1 Pd9 Co2 53.5(4)
Co5 Co1 Pd9 Co2 1.06(5)
Co4 Co1 Pd9 Co2 -68.93(6)
Pd6 Co1 Pd9 Co2 -138.59(4)
Pd2 Co1 Pd9 Co2 -66.68(4)
C11 Co1 Pd9 Pd6 -103.8(3)
C15 Co1 Pd9 Pd6 -23.9(4)
C1 Co1 Pd9 Pd6 100.3(2)
C9 Co1 Pd9 Pd6 -167.9(4)
Co5 Co1 Pd9 Pd6 139.65(6)
Co2 Co1 Pd9 Pd6 138.59(4)
Co4 Co1 Pd9 Pd6 69.65(5)
Pd2 Co1 Pd9 Pd6 71.90(3)
C11 Co1 Pd9 Pd7 -139.7(3)
C15 Co1 Pd9 Pd7 -59.9(4)
C1 Co1 Pd9 Pd7 64.4(2)
C9 Co1 Pd9 Pd7 156.1(4)
Co5 Co1 Pd9 Pd7 103.72(6)
Co2 Co1 Pd9 Pd7 102.66(4)
Co4 Co1 Pd9 Pd7 33.72(7)
Pd6 Co1 Pd9 Pd7 -35.93(3)
Pd2 Co1 Pd9 Pd7 35.97(3)
C11 Co1 Pd9 Pd2 -175.7(3)
C15 Co1 Pd9 Pd2 -95.8(4)
C1 Co1 Pd9 Pd2 28.4(2)
C9 Co1 Pd9 Pd2 120.2(4)
Co5 Co1 Pd9 Pd2 67.74(5)
Co2 Co1 Pd9 Pd2 66.68(4)
Co4 Co1 Pd9 Pd2 -2.25(5)
Pd6 Co1 Pd9 Pd2 -71.90(3)
C11 Co1 Pd9 Co6 -72.8(3)
C15 Co1 Pd9 Co6 7.1(4)
C1 Co1 Pd9 Co6 131.4(2)
C9 Co1 Pd9 Co6 -136.9(4)
Co5 Co1 Pd9 Co6 170.71(5)
Co2 Co1 Pd9 Co6 169.64(5)
Co4 Co1 Pd9 Co6 100.71(6)
Pd6 Co1 Pd9 Co6 31.06(4)
Pd2 Co1 Pd9 Co6 102.96(4)
C1 Pd2 Pd9 C24 -145.0(6)
C41 Pd2 Pd9 C24 59.5(6)
Pd7 Pd2 Pd9 C24 19.9(5)
Pd1 Pd2 Pd9 C24 13.6(5)
Co3 Pd2 Pd9 C24 -174.1(5)
Co2 Pd2 Pd9 C24 176.0(5)
Pd3 Pd2 Pd9 C24 -94.9(6)
Pd4 Pd2 Pd9 C24 -57.8(5)
Pd6 Pd2 Pd9 C24 -52.7(5)
Co4 Pd2 Pd9 C24 -116.5(5)
Co1 Pd2 Pd9 C24 -118.3(5)
C1 Pd2 Pd9 C12 46.2(3)
C41 Pd2 Pd9 C12 -109.3(3)
Pd7 Pd2 Pd9 C12 -148.8(2)
Pd1 Pd2 Pd9 C12 -155.2(2)
Co3 Pd2 Pd9 C12 17.1(2)
Co2 Pd2 Pd9 C12 7.2(2)
Pd3 Pd2 Pd9 C12 96.4(3)
Pd4 Pd2 Pd9 C12 133.5(2)
Pd6 Pd2 Pd9 C12 138.5(2)
Co4 Pd2 Pd9 C12 74.8(2)
Co1 Pd2 Pd9 C12 73.0(2)
C1 Pd2 Pd9 C26 136.9(3)
C41 Pd2 Pd9 C26 -18.7(3)
Pd7 Pd2 Pd9 C26 -58.2(2)
Pd1 Pd2 Pd9 C26 -64.6(2)
Co3 Pd2 Pd9 C26 107.8(2)
Co2 Pd2 Pd9 C26 97.9(2)
Pd3 Pd2 Pd9 C26 -173.0(3)
Pd4 Pd2 Pd9 C26 -135.9(2)
Pd6 Pd2 Pd9 C26 -130.9(2)
Co4 Pd2 Pd9 C26 165.4(2)
Co1 Pd2 Pd9 C26 163.6(2)
C1 Pd2 Pd9 Co7 175.9(2)
C41 Pd2 Pd9 Co7 20.3(2)
Pd7 Pd2 Pd9 Co7 -19.18(4)
Pd1 Pd2 Pd9 Co7 -25.55(5)
Co3 Pd2 Pd9 Co7 146.78(5)
Co2 Pd2 Pd9 Co7 136.88(5)
Pd3 Pd2 Pd9 Co7 -133.97(17)
Pd4 Pd2 Pd9 Co7 -96.87(4)
Pd6 Pd2 Pd9 Co7 -91.85(4)
Co4 Pd2 Pd9 Co7 -155.58(4)
Co1 Pd2 Pd9 Co7 -157.40(5)
C1 Pd2 Pd9 Co2 39.0(2)
C41 Pd2 Pd9 Co2 -116.5(2)
Pd7 Pd2 Pd9 Co2 -156.06(4)
Pd1 Pd2 Pd9 Co2 -162.43(5)
Co3 Pd2 Pd9 Co2 9.91(5)
Pd3 Pd2 Pd9 Co2 89.15(18)
Pd4 Pd2 Pd9 Co2 126.25(4)
Pd6 Pd2 Pd9 Co2 131.27(4)
Co4 Pd2 Pd9 Co2 67.54(4)
Co1 Pd2 Pd9 Co2 65.72(4)
C1 Pd2 Pd9 Pd6 -92.3(2)
C41 Pd2 Pd9 Pd6 112.2(2)
Pd7 Pd2 Pd9 Pd6 72.67(3)
Pd1 Pd2 Pd9 Pd6 66.30(3)
Co3 Pd2 Pd9 Pd6 -121.37(4)
Co2 Pd2 Pd9 Pd6 -131.27(4)
Pd3 Pd2 Pd9 Pd6 -42.12(17)
Pd4 Pd2 Pd9 Pd6 -5.02(3)
Co4 Pd2 Pd9 Pd6 -63.73(3)
Co1 Pd2 Pd9 Pd6 -65.55(3)
C1 Pd2 Pd9 Pd7 -165.0(2)
C41 Pd2 Pd9 Pd7 39.5(2)
Pd1 Pd2 Pd9 Pd7 -6.38(3)
Co3 Pd2 Pd9 Pd7 165.96(5)
Co2 Pd2 Pd9 Pd7 156.06(4)
Pd3 Pd2 Pd9 Pd7 -114.80(18)
Pd4 Pd2 Pd9 Pd7 -77.69(3)
Pd6 Pd2 Pd9 Pd7 -72.67(3)
Co4 Pd2 Pd9 Pd7 -136.41(4)
Co1 Pd2 Pd9 Pd7 -138.22(4)
C1 Pd2 Pd9 Co1 -26.7(2)
C41 Pd2 Pd9 Co1 177.7(2)
Pd7 Pd2 Pd9 Co1 138.22(4)
Pd1 Pd2 Pd9 Co1 131.84(4)
Co3 Pd2 Pd9 Co1 -55.82(5)
Co2 Pd2 Pd9 Co1 -65.72(4)
Pd3 Pd2 Pd9 Co1 23.42(18)
Pd4 Pd2 Pd9 Co1 60.53(4)
Pd6 Pd2 Pd9 Co1 65.55(3)
Co4 Pd2 Pd9 Co1 1.82(4)
C1 Pd2 Pd9 Co6 -126.8(2)
C41 Pd2 Pd9 Co6 77.7(2)
Pd7 Pd2 Pd9 Co6 38.20(3)
Pd1 Pd2 Pd9 Co6 31.83(5)
Co3 Pd2 Pd9 Co6 -155.84(5)
Co2 Pd2 Pd9 Co6 -165.74(5)
Pd3 Pd2 Pd9 Co6 -76.59(18)
Pd4 Pd2 Pd9 Co6 -39.49(4)
Pd6 Pd2 Pd9 Co6 -34.47(3)
Co4 Pd2 Pd9 Co6 -98.20(4)
Co1 Pd2 Pd9 Co6 -100.02(4)
C23 Co6 Pd9 C24 -24.4(7)
C27 Co6 Pd9 C24 -110.5(5)
C2 Co6 Pd9 C24 103.8(5)
Co7 Co6 Pd9 C24 62.0(4)
Co8 Co6 Pd9 C24 68.3(4)
Co9 Co6 Pd9 C24 133.2(4)
Pd6 Co6 Pd9 C24 -156.5(4)
Pd7 Co6 Pd9 C24 131.3(4)
C23 Co6 Pd9 C12 3.6(8)
C27 Co6 Pd9 C12 -82.5(6)
C2 Co6 Pd9 C12 131.8(6)
C24 Co6 Pd9 C12 28.0(6)
Co7 Co6 Pd9 C12 90.0(5)
Co8 Co6 Pd9 C12 96.3(5)
Co9 Co6 Pd9 C12 161.2(5)
Pd6 Co6 Pd9 C12 -128.5(5)
Pd7 Co6 Pd9 C12 159.2(5)
C23 Co6 Pd9 C26 -91.5(6)
C27 Co6 Pd9 C26 -177.6(4)
C2 Co6 Pd9 C26 36.7(3)
C24 Co6 Pd9 C26 -67.1(4)
Co7 Co6 Pd9 C26 -5.1(2)
Co8 Co6 Pd9 C26 1.3(2)
Co9 Co6 Pd9 C26 66.1(2)
Pd6 Co6 Pd9 C26 136.5(2)
Pd7 Co6 Pd9 C26 64.2(2)
C23 Co6 Pd9 Co7 -86.4(6)
C27 Co6 Pd9 Co7 -172.5(3)
C2 Co6 Pd9 Co7 41.8(2)
C24 Co6 Pd9 Co7 -62.0(4)
Co8 Co6 Pd9 Co7 6.34(5)
Co9 Co6 Pd9 Co7 71.18(6)
Pd6 Co6 Pd9 Co7 141.53(5)
Pd7 Co6 Pd9 Co7 69.27(4)
C23 Co6 Pd9 Co2 128.4(6)
C27 Co6 Pd9 Co2 42.3(3)
C2 Co6 Pd9 Co2 -103.3(3)
C24 Co6 Pd9 Co2 152.9(4)
Co7 Co6 Pd9 Co2 -145.14(14)
Co8 Co6 Pd9 Co2 -138.80(13)
Co9 Co6 Pd9 Co2 -73.96(15)
Pd6 Co6 Pd9 Co2 -3.60(14)
Pd7 Co6 Pd9 Co2 -75.87(14)
C23 Co6 Pd9 Pd6 132.0(6)
C27 Co6 Pd9 Pd6 45.9(3)
C2 Co6 Pd9 Pd6 -99.7(2)
C24 Co6 Pd9 Pd6 156.5(4)
Co7 Co6 Pd9 Pd6 -141.53(5)
Co8 Co6 Pd9 Pd6 -135.19(6)
Co9 Co6 Pd9 Pd6 -70.35(5)
Pd7 Co6 Pd9 Pd6 -72.27(3)
C23 Co6 Pd9 Pd7 -155.7(6)
C27 Co6 Pd9 Pd7 118.2(3)
C2 Co6 Pd9 Pd7 -27.5(2)
C24 Co6 Pd9 Pd7 -131.3(4)
Co7 Co6 Pd9 Pd7 -69.27(4)
Co8 Co6 Pd9 Pd7 -62.93(5)
Co9 Co6 Pd9 Pd7 1.91(5)
Pd6 Co6 Pd9 Pd7 72.27(3)
C23 Co6 Pd9 Co1 100.2(6)
C27 Co6 Pd9 Co1 14.1(3)
C2 Co6 Pd9 Co1 -131.6(2)
C24 Co6 Pd9 Co1 124.6(4)
Co7 Co6 Pd9 Co1 -173.39(5)
Co8 Co6 Pd9 Co1 -167.05(5)
Co9 Co6 Pd9 Co1 -102.22(6)
Pd6 Co6 Pd9 Co1 -31.86(4)
Pd7 Co6 Pd9 Co1 -104.13(4)
C23 Co6 Pd9 Pd2 169.3(5)
C27 Co6 Pd9 Pd2 83.1(3)
C2 Co6 Pd9 Pd2 -62.5(2)
C24 Co6 Pd9 Pd2 -166.3(4)
Co7 Co6 Pd9 Pd2 -104.33(5)
Co8 Co6 Pd9 Pd2 -97.99(6)
Co9 Co6 Pd9 Pd2 -33.15(6)
Pd6 Co6 Pd9 Pd2 37.21(3)
Pd7 Co6 Pd9 Pd2 -35.06(3)
C11 Co1 C1 Co2 6.3(8)
C15 Co1 C1 Co2 -178.8(3)
C9 Co1 C1 Co2 -84.8(4)
Co5 Co1 C1 Co2 -82.9(3)
Co4 Co1 C1 Co2 -169.1(5)
Pd6 Co1 C1 Co2 108.4(2)
Pd9 Co1 C1 Co2 48.9(2)
Pd2 Co1 C1 Co2 88.6(4)
C11 Co1 C1 Co3 111(2)
C15 Co1 C1 Co3 -75(2)
C9 Co1 C1 Co3 19(2)
Co5 Co1 C1 Co3 21(2)
Co2 Co1 C1 Co3 104(2)
Co4 Co1 C1 Co3 -65(2)
Pd6 Co1 C1 Co3 -147(2)
Pd9 Co1 C1 Co3 153(2)
Pd2 Co1 C1 Co3 -167(3)
C11 Co1 C1 Co4 175.4(6)
C15 Co1 C1 Co4 -9.8(5)
C9 Co1 C1 Co4 84.3(4)
Co5 Co1 C1 Co4 86.2(3)
Co2 Co1 C1 Co4 169.1(5)
Pd6 Co1 C1 Co4 -82.5(2)
Pd9 Co1 C1 Co4 -142.1(2)
Pd2 Co1 C1 Co4 -102.3(4)
C11 Co1 C1 Co5 89.2(7)
C15 Co1 C1 Co5 -95.9(4)
C9 Co1 C1 Co5 -1.9(4)
Co2 Co1 C1 Co5 82.9(3)
Co4 Co1 C1 Co5 -86.2(3)
Pd6 Co1 C1 Co5 -168.7(2)
Pd9 Co1 C1 Co5 131.8(2)
Pd2 Co1 C1 Co5 171.5(5)
C11 Co1 C1 Pd2 -82.3(7)
C15 Co1 C1 Pd2 92.6(5)
C9 Co1 C1 Pd2 -173.4(4)
Co5 Co1 C1 Pd2 -171.5(5)
Co2 Co1 C1 Pd2 -88.6(4)
Co4 Co1 C1 Pd2 102.3(4)
Pd6 Co1 C1 Pd2 19.8(3)
Pd9 Co1 C1 Pd2 -39.7(3)
C14 Co2 C1 Co1 -161.3(4)
C12 Co2 C1 Co1 -15.6(6)
C10 Co2 C1 Co1 89.3(4)
Co5 Co2 C1 Co1 83.4(3)
Pd2 Co2 C1 Co1 -104.7(3)
Pd9 Co2 C1 Co1 -51.2(2)
Co3 Co2 C1 Co1 168.6(5)
C14 Co2 C1 Co3 30.0(5)
C12 Co2 C1 Co3 175.7(4)
C10 Co2 C1 Co3 -79.4(4)
Co5 Co2 C1 Co3 -85.3(3)
Co1 Co2 C1 Co3 -168.6(5)
Pd2 Co2 C1 Co3 86.7(3)
Pd9 Co2 C1 Co3 140.1(2)
C14 Co2 C1 Co4 105(3)
C12 Co2 C1 Co4 -109(3)
C10 Co2 C1 Co4 -5(3)
Co5 Co2 C1 Co4 -10(2)
Co1 Co2 C1 Co4 -94(3)
Pd2 Co2 C1 Co4 161(3)
Pd9 Co2 C1 Co4 -145(3)
Co3 Co2 C1 Co4 75(2)
C14 Co2 C1 Co5 115.3(4)
C12 Co2 C1 Co5 -99.0(5)
C10 Co2 C1 Co5 5.9(4)
Co1 Co2 C1 Co5 -83.4(3)
Pd2 Co2 C1 Co5 171.9(4)
Pd9 Co2 C1 Co5 -134.6(2)
Co3 Co2 C1 Co5 85.3(3)
C14 Co2 C1 Pd2 -56.6(5)
C12 Co2 C1 Pd2 89.1(5)
C10 Co2 C1 Pd2 -166.0(4)
Co5 Co2 C1 Pd2 -171.9(4)
Co1 Co2 C1 Pd2 104.7(3)
Pd9 Co2 C1 Pd2 53.5(2)
Co3 Co2 C1 Pd2 -86.7(3)
C7 Co3 C1 Co1 -35(3)
C13 Co3 C1 Co1 -179(2)
C5 Co3 C1 Co1 67(2)
Co4 Co3 C1 Co1 65(2)
Co5 Co3 C1 Co1 -21(2)
Pd2 Co3 C1 Co1 168(3)
Pd3 Co3 C1 Co1 122(2)
Co2 Co3 C1 Co1 -104(2)
C7 Co3 C1 Co2 69.3(6)
C13 Co3 C1 Co2 -75.5(5)
C5 Co3 C1 Co2 170.7(4)
Co4 Co3 C1 Co2 169.4(4)
Co5 Co3 C1 Co2 82.7(3)
Pd2 Co3 C1 Co2 -88.4(3)
Pd3 Co3 C1 Co2 -134.5(2)
C7 Co3 C1 Co4 -100.1(5)
C13 Co3 C1 Co4 115.1(5)
C5 Co3 C1 Co4 1.3(4)
Co5 Co3 C1 Co4 -86.7(3)
Pd2 Co3 C1 Co4 102.2(3)
Pd3 Co3 C1 Co4 56.2(2)
Co2 Co3 C1 Co4 -169.4(4)
C7 Co3 C1 Co5 -13.5(6)
C13 Co3 C1 Co5 -158.2(4)
C5 Co3 C1 Co5 88.0(4)
Co4 Co3 C1 Co5 86.7(3)
Pd2 Co3 C1 Co5 -171.2(5)
Pd3 Co3 C1 Co5 142.8(2)
Co2 Co3 C1 Co5 -82.7(3)
C7 Co3 C1 Pd2 157.7(4)
C13 Co3 C1 Pd2 12.9(6)
C5 Co3 C1 Pd2 -100.9(4)
Co4 Co3 C1 Pd2 -102.2(3)
Co5 Co3 C1 Pd2 171.2(5)
Pd3 Co3 C1 Pd2 -46.0(2)
Co2 Co3 C1 Pd2 88.4(3)
C6 Co4 C1 Co1 -74.9(5)
C4 Co4 C1 Co1 65.5(7)
C5 Co4 C1 Co1 -170.7(4)
Co3 Co4 C1 Co1 -169.4(4)
Co5 Co4 C1 Co1 -83.4(3)
Pd4 Co4 C1 Co1 83.2(2)
Pd3 Co4 C1 Co1 141.2(2)
Pd2 Co4 C1 Co1 105.1(4)
C6 Co4 C1 Co2 19(3)
C4 Co4 C1 Co2 159(2)
C5 Co4 C1 Co2 -77(3)
Co3 Co4 C1 Co2 -76(3)
Co5 Co4 C1 Co2 10(2)
Co1 Co4 C1 Co2 94(3)
Pd4 Co4 C1 Co2 177(3)
Pd3 Co4 C1 Co2 -125(3)
Pd2 Co4 C1 Co2 -161(3)
C6 Co4 C1 Co3 94.4(5)
C4 Co4 C1 Co3 -125.2(6)
C5 Co4 C1 Co3 -1.3(4)
Co5 Co4 C1 Co3 86.0(3)
Co1 Co4 C1 Co3 169.4(4)
Pd4 Co4 C1 Co3 -107.5(2)
Pd3 Co4 C1 Co3 -49.4(2)
Pd2 Co4 C1 Co3 -85.5(4)
C6 Co4 C1 Co5 8.5(6)
C4 Co4 C1 Co5 148.9(5)
C5 Co4 C1 Co5 -87.3(4)
Co3 Co4 C1 Co5 -86.0(3)
Co1 Co4 C1 Co5 83.4(3)
Pd4 Co4 C1 Co5 166.5(2)
Pd3 Co4 C1 Co5 -135.4(2)
Pd2 Co4 C1 Co5 -171.5(5)
C6 Co4 C1 Pd2 179.9(5)
C4 Co4 C1 Pd2 -39.7(8)
C5 Co4 C1 Pd2 84.2(4)
Co3 Co4 C1 Pd2 85.5(4)
Co5 Co4 C1 Pd2 171.5(5)
Co1 Co4 C1 Pd2 -105.1(4)
Pd4 Co4 C1 Pd2 -22.0(3)
Pd3 Co4 C1 Pd2 36.1(3)
C8 Co5 C1 Co1 150.2(8)
C9 Co5 C1 Co1 2.4(5)
C10 Co5 C1 Co1 -96.5(4)
Co2 Co5 C1 Co1 -91.0(3)
Co3 Co5 C1 Co1 175.8(5)
Co4 Co5 C1 Co1 91.0(3)
C8 Co5 C1 Co2 -118.8(9)
C9 Co5 C1 Co2 93.4(4)
C10 Co5 C1 Co2 -5.5(4)
Co1 Co5 C1 Co2 91.0(3)
Co3 Co5 C1 Co2 -93.3(3)
Co4 Co5 C1 Co2 -178.0(4)
C8 Co5 C1 Co3 -25.6(10)
C9 Co5 C1 Co3 -173.4(4)
C10 Co5 C1 Co3 87.7(4)
Co2 Co5 C1 Co3 93.3(3)
Co1 Co5 C1 Co3 -175.8(5)
Co4 Co5 C1 Co3 -84.7(3)
C8 Co5 C1 Co4 59.2(10)
C9 Co5 C1 Co4 -88.6(4)
C10 Co5 C1 Co4 172.5(4)
Co2 Co5 C1 Co4 178.0(4)
Co1 Co5 C1 Co4 -91.0(3)
Co3 Co5 C1 Co4 84.7(3)
C8 Co5 C1 Pd2 -75(3)
C9 Co5 C1 Pd2 137(2)
C10 Co5 C1 Pd2 38(2)
Co2 Co5 C1 Pd2 44(2)
Co1 Co5 C1 Pd2 135(2)
Co3 Co5 C1 Pd2 -49(2)
Co4 Co5 C1 Pd2 -134(2)
C41 Pd2 C1 Co1 125.6(7)
Pd7 Pd2 C1 Co1 18.1(6)
Pd1 Pd2 C1 Co1 -103.4(4)
Co3 Pd2 C1 Co1 -177.4(6)
Co2 Pd2 C1 Co1 89.8(4)
Pd3 Pd2 C1 Co1 -132.8(3)
Pd9 Pd2 C1 Co1 39.4(3)
Pd4 Pd2 C1 Co1 -73.2(3)
Pd6 Pd2 C1 Co1 -18.3(3)
Co4 Pd2 C1 Co1 -93.8(5)
C41 Pd2 C1 Co2 35.8(9)
Pd7 Pd2 C1 Co2 -71.7(4)
Pd1 Pd2 C1 Co2 166.83(17)
Co3 Pd2 C1 Co2 92.8(3)
Pd3 Pd2 C1 Co2 137.5(2)
Pd9 Pd2 C1 Co2 -50.4(2)
Pd4 Pd2 C1 Co2 -163.0(2)
Pd6 Pd2 C1 Co2 -108.1(2)
Co4 Pd2 C1 Co2 176.5(5)
Co1 Pd2 C1 Co2 -89.8(4)
C41 Pd2 C1 Co3 -56.9(9)
Pd7 Pd2 C1 Co3 -164.49(11)
Pd1 Pd2 C1 Co3 74.0(5)
Co2 Pd2 C1 Co3 -92.8(3)
Pd3 Pd2 C1 Co3 44.7(2)
Pd9 Pd2 C1 Co3 -143.2(3)
Pd4 Pd2 C1 Co3 104.2(2)
Pd6 Pd2 C1 Co3 159.1(2)
Co4 Pd2 C1 Co3 83.7(4)
Co1 Pd2 C1 Co3 177.4(6)
C41 Pd2 C1 Co4 -140.6(6)
Pd7 Pd2 C1 Co4 111.8(3)
Pd1 Pd2 C1 Co4 -9.6(7)
Co3 Pd2 C1 Co4 -83.7(4)
Co2 Pd2 C1 Co4 -176.5(5)
Pd3 Pd2 C1 Co4 -39.0(3)
Pd9 Pd2 C1 Co4 133.2(3)
Pd4 Pd2 C1 Co4 20.5(3)
Pd6 Pd2 C1 Co4 75.5(3)
Co1 Pd2 C1 Co4 93.8(5)
C41 Pd2 C1 Co5 -8(3)
Pd7 Pd2 C1 Co5 -115(2)
Pd1 Pd2 C1 Co5 123(2)
Co3 Pd2 C1 Co5 49(2)
Co2 Pd2 C1 Co5 -44(2)
Pd3 Pd2 C1 Co5 94(2)
Pd9 Pd2 C1 Co5 -94(2)
Pd4 Pd2 C1 Co5 153(2)
Pd6 Pd2 C1 Co5 -152(2)
Co4 Pd2 C1 Co5 133(3)
Co1 Pd2 C1 Co5 -133(3)
C25 Co9 C2 Co10 -179.3(3)
C16 Co9 C2 Co10 11.9(8)
C22 Co9 C2 Co10 -83.7(4)
Co8 Co9 C2 Co10 -81.4(3)
Co6 Co9 C2 Co10 -168.2(4)
Pd5 Co9 C2 Co10 109.4(2)
Pd8 Co9 C2 Co10 49.1(2)
Pd7 Co9 C2 Co10 87.8(4)
C25 Co9 C2 Co6 -11.1(5)
C16 Co9 C2 Co6 -179.9(6)
C22 Co9 C2 Co6 84.5(4)
Co8 Co9 C2 Co6 86.7(3)
Co10 Co9 C2 Co6 168.2(4)
Pd5 Co9 C2 Co6 -82.4(2)
Pd8 Co9 C2 Co6 -142.7(2)
Pd7 Co9 C2 Co6 -104.0(4)
C25 Co9 C2 Co7 -83(2)
C16 Co9 C2 Co7 108(2)
C22 Co9 C2 Co7 13(2)
Co8 Co9 C2 Co7 15(2)
Co10 Co9 C2 Co7 97(2)
Co6 Co9 C2 Co7 -72(2)
Pd5 Co9 C2 Co7 -154(2)
Pd8 Co9 C2 Co7 146(2)
Pd7 Co9 C2 Co7 -176(3)
C25 Co9 C2 Co8 -97.8(4)
C16 Co9 C2 Co8 93.3(7)
C22 Co9 C2 Co8 -2.2(4)
Co10 Co9 C2 Co8 81.4(3)
Co6 Co9 C2 Co8 -86.7(3)
Pd5 Co9 C2 Co8 -169.19(19)
Pd8 Co9 C2 Co8 130.5(2)
Pd7 Co9 C2 Co8 169.2(5)
C25 Co9 C2 Pd7 92.9(5)
C16 Co9 C2 Pd7 -75.9(8)
C22 Co9 C2 Pd7 -171.4(4)
Co8 Co9 C2 Pd7 -169.2(5)
Co10 Co9 C2 Pd7 -87.8(4)
Co6 Co9 C2 Pd7 104.0(4)
Pd5 Co9 C2 Pd7 21.6(3)
Pd8 Co9 C2 Pd7 -38.7(3)
C18 Co10 C2 Co9 -165.1(5)
C17 Co10 C2 Co9 -17.0(6)
C19 Co10 C2 Co9 89.5(4)
Co8 Co10 C2 Co9 83.0(3)
Pd7 Co10 C2 Co9 -104.2(4)
Co7 Co10 C2 Co9 168.0(4)
Pd8 Co10 C2 Co9 -50.6(2)
C18 Co10 C2 Co6 99(2)
C17 Co10 C2 Co6 -113(2)
C19 Co10 C2 Co6 -6(2)
Co8 Co10 C2 Co6 -13(2)
Co9 Co10 C2 Co6 -96(2)
Pd7 Co10 C2 Co6 160(3)
Co7 Co10 C2 Co6 72(2)
Pd8 Co10 C2 Co6 -146(2)
C18 Co10 C2 Co7 26.8(6)
C17 Co10 C2 Co7 175.0(5)
C19 Co10 C2 Co7 -78.5(4)
Co8 Co10 C2 Co7 -85.0(3)
Co9 Co10 C2 Co7 -168.0(4)
Pd7 Co10 C2 Co7 87.7(3)
Pd8 Co10 C2 Co7 141.4(2)
C18 Co10 C2 Co8 111.8(5)
C17 Co10 C2 Co8 -100.0(6)
C19 Co10 C2 Co8 6.5(4)
Co9 Co10 C2 Co8 -83.0(3)
Pd7 Co10 C2 Co8 172.8(4)
Co7 Co10 C2 Co8 85.0(3)
Pd8 Co10 C2 Co8 -133.6(2)
C18 Co10 C2 Pd7 -60.9(6)
C17 Co10 C2 Pd7 87.3(6)
C19 Co10 C2 Pd7 -166.3(4)
Co8 Co10 C2 Pd7 -172.8(4)
Co9 Co10 C2 Pd7 104.2(4)
Co7 Co10 C2 Pd7 -87.7(3)
Pd8 Co10 C2 Pd7 53.7(2)
C23 Co6 C2 Co9 -74.8(5)
C27 Co6 C2 Co9 67.3(7)
C24 Co6 C2 Co9 -170.8(3)
Co7 Co6 C2 Co9 -168.5(4)
Co8 Co6 C2 Co9 -83.0(3)
Pd6 Co6 C2 Co9 84.4(2)
Pd9 Co6 C2 Co9 141.9(2)
Pd7 Co6 C2 Co9 104.9(4)
C23 Co6 C2 Co10 21(3)
C27 Co6 C2 Co10 163(2)
C24 Co6 C2 Co10 -75(2)
Co7 Co6 C2 Co10 -73(2)
Co8 Co6 C2 Co10 13(2)
Co9 Co6 C2 Co10 96(2)
Pd6 Co6 C2 Co10 180(100)
Pd9 Co6 C2 Co10 -123(2)
Pd7 Co6 C2 Co10 -160(3)
C23 Co6 C2 Co7 93.7(5)
C27 Co6 C2 Co7 -124.1(6)
C24 Co6 C2 Co7 -2.3(3)
Co8 Co6 C2 Co7 85.5(3)
Co9 Co6 C2 Co7 168.5(4)
Pd6 Co6 C2 Co7 -107.1(2)
Pd9 Co6 C2 Co7 -49.58(19)
Pd7 Co6 C2 Co7 -86.5(3)
C23 Co6 C2 Co8 8.2(6)
C27 Co6 C2 Co8 150.3(5)
C24 Co6 C2 Co8 -87.9(3)
Co7 Co6 C2 Co8 -85.5(3)
Co9 Co6 C2 Co8 83.0(3)
Pd6 Co6 C2 Co8 167.4(2)
Pd9 Co6 C2 Co8 -135.1(2)
Pd7 Co6 C2 Co8 -172.1(5)
C23 Co6 C2 Pd7 -179.8(4)
C27 Co6 C2 Pd7 -37.6(8)
C24 Co6 C2 Pd7 84.2(4)
Co7 Co6 C2 Pd7 86.5(3)
Co8 Co6 C2 Pd7 172.1(5)
Co9 Co6 C2 Pd7 -104.9(4)
Pd6 Co6 C2 Pd7 -20.5(3)
Pd9 Co6 C2 Pd7 37.0(3)
C26 Co7 C2 Co9 -171(2)
C21 Co7 C2 Co9 -27(3)
C24 Co7 C2 Co9 75(2)
Co6 Co7 C2 Co9 72(2)
Co8 Co7 C2 Co9 -15(2)
Pd7 Co7 C2 Co9 176(3)
Pd9 Co7 C2 Co9 129(2)
Co10 Co7 C2 Co9 -96(2)
C26 Co7 C2 Co10 -74.9(5)
C21 Co7 C2 Co10 69.0(6)
C24 Co7 C2 Co10 171.0(3)
Co6 Co7 C2 Co10 168.6(4)
Co8 Co7 C2 Co10 81.3(3)
Pd7 Co7 C2 Co10 -87.8(3)
Pd9 Co7 C2 Co10 -134.5(2)
C26 Co7 C2 Co6 116.5(5)
C21 Co7 C2 Co6 -99.7(5)
C24 Co7 C2 Co6 2.4(4)
Co8 Co7 C2 Co6 -87.3(3)
Pd7 Co7 C2 Co6 103.5(3)
Pd9 Co7 C2 Co6 56.8(2)
Co10 Co7 C2 Co6 -168.6(4)
C26 Co7 C2 Co8 -156.2(4)
C21 Co7 C2 Co8 -12.3(6)
C24 Co7 C2 Co8 89.7(3)
Co6 Co7 C2 Co8 87.3(3)
Pd7 Co7 C2 Co8 -169.1(4)
Pd9 Co7 C2 Co8 144.2(2)
Co10 Co7 C2 Co8 -81.3(3)
C26 Co7 C2 Pd7 13.0(6)
C21 Co7 C2 Pd7 156.8(4)
C24 Co7 C2 Pd7 -101.2(3)
Co6 Co7 C2 Pd7 -103.5(3)
Co8 Co7 C2 Pd7 169.1(4)
Pd9 Co7 C2 Pd7 -46.7(2)
Co10 Co7 C2 Pd7 87.8(3)
C20 Co8 C2 Co9 151.5(9)
C22 Co8 C2 Co9 2.5(4)
C19 Co8 C2 Co9 -97.0(4)
Co10 Co8 C2 Co9 -90.9(3)
Co7 Co8 C2 Co9 176.9(4)
Co6 Co8 C2 Co9 91.7(3)
C20 Co8 C2 Co10 -117.6(10)
C22 Co8 C2 Co10 93.5(4)
C19 Co8 C2 Co10 -6.1(4)
Co9 Co8 C2 Co10 90.9(3)
Co7 Co8 C2 Co10 -92.2(3)
Co6 Co8 C2 Co10 -177.4(4)
C20 Co8 C2 Co6 59.8(11)
C22 Co8 C2 Co6 -89.1(4)
C19 Co8 C2 Co6 171.3(4)
Co10 Co8 C2 Co6 177.4(4)
Co9 Co8 C2 Co6 -91.7(3)
Co7 Co8 C2 Co6 85.2(3)
C20 Co8 C2 Co7 -25.3(11)
C22 Co8 C2 Co7 -174.3(4)
C19 Co8 C2 Co7 86.1(4)
Co10 Co8 C2 Co7 92.2(3)
Co9 Co8 C2 Co7 -176.9(4)
Co6 Co8 C2 Co7 -85.2(3)
C20 Co8 C2 Pd7 -83(2)
C22 Co8 C2 Pd7 128(2)
C19 Co8 C2 Pd7 28(2)
Co10 Co8 C2 Pd7 34.5(19)
Co9 Co8 C2 Pd7 125(2)
Co7 Co8 C2 Pd7 -58(2)
Co6 Co8 C2 Pd7 -143(2)
C41 Pd7 C2 Co9 122.6(7)
Pd2 Pd7 C2 Co9 -108.7(4)
Pd1 Pd7 C2 Co9 15.6(6)
Co10 Pd7 C2 Co9 89.3(4)
Co7 Pd7 C2 Co9 -179.1(5)
Pd9 Pd7 C2 Co9 -134.5(3)
Pd8 Pd7 C2 Co9 38.2(3)
Pd6 Pd7 C2 Co9 -75.4(3)
Pd5 Pd7 C2 Co9 -20.2(3)
Co6 Pd7 C2 Co9 -94.8(5)
C41 Pd7 C2 Co10 33.3(9)
Pd2 Pd7 C2 Co10 161.9(2)
Pd1 Pd7 C2 Co10 -73.7(4)
Co7 Pd7 C2 Co10 91.6(3)
Pd9 Pd7 C2 Co10 136.2(2)
Pd8 Pd7 C2 Co10 -51.2(2)
Pd6 Pd7 C2 Co10 -164.7(2)
Pd5 Pd7 C2 Co10 -109.5(2)
Co6 Pd7 C2 Co10 175.9(5)
Co9 Pd7 C2 Co10 -89.3(4)
C41 Pd7 C2 Co6 -142.6(6)
Pd2 Pd7 C2 Co6 -13.9(7)
Pd1 Pd7 C2 Co6 110.4(3)
Co10 Pd7 C2 Co6 -175.9(5)
Co7 Pd7 C2 Co6 -84.3(4)
Pd9 Pd7 C2 Co6 -39.6(3)
Pd8 Pd7 C2 Co6 133.0(3)
Pd6 Pd7 C2 Co6 19.4(3)
Pd5 Pd7 C2 Co6 74.6(3)
Co9 Pd7 C2 Co6 94.8(5)
C41 Pd7 C2 Co7 -58.3(8)
Pd2 Pd7 C2 Co7 70.3(5)
Pd1 Pd7 C2 Co7 -165.28(12)
Co10 Pd7 C2 Co7 -91.6(3)
Pd9 Pd7 C2 Co7 44.6(2)
Pd8 Pd7 C2 Co7 -142.8(3)
Pd6 Pd7 C2 Co7 103.7(2)
Pd5 Pd7 C2 Co7 158.9(2)
Co6 Pd7 C2 Co7 84.3(4)
Co9 Pd7 C2 Co7 179.1(5)
C41 Pd7 C2 Co8 -1(3)
Pd2 Pd7 C2 Co8 127.8(19)
Pd1 Pd7 C2 Co8 -108(2)
Co10 Pd7 C2 Co8 -34.1(19)
Co7 Pd7 C2 Co8 57(2)
Pd9 Pd7 C2 Co8 102(2)
Pd8 Pd7 C2 Co8 -85(2)
Pd6 Pd7 C2 Co8 161(2)
Pd5 Pd7 C2 Co8 -144(2)
Co6 Pd7 C2 Co8 142(2)
Co9 Pd7 C2 Co8 -123(2)
C29 Co13 C3 Co14 -165.9(4)
C37 Co13 C3 Co14 -22.0(6)
C31 Co13 C3 Co14 86.7(4)
Co15 Co13 C3 Co14 82.6(3)
Pd1 Co13 C3 Co14 -104.9(3)
Pd3 Co13 C3 Co14 -49.5(2)
Co12 Co13 C3 Co14 168.7(5)
C29 Co13 C3 Co12 25.4(5)
C37 Co13 C3 Co12 169.3(4)
C31 Co13 C3 Co12 -82.1(4)
Co15 Co13 C3 Co12 -86.1(3)
Co14 Co13 C3 Co12 -168.7(5)
Pd1 Co13 C3 Co12 86.4(3)
Pd3 Co13 C3 Co12 141.7(3)
C29 Co13 C3 Co15 111.6(5)
C37 Co13 C3 Co15 -104.6(5)
C31 Co13 C3 Co15 4.1(4)
Co14 Co13 C3 Co15 -82.6(3)
Pd1 Co13 C3 Co15 172.5(4)
Pd3 Co13 C3 Co15 -132.1(2)
Co12 Co13 C3 Co15 86.1(3)
C29 Co13 C3 Co11 99(3)
C37 Co13 C3 Co11 -117(2)
C31 Co13 C3 Co11 -8(3)
Co15 Co13 C3 Co11 -13(2)
Co14 Co13 C3 Co11 -95(3)
Pd1 Co13 C3 Co11 160(3)
Pd3 Co13 C3 Co11 -145(3)
Co12 Co13 C3 Co11 74(2)
C29 Co13 C3 Pd1 -61.0(5)
C37 Co13 C3 Pd1 82.9(6)
C31 Co13 C3 Pd1 -168.5(4)
Co15 Co13 C3 Pd1 -172.5(4)
Co14 Co13 C3 Pd1 104.9(3)
Pd3 Co13 C3 Pd1 55.3(2)
Co12 Co13 C3 Pd1 -86.4(3)
C36 Co14 C3 Co13 179.4(3)
C35 Co14 C3 Co13 5.5(7)
C34 Co14 C3 Co13 -86.0(3)
Co15 Co14 C3 Co13 -82.9(3)
Co11 Co14 C3 Co13 -169.3(5)
Pd3 Co14 C3 Co13 50.2(2)
Pd4 Co14 C3 Co13 111.8(2)
Pd1 Co14 C3 Co13 87.3(4)
C36 Co14 C3 Co12 -74(2)
C35 Co14 C3 Co12 112(2)
C34 Co14 C3 Co12 21(2)
Co15 Co14 C3 Co12 24(2)
Co13 Co14 C3 Co12 107(2)
Co11 Co14 C3 Co12 -63(2)
Pd3 Co14 C3 Co12 157(2)
Pd4 Co14 C3 Co12 -141(2)
Pd1 Co14 C3 Co12 -166(2)
C36 Co14 C3 Co15 -97.6(4)
C35 Co14 C3 Co15 88.4(6)
C34 Co14 C3 Co15 -3.1(3)
Co13 Co14 C3 Co15 82.9(3)
Co11 Co14 C3 Co15 -86.4(3)
Pd3 Co14 C3 Co15 133.1(2)
Pd4 Co14 C3 Co15 -165.30(19)
Pd1 Co14 C3 Co15 170.2(5)
C36 Co14 C3 Co11 -11.3(5)
C35 Co14 C3 Co11 174.8(5)
C34 Co14 C3 Co11 83.3(3)
Co15 Co14 C3 Co11 86.4(3)
Co13 Co14 C3 Co11 169.3(5)
Pd3 Co14 C3 Co11 -140.5(2)
Pd4 Co14 C3 Co11 -78.9(2)
Pd1 Co14 C3 Co11 -103.4(4)
C36 Co14 C3 Pd1 92.2(4)
C35 Co14 C3 Pd1 -81.8(7)
C34 Co14 C3 Pd1 -173.3(4)
Co15 Co14 C3 Pd1 -170.2(5)
Co13 Co14 C3 Pd1 -87.3(4)
Co11 Co14 C3 Pd1 103.4(4)
Pd3 Co14 C3 Pd1 -37.1(3)
Pd4 Co14 C3 Pd1 24.5(3)
C30 Co12 C3 Co13 67.9(6)
C28 Co12 C3 Co13 -75.7(5)
C39 Co12 C3 Co13 169.3(3)
Co11 Co12 C3 Co13 169.6(4)
Co15 Co12 C3 Co13 82.7(3)
Pd1 Co12 C3 Co13 -87.2(3)
Pd8 Co12 C3 Co13 -128.6(2)
C30 Co12 C3 Co14 -39(2)
C28 Co12 C3 Co14 178(2)
C39 Co12 C3 Co14 63(2)
Co11 Co12 C3 Co14 63(2)
Co15 Co12 C3 Co14 -24(2)
Pd1 Co12 C3 Co14 166(2)
Pd8 Co12 C3 Co14 125(2)
Co13 Co12 C3 Co14 -106(2)
C30 Co12 C3 Co15 -14.9(6)
C28 Co12 C3 Co15 -158.4(4)
C39 Co12 C3 Co15 86.6(4)
Co11 Co12 C3 Co15 86.9(3)
Pd1 Co12 C3 Co15 -169.9(4)
Pd8 Co12 C3 Co15 148.67(19)
Co13 Co12 C3 Co15 -82.7(3)
C30 Co12 C3 Co11 -101.8(5)
C28 Co12 C3 Co11 114.7(5)
C39 Co12 C3 Co11 -0.4(4)
Co15 Co12 C3 Co11 -86.9(3)
Pd1 Co12 C3 Co11 103.2(3)
Pd8 Co12 C3 Co11 61.7(2)
Co13 Co12 C3 Co11 -169.6(4)
C30 Co12 C3 Pd1 155.1(5)
C28 Co12 C3 Pd1 11.5(6)
C39 Co12 C3 Pd1 -103.5(3)
Co11 Co12 C3 Pd1 -103.2(3)
Co15 Co12 C3 Pd1 169.9(4)
Pd8 Co12 C3 Pd1 -41.4(2)
Co13 Co12 C3 Pd1 87.2(3)
C32 Co15 C3 Co13 -126.6(9)
C34 Co15 C3 Co13 94.3(4)
C31 Co15 C3 Co13 -3.9(4)
Co14 Co15 C3 Co13 90.7(3)
Co12 Co15 C3 Co13 -94.0(3)
Co11 Co15 C3 Co13 -177.7(4)
C32 Co15 C3 Co14 142.7(9)
C34 Co15 C3 Co14 3.6(4)
C31 Co15 C3 Co14 -94.5(4)
Co13 Co15 C3 Co14 -90.7(3)
Co12 Co15 C3 Co14 175.3(4)
Co11 Co15 C3 Co14 91.6(3)
C32 Co15 C3 Co12 -32.6(11)
C34 Co15 C3 Co12 -171.6(3)
C31 Co15 C3 Co12 90.2(4)
Co14 Co15 C3 Co12 -175.3(4)
Co13 Co15 C3 Co12 94.0(3)
Co11 Co15 C3 Co12 -83.6(3)
C32 Co15 C3 Co11 51.1(11)
C34 Co15 C3 Co11 -88.0(4)
C31 Co15 C3 Co11 173.8(3)
Co14 Co15 C3 Co11 -91.6(3)
Co13 Co15 C3 Co11 177.7(4)
Co12 Co15 C3 Co11 83.6(3)
C32 Co15 C3 Pd1 -89(2)
C34 Co15 C3 Pd1 132(2)
C31 Co15 C3 Pd1 34(2)
Co14 Co15 C3 Pd1 129(2)
Co13 Co15 C3 Pd1 38.0(19)
Co12 Co15 C3 Pd1 -56.1(19)
Co11 Co15 C3 Pd1 -140(2)
C33 Co11 C3 Co13 23(3)
C38 Co11 C3 Co13 165(2)
C39 Co11 C3 Co13 -74(3)
Co12 Co11 C3 Co13 -75(2)
Co15 Co11 C3 Co13 12(2)
Pd5 Co11 C3 Co13 -177(2)
Co14 Co11 C3 Co13 95(3)
Pd1 Co11 C3 Co13 -159(3)
C33 Co11 C3 Co14 -71.8(4)
C38 Co11 C3 Co14 70.4(7)
C39 Co11 C3 Co14 -169.1(3)
Co12 Co11 C3 Co14 -169.5(4)
Co15 Co11 C3 Co14 -82.5(3)
Pd5 Co11 C3 Co14 88.1(2)
Pd1 Co11 C3 Co14 105.5(4)
C33 Co11 C3 Co12 97.7(4)
C38 Co11 C3 Co12 -120.1(5)
C39 Co11 C3 Co12 0.4(4)
Co15 Co11 C3 Co12 87.0(3)
Pd5 Co11 C3 Co12 -102.4(2)
Co14 Co11 C3 Co12 169.5(4)
Pd1 Co11 C3 Co12 -85.0(3)
C33 Co11 C3 Co15 10.7(5)
C38 Co11 C3 Co15 152.9(5)
C39 Co11 C3 Co15 -86.6(4)
Co12 Co11 C3 Co15 -87.0(3)
Pd5 Co11 C3 Co15 170.6(2)
Co14 Co11 C3 Co15 82.5(3)
Pd1 Co11 C3 Co15 -172.0(5)
C33 Co11 C3 Pd1 -177.3(4)
C38 Co11 C3 Pd1 -35.1(7)
C39 Co11 C3 Pd1 85.3(4)
Co12 Co11 C3 Pd1 85.0(3)
Co15 Co11 C3 Pd1 172.0(5)
Pd5 Co11 C3 Pd1 -17.4(3)
Co14 Co11 C3 Pd1 -105.5(4)
C41 Pd1 C3 Co13 28.2(8)
Pd7 Pd1 C3 Co13 163.9(2)
Pd2 Pd1 C3 Co13 -74.8(4)
Co12 Pd1 C3 Co13 93.8(3)
Pd8 Pd1 C3 Co13 132.9(2)
Pd5 Pd1 C3 Co13 -167.3(2)
Pd3 Pd1 C3 Co13 -53.4(2)
Pd4 Pd1 C3 Co13 -111.9(2)
Co11 Pd1 C3 Co13 176.3(5)
Co14 Pd1 C3 Co13 -89.1(4)
C41 Pd1 C3 Co14 117.3(7)
Pd7 Pd1 C3 Co14 -107.0(4)
Pd2 Pd1 C3 Co14 14.3(6)
Co12 Pd1 C3 Co14 -177.2(5)
Co13 Pd1 C3 Co14 89.1(4)
Pd8 Pd1 C3 Co14 -138.0(3)
Pd5 Pd1 C3 Co14 -78.2(3)
Pd3 Pd1 C3 Co14 35.7(3)
Pd4 Pd1 C3 Co14 -22.8(3)
Co11 Pd1 C3 Co14 -94.7(4)
C41 Pd1 C3 Co12 -65.6(8)
Pd7 Pd1 C3 Co12 70.2(5)
Pd2 Pd1 C3 Co12 -168.51(9)
Co13 Pd1 C3 Co12 -93.8(3)
Pd8 Pd1 C3 Co12 39.2(2)
Pd5 Pd1 C3 Co12 99.0(2)
Pd3 Pd1 C3 Co12 -147.1(2)
Pd4 Pd1 C3 Co12 154.4(2)
Co11 Pd1 C3 Co12 82.5(3)
Co14 Pd1 C3 Co12 177.2(5)
C41 Pd1 C3 Co15 -9(3)
Pd7 Pd1 C3 Co15 126.2(19)
Pd2 Pd1 C3 Co15 -112(2)
Co12 Pd1 C3 Co15 56.1(19)
Co13 Pd1 C3 Co15 -37.7(19)
Pd8 Pd1 C3 Co15 95(2)
Pd5 Pd1 C3 Co15 155(2)
Pd3 Pd1 C3 Co15 -91(2)
Pd4 Pd1 C3 Co15 -150(2)
Co11 Pd1 C3 Co15 139(2)
Co14 Pd1 C3 Co15 -127(2)
C41 Pd1 C3 Co11 -148.1(6)
Pd7 Pd1 C3 Co11 -12.3(7)
Pd2 Pd1 C3 Co11 109.0(3)
Co12 Pd1 C3 Co11 -82.5(3)
Co13 Pd1 C3 Co11 -176.3(5)
Pd8 Pd1 C3 Co11 -43.3(3)
Pd5 Pd1 C3 Co11 16.5(3)
Pd3 Pd1 C3 Co11 130.4(3)
Pd4 Pd1 C3 Co11 71.9(3)
Co14 Pd1 C3 Co11 94.7(4)
C6 Co4 C4 O4 -7.0(19)
C1 Co4 C4 O4 -152.8(16)
C5 Co4 C4 O4 84.7(19)
Co3 Co4 C4 O4 120.2(17)
Co5 Co4 C4 O4 -44(2)
Co1 Co4 C4 O4 -108.3(18)
Pd4 Co4 C4 O4 -176(2)
Pd3 Co4 C4 O4 131.4(18)
Pd2 Co4 C4 O4 -178.8(17)
C6 Co4 C4 Pd4 168.7(4)
C1 Co4 C4 Pd4 22.9(8)
C5 Co4 C4 Pd4 -99.6(4)
Co3 Co4 C4 Pd4 -64.2(5)
Co5 Co4 C4 Pd4 131.9(5)
Co1 Co4 C4 Pd4 67.4(3)
Pd3 Co4 C4 Pd4 -53.0(2)
Pd2 Co4 C4 Pd4 -3.1(3)
C40 Pd4 C4 O4 60.6(9)
Pd5 Pd4 C4 O4 47.5(12)
Pd6 Pd4 C4 O4 113.0(8)
Co4 Pd4 C4 O4 177.6(11)
Co14 Pd4 C4 O4 -66.9(9)
Pd3 Pd4 C4 O4 -124.8(9)
Pd2 Pd4 C4 O4 -179.1(8)
Pd1 Pd4 C4 O4 -125.2(8)
C40 Pd4 C4 Co4 -117.0(3)
Pd5 Pd4 C4 Co4 -130.1(4)
Pd6 Pd4 C4 Co4 -64.6(3)
Co14 Pd4 C4 Co4 115.5(3)
Pd3 Pd4 C4 Co4 57.6(3)
Pd2 Pd4 C4 Co4 3.2(3)
Pd1 Pd4 C4 Co4 57.2(5)
C6 Co4 C5 O5 36.0(12)
C4 Co4 C5 O5 -54.0(12)
C1 Co4 C5 O5 154.6(11)
Co3 Co4 C5 O5 153.4(13)
Co5 Co4 C5 O5 107.7(11)
Co1 Co4 C5 O5 144.5(9)
Pd4 Co4 C5 O5 -106.4(11)
Pd3 Co4 C5 O5 -127.0(12)
Pd2 Co4 C5 O5 -165.6(11)
C6 Co4 C5 Co3 -117.4(4)
C4 Co4 C5 Co3 152.6(3)
C1 Co4 C5 Co3 1.3(4)
Co5 Co4 C5 Co3 -45.6(3)
Co1 Co4 C5 Co3 -8.9(6)
Pd4 Co4 C5 Co3 100.3(2)
Pd3 Co4 C5 Co3 79.7(4)
Pd2 Co4 C5 Co3 41.0(3)
C6 Co4 C5 Pd3 163.0(4)
C4 Co4 C5 Pd3 72.9(4)
C1 Co4 C5 Pd3 -78.4(3)
Co3 Co4 C5 Pd3 -79.7(4)
Co5 Co4 C5 Pd3 -125.3(2)
Co1 Co4 C5 Pd3 -88.5(4)
Pd4 Co4 C5 Pd3 20.6(3)
Pd2 Co4 C5 Pd3 -38.6(3)
C7 Co3 C5 O5 -23.1(13)
C13 Co3 C5 O5 75.8(13)
C1 Co3 C5 O5 -154.5(12)
Co4 Co3 C5 O5 -153.3(15)
Co5 Co3 C5 O5 -107.0(13)
Pd2 Co3 C5 O5 157.0(12)
Pd3 Co3 C5 O5 115.9(14)
Co2 Co3 C5 O5 -144.7(10)
C7 Co3 C5 Co4 130.1(4)
C13 Co3 C5 Co4 -130.9(4)
C1 Co3 C5 Co4 -1.3(4)
Co5 Co3 C5 Co4 46.2(3)
Pd2 Co3 C5 Co4 -49.8(3)
Pd3 Co3 C5 Co4 -90.8(3)
Co2 Co3 C5 Co4 8.6(6)
C7 Co3 C5 Pd3 -139.1(4)
C13 Co3 C5 Pd3 -40.1(4)
C1 Co3 C5 Pd3 89.5(3)
Co4 Co3 C5 Pd3 90.8(3)
Co5 Co3 C5 Pd3 137.1(2)
Pd2 Co3 C5 Pd3 41.1(3)
Co2 Co3 C5 Pd3 99.4(4)
C37 Pd3 C5 O5 -30.9(10)
C13 Pd3 C5 O5 -108.6(9)
C35 Pd3 C5 O5 44.3(8)
Co3 Pd3 C5 O5 -136.5(10)
Co14 Pd3 C5 O5 66.9(9)
Co13 Pd3 C5 O5 -16.7(13)
Pd2 Pd3 C5 O5 -174.7(8)
Pd4 Pd3 C5 O5 122.9(8)
Pd1 Pd3 C5 O5 165.4(5)
Co4 Pd3 C5 O5 142.2(10)
C37 Pd3 C5 Co4 -173.1(3)
C13 Pd3 C5 Co4 109.2(4)
C35 Pd3 C5 Co4 -97.9(4)
Co3 Pd3 C5 Co4 81.3(3)
Co14 Pd3 C5 Co4 -75.3(4)
Co13 Pd3 C5 Co4 -158.9(3)
Pd2 Pd3 C5 Co4 43.1(3)
Pd4 Pd3 C5 Co4 -19.3(3)
Pd1 Pd3 C5 Co4 23.3(7)
C37 Pd3 C5 Co3 105.6(4)
C13 Pd3 C5 Co3 27.9(3)
C35 Pd3 C5 Co3 -179.1(3)
Co14 Pd3 C5 Co3 -156.59(13)
Co13 Pd3 C5 Co3 119.8(5)
Pd2 Pd3 C5 Co3 -38.2(3)
Pd4 Pd3 C5 Co3 -100.5(3)
Pd1 Pd3 C5 Co3 -58.0(6)
Co4 Pd3 C5 Co3 -81.3(3)
C4 Co4 C6 O6 17(6)
C1 Co4 C6 O6 176(6)
C5 Co4 C6 O6 -85(6)
Co3 Co4 C6 O6 -132(6)
Co5 Co4 C6 O6 -178(6)
Co1 Co4 C6 O6 133(6)
Pd4 Co4 C6 O6 30(6)
Pd3 Co4 C6 O6 -66(6)
Pd2 Co4 C6 O6 176(5)
C13 Co3 C7 O7 -42(17)
C1 Co3 C7 O7 166(16)
C5 Co3 C7 O7 63(17)
Co4 Co3 C7 O7 106(16)
Co5 Co3 C7 O7 156(17)
Pd2 Co3 C7 O7 -117(16)
Pd3 Co3 C7 O7 18(17)
Co2 Co3 C7 O7 -152(16)
C9 Co5 C8 O8 95(40)
C1 Co5 C8 O8 -54(41)
C10 Co5 C8 O8 -167(40)
Co2 Co5 C8 O8 -142(40)
Co1 Co5 C8 O8 68(40)
Co3 Co5 C8 O8 -73(40)
Co4 Co5 C8 O8 -10(40)
C8 Co5 C9 O9 13(2)
C1 Co5 C9 O9 178(2)
C10 Co5 C9 O9 -84(2)
Co2 Co5 C9 O9 -133(2)
Co1 Co5 C9 O9 180(2)
Co3 Co5 C9 O9 167.3(17)
Co4 Co5 C9 O9 130(2)
C8 Co5 C9 Co1 -166.8(4)
C1 Co5 C9 Co1 -2.1(4)
C10 Co5 C9 Co1 95.9(4)
Co2 Co5 C9 Co1 47.3(3)
Co3 Co5 C9 Co1 -12.4(8)
Co4 Co5 C9 Co1 -49.8(2)
C11 Co1 C9 O9 36.5(12)
C15 Co1 C9 O9 -58.9(12)
C1 Co1 C9 O9 -177.8(11)
Co5 Co1 C9 O9 -179.9(14)
Co2 Co1 C9 O9 137.4(11)
Co4 Co1 C9 O9 -132.8(11)
Pd6 Co1 C9 O9 -48.3(18)
Pd9 Co1 C9 O9 93.7(11)
Pd2 Co1 C9 O9 176.5(9)
C11 Co1 C9 Co5 -143.6(4)
C15 Co1 C9 Co5 121.0(4)
C1 Co1 C9 Co5 2.0(4)
Co2 Co1 C9 Co5 -42.7(3)
Co4 Co1 C9 Co5 47.1(3)
Pd6 Co1 C9 Co5 131.6(7)
Pd9 Co1 C9 Co5 -86.4(4)
Pd2 Co1 C9 Co5 -3.6(5)
C14 Co2 C10 O10 48.9(17)
C12 Co2 C10 O10 -49.0(17)
C1 Co2 C10 O10 175.2(16)
Co5 Co2 C10 O10 -179.1(19)
Co1 Co2 C10 O10 -139.6(16)
Pd2 Co2 C10 O10 156.9(13)
Pd9 Co2 C10 O10 -83.7(17)
Co3 Co2 C10 O10 132.1(16)
C14 Co2 C10 Co5 -132.0(4)
C12 Co2 C10 Co5 130.1(4)
C1 Co2 C10 Co5 -5.7(4)
Co1 Co2 C10 Co5 39.6(3)
Pd2 Co2 C10 Co5 -24.0(8)
Pd9 Co2 C10 Co5 95.4(4)
Co3 Co2 C10 Co5 -48.7(3)
C8 Co5 C10 O10 -22.1(15)
C9 Co5 C10 O10 78.0(15)
C1 Co5 C10 O10 -175.3(14)
Co2 Co5 C10 O10 179.2(17)
Co1 Co5 C10 O10 136.9(14)
Co3 Co5 C10 O10 -128.4(14)
Co4 Co5 C10 O10 -166.4(11)
C8 Co5 C10 Co2 158.7(4)
C9 Co5 C10 Co2 -101.2(4)
C1 Co5 C10 Co2 5.5(4)
Co1 Co5 C10 Co2 -42.3(3)
Co3 Co5 C10 Co2 52.4(3)
Co4 Co5 C10 Co2 14.4(7)
C15 Co1 C11 O11 43(7)
C1 Co1 C11 O11 -142(6)
C9 Co1 C11 O11 -48(7)
Co5 Co1 C11 O11 -78(7)
Co2 Co1 C11 O11 -137(7)
Co4 Co1 C11 O11 22(8)
Pd6 Co1 C11 O11 115(7)
Pd9 Co1 C11 O11 172(7)
Pd2 Co1 C11 O11 168(7)
C14 Co2 C12 O12 -79(3)
C1 Co2 C12 O12 130(3)
C10 Co2 C12 O12 22(3)
Co5 Co2 C12 O12 67(3)
Co1 Co2 C12 O12 119(3)
Pd2 Co2 C12 O12 -174(3)
Pd9 Co2 C12 O12 175(3)
Co3 Co2 C12 O12 -176(3)
C14 Co2 C12 Pd9 106.1(4)
C1 Co2 C12 Pd9 -45.3(6)
C10 Co2 C12 Pd9 -153.2(4)
Co5 Co2 C12 Pd9 -107.9(2)
Co1 Co2 C12 Pd9 -56.3(2)
Pd2 Co2 C12 Pd9 10.7(4)
Co3 Co2 C12 Pd9 9(5)
C24 Pd9 C12 O12 -1.3(9)
C26 Pd9 C12 O12 74.9(8)
Co7 Pd9 C12 O12 49.1(9)
Co2 Pd9 C12 O12 -178.3(10)
Pd6 Pd9 C12 O12 -126.9(7)
Pd7 Pd9 C12 O12 127.0(7)
Co1 Pd9 C12 O12 -125.0(8)
Pd2 Pd9 C12 O12 172.6(8)
Co6 Pd9 C12 O12 -21.2(12)
C24 Pd9 C12 Co2 177.0(3)
C26 Pd9 C12 Co2 -106.8(3)
Co7 Pd9 C12 Co2 -132.6(2)
Pd6 Pd9 C12 Co2 51.4(5)
Pd7 Pd9 C12 Co2 -54.7(5)
Co1 Pd9 C12 Co2 53.3(2)
Pd2 Pd9 C12 Co2 -9.1(3)
Co6 Pd9 C12 Co2 157.1(2)
C7 Co3 C13 O13 -31(4)
C1 Co3 C13 O13 123(3)
C5 Co3 C13 O13 -127(3)
Co4 Co3 C13 O13 -175(3)
Co5 Co3 C13 O13 62(4)
Pd2 Co3 C13 O13 133(4)
Pd3 Co3 C13 O13 -163(4)
Co2 Co3 C13 O13 79(4)
C7 Co3 C13 Pd3 132.4(4)
C1 Co3 C13 Pd3 -74.0(5)
C5 Co3 C13 Pd3 36.2(4)
Co4 Co3 C13 Pd3 -12.3(4)
Co5 Co3 C13 Pd3 -134.7(8)
Pd2 Co3 C13 Pd3 -64.25(14)
Co2 Co3 C13 Pd3 -117.85(16)
C5 Pd3 C13 O13 143.7(10)
C37 Pd3 C13 O13 26.7(10)
C35 Pd3 C13 O13 76.0(12)
Co3 Pd3 C13 O13 174.5(12)
Co14 Pd3 C13 O13 -26.0(14)
Co13 Pd3 C13 O13 -11.1(10)
Pd2 Pd3 C13 O13 -118.3(10)
Pd4 Pd3 C13 O13 -128.9(8)
Pd1 Pd3 C13 O13 -69.0(9)
Co4 Pd3 C13 O13 -177.4(9)
C5 Pd3 C13 Co3 -30.7(3)
C37 Pd3 C13 Co3 -147.7(4)
C35 Pd3 C13 Co3 -98.5(6)
Co14 Pd3 C13 Co3 159.5(3)
Co13 Pd3 C13 Co3 174.5(2)
Pd2 Pd3 C13 Co3 67.3(2)
Pd4 Pd3 C13 Co3 56.7(4)
Pd1 Pd3 C13 Co3 116.5(3)
Co4 Pd3 C13 Co3 8.1(3)
C12 Co2 C14 O14 -17(29)
C1 Co2 C14 O14 139(29)
C10 Co2 C14 O14 -111(29)
Co5 Co2 C14 O14 -160(29)
Co1 Co2 C14 O14 95(29)
Pd2 Co2 C14 O14 101(29)
Pd9 Co2 C14 O14 39(29)
Co3 Co2 C14 O14 160(29)
C11 Co1 C15 O15 -37(5)
C1 Co1 C15 O15 146(5)
C9 Co1 C15 O15 50(5)
Co5 Co1 C15 O15 91(5)
Co2 Co1 C15 O15 143(4)
Co4 Co1 C15 O15 138(5)
Pd6 Co1 C15 O15 -126(5)
Pd9 Co1 C15 O15 -105(5)
Pd2 Co1 C15 O15 -171(5)
C25 Co9 C16 O16 59(7)
C2 Co9 C16 O16 -131(7)
C22 Co9 C16 O16 -33(7)
Co8 Co9 C16 O16 -64(7)
Co10 Co9 C16 O16 -122(7)
Co6 Co9 C16 O16 49(8)
Pd5 Co9 C16 O16 129(7)
Pd8 Co9 C16 O16 -172(7)
Pd7 Co9 C16 O16 -178(100)
C18 Co10 C17 O17 -79(3)
C2 Co10 C17 O17 128(3)
C19 Co10 C17 O17 19(3)
Co8 Co10 C17 O17 64(3)
Co9 Co10 C17 O17 116(3)
Pd7 Co10 C17 O17 -177(3)
Co7 Co10 C17 O17 -156(4)
Pd8 Co10 C17 O17 171(3)
C18 Co10 C17 Pd8 110.8(4)
C2 Co10 C17 Pd8 -42.5(6)
C19 Co10 C17 Pd8 -151.8(4)
Co8 Co10 C17 Pd8 -106.6(3)
Co9 Co10 C17 Pd8 -54.3(3)
Pd7 Co10 C17 Pd8 12.8(4)
Co7 Co10 C17 Pd8 34(6)
C28 Pd8 C17 O17 70.7(10)
C39 Pd8 C17 O17 -5.3(12)
Co12 Pd8 C17 O17 47.5(11)
Co10 Pd8 C17 O17 -176.2(13)
Co9 Pd8 C17 O17 -124.1(10)
Pd1 Pd8 C17 O17 127.8(9)
Pd5 Pd8 C17 O17 -130.2(8)
Pd7 Pd8 C17 O17 172.9(10)
C28 Pd8 C17 Co10 -113.1(4)
C39 Pd8 C17 Co10 170.9(3)
Co12 Pd8 C17 Co10 -136.3(2)
Co9 Pd8 C17 Co10 52.1(3)
Pd1 Pd8 C17 Co10 -55.9(6)
Pd5 Pd8 C17 Co10 46.0(6)
Pd7 Pd8 C17 Co10 -10.9(4)
C17 Co10 C18 O18 31(24)
C2 Co10 C18 O18 -171(24)
C19 Co10 C18 O18 -64(24)
Co8 Co10 C18 O18 -111(24)
Co9 Co10 C18 O18 151(23)
Pd7 Co10 C18 O18 149(24)
Co7 Co10 C18 O18 -153(24)
Pd8 Co10 C18 O18 86(24)
C18 Co10 C19 O19 45.6(15)
C17 Co10 C19 O19 -52.5(15)
C2 Co10 C19 O19 170.5(14)
Co8 Co10 C19 O19 176.8(17)
Co9 Co10 C19 O19 -144.2(14)
Pd7 Co10 C19 O19 152.5(11)
Co7 Co10 C19 O19 127.2(15)
Pd8 Co10 C19 O19 -88.8(15)
C18 Co10 C19 Co8 -131.2(4)
C17 Co10 C19 Co8 130.7(4)
C2 Co10 C19 Co8 -6.3(4)
Co9 Co10 C19 Co8 39.0(3)
Pd7 Co10 C19 Co8 -24.4(7)
Co7 Co10 C19 Co8 -49.7(2)
Pd8 Co10 C19 Co8 94.3(4)
C20 Co8 C19 O19 -12.9(13)
C22 Co8 C19 O19 86.2(13)
C2 Co8 C19 O19 -171.0(13)
Co10 Co8 C19 O19 -177.1(15)
Co9 Co8 C19 O19 140.8(13)
Co7 Co8 C19 O19 -124.0(13)
Co6 Co8 C19 O19 -160.7(10)
C20 Co8 C19 Co10 164.2(4)
C22 Co8 C19 Co10 -96.6(4)
C2 Co8 C19 Co10 6.2(4)
Co9 Co8 C19 Co10 -42.0(3)
Co7 Co8 C19 Co10 53.2(3)
Co6 Co8 C19 Co10 16.5(6)
C22 Co8 C20 O20 -85(13)
C2 Co8 C20 O20 126(12)
C19 Co8 C20 O20 13(13)
Co10 Co8 C20 O20 31(13)
Co9 Co8 C20 O20 -101(13)
Co7 Co8 C20 O20 106(13)
Co6 Co8 C20 O20 171(12)
C26 Co7 C21 O21 -11(16)
C2 Co7 C21 O21 -163(16)
C24 Co7 C21 O21 93(16)
Co6 Co7 C21 O21 139(16)
Co8 Co7 C21 O21 -172(16)
Pd7 Co7 C21 O21 -96(16)
Pd9 Co7 C21 O21 50(16)
Co10 Co7 C21 O21 -121(16)
C20 Co8 C22 O22 11.0(18)
C2 Co8 C22 O22 178.9(17)
C19 Co8 C22 O22 -82.2(18)
Co10 Co8 C22 O22 -131.4(17)
Co9 Co8 C22 O22 -179(2)
Co7 Co8 C22 O22 171.0(13)
Co6 Co8 C22 O22 132.3(17)
C20 Co8 C22 Co9 -170.2(4)
C2 Co8 C22 Co9 -2.3(4)
C19 Co8 C22 Co9 96.5(4)
Co10 Co8 C22 Co9 47.4(3)
Co7 Co8 C22 Co9 -10.3(8)
Co6 Co8 C22 Co9 -49.0(3)
C25 Co9 C22 O22 -61.1(12)
C16 Co9 C22 O22 35.0(12)
C2 Co9 C22 O22 -178.6(12)
Co8 Co9 C22 O22 179.1(14)
Co10 Co9 C22 O22 136.5(12)
Co6 Co9 C22 O22 -134.2(12)
Pd5 Co9 C22 O22 -47.0(18)
Pd8 Co9 C22 O22 90.6(12)
Pd7 Co9 C22 O22 174.0(10)
C25 Co9 C22 Co8 119.8(4)
C16 Co9 C22 Co8 -144.1(5)
C2 Co9 C22 Co8 2.3(4)
Co10 Co9 C22 Co8 -42.6(3)
Co6 Co9 C22 Co8 46.7(3)
Pd5 Co9 C22 Co8 133.9(8)
Pd8 Co9 C22 Co8 -88.5(4)
Pd7 Co9 C22 Co8 -5.1(5)
C27 Co6 C23 O23 16(6)
C2 Co6 C23 O23 175(6)
C24 Co6 C23 O23 -86(6)
Co7 Co6 C23 O23 -133(6)
Co9 Co6 C23 O23 132(6)
Pd6 Co6 C23 O23 29(6)
Pd9 Co6 C23 O23 -68(6)
Pd7 Co6 C23 O23 175(5)
C26 Co7 C24 O24 73.9(12)
C21 Co7 C24 O24 -24.5(13)
C2 Co7 C24 O24 -154.1(12)
Co6 Co7 C24 O24 -151.9(14)
Co8 Co7 C24 O24 -106.3(12)
Pd7 Co7 C24 O24 158.3(11)
Pd9 Co7 C24 O24 117.9(13)
Co10 Co7 C24 O24 -144.1(10)
C26 Co7 C24 Co6 -134.3(4)
C21 Co7 C24 Co6 127.4(4)
C2 Co7 C24 Co6 -2.3(3)
Co8 Co7 C24 Co6 45.6(2)
Pd7 Co7 C24 Co6 -49.8(3)
Pd9 Co7 C24 Co6 -90.2(3)
Co10 Co7 C24 Co6 7.8(5)
C26 Co7 C24 Pd9 -44.0(4)
C21 Co7 C24 Pd9 -142.4(4)
C2 Co7 C24 Pd9 88.0(3)
Co6 Co7 C24 Pd9 90.2(3)
Co8 Co7 C24 Pd9 135.9(2)
Pd7 Co7 C24 Pd9 40.4(3)
Co10 Co7 C24 Pd9 98.0(4)
C23 Co6 C24 O24 37.4(11)
C27 Co6 C24 O24 -54.0(11)
C2 Co6 C24 O24 156.3(10)
Co7 Co6 C24 O24 154.1(12)
Co8 Co6 C24 O24 109.3(10)
Co9 Co6 C24 O24 146.4(9)
Pd6 Co6 C24 O24 -106.0(10)
Pd9 Co6 C24 O24 -126.5(12)
Pd7 Co6 C24 O24 -164.7(10)
C23 Co6 C24 Co7 -116.6(4)
C27 Co6 C24 Co7 151.9(3)
C2 Co6 C24 Co7 2.3(3)
Co8 Co6 C24 Co7 -44.7(2)
Co9 Co6 C24 Co7 -7.7(5)
Pd6 Co6 C24 Co7 99.9(2)
Pd9 Co6 C24 Co7 79.4(3)
Pd7 Co6 C24 Co7 41.2(2)
C23 Co6 C24 Pd9 163.9(4)
C27 Co6 C24 Pd9 72.4(4)
C2 Co6 C24 Pd9 -77.2(3)
Co7 Co6 C24 Pd9 -79.4(3)
Co8 Co6 C24 Pd9 -124.2(2)
Co9 Co6 C24 Pd9 -87.1(4)
Pd6 Co6 C24 Pd9 20.5(3)
Pd7 Co6 C24 Pd9 -38.2(3)
C12 Pd9 C24 O24 -25.4(10)
C26 Pd9 C24 O24 -109.9(9)
Co7 Pd9 C24 O24 -139.6(10)
Co2 Pd9 C24 O24 -21.0(13)
Pd6 Pd9 C24 O24 120.9(8)
Pd7 Pd9 C24 O24 -177.1(8)
Co1 Pd9 C24 O24 65.3(9)
Pd2 Pd9 C24 O24 166.4(5)
Co6 Pd9 C24 O24 140.5(11)
C12 Pd9 C24 Co7 114.2(4)
C26 Pd9 C24 Co7 29.7(3)
Co2 Pd9 C24 Co7 118.6(5)
Pd6 Pd9 C24 Co7 -99.5(3)
Pd7 Pd9 C24 Co7 -37.5(3)
Co1 Pd9 C24 Co7 -155.14(13)
Pd2 Pd9 C24 Co7 -54.0(6)
Co6 Pd9 C24 Co7 -79.9(4)
C12 Pd9 C24 Co6 -165.9(3)
C26 Pd9 C24 Co6 109.6(4)
Co7 Pd9 C24 Co6 79.9(4)
Co2 Pd9 C24 Co6 -161.5(3)
Pd6 Pd9 C24 Co6 -19.5(3)
Pd7 Pd9 C24 Co6 42.4(3)
Co1 Pd9 C24 Co6 -75.2(4)
Pd2 Pd9 C24 Co6 25.9(7)
C16 Co9 C25 O25 -39(5)
C2 Co9 C25 O25 148(5)
C22 Co9 C25 O25 50(5)
Co8 Co9 C25 O25 93(5)
Co10 Co9 C25 O25 146(5)
Co6 Co9 C25 O25 139(5)
Pd5 Co9 C25 O25 -125(5)
Pd8 Co9 C25 O25 -104(5)
Pd7 Co9 C25 O25 -170(5)
C21 Co7 C26 O26 -39(4)
C2 Co7 C26 O26 113(4)
C24 Co7 C26 O26 -135(4)
Co6 Co7 C26 O26 176(3)
Co8 Co7 C26 O26 45(4)
Pd7 Co7 C26 O26 123(4)
Pd9 Co7 C26 O26 -174(4)
Co10 Co7 C26 O26 69(4)
C21 Co7 C26 Pd9 134.9(4)
C2 Co7 C26 Pd9 -72.9(5)
C24 Co7 C26 Pd9 38.8(4)
Co6 Co7 C26 Pd9 -9.9(4)
Co8 Co7 C26 Pd9 -140.8(8)
Pd7 Co7 C26 Pd9 -63.36(13)
Co10 Co7 C26 Pd9 -117.53(15)
C24 Pd9 C26 O26 144.4(10)
C12 Pd9 C26 O26 33.5(9)
Co7 Pd9 C26 O26 178.1(11)
Co2 Pd9 C26 O26 -7.6(9)
Pd6 Pd9 C26 O26 -127.5(8)
Pd7 Pd9 C26 O26 -115.9(9)
Co1 Pd9 C26 O26 -25.4(13)
Pd2 Pd9 C26 O26 -66.7(9)
Co6 Pd9 C26 O26 -175.5(9)
C24 Pd9 C26 Co7 -33.7(4)
C12 Pd9 C26 Co7 -144.6(4)
Co2 Pd9 C26 Co7 174.3(2)
Pd6 Pd9 C26 Co7 54.4(4)
Pd7 Pd9 C26 Co7 66.0(2)
Co1 Pd9 C26 Co7 156.5(3)
Pd2 Pd9 C26 Co7 115.2(3)
Co6 Pd9 C26 Co7 6.3(3)
C23 Co6 C27 O27 -14.5(19)
C2 Co6 C27 O27 -161.8(16)
C24 Co6 C27 O27 77.7(19)
Co7 Co6 C27 O27 113.3(17)
Co8 Co6 C27 O27 -54(2)
Co9 Co6 C27 O27 -116.5(18)
Pd6 Co6 C27 O27 176(2)
Pd9 Co6 C27 O27 123.6(19)
Pd7 Co6 C27 O27 174.1(18)
C23 Co6 C27 Pd6 169.5(4)
C2 Co6 C27 Pd6 22.2(7)
C24 Co6 C27 Pd6 -98.3(4)
Co7 Co6 C27 Pd6 -62.7(5)
Co8 Co6 C27 Pd6 130.3(6)
Co9 Co6 C27 Pd6 67.4(3)
Pd9 Co6 C27 Pd6 -52.4(2)
Pd7 Co6 C27 Pd6 -2.0(3)
C40 Pd6 C27 O27 61.6(9)
Pd5 Pd6 C27 O27 116.1(8)
Pd4 Pd6 C27 O27 51.4(12)
Co6 Pd6 C27 O27 -177.9(11)
Co1 Pd6 C27 O27 -60.7(9)
Pd9 Pd6 C27 O27 -120.3(9)
Pd7 Pd6 C27 O27 -175.8(8)
Pd2 Pd6 C27 O27 -122.5(8)
C40 Pd6 C27 Co6 -120.5(3)
Pd5 Pd6 C27 Co6 -66.0(3)
Pd4 Pd6 C27 Co6 -130.7(4)
Co1 Pd6 C27 Co6 117.2(3)
Pd9 Pd6 C27 Co6 57.6(3)
Pd7 Pd6 C27 Co6 2.1(4)
Pd2 Pd6 C27 Co6 55.4(6)
C30 Co12 C28 O28 -43(2)
C3 Co12 C28 O28 109(2)
C39 Co12 C28 O28 -139(2)
Co11 Co12 C28 O28 173(2)
Co15 Co12 C28 O28 44(3)
Pd1 Co12 C28 O28 118(2)
Co13 Co12 C28 O28 65(2)
C30 Co12 C28 Pd8 135.8(4)
C3 Co12 C28 Pd8 -72.4(5)
C39 Co12 C28 Pd8 39.9(4)
Co11 Co12 C28 Pd8 -8.4(5)
Co15 Co12 C28 Pd8 -137.5(9)
Pd1 Co12 C28 Pd8 -63.70(19)
Co13 Co12 C28 Pd8 -116.45(19)
C17 Pd8 C28 O28 27.8(10)
C39 Pd8 C28 O28 149.1(10)
Co12 Pd8 C28 O28 179.3(12)
Co10 Pd8 C28 O28 -10.8(10)
Co9 Pd8 C28 O28 -22.3(16)
Pd1 Pd8 C28 O28 -117.7(10)
Pd5 Pd8 C28 O28 -134.2(8)
Pd7 Pd8 C28 O28 -70.0(10)
C17 Pd8 C28 Co12 -151.5(4)
C39 Pd8 C28 Co12 -30.2(3)
Co10 Pd8 C28 Co12 169.9(2)
Co9 Pd8 C28 Co12 158.4(5)
Pd1 Pd8 C28 Co12 62.9(2)
Pd5 Pd8 C28 Co12 46.5(5)
Pd7 Pd8 C28 Co12 110.6(3)
C37 Co13 C29 O29 22(14)
C3 Co13 C29 O29 178(100)
C31 Co13 C29 O29 -74(13)
Co15 Co13 C29 O29 -123(13)
Co14 Co13 C29 O29 143(13)
Pd1 Co13 C29 O29 138(13)
Pd3 Co13 C29 O29 76(13)
Co12 Co13 C29 O29 -164(14)
C28 Co12 C30 O30 -11(27)
C3 Co12 C30 O30 -163(27)
C39 Co12 C30 O30 94(27)
Co11 Co12 C30 O30 137(27)
Co15 Co12 C30 O30 -174(100)
Pd1 Co12 C30 O30 -92(27)
Pd8 Co12 C30 O30 39(27)
Co13 Co12 C30 O30 -122(27)
C29 Co13 C31 O31 53.0(16)
C37 Co13 C31 O31 -43.1(15)
C3 Co13 C31 O31 177.1(15)
Co15 Co13 C31 O31 -178.9(17)
Co14 Co13 C31 O31 -137.5(15)
Pd1 Co13 C31 O31 161.3(11)
Pd3 Co13 C31 O31 -85.9(16)
Co12 Co13 C31 O31 134.1(15)
C29 Co13 C31 Co15 -128.1(4)
C37 Co13 C31 Co15 135.8(4)
C3 Co13 C31 Co15 -3.9(4)
Co14 Co13 C31 Co15 41.4(3)
Pd1 Co13 C31 Co15 -19.8(7)
Pd3 Co13 C31 Co15 93.0(4)
Co12 Co13 C31 Co15 -47.0(3)
C32 Co15 C31 O31 -17.7(13)
C34 Co15 C31 O31 78.1(13)
C3 Co15 C31 O31 -177.1(13)
Co14 Co15 C31 O31 134.2(13)
Co13 Co15 C31 O31 179.1(15)
Co12 Co15 C31 O31 -130.4(13)
Co11 Co15 C31 O31 -169.7(10)
C32 Co15 C31 Co13 163.2(4)
C34 Co15 C31 Co13 -100.9(4)
C3 Co15 C31 Co13 3.8(4)
Co14 Co15 C31 Co13 -44.9(3)
Co12 Co15 C31 Co13 50.6(3)
Co11 Co15 C31 Co13 11.2(6)
C34 Co15 C32 O32 -19(21)
C3 Co15 C32 O32 -160(21)
C31 Co15 C32 O32 78(21)
Co14 Co15 C32 O32 -39(22)
Co13 Co15 C32 O32 99(21)
Co12 Co15 C32 O32 176(100)
Co11 Co15 C32 O32 -121(21)
C38 Co11 C33 O33 9(5)
C3 Co11 C33 O33 168(5)
C39 Co11 C33 O33 -92(5)
Co12 Co11 C33 O33 -139(5)
Co15 Co11 C33 O33 176(5)
Pd5 Co11 C33 O33 20(5)
Co14 Co11 C33 O33 126(5)
Pd1 Co11 C33 O33 163(4)
C32 Co15 C34 O34 9.0(18)
C3 Co15 C34 O34 173.1(17)
C31 Co15 C34 O34 -88.9(18)
Co14 Co15 C34 O34 176.4(19)
Co13 Co15 C34 O34 -137.5(17)
Co12 Co15 C34 O34 161.1(14)
Co11 Co15 C34 O34 125.8(17)
C32 Co15 C34 Co14 -167.4(4)
C3 Co15 C34 Co14 -3.3(4)
C31 Co15 C34 Co14 94.7(3)
Co13 Co15 C34 Co14 46.1(3)
Co12 Co15 C34 Co14 -15.3(7)
Co11 Co15 C34 Co14 -50.6(2)
C36 Co14 C34 O34 -55.7(11)
C35 Co14 C34 O34 43.3(11)
C3 Co14 C34 O34 -174.5(10)
Co15 Co14 C34 O34 -177.7(12)
Co13 Co14 C34 O34 140.7(10)
Co11 Co14 C34 O34 -130.1(10)
Pd3 Co14 C34 O34 93.4(11)
Pd4 Co14 C34 O34 -55.9(15)
Pd1 Co14 C34 O34 179.7(8)
C36 Co14 C34 Co15 122.0(4)
C35 Co14 C34 Co15 -139.0(4)
C3 Co14 C34 Co15 3.2(4)
Co13 Co14 C34 Co15 -41.6(3)
Co11 Co14 C34 Co15 47.6(2)
Pd3 Co14 C34 Co15 -88.9(4)
Pd4 Co14 C34 Co15 121.8(6)
Pd1 Co14 C34 Co15 -2.6(5)
C36 Co14 C35 O35 72(6)
C3 Co14 C35 O35 -113(6)
C34 Co14 C35 O35 -19(6)
Co15 Co14 C35 O35 -52(6)
Co13 Co14 C35 O35 -109(6)
Co11 Co14 C35 O35 39(8)
Pd3 Co14 C35 O35 -163(6)
Pd4 Co14 C35 O35 141(6)
Pd1 Co14 C35 O35 -162(6)
C36 Co14 C35 Pd3 -124.3(3)
C3 Co14 C35 Pd3 50.3(6)
C34 Co14 C35 Pd3 144.4(3)
Co15 Co14 C35 Pd3 111.31(19)
Co13 Co14 C35 Pd3 54.17(17)
Co11 Co14 C35 Pd3 -158(2)
Pd4 Co14 C35 Pd3 -55.68(16)
Pd1 Co14 C35 Pd3 1.7(3)
C5 Pd3 C35 O35 -33.1(9)
C37 Pd3 C35 O35 82.8(9)
C13 Pd3 C35 O35 32.1(12)
Co3 Pd3 C35 O35 -34.0(10)
Co14 Pd3 C35 O35 177.2(10)
Co13 Pd3 C35 O35 125.0(9)
Pd2 Pd3 C35 O35 -126.7(7)
Pd4 Pd3 C35 O35 -128.3(9)
Pd1 Pd3 C35 O35 175.6(8)
Co4 Pd3 C35 O35 -74.3(8)
C5 Pd3 C35 Co14 149.7(4)
C37 Pd3 C35 Co14 -94.4(4)
C13 Pd3 C35 Co14 -145.1(6)
Co3 Pd3 C35 Co14 148.78(15)
Co13 Pd3 C35 Co14 -52.2(2)
Pd2 Pd3 C35 Co14 56.1(5)
Pd4 Pd3 C35 Co14 54.5(2)
Pd1 Pd3 C35 Co14 -1.6(3)
Co4 Pd3 C35 Co14 108.5(3)
C35 Co14 C36 O36 -50(4)
C3 Co14 C36 O36 134(4)
C34 Co14 C36 O36 38(4)
Co15 Co14 C36 O36 79(4)
Co13 Co14 C36 O36 136(4)
Co11 Co14 C36 O36 126(4)
Pd3 Co14 C36 O36 -117(4)
Pd4 Co14 C36 O36 -142(5)
C29 Co13 C37 O37 -73(3)
C3 Co13 C37 O37 138(3)
C31 Co13 C37 O37 27(3)
Co15 Co13 C37 O37 71(3)
Co14 Co13 C37 O37 122(3)
Pd1 Co13 C37 O37 -167(3)
Pd3 Co13 C37 O37 172(3)
Co12 Co13 C37 O37 -130(3)
C29 Co13 C37 Pd3 115.4(4)
C3 Co13 C37 Pd3 -34.2(6)
C31 Co13 C37 Pd3 -144.9(4)
Co15 Co13 C37 Pd3 -101.5(3)
Co14 Co13 C37 Pd3 -49.6(2)
Pd1 Co13 C37 Pd3 20.7(3)
Co12 Co13 C37 Pd3 58(2)
C5 Pd3 C37 O37 -6.4(9)
C13 Pd3 C37 O37 68.3(8)
C35 Pd3 C37 O37 -89.2(8)
Co3 Pd3 C37 O37 44.9(9)
Co14 Pd3 C37 O37 -129.2(8)
Co13 Pd3 C37 O37 -177.5(10)
Pd2 Pd3 C37 O37 116.9(7)
Pd4 Pd3 C37 O37 -142.4(6)
Pd1 Pd3 C37 O37 164.8(8)
Co4 Pd3 C37 O37 -17.7(13)
C5 Pd3 C37 Co13 171.1(3)
C13 Pd3 C37 Co13 -114.2(4)
C35 Pd3 C37 Co13 88.3(4)
Co3 Pd3 C37 Co13 -137.6(2)
Co14 Pd3 C37 Co13 48.3(3)
Pd2 Pd3 C37 Co13 -65.6(4)
Pd4 Pd3 C37 Co13 35.1(5)
Pd1 Pd3 C37 Co13 -17.7(3)
Co4 Pd3 C37 Co13 159.8(3)
C33 Co11 C38 O38 -6.8(17)
C3 Co11 C38 O38 -154.0(15)
C39 Co11 C38 O38 86.4(17)
Co12 Co11 C38 O38 124.0(16)
Co15 Co11 C38 O38 -44(2)
Pd5 Co11 C38 O38 -177.4(19)
Co14 Co11 C38 O38 -107.0(17)
Pd1 Co11 C38 O38 -176.8(16)
C33 Co11 C38 Pd5 170.5(4)
C3 Co11 C38 Pd5 23.4(7)
C39 Co11 C38 Pd5 -96.2(4)
Co12 Co11 C38 Pd5 -58.6(5)
Co15 Co11 C38 Pd5 133.4(6)
Co14 Co11 C38 Pd5 70.3(3)
Pd1 Co11 C38 Pd5 0.6(3)
C40 Pd5 C38 O38 58.7(9)
Pd6 Pd5 C38 O38 52.0(10)
Pd4 Pd5 C38 O38 110.7(8)
Co11 Pd5 C38 O38 178.5(11)
Co9 Pd5 C38 O38 -64.0(9)
Pd8 Pd5 C38 O38 -123.7(8)
Pd1 Pd5 C38 O38 177.9(8)
Pd7 Pd5 C38 O38 -129.5(7)
C40 Pd5 C38 Co11 -119.8(3)
Pd6 Pd5 C38 Co11 -126.5(3)
Pd4 Pd5 C38 Co11 -67.8(3)
Co9 Pd5 C38 Co11 117.5(2)
Pd8 Pd5 C38 Co11 57.8(3)
Pd1 Pd5 C38 Co11 -0.6(3)
Pd7 Pd5 C38 Co11 52.0(6)
C33 Co11 C39 O39 43.8(11)
C38 Co11 C39 O39 -48.6(12)
C3 Co11 C39 O39 162.4(11)
Co12 Co11 C39 O39 162.8(13)
Co15 Co11 C39 O39 115.8(11)
Pd5 Co11 C39 O39 -99.3(11)
Co14 Co11 C39 O39 150.6(9)
Pd1 Co11 C39 O39 -158.0(11)
C33 Co11 C39 Co12 -119.0(4)
C38 Co11 C39 Co12 148.7(3)
C3 Co11 C39 Co12 -0.3(3)
Co15 Co11 C39 Co12 -47.0(2)
Pd5 Co11 C39 Co12 97.9(2)
Co14 Co11 C39 Co12 -12.2(6)
Pd1 Co11 C39 Co12 39.3(2)
C33 Co11 C39 Pd8 167.2(4)
C38 Co11 C39 Pd8 74.9(4)
C3 Co11 C39 Pd8 -74.1(3)
Co12 Co11 C39 Pd8 -73.8(3)
Co15 Co11 C39 Pd8 -120.7(2)
Pd5 Co11 C39 Pd8 24.1(3)
Co14 Co11 C39 Pd8 -86.0(4)
Pd1 Co11 C39 Pd8 -34.5(2)
C30 Co12 C39 O39 -32.7(13)
C28 Co12 C39 O39 65.6(12)
C3 Co12 C39 O39 -162.0(12)
Co11 Co12 C39 O39 -162.3(14)
Co15 Co12 C39 O39 -115.2(12)
Pd1 Co12 C39 O39 149.2(11)
Pd8 Co12 C39 O39 102.9(12)
Co13 Co12 C39 O39 -150.6(10)
C30 Co12 C39 Co11 129.6(4)
C28 Co12 C39 Co11 -132.1(4)
C3 Co12 C39 Co11 0.3(4)
Co15 Co12 C39 Co11 47.2(2)
Pd1 Co12 C39 Co11 -48.5(3)
Pd8 Co12 C39 Co11 -94.8(3)
Co13 Co12 C39 Co11 11.7(5)
C30 Co12 C39 Pd8 -135.6(4)
C28 Co12 C39 Pd8 -37.2(4)
C3 Co12 C39 Pd8 95.2(3)
Co11 Co12 C39 Pd8 94.8(3)
Co15 Co12 C39 Pd8 142.00(14)
Pd1 Co12 C39 Pd8 46.3(2)
Co13 Co12 C39 Pd8 106.5(3)
C17 Pd8 C39 O39 -26.5(9)
C28 Pd8 C39 O39 -107.7(8)
Co12 Pd8 C39 O39 -137.0(9)
Co10 Pd8 C39 O39 -8.5(12)
Co9 Pd8 C39 O39 69.1(7)
Pd1 Pd8 C39 O39 -178.7(7)
Pd5 Pd8 C39 O39 120.5(7)
Pd7 Pd8 C39 O39 156.4(5)
C17 Pd8 C39 Co11 -169.6(4)
C28 Pd8 C39 Co11 109.2(4)
Co12 Pd8 C39 Co11 79.9(3)
Co10 Pd8 C39 Co11 -151.7(4)
Co9 Pd8 C39 Co11 -74.1(3)
Pd1 Pd8 C39 Co11 38.1(3)
Pd5 Pd8 C39 Co11 -22.7(3)
Pd7 Pd8 C39 Co11 13.2(6)
C17 Pd8 C39 Co12 110.5(4)
C28 Pd8 C39 Co12 29.3(3)
Co10 Pd8 C39 Co12 128.5(5)
Co9 Pd8 C39 Co12 -153.96(13)
Pd1 Pd8 C39 Co12 -41.8(2)
Pd5 Pd8 C39 Co12 -102.5(2)
Pd7 Pd8 C39 Co12 -66.7(4)
C27 Pd6 C40 O40 -31.4(11)
Pd5 Pd6 C40 O40 -138.9(12)
Pd4 Pd6 C40 O40 142.8(12)
Co6 Pd6 C40 O40 -73.0(11)
Co1 Pd6 C40 O40 77.7(11)
Pd9 Pd6 C40 O40 163.4(11)
Pd7 Pd6 C40 O40 -148.4(10)
Pd2 Pd6 C40 O40 151.2(10)
C27 Pd6 C40 Pd4 -174.2(3)
Pd5 Pd6 C40 Pd4 78.2(2)
Co6 Pd6 C40 Pd4 144.18(11)
Co1 Pd6 C40 Pd4 -65.1(3)
Pd9 Pd6 C40 Pd4 20.6(19)
Pd7 Pd6 C40 Pd4 68.8(2)
Pd2 Pd6 C40 Pd4 8.4(3)
C27 Pd6 C40 Pd5 107.5(3)
Pd4 Pd6 C40 Pd5 -78.2(2)
Co6 Pd6 C40 Pd5 65.9(3)
Co1 Pd6 C40 Pd5 -143.36(11)
Pd9 Pd6 C40 Pd5 -57.7(19)
Pd7 Pd6 C40 Pd5 -9.5(3)
Pd2 Pd6 C40 Pd5 -69.9(2)
C4 Pd4 C40 O40 -36.0(11)
Pd5 Pd4 C40 O40 136.9(11)
Pd6 Pd4 C40 O40 -143.9(11)
Co4 Pd4 C40 O40 -79.0(10)
Co14 Pd4 C40 O40 72.1(10)
Pd3 Pd4 C40 O40 179(32)
Pd2 Pd4 C40 O40 -152.4(9)
Pd1 Pd4 C40 O40 147.7(9)
C4 Pd4 C40 Pd6 107.9(3)
Pd5 Pd4 C40 Pd6 -79.2(2)
Co4 Pd4 C40 Pd6 64.9(3)
Co14 Pd4 C40 Pd6 -144.07(12)
Pd3 Pd4 C40 Pd6 -37.6(15)
Pd2 Pd4 C40 Pd6 -8.5(3)
Pd1 Pd4 C40 Pd6 -68.5(2)
C4 Pd4 C40 Pd5 -172.9(3)
Pd6 Pd4 C40 Pd5 79.2(2)
Co4 Pd4 C40 Pd5 144.12(11)
Co14 Pd4 C40 Pd5 -64.9(3)
Pd3 Pd4 C40 Pd5 41.6(15)
Pd2 Pd4 C40 Pd5 70.7(2)
Pd1 Pd4 C40 Pd5 10.7(3)
C38 Pd5 C40 O40 -33.7(10)
Pd6 Pd5 C40 O40 141.5(11)
Pd4 Pd5 C40 O40 -138.5(11)
Co11 Pd5 C40 O40 -75.0(10)
Co9 Pd5 C40 O40 78.7(10)
Pd8 Pd5 C40 O40 160.4(8)
Pd1 Pd5 C40 O40 -149.7(9)
Pd7 Pd5 C40 O40 150.4(9)
C38 Pd5 C40 Pd6 -175.2(3)
Pd4 Pd5 C40 Pd6 80.0(2)
Co11 Pd5 C40 Pd6 143.46(12)
Co9 Pd5 C40 Pd6 -62.8(3)
Pd8 Pd5 C40 Pd6 18.9(15)
Pd1 Pd5 C40 Pd6 68.8(2)
Pd7 Pd5 C40 Pd6 8.9(3)
C38 Pd5 C40 Pd4 104.8(3)
Pd6 Pd5 C40 Pd4 -80.0(2)
Co11 Pd5 C40 Pd4 63.4(3)
Co9 Pd5 C40 Pd4 -142.79(12)
Pd8 Pd5 C40 Pd4 -61.1(14)
Pd1 Pd5 C40 Pd4 -11.2(3)
Pd7 Pd5 C40 Pd4 -71.1(2)
C3 Pd1 C41 O41 13.7(14)
Pd7 Pd1 C41 O41 -140.0(11)
Pd2 Pd1 C41 O41 140.1(10)
Co12 Pd1 C41 O41 -34.9(10)
Co13 Pd1 C41 O41 34.7(10)
Pd8 Pd1 C41 O41 -90.8(9)
Pd5 Pd1 C41 O41 -149.3(8)
Pd3 Pd1 C41 O41 93.0(9)
Pd4 Pd1 C41 O41 149.9(8)
Co11 Pd1 C41 O41 -97.7(10)
Co14 Pd1 C41 O41 92.7(10)
C3 Pd1 C41 Pd7 153.7(6)
Pd2 Pd1 C41 Pd7 -79.9(3)
Co12 Pd1 C41 Pd7 105.1(2)
Co13 Pd1 C41 Pd7 174.62(11)
Pd8 Pd1 C41 Pd7 49.2(2)
Pd5 Pd1 C41 Pd7 -9.3(3)
Pd3 Pd1 C41 Pd7 -127.01(19)
Pd4 Pd1 C41 Pd7 -70.1(2)
Co11 Pd1 C41 Pd7 42.3(8)
Co14 Pd1 C41 Pd7 -127.3(3)
C3 Pd1 C41 Pd2 -126.4(7)
Pd7 Pd1 C41 Pd2 79.9(3)
Co12 Pd1 C41 Pd2 -175.00(7)
Co13 Pd1 C41 Pd2 -105.45(19)
Pd8 Pd1 C41 Pd2 129.10(18)
Pd5 Pd1 C41 Pd2 70.6(2)
Pd3 Pd1 C41 Pd2 -47.08(19)
Pd4 Pd1 C41 Pd2 9.8(3)
Co11 Pd1 C41 Pd2 122.2(6)
Co14 Pd1 C41 Pd2 -47.4(5)
C2 Pd7 C41 O41 9.7(15)
Pd2 Pd7 C41 O41 -138.8(11)
Pd1 Pd7 C41 O41 140.6(11)
Co10 Pd7 C41 O41 34.5(10)
Co7 Pd7 C41 O41 -33.5(10)
Pd9 Pd7 C41 O41 -91.6(9)
Pd8 Pd7 C41 O41 92.2(9)
Pd6 Pd7 C41 O41 -150.5(8)
Pd5 Pd7 C41 O41 149.4(9)
Co6 Pd7 C41 O41 -94.0(11)
Co9 Pd7 C41 O41 93.3(10)
C2 Pd7 C41 Pd1 -130.9(7)
Pd2 Pd7 C41 Pd1 80.6(2)
Co10 Pd7 C41 Pd1 -106.07(19)
Co7 Pd7 C41 Pd1 -174.09(8)
Pd9 Pd7 C41 Pd1 127.85(18)
Pd8 Pd7 C41 Pd1 -48.3(2)
Pd6 Pd7 C41 Pd1 69.0(3)
Pd5 Pd7 C41 Pd1 8.8(3)
Co6 Pd7 C41 Pd1 125.4(5)
Co9 Pd7 C41 Pd1 -47.3(5)
C2 Pd7 C41 Pd2 148.5(6)
Pd1 Pd7 C41 Pd2 -80.6(2)
Co10 Pd7 C41 Pd2 173.30(10)
Co7 Pd7 C41 Pd2 105.3(2)
Pd9 Pd7 C41 Pd2 47.2(2)
Pd8 Pd7 C41 Pd2 -128.98(18)
Pd6 Pd7 C41 Pd2 -11.7(3)
Pd5 Pd7 C41 Pd2 -71.8(2)
Co6 Pd7 C41 Pd2 44.8(7)
Co9 Pd7 C41 Pd2 -127.9(3)
C1 Pd2 C41 O41 8.9(14)
Pd7 Pd2 C41 O41 138.6(10)
Pd1 Pd2 C41 O41 -140.6(10)
Co3 Pd2 C41 O41 -33.9(10)
Co2 Pd2 C41 O41 35.6(10)
Pd3 Pd2 C41 O41 -91.8(9)
Pd9 Pd2 C41 O41 92.7(9)
Pd4 Pd2 C41 O41 -150.5(8)
Pd6 Pd2 C41 O41 149.7(8)
Co4 Pd2 C41 O41 -96.8(10)
Co1 Pd2 C41 O41 96.6(9)
C1 Pd2 C41 Pd1 149.5(7)
Pd7 Pd2 C41 Pd1 -80.8(3)
Co3 Pd2 C41 Pd1 106.7(2)
Co2 Pd2 C41 Pd1 176.12(9)
Pd3 Pd2 C41 Pd1 48.8(2)
Pd9 Pd2 C41 Pd1 -126.77(18)
Pd4 Pd2 C41 Pd1 -10.0(3)
Pd6 Pd2 C41 Pd1 -69.7(2)
Co4 Pd2 C41 Pd1 43.8(7)
Co1 Pd2 C41 Pd1 -122.9(4)
C1 Pd2 C41 Pd7 -129.7(7)
Pd1 Pd2 C41 Pd7 80.8(3)
Co3 Pd2 C41 Pd7 -172.50(8)
Co2 Pd2 C41 Pd7 -103.1(2)
Pd3 Pd2 C41 Pd7 129.59(17)
Pd9 Pd2 C41 Pd7 -46.0(2)
Pd4 Pd2 C41 Pd7 70.8(2)
Pd6 Pd2 C41 Pd7 11.1(3)
Co4 Pd2 C41 Pd7 124.6(4)
Co1 Pd2 C41 Pd7 -42.1(6)
C103 N1 C101 C102 -64.4(16)
C107 N1 C101 C102 159.5(14)
C105 N1 C101 C102 53.0(17)
C107 N1 C103 C104 -55(2)
C105 N1 C103 C104 60.2(18)
C101 N1 C103 C104 -179.3(13)
C103 N1 C105 C106 169.9(16)
C107 N1 C105 C106 -59(2)
C101 N1 C105 C106 51(2)
C103 N1 C107 C108 -39(2)
C105 N1 C107 C108 -157.4(16)
C101 N1 C107 C108 87.1(16)
C201 C202 C203 C204 -146(5)
C202 C203 C204 C205 -65(4)
C203 C204 C205 C206 -114(4)
